data_4348124
loop_
_publ_author_name
'Rhoda, Hannah M.'
'Kayser, Mathew P.'
'Wang, Yefeng'
'Nazarenko, Alexander Y.'
'Belosludov, Rodion V.'
'Kiprof, Paul'
'Blank, David A.'
'Nemykin, Victor N.'

_publ_section_title
;
 Tuning Up an Electronic Structure of the Subphthalocyanine Derivatives
 toward Electron-Transfer Process in Noncovalent Complexes with
 C<sub>60</sub> and C<sub>70</sub> Fullerenes: Experimental and
 Theoretical Studies.
;
_journal_issue 19
_journal_name_full 'Inorganic chemistry'
_journal_page_first 9549
_journal_page_last 9563
_journal_paper_doi 10.1021/acs.inorgchem.6b00992
_journal_volume 55
_journal_year 2016
_chemical_formula_moiety '2(C60 H36 B1 Cl1 N6 S6), 12(C60), 2(C6)'
_chemical_formula_sum 'C852 H72 B2 Cl2 N12 S12'
_chemical_formula_weight 10950.89
_space_group_crystal_system hexagonal
_space_group_IT_number 176
_space_group_name_Hall '-P 6c'
_space_group_name_H-M_alt 'P 63/m'
_atom_sites_solution_hydrogens geom
_audit_creation_date 2016-06-01
_audit_creation_method
;
Olex2 1.2
(compiled 2016.02.19 svn.r3266 for OlexSys, GUI svn.r5155)
;
_cell_angle_alpha 90
_cell_angle_beta 90
_cell_angle_gamma 120
_cell_formula_units_Z 2
_cell_length_a 25.560(7)
_cell_length_b 25.560(7)
_cell_length_c 39.513(5)
_cell_measurement_reflns_used 6461
_cell_measurement_temperature 123
_cell_measurement_theta_max 17.2
_cell_measurement_theta_min 0.9
_cell_volume 22356(9)
_computing_cell_refinement
;
CrystalClear 2.0 r12 (Rigaku, 2011)
;
_computing_data_collection
;
CrystalClear 2.0 r12 (Rigaku, 2011)
;
_computing_data_reduction
;
CrystalClear 2.0 r12 (Rigaku, 2011)
;
_computing_molecular_graphics 'Olex2 (Dolomanov et al., 2009)'
_computing_publication_material 'Olex2 (Dolomanov et al., 2009)'
_computing_structure_refinement 'ShelXL (Sheldrick, 2015)'
_computing_structure_solution 'SHELXT (Sheldrick, 2015)'
_diffrn_ambient_temperature 123
_diffrn_detector RX
_diffrn_detector_area_resol_mean 10.0000
_diffrn_measured_fraction_theta_full 0.420
_diffrn_measured_fraction_theta_max 0.951
_diffrn_measurement_details
;
scan:
	Number of images: 30
	           Slice: 124.0000 - 184.0000
	     Image width: 2.0000
	        Exp time: 1200.0000
	   Rotation axis: Omega
	           Omega: 0.0000
	           Kappa: 30.0000
	             Phi: 0.0000
	             XTD: 127.4000
	          2theta: 0.0000
;
_diffrn_measurement_device
;
Crystal Goniometer
;
_diffrn_measurement_device_type
;
Rigaku RAXIS conversion
;
_diffrn_measurement_method 'profile data from \w-scans'
_diffrn_measurement_specimen_support Loop
_diffrn_orient_matrix_type FS_PROCESS
_diffrn_orient_matrix_UB_11 -0.031319
_diffrn_orient_matrix_UB_12 0.012477
_diffrn_orient_matrix_UB_13 0.001175
_diffrn_orient_matrix_UB_21 -0.014294
_diffrn_orient_matrix_UB_22 -0.021294
_diffrn_orient_matrix_UB_23 0.022195
_diffrn_orient_matrix_UB_31 0.029251
_diffrn_orient_matrix_UB_32 0.037838
_diffrn_orient_matrix_UB_33 0.012103
_diffrn_radiation_monochromator 'Graphite Monochromator'
_diffrn_radiation_type MoK\a
_diffrn_radiation_wavelength 0.71073
_diffrn_reflns_av_R_equivalents 0.0569
_diffrn_reflns_av_unetI/netI 0.0678
_diffrn_reflns_Laue_measured_fraction_full 0.420
_diffrn_reflns_Laue_measured_fraction_max 0.42
_diffrn_reflns_limit_h_max 23
_diffrn_reflns_limit_h_min -15
_diffrn_reflns_limit_k_max 14
_diffrn_reflns_limit_k_min -22
_diffrn_reflns_limit_l_max 28
_diffrn_reflns_limit_l_min -35
_diffrn_reflns_number 25807
_diffrn_reflns_point_group_measured_fraction_full 0.420
_diffrn_reflns_point_group_measured_fraction_max 0.42
_diffrn_reflns_theta_full 25.242
_diffrn_reflns_theta_max 18.923
_diffrn_reflns_theta_min 0.920
_diffrn_source 'Sealed Tube'
_diffrn_source_current 40.0
_diffrn_source_power 2.0
_diffrn_source_voltage 50.0
_diffrn_standards_number 0
_exptl_absorpt_coefficient_mu 0.160
_exptl_absorpt_correction_T_max 1.000
_exptl_absorpt_correction_T_min 0.410
_exptl_absorpt_correction_type multi-scan
_exptl_crystal_colour Blue
_exptl_crystal_density_diffrn 1.627
_exptl_crystal_density_method 'not measured'
_exptl_crystal_description platelet
_exptl_crystal_F_000 11008
_exptl_crystal_size_max 0.2
_exptl_crystal_size_mid 0.2
_exptl_crystal_size_min 0.2
_refine_diff_density_max 0.769
_refine_diff_density_min -0.447
_refine_diff_density_rms 0.137
_refine_ls_extinction_method none
_refine_ls_goodness_of_fit_ref 2.035
_refine_ls_hydrogen_treatment constr
_refine_ls_matrix_type full
_refine_ls_number_parameters 707
_refine_ls_number_reflns 5767
_refine_ls_number_restraints 756
_refine_ls_restrained_S_all 2.032
_refine_ls_R_factor_all 0.2626
_refine_ls_R_factor_gt 0.1990
_refine_ls_shift/su_max 0.000
_refine_ls_shift/su_mean 0.000
_refine_ls_structure_factor_coef Fsqd
_refine_ls_weighting_details 'w=1/[\s^2^(Fo^2^)+(0.2000P)^2^] where P=(Fo^2^+2Fc^2^)/3'
_refine_ls_weighting_scheme calc
_refine_ls_wR_factor_gt 0.5096
_refine_ls_wR_factor_ref 0.5480
_reflns_Friedel_coverage 0.000
_reflns_number_gt 3060
_reflns_number_total 5767
_reflns_threshold_expression 'I > 2\s(I)'
_cod_data_source_file ic6b00992_si_002.cif
_cod_data_source_block c60fin
_cod_original_cell_volume 22357(12)
_cod_database_code 4348124
_shelxl_version_number 2013-3
_shelx_space_group_comment
;
The symmetry employed for this shelxl refinement is uniquely defined
by the following loop, which should always be used as a source of
symmetry information in preference to the above space-group names.
They are only intended as comments.
;
_olex2_refinement_description
;
1. Fixed Uiso
 At 1.2 times of:
  All C(H) groups
2. Uiso/Uaniso restraints and constraints
C21 \\sim C30 \\sim C22 \\sim C26 \\sim C34 \\sim C29 \\sim C35 \\sim C24 \\sim
C25 \\sim C27 \\sim C23 \\sim C33 \\sim C28 \\sim C41 \\sim C36 \\sim C43 \\sim
C65 \\sim C66 \\sim C44 \\sim C32 \\sim C38 \\sim C54 \\sim C50 \\sim C40 \\sim
C79 \\sim C42 \\sim C67 \\sim C64 \\sim C78 \\sim C63 \\sim C73 \\sim C39 \\sim
C76 \\sim C70 \\sim C80 \\sim C74 \\sim C68 \\sim C61 \\sim C45 \\sim C75 \\sim
C59 \\sim C47 \\sim C48 \\sim C71 \\sim C49 \\sim C31 \\sim C37 \\sim C60 \\sim
C55 \\sim C57 \\sim C77 \\sim C58 \\sim C62 \\sim C72 \\sim C52 \\sim C53 \\sim
C56 \\sim C46 \\sim C51 \\sim C69: within 1.7A with sigma of 0.022 and sigma
for terminal atoms of 0.05
C19 \\sim B1 \\sim Cl1 \\sim N1 \\sim C4 \\sim C1AA \\sim C2 \\sim N2 \\sim
C0AA \\sim C13 \\sim C12 \\sim S1 \\sim C14 \\sim S2 \\sim C11 \\sim C5 \\sim
H14 \\sim C15 \\sim H11 \\sim C6 \\sim C10 \\sim C16 \\sim C20 \\sim H6 \\sim
C7 \\sim C9 \\sim H10 \\sim H16 \\sim C17 \\sim H20 \\sim H7 \\sim C8 \\sim H9
\\sim H17 \\sim C18 \\sim H19 \\sim H8 \\sim H18: within 1.7A with sigma of
0.04 and sigma for terminal atoms of 0.08
3. Others
 Fixed Sof: C101(0.5) C102(0.5) C103(0.5) C104(0.5) C105(0.5) C106(0.5)
 C107(0.5) C108(0.5) C109(0.5) C110(0.5) C111(0.5) C112(0.5) C113(0.5)
 C114(0.5) C115(0.5) C116(0.5) C117(0.5) C118(0.5) C119(0.5) C120(0.5)
 C121(0.5) C122(0.5) C123(0.5) C124(0.5) C125(0.5) C126(0.5) C127(0.5)
 C128(0.5) C129(0.5) C130(0.5) C131(0.5) C132(0.5) C133(0.5) C134(0.5)
 C135(0.5) C136(0.5) C137(0.5) C138(0.5) C139(0.5) C140(0.5) C141(0.5)
 C142(0.5) C143(0.5) C144(0.5) C145(0.5) C146(0.5) C147(0.5) C148(0.5)
 C149(0.5) C150(0.5) C151(0.5) C152(0.5) C153(0.5) C154(0.5) C155(0.5)
 C156(0.5) C157(0.5) C158(0.5) C159(0.5) C160(0.5) C201(0.16666) C202(0.16666)
 C203(0.16666) C204(0.16666) C205(0.16666) C206(0.16666) C207(0.16666)
 C208(0.16666) C209(0.16666) C210(0.16666) C211(0.16666) C212(0.16666)
 C213(0.16666) C214(0.16666) C215(0.16666) C216(0.16666) C217(0.16666)
 C218(0.16666) C219(0.16666) C220(0.16666) C221(0.16666) C222(0.16666)
 C223(0.16666) C224(0.16666) C225(0.16666) C226(0.16666) C227(0.16666)
 C228(0.16666) C229(0.16666) C230(0.16666) C231(0.16666) C232(0.16666)
 C233(0.16666) C234(0.16666) C235(0.16666) C236(0.16666) C237(0.16666)
 C238(0.16666) C239(0.16666) C240(0.16666) C241(0.16666) C242(0.16666)
 C243(0.16666) C244(0.16666) C245(0.16666) C246(0.16666) C247(0.16666)
 C248(0.16666) C249(0.16666) C250(0.16666) C251(0.16666) C252(0.16666)
 C253(0.16666) C254(0.16666) C255(0.16666) C256(0.16666) C257(0.16666)
 C258(0.16666) C259(0.16666) C260(0.16666) C301(0.16666) C302(0.16666)
 C303(0.16666) C304(0.16666) C305(0.16666) C306(0.16666) C307(0.16666)
 C308(0.16666) C309(0.16666) C310(0.16666) C311(0.16666) C312(0.16666)
 C313(0.16666) C314(0.16666) C315(0.16666) C316(0.16666) C317(0.16666)
 C318(0.16666) C319(0.16666) C320(0.16666) C321(0.16666) C322(0.16666)
 C323(0.16666) C324(0.16666) C325(0.16666) C326(0.16666) C327(0.16666)
 C328(0.16666) C329(0.16666) C330(0.16666) C331(0.16666) C332(0.16666)
 C333(0.16666) C334(0.16666) C335(0.16666) C336(0.16666) C337(0.16666)
 C338(0.16666) C339(0.16666) C340(0.16666) C341(0.16666) C342(0.16666)
 C343(0.16666) C344(0.16666) C345(0.16666) C346(0.16666) C347(0.16666)
 C348(0.16666) C349(0.16666) C350(0.16666) C351(0.16666) C352(0.16666)
 C353(0.16666) C354(0.16666) C355(0.16666) C356(0.16666) C357(0.16666)
 C358(0.16666) C359(0.16666) C360(0.16666) C401(0.16666) C402(0.16666)
 C403(0.16666) C404(0.16666) C405(0.16666) C406(0.16666) C407(0.16666)
 C408(0.16666) C409(0.16666) C410(0.16666) C411(0.16666) C412(0.16666)
 C413(0.16666) C414(0.16666) C415(0.16666) C416(0.16666) C417(0.16666)
 C418(0.16666) C419(0.16666) C420(0.16666) C421(0.16666) C422(0.16666)
 C423(0.16666) C424(0.16666) C425(0.16666) C426(0.16666) C427(0.16666)
 C428(0.16666) C429(0.16666) C430(0.16666) C431(0.16666) C432(0.16666)
 C433(0.16666) C434(0.16666) C435(0.16666) C436(0.16666) C437(0.16666)
 C438(0.16666) C439(0.16666) C440(0.16666) C441(0.16666) C442(0.16666)
 C443(0.16666) C444(0.16666) C445(0.16666) C446(0.16666) C447(0.16666)
 C448(0.16666) C449(0.16666) C450(0.16666) C451(0.16666) C452(0.16666)
 C453(0.16666) C454(0.16666) C455(0.16666) C456(0.16666) C457(0.16666)
 C458(0.16666) C459(0.16666) C460(0.16666) C270(0.25) C271(0.25) C273(0.25)
 C274(0.5) C276(0.25)
 Fixed Uiso: C137(0.1) C201(0.08) C202(0.08) C203(0.08) C204(0.08) C205(0.08)
 C206(0.08) C207(0.08) C208(0.08) C209(0.08) C210(0.08) C211(0.08) C212(0.08)
 C213(0.08) C214(0.08) C215(0.08) C216(0.08) C217(0.08) C218(0.08) C219(0.08)
 C220(0.08) C221(0.08) C222(0.08) C223(0.08) C224(0.08) C225(0.08) C226(0.08)
 C227(0.08) C228(0.08) C229(0.08) C230(0.08) C231(0.08) C232(0.08) C233(0.08)
 C234(0.08) C235(0.08) C236(0.08) C237(0.08) C238(0.08) C239(0.08) C240(0.08)
 C241(0.08) C242(0.08) C243(0.08) C244(0.08) C245(0.08) C246(0.08) C247(0.08)
 C248(0.08) C249(0.08) C250(0.08) C251(0.08) C252(0.08) C253(0.08) C254(0.08)
 C255(0.08) C256(0.08) C257(0.08) C258(0.08) C259(0.08) C260(0.08) C301(0.08)
 C302(0.08) C303(0.08) C304(0.08) C305(0.08) C306(0.08) C307(0.08) C308(0.08)
 C309(0.08) C310(0.08) C311(0.08) C312(0.08) C313(0.08) C314(0.08) C315(0.08)
 C316(0.08) C317(0.08) C318(0.08) C319(0.08) C320(0.08) C321(0.08) C322(0.08)
 C323(0.08) C324(0.08) C325(0.08) C326(0.08) C327(0.08) C328(0.08) C329(0.08)
 C330(0.08) C331(0.08) C332(0.08) C333(0.08) C334(0.08) C335(0.08) C336(0.08)
 C337(0.08) C338(0.08) C339(0.08) C340(0.08) C341(0.08) C342(0.08) C343(0.08)
 C344(0.08) C345(0.08) C346(0.08) C347(0.08) C348(0.08) C349(0.08) C350(0.08)
 C351(0.08) C352(0.08) C353(0.08) C354(0.08) C355(0.08) C356(0.08) C357(0.08)
 C358(0.08) C359(0.08) C360(0.08) C401(0.08) C402(0.08) C403(0.08) C404(0.08)
 C405(0.08) C406(0.08) C407(0.08) C408(0.08) C409(0.08) C410(0.08) C411(0.08)
 C412(0.08) C413(0.08) C414(0.08) C415(0.08) C416(0.08) C417(0.08) C418(0.08)
 C419(0.08) C420(0.08) C421(0.08) C422(0.08) C423(0.08) C424(0.08) C425(0.08)
 C426(0.08) C427(0.08) C428(0.08) C429(0.08) C430(0.08) C431(0.08) C432(0.08)
 C433(0.08) C434(0.08) C435(0.08) C436(0.08) C437(0.08) C438(0.08) C439(0.08)
 C440(0.08) C441(0.08) C442(0.08) C443(0.08) C444(0.08) C445(0.08) C446(0.08)
 C447(0.08) C448(0.08) C449(0.08) C450(0.08) C451(0.08) C452(0.08) C453(0.08)
 C454(0.08) C455(0.08) C456(0.08) C457(0.08) C458(0.08) C459(0.08) C460(0.08)
 C272(0.15) C270(0.15) C271(0.15) C273(0.15) C274(0.15) C276(0.15)
4.a Free rotating group:
 C101(C102,C103,C104,C105,C106,C107,C108,C109,C110,C111,C112,C113,C114,C115,
 C116,C117,C118,C119,C120,C121,C122,C123,C124,C125,C126,C127,C128,C129,C130,
 C131,C132,C133,C134,C135,C136,C137,C138,C139,C140,C141,C142,C143,C144,C145,
 C146,C147,C148,C149,C150,C151,C152,C153,C154,C155,C156,C157,C158,C159,C160),
 C201(C202,C203,C204,C205,C206,C207,C208,C209,C210,C211,C212,C213,C214,C215,
 C216,C217,C218,C219,C220,C221,C222,C223,C224,C225,C226,C227,C228,C229,C230,
 C231,C232,C233,C234,C235,C236,C237,C238,C239,C240,C241,C242,C243,C244,C245,
 C246,C247,C248,C249,C250,C251,C252,C253,C254,C255,C256,C257,C258,C259,C260),
 C301(C302,C303,C304,C305,C306,C307,C308,C309,C310,C311,C312,C313,C314,C315,
 C316,C317,C318,C319,C320,C321,C322,C323,C324,C325,C326,C327,C328,C329,C330,
 C331,C332,C333,C334,C335,C336,C337,C338,C339,C340,C341,C342,C343,C344,C345,
 C346,C347,C348,C349,C350,C351,C352,C353,C354,C355,C356,C357,C358,C359,C360),
 C401(C402,C403,C404,C405,C406,C407,C408,C409,C410,C411,C412,C413,C414,C415,
 C416,C417,C418,C419,C420,C421,C422,C423,C424,C425,C426,C427,C428,C429,C430,
 C431,C432,C433,C434,C435,C436,C437,C438,C439,C440,C441,C442,C443,C444,C445,
 C446,C447,C448,C449,C450,C451,C452,C453,C454,C455,C456,C457,C458,C459,C460)
4.b Aromatic/amide H refined with riding coordinates:
 C6(H6), C7(H7), C8(H8), C9(H9), C10(H10), C11(H11), C14(H14), C16(H16),
 C17(H17), C18(H18), C19(H19), C20(H20)
4.c Fitted pentagon refined as free rotating group:
 C21(C30,C34,C35,C22), C23(C24,C43,C67,C44), C25(C26,C27,C66,C65), C29(C28,C54,
 C50,C41), C33(C32,C40,C39,C38), C36(C79,C80,C74,C42), C48(C58,C71,C70,C76),
 C49(C47,C77,C46,C62), C51(C69,C53,C55,C56), C52(C37,C68,C31,C72), C78(C64,C61,
 C60,C45), C75(C63,C73,C59,C57)
4.d Fitted hexagon refined as free rotating group:
 C5(C6,C7,C8,C9,C10), C11(C12,C0AA,C2,C13,C14), C15(C16,C17,C18,C19,C20),
 C272(C270,C271,C273,C274,C276)
;

loop_
_space_group_symop_operation_xyz
'x, y, z'
'x-y, x, z+1/2'
'-y, x-y, z'
'-x, -y, z+1/2'
'-x+y, -x, z'
'y, -x+y, z+1/2'
'-x, -y, -z'
'-x+y, -x, -z-1/2'
'y, -x+y, -z'
'x, y, -z-1/2'
'x-y, x, -z'
'-y, x-y, -z-1/2'

loop_
_atom_site_label
_atom_site_type_symbol
_atom_site_fract_x
_atom_site_fract_y
_atom_site_fract_z
_atom_site_U_iso_or_equiv
_atom_site_adp_type
_atom_site_occupancy
_atom_site_site_symmetry_order
_atom_site_calc_flag
_atom_site_refinement_flags_posn
_atom_site_refinement_flags_adp
_atom_site_refinement_flags_occupancy
_atom_site_disorder_assembly
_atom_site_disorder_group
B1 B 0.6667 0.3333 0.5671(8) 0.057(9) Uani 1 3 d S TU P . .
Cl1 Cl 0.6667 0.3333 0.51923(16) 0.065(2) Uani 1 3 d S TU P . .
N1 N 0.6781(7) 0.3904(6) 0.5807(3) 0.049(4) Uani 1 1 d . U . . .
S1 S 0.5617(2) 0.4640(2) 0.62092(11) 0.0746(17) Uani 1 1 d . U . . .
C4 C 0.6366(12) 0.4013(8) 0.5900(4) 0.062(5) Uani 1 1 d . U . . .
N2 N 0.7795(6) 0.4233(7) 0.5942(3) 0.064(4) Uani 1 1 d . U . . .
S2 S 0.8429(2) 0.5570(2) 0.62201(14) 0.0930(19) Uani 1 1 d . U . . .
C5 C 0.5536(6) 0.5258(6) 0.6323(4) 0.075(5) Uani 1 1 d . U . . .
C6 C 0.5736(5) 0.5752(7) 0.6108(3) 0.094(6) Uani 1 1 d G U . . .
H6 H 0.5946 0.5771 0.5911 0.112 Uiso 1 1 calc R U . . .
C7 C 0.5623(6) 0.6216(5) 0.6185(4) 0.090(6) Uani 1 1 d G U . . .
H7 H 0.5757 0.6546 0.6041 0.109 Uiso 1 1 calc R U . . .
C8 C 0.5309(6) 0.6187(6) 0.6479(4) 0.112(7) Uani 1 1 d G U . . .
H8 H 0.5233 0.6498 0.6531 0.134 Uiso 1 1 calc R U . . .
C9 C 0.5109(5) 0.5694(8) 0.6694(3) 0.105(6) Uani 1 1 d G U . . .
H9 H 0.4899 0.5674 0.6891 0.126 Uiso 1 1 calc R U . . .
C10 C 0.5222(6) 0.5229(6) 0.6616(4) 0.102(6) Uani 1 1 d G U . . .
H10 H 0.5088 0.4899 0.6760 0.122 Uiso 1 1 calc R U . . .
C1AA C 0.7341(10) 0.4341(8) 0.5900(4) 0.059(5) Uani 1 1 d . U . . .
C11 C 0.7435(6) 0.5703(5) 0.6351(3) 0.079(5) Uani 1 1 d . U . . .
H11 H 0.7701 0.6069 0.6453 0.095 Uiso 1 1 calc R U . . .
C12 C 0.7652(4) 0.5360(6) 0.6198(3) 0.073(5) Uani 1 1 d G U . . .
C0AA C 0.7254(7) 0.4813(6) 0.6045(3) 0.063(5) Uani 1 1 d G U . . .
C2 C 0.6638(6) 0.4611(4) 0.6044(3) 0.057(5) Uani 1 1 d G U . . .
C13 C 0.6420(4) 0.4954(6) 0.6197(3) 0.082(5) Uani 1 1 d G U . . .
C14 C 0.6819(6) 0.5501(6) 0.6350(3) 0.078(5) Uani 1 1 d G U . . .
H14 H 0.6673 0.5731 0.6452 0.093 Uiso 1 1 calc R U . . .
C15 C 0.8790(7) 0.6307(7) 0.6401(6) 0.149(9) Uani 1 1 d . U . . .
C16 C 0.8798(9) 0.6759(12) 0.6202(4) 0.174(9) Uani 1 1 d G U . . .
H16 H 0.8567 0.6659 0.6005 0.209 Uiso 1 1 calc R U . . .
C17 C 0.9151(11) 0.7361(10) 0.6296(6) 0.202(10) Uani 1 1 d G U . . .
H17 H 0.9156 0.7663 0.6163 0.243 Uiso 1 1 calc R U . . .
C18 C 0.9496(8) 0.7510(8) 0.6590(7) 0.240(13) Uani 1 1 d G U . . .
H18 H 0.9732 0.7913 0.6653 0.288 Uiso 1 1 calc R U . . .
C19 C 0.9488(8) 0.7058(13) 0.6789(5) 0.213(11) Uani 1 1 d G U . . .
H19 H 0.9719 0.7158 0.6985 0.255 Uiso 1 1 calc R U . . .
C20 C 0.9135(10) 0.6456(10) 0.6694(5) 0.196(10) Uani 1 1 d G U . . .
H20 H 0.9130 0.6154 0.6828 0.236 Uiso 1 1 calc R U . . .
C21 C 0.8028(10) 0.5263(12) 0.4790(5) 0.171(8) Uani 1 1 d . U . . .
C30 C 0.7453(11) 0.4749(8) 0.4851(5) 0.133(6) Uani 1 1 d G U . . .
C34 C 0.7196(8) 0.4870(10) 0.5138(5) 0.139(7) Uani 1 1 d G U . . .
C35 C 0.7614(13) 0.5460(12) 0.5255(4) 0.165(8) Uani 1 1 d G U . . .
C22 C 0.8128(8) 0.5703(8) 0.5040(7) 0.165(8) Uani 1 1 d G U . . .
C23 C 0.8648(8) 0.6624(12) 0.4627(7) 0.172(8) Uani 1 1 d . U . . .
C24 C 0.8465(10) 0.6422(8) 0.4964(7) 0.171(8) Uani 1 1 d G U . . .
C43 C 0.8207(9) 0.6756(13) 0.5101(5) 0.197(10) Uani 1 1 d G U . . .
C67 C 0.8231(10) 0.7163(9) 0.4849(9) 0.185(10) Uani 1 1 d G U . . .
C44 C 0.8503(10) 0.7082(10) 0.4556(6) 0.195(10) Uani 1 1 d G U . . .
C25 C 0.7851(8) 0.5150(7) 0.4206(7) 0.155(7) Uani 1 1 d . U . . .
C26 C 0.8220(11) 0.5466(12) 0.4488(5) 0.161(7) Uani 1 1 d G U . . .
C27 C 0.8536(7) 0.6091(10) 0.4408(6) 0.145(7) Uani 1 1 d G U . . .
C66 C 0.8362(9) 0.6162(9) 0.4078(6) 0.151(7) Uani 1 1 d G U . . .
C65 C 0.7938(9) 0.5580(13) 0.3953(4) 0.138(7) Uani 1 1 d G U . . .
C29 C 0.7146(10) 0.4469(8) 0.4567(5) 0.128(6) Uani 1 1 d . U . . .
C28 C 0.7289(9) 0.4644(8) 0.4223(6) 0.163(8) Uani 1 1 d G U . . .
C54 C 0.6753(13) 0.4543(9) 0.4058(3) 0.157(8) Uani 1 1 d G U . . .
C50 C 0.6279(8) 0.4307(9) 0.4300(6) 0.181(9) Uani 1 1 d G U . . .
C41 C 0.6521(10) 0.4260(8) 0.4614(4) 0.138(7) Uani 1 1 d G U . . .
C33 C 0.6563(8) 0.4630(10) 0.5138(6) 0.117(6) Uani 1 1 d . U . . .
C32 C 0.6200(11) 0.4351(7) 0.4849(5) 0.154(8) Uani 1 1 d G U . . .
C40 C 0.5778(7) 0.4557(10) 0.4818(5) 0.171(9) Uani 1 1 d G U . . .
C39 C 0.5881(9) 0.4962(10) 0.5089(7) 0.154(8) Uani 1 1 d G U . . .
C38 C 0.6366(10) 0.5007(8) 0.5287(4) 0.155(8) Uani 1 1 d G U . . .
C36 C 0.7393(14) 0.5779(12) 0.5393(4) 0.155(8) Uani 1 1 d . U . . .
C79 C 0.6773(11) 0.5611(9) 0.5398(4) 0.163(8) Uani 1 1 d G U . . .
C80 C 0.6735(11) 0.6140(15) 0.5346(4) 0.143(7) Uani 1 1 d G U . . .
C74 C 0.7331(15) 0.6635(8) 0.5309(4) 0.157(8) Uani 1 1 d G U . . .
C42 C 0.7738(8) 0.6412(13) 0.5338(4) 0.164(9) Uani 1 1 d G U . . .
C48 C 0.5922(9) 0.4875(12) 0.4019(4) 0.175(9) Uani 1 1 d . U . . .
C58 C 0.5690(9) 0.5231(8) 0.4156(6) 0.160(8) Uani 1 1 d G U . . .
C71 C 0.5508(8) 0.5040(12) 0.4495(6) 0.149(7) Uani 1 1 d G U . . .
C70 C 0.5627(9) 0.4565(11) 0.4566(5) 0.188(9) Uani 1 1 d G U . . .
C76 C 0.5883(10) 0.4463(9) 0.4272(8) 0.177(9) Uani 1 1 d G U . . .
C49 C 0.6217(10) 0.6070(14) 0.5130(4) 0.159(8) Uani 1 1 d . U . . .
C47 C 0.5784(10) 0.5486(10) 0.5012(6) 0.169(8) Uani 1 1 d G U . . .
C77 C 0.5614(7) 0.5546(12) 0.4679(6) 0.153(7) Uani 1 1 d G U . . .
C46 C 0.5942(12) 0.6167(14) 0.4590(5) 0.163(7) Uani 1 1 d G U . . .
C62 C 0.6314(9) 0.6491(8) 0.4869(8) 0.172(8) Uani 1 1 d G U . . .
C51 C 0.6620(12) 0.6774(9) 0.4246(5) 0.140(7) Uani 1 1 d . U . . .
C69 C 0.6061(10) 0.6225(13) 0.4275(5) 0.161(7) Uani 1 1 d G U . . .
C53 C 0.6024(9) 0.5840(8) 0.4006(7) 0.160(8) Uani 1 1 d G U . . .
C55 C 0.6561(13) 0.6150(13) 0.3811(4) 0.163(9) Uani 1 1 d G U . . .
C56 C 0.6929(7) 0.6727(10) 0.3959(6) 0.147(7) Uani 1 1 d G U . . .
C52 C 0.6992(11) 0.7126(9) 0.4516(5) 0.145(7) Uani 1 1 d . U . . .
C37 C 0.7624(11) 0.7353(8) 0.4498(5) 0.143(7) Uani 1 1 d G U . . .
C68 C 0.7825(9) 0.7302(9) 0.4825(7) 0.185(9) Uani 1 1 d G U . . .
C31 C 0.7317(14) 0.7043(9) 0.5045(4) 0.164(8) Uani 1 1 d G U . . .
C72 C 0.6802(9) 0.6934(9) 0.4853(7) 0.169(8) Uani 1 1 d G U . . .
C78 C 0.6844(14) 0.5043(8) 0.3790(4) 0.173(9) Uani 1 1 d . U . . .
C64 C 0.7434(10) 0.5541(14) 0.3739(4) 0.140(7) Uani 1 1 d G U . . .
C61 C 0.7383(11) 0.6064(9) 0.3687(4) 0.146(8) Uani 1 1 d G U . . .
C60 C 0.6762(13) 0.5888(13) 0.3706(5) 0.155(8) Uani 1 1 d G U . . .
C45 C 0.6429(7) 0.5257(13) 0.3769(4) 0.167(8) Uani 1 1 d G U . . .
C75 C 0.7769(11) 0.6587(9) 0.3811(4) 0.147(8) Uani 1 1 d . U . . .
C63 C 0.8270(9) 0.6664(10) 0.4006(6) 0.142(7) Uani 1 1 d G U . . .
C73 C 0.8370(8) 0.7083(10) 0.4268(5) 0.175(9) Uani 1 1 d G U . . .
C59 C 0.7932(12) 0.7267(7) 0.4236(5) 0.154(8) Uani 1 1 d G U . . .
C57 C 0.7560(8) 0.6960(10) 0.3953(6) 0.135(7) Uani 1 1 d G U . . .
C101 C 0.6191(4) 0.7550(5) 0.7176(3) 0.115(16) Uiso 0.5 1 d . . . A 5
C102 C 0.6579(5) 0.7802(5) 0.6883(3) 0.072(10) Uiso 0.5 1 d G . . A 5
C103 C 0.6957(6) 0.8445(5) 0.6935(3) 0.075(12) Uiso 0.5 1 d G . . A 5
C104 C 0.7553(6) 0.8740(4) 0.6825(2) 0.109(14) Uiso 0.5 1 d G . . A 5
C105 C 0.6332(4) 0.8041(6) 0.7409(3) 0.110(13) Uiso 0.5 1 d G . . A 5
C106 C 0.6330(4) 0.7947(6) 0.7756(3) 0.19(2) Uiso 0.5 1 d G . . A 5
C107 C 0.6810(5) 0.7477(5) 0.6722(2) 0.091(12) Uiso 0.5 1 d G . . A 5
C108 C 0.6056(3) 0.6988(5) 0.7299(3) 0.089(18) Uiso 0.5 1 d G . . A 5
C109 C 0.6188(4) 0.7359(5) 0.7883(3) 0.121(17) Uiso 0.5 1 d G . . A 5
C110 C 0.6669(4) 0.6890(4) 0.6851(3) 0.058(10) Uiso 0.5 1 d G . . A 5
C111 C 0.7876(6) 0.9178(4) 0.7934(3) 0.13(2) Uiso 0.5 1 d G . . A 5
C112 C 0.7255(5) 0.8930(4) 0.7824(3) 0.154(19) Uiso 0.5 1 d G . . A 5
C113 C 0.7258(6) 0.9028(4) 0.7464(3) 0.193(17) Uiso 0.5 1 d G . . A 5
C114 C 0.6806(5) 0.8593(5) 0.7260(3) 0.098(13) Uiso 0.5 1 d G . . A 5
C115 C 0.8262(5) 0.9430(3) 0.7639(3) 0.17(2) Uiso 0.5 1 d G . . A 5
C116 C 0.8774(4) 0.9376(3) 0.7605(3) 0.158(18) Uiso 0.5 1 d G . . A 5
C117 C 0.6802(5) 0.8402(5) 0.7968(3) 0.18(3) Uiso 0.5 1 d G . . A 5
C118 C 0.8018(5) 0.8884(4) 0.8180(2) 0.115(14) Uiso 0.5 1 d G . . A 5
C119 C 0.8921(4) 0.9068(4) 0.7863(3) 0.097(13) Uiso 0.5 1 d G . . A 5
C120 C 0.6951(5) 0.8093(5) 0.8226(2) 0.131(16) Uiso 0.5 1 d G . . A 5
C121 C 0.8417(5) 0.8648(4) 0.6766(2) 0.19(3) Uiso 0.5 1 d G . . A 5
C122 C 0.8556(5) 0.9137(4) 0.7001(3) 0.31(4) Uiso 0.5 1 d G . . A 5
C123 C 0.8022(6) 0.9192(3) 0.7036(3) 0.22(4) Uiso 0.5 1 d G . . A 5
C124 C 0.7878(6) 0.9336(3) 0.7349(3) 0.123(17) Uiso 0.5 1 d G . . A 5
C125 C 0.7795(6) 0.8403(4) 0.6657(2) 0.25(3) Uiso 0.5 1 d G . . A 5
C126 C 0.7432(6) 0.7784(5) 0.66067(19) 0.096(13) Uiso 0.5 1 d G . . A 5
C127 C 0.8924(4) 0.9227(4) 0.7278(3) 0.37(6) Uiso 0.5 1 d G . . A 5
C128 C 0.8648(4) 0.8267(5) 0.6821(3) 0.122(15) Uiso 0.5 1 d G . . A 5
C129 C 0.7674(5) 0.7387(4) 0.6664(2) 0.15(2) Uiso 0.5 1 d G . . A 5
C130 C 0.9164(3) 0.8826(5) 0.7336(3) 0.19(4) Uiso 0.5 1 d G . . A 5
C131 C 0.7343(5) 0.6539(4) 0.7061(2) 0.13(2) Uiso 0.5 1 d G . . A 5
C132 C 0.7965(5) 0.6787(4) 0.7171(3) 0.093(13) Uiso 0.5 1 d G . . A 5
C133 C 0.7961(5) 0.6688(4) 0.7532(3) 0.174(16) Uiso 0.5 1 d G . . A 5
C134 C 0.8413(5) 0.7124(5) 0.7735(3) 0.092(12) Uiso 0.5 1 d G . . A 5
C135 C 0.6958(5) 0.6287(3) 0.7356(3) 0.19(2) Uiso 0.5 1 d G . . A 5
C136 C 0.6445(4) 0.6341(3) 0.7390(3) 0.166(19) Uiso 0.5 1 d G . . A 5
C137 C 0.8418(5) 0.7315(5) 0.7027(3) 0.100 Uiso 0.5 1 d G . . A 5
C138 C 0.7201(5) 0.6833(4) 0.6815(2) 0.074(11) Uiso 0.5 1 d G . . A 5
C139 C 0.6298(4) 0.6648(4) 0.7131(3) 0.117(15) Uiso 0.5 1 d G . . A 5
C140 C 0.8268(5) 0.7623(5) 0.6769(2) 0.134(16) Uiso 0.5 1 d G . . A 5
C141 C 0.6802(5) 0.7068(4) 0.8228(2) 0.50(8) Uiso 0.5 1 d G . . A 5
C142 C 0.6663(5) 0.6579(4) 0.7993(3) 0.21(3) Uiso 0.5 1 d G . . A 5
C143 C 0.7198(6) 0.6524(4) 0.7959(2) 0.32(6) Uiso 0.5 1 d G . . A 5
C144 C 0.7342(6) 0.6381(3) 0.7646(3) 0.16(2) Uiso 0.5 1 d G . . A 5
C145 C 0.7424(6) 0.7314(5) 0.83377(19) 0.121(16) Uiso 0.5 1 d G . . A 5
C146 C 0.7787(6) 0.7932(5) 0.83876(19) 0.107(14) Uiso 0.5 1 d G . . A 5
C147 C 0.6295(4) 0.6491(4) 0.7716(3) 0.20(3) Uiso 0.5 1 d G . . A 5
C148 C 0.6572(5) 0.7450(5) 0.8174(3) 0.16(2) Uiso 0.5 1 d G . . A 5
C149 C 0.7546(6) 0.8330(5) 0.8330(2) 0.125(17) Uiso 0.5 1 d G . . A 5
C150 C 0.6055(3) 0.6891(5) 0.7659(3) 0.20(4) Uiso 0.5 1 d G . . A 5
C151 C 0.9028(4) 0.8167(5) 0.7819(3) 0.137(19) Uiso 0.5 1 d G . . A 5
C152 C 0.8639(5) 0.7914(5) 0.8112(3) 0.126(15) Uiso 0.5 1 d G . . A 5
C153 C 0.8262(6) 0.7271(5) 0.8060(3) 0.106(13) Uiso 0.5 1 d G . . A 5
C154 C 0.7666(6) 0.6977(4) 0.8170(2) 0.105(13) Uiso 0.5 1 d G . . A 5
C155 C 0.8887(4) 0.7675(6) 0.7581(3) 0.186(19) Uiso 0.5 1 d G . . A 5
C156 C 0.8889(4) 0.7769(6) 0.7239(3) 0.21(3) Uiso 0.5 1 d G . . A 5
C157 C 0.8409(5) 0.8239(5) 0.8272(2) 0.107(14) Uiso 0.5 1 d G . . A 5
C158 C 0.9164(3) 0.8729(5) 0.7697(3) 0.10(2) Uiso 0.5 1 d G . . A 5
C159 C 0.9032(3) 0.8358(5) 0.7111(3) 0.074(12) Uiso 0.5 1 d G . . A 5
C160 C 0.8551(5) 0.8827(4) 0.8144(3) 0.086(13) Uiso 0.5 1 d G . . A 5
C201 C 0.3458(14) 0.5444(10) 0.7826(9) 0.080 Uiso 0.1667 1 d . . . B -1
C202 C 0.3730(13) 0.5526(11) 0.7493(10) 0.080 Uiso 0.1667 1 d G . . B -1
C203 C 0.3249(13) 0.5302(10) 0.7244(9) 0.080 Uiso 0.1667 1 d G . . B -1
C204 C 0.3344(14) 0.5597(11) 0.6936(8) 0.080 Uiso 0.1667 1 d G . . B -1
C205 C 0.2810(13) 0.5168(9) 0.7780(7) 0.080 Uiso 0.1667 1 d G . . B -1
C206 C 0.2480(13) 0.5340(9) 0.7987(6) 0.080 Uiso 0.1667 1 d G . . B -1
C207 C 0.4282(12) 0.6035(12) 0.7426(11) 0.080 Uiso 0.1667 1 d G . . B -1
C208 C 0.3747(14) 0.5877(11) 0.8074(9) 0.080 Uiso 0.1667 1 d G . . B -1
C209 C 0.2785(14) 0.5792(11) 0.8246(6) 0.080 Uiso 0.1667 1 d G . . B -1
C210 C 0.4586(11) 0.6488(13) 0.7685(10) 0.080 Uiso 0.1667 1 d G . . B -1
C211 C 0.1774(10) 0.5766(11) 0.7310(8) 0.080 Uiso 0.1667 1 d G . . B -1
C212 C 0.1891(10) 0.5347(10) 0.7498(6) 0.080 Uiso 0.1667 1 d G . . B -1
C213 C 0.2233(12) 0.5170(9) 0.7283(6) 0.080 Uiso 0.1667 1 d G . . B -1
C214 C 0.2684(13) 0.5082(8) 0.7421(7) 0.080 Uiso 0.1667 1 d G . . B -1
C215 C 0.2046(12) 0.5844(11) 0.6978(7) 0.080 Uiso 0.1667 1 d G . . B -1
C216 C 0.2319(13) 0.6409(12) 0.6823(7) 0.080 Uiso 0.1667 1 d G . . B -1
C217 C 0.2010(11) 0.5431(10) 0.7842(6) 0.080 Uiso 0.1667 1 d G . . B -1
C218 C 0.1787(10) 0.6251(12) 0.7473(9) 0.080 Uiso 0.1667 1 d G . . B -1
C219 C 0.2334(13) 0.6916(12) 0.6994(9) 0.080 Uiso 0.1667 1 d G . . B -1
C220 C 0.2026(11) 0.5941(12) 0.8013(7) 0.080 Uiso 0.1667 1 d G . . B -1
C221 C 0.3808(14) 0.6549(12) 0.6676(6) 0.080 Uiso 0.1667 1 d G . . B -1
C222 C 0.3159(15) 0.6274(11) 0.6633(5) 0.080 Uiso 0.1667 1 d G . . B -1
C223 C 0.2875(14) 0.5687(10) 0.6793(6) 0.080 Uiso 0.1667 1 d G . . B -1
C224 C 0.2329(12) 0.5476(10) 0.6962(6) 0.080 Uiso 0.1667 1 d G . . B -1
C225 C 0.3921(13) 0.6127(12) 0.6864(8) 0.080 Uiso 0.1667 1 d G . . B -1
C226 C 0.4381(12) 0.6343(13) 0.7104(10) 0.080 Uiso 0.1667 1 d G . . B -1
C227 C 0.2889(15) 0.6628(11) 0.6647(6) 0.080 Uiso 0.1667 1 d G . . B -1
C228 C 0.4156(14) 0.7164(12) 0.6735(6) 0.080 Uiso 0.1667 1 d G . . B -1
C229 C 0.4744(11) 0.6985(13) 0.7165(9) 0.080 Uiso 0.1667 1 d G . . B -1
C230 C 0.3254(15) 0.7272(11) 0.6709(6) 0.080 Uiso 0.1667 1 d G . . B -1
C231 C 0.4885(10) 0.7561(11) 0.7688(8) 0.080 Uiso 0.1667 1 d G . . B -1
C232 C 0.4768(10) 0.7980(10) 0.7500(6) 0.080 Uiso 0.1667 1 d GS T P B -1
C233 C 0.4426(12) 0.8157(9) 0.7715(6) 0.080 Uiso 0.1667 1 d G . . B -1
C234 C 0.3976(13) 0.8245(8) 0.7577(7) 0.080 Uiso 0.1667 1 d G . . B -1
C235 C 0.4614(11) 0.7483(11) 0.8020(7) 0.080 Uiso 0.1667 1 d G . . B -1
C236 C 0.4340(13) 0.6918(12) 0.8175(7) 0.080 Uiso 0.1667 1 d G . . B -1
C237 C 0.4649(11) 0.7896(10) 0.7155(6) 0.080 Uiso 0.1667 1 d G . . B -1
C238 C 0.4872(10) 0.7076(12) 0.7525(9) 0.080 Uiso 0.1667 1 d G . . B -1
C239 C 0.4327(13) 0.6411(12) 0.8003(9) 0.080 Uiso 0.1667 1 d G . . B -1
C240 C 0.4634(12) 0.7386(12) 0.6984(7) 0.080 Uiso 0.1667 1 d G . . B -1
C241 C 0.2852(14) 0.6778(12) 0.8322(6) 0.080 Uiso 0.1667 1 d G . . B -1
C242 C 0.3500(14) 0.7053(11) 0.8365(5) 0.080 Uiso 0.1667 1 d G . . B -1
C243 C 0.3784(14) 0.7640(10) 0.8205(6) 0.080 Uiso 0.1667 1 d G . . B -1
C244 C 0.4330(12) 0.7851(10) 0.8035(6) 0.080 Uiso 0.1667 1 d G . . B -1
C245 C 0.2738(13) 0.7199(12) 0.8134(8) 0.080 Uiso 0.1667 1 d G . . B -1
C246 C 0.2278(12) 0.6984(12) 0.7894(10) 0.080 Uiso 0.1667 1 d G . . B -1
C247 C 0.3770(14) 0.6699(11) 0.8351(6) 0.080 Uiso 0.1667 1 d G . . B -1
C248 C 0.2504(14) 0.6164(12) 0.8263(6) 0.080 Uiso 0.1667 1 d G . . B -1
C249 C 0.1915(10) 0.6342(12) 0.7833(9) 0.080 Uiso 0.1667 1 d G . . B -1
C250 C 0.3406(15) 0.6055(11) 0.8289(6) 0.080 Uiso 0.1667 1 d G . . B -1
C251 C 0.3202(14) 0.7883(10) 0.7172(9) 0.080 Uiso 0.1667 1 d G . . B -1
C252 C 0.2930(13) 0.7801(11) 0.7504(10) 0.080 Uiso 0.1667 1 d G . . B -1
C253 C 0.3410(13) 0.8025(10) 0.7753(9) 0.080 Uiso 0.1667 1 d G . . B -1
C254 C 0.3316(13) 0.7731(11) 0.8062(8) 0.080 Uiso 0.1667 1 d G . . B -1
C255 C 0.3850(13) 0.8159(9) 0.7218(7) 0.080 Uiso 0.1667 1 d G . . B -1
C256 C 0.4180(13) 0.7988(10) 0.7010(6) 0.080 Uiso 0.1667 1 d G . . B -1
C257 C 0.2377(12) 0.7293(12) 0.7572(11) 0.080 Uiso 0.1667 1 d G . . B -1
C258 C 0.2912(14) 0.7450(11) 0.6923(9) 0.080 Uiso 0.1667 1 d G . . B -1
C259 C 0.3875(14) 0.7535(11) 0.6752(6) 0.080 Uiso 0.1667 1 d G . . B -1
C260 C 0.2074(11) 0.6839(12) 0.7312(10) 0.080 Uiso 0.1667 1 d G . . B -1
C301 C 0.979(2) 0.9534(13) 0.3687(3) 0.080 Uiso 0.1667 1 d . . . C -2
C302 C 0.949(2) 0.9882(12) 0.3703(5) 0.080 Uiso 0.1667 1 d G . . C -2
C303 C 0.8929(17) 0.9532(12) 0.3888(8) 0.080 Uiso 0.1667 1 d G . . C -2
C304 C 0.8724(15) 0.9819(11) 0.4105(11) 0.080 Uiso 0.1667 1 d G . . C -2
C305 C 0.9419(17) 0.8967(11) 0.3861(4) 0.080 Uiso 0.1667 1 d G . . C -2
C306 C 0.9689(15) 0.8711(11) 0.4056(7) 0.080 Uiso 0.1667 1 d G . . C -2
C307 C 0.982(2) 1.0505(12) 0.3743(6) 0.080 Uiso 0.1667 1 d G . . C -2
C308 C 1.0416(19) 0.9820(13) 0.3713(6) 0.080 Uiso 0.1667 1 d G . . C -2
C309 C 1.0340(15) 0.9013(11) 0.4083(10) 0.080 Uiso 0.1667 1 d G . . C -2
C310 C 1.0473(19) 1.0806(12) 0.3771(3) 0.080 Uiso 0.1667 1 d G . . C -2
C311 C 0.8885(15) 0.8581(9) 0.4853(5) 0.080 Uiso 0.1667 1 d G . . C -2
C312 C 0.8925(13) 0.8448(9) 0.4500(5) 0.080 Uiso 0.1667 1 d G . . C -2
C313 C 0.8645(13) 0.8714(10) 0.4299(6) 0.080 Uiso 0.1667 1 d G . . C -2
C314 C 0.8887(16) 0.8968(11) 0.3985(5) 0.080 Uiso 0.1667 1 d G . . C -2
C315 C 0.8579(15) 0.8930(10) 0.4868(8) 0.080 Uiso 0.1667 1 d G . . C -2
C316 C 0.8762(17) 0.9395(11) 0.5102(8) 0.080 Uiso 0.1667 1 d G . . C -2
C317 C 0.9436(14) 0.8446(9) 0.4382(7) 0.080 Uiso 0.1667 1 d G . . C -2
C318 C 0.9359(18) 0.8712(10) 0.5071(5) 0.080 Uiso 0.1667 1 d G . . C -2
C319 C 0.926(2) 0.9531(12) 0.5330(5) 0.080 Uiso 0.1667 1 d G . . C -2
C320 C 0.9932(14) 0.8585(10) 0.4611(9) 0.080 Uiso 0.1667 1 d G . . C -2
C321 C 0.9033(13) 1.0605(11) 0.4499(13) 0.080 Uiso 0.1667 1 d G . . C -2
C322 C 0.8663(13) 1.0037(11) 0.4675(13) 0.080 Uiso 0.1667 1 d G . . C -2
C323 C 0.8473(12) 0.9554(11) 0.4430(12) 0.080 Uiso 0.1667 1 d G . . C -2
C324 C 0.8432(12) 0.9011(10) 0.4525(9) 0.080 Uiso 0.1667 1 d G . . C -2
C325 C 0.9070(15) 1.0469(11) 0.4146(12) 0.080 Uiso 0.1667 1 d G . . C -2
C326 C 0.9607(17) 1.0805(11) 0.3969(9) 0.080 Uiso 0.1667 1 d G . . C -2
C327 C 0.8804(16) 0.9961(11) 0.5003(11) 0.080 Uiso 0.1667 1 d G . . C -2
C328 C 0.9531(14) 1.1069(10) 0.4659(11) 0.080 Uiso 0.1667 1 d G . . C -2
C329 C 1.0127(16) 1.1290(10) 0.4137(8) 0.080 Uiso 0.1667 1 d G . . C -2
C330 C 0.9327(18) 1.0447(12) 0.5170(9) 0.080 Uiso 0.1667 1 d G . . C -2
C331 C 1.1136(14) 1.1422(10) 0.4232(5) 0.080 Uiso 0.1667 1 d G . . C -2
C332 C 1.1097(13) 1.1554(9) 0.4585(5) 0.080 Uiso 0.1667 1 d G . . C -2
C333 C 1.1377(14) 1.1289(10) 0.4786(6) 0.080 Uiso 0.1667 1 d G . . C -2
C334 C 1.1135(17) 1.1035(10) 0.5099(5) 0.080 Uiso 0.1667 1 d G . . C -2
C335 C 1.1443(13) 1.1073(11) 0.4217(8) 0.080 Uiso 0.1667 1 d G . . C -2
C336 C 1.1260(16) 1.0608(12) 0.3983(8) 0.080 Uiso 0.1667 1 d G . . C -2
C337 C 1.0587(14) 1.1556(9) 0.4704(6) 0.080 Uiso 0.1667 1 d G . . C -2
C338 C 1.0662(17) 1.1290(11) 0.4014(5) 0.080 Uiso 0.1667 1 d G . . C -2
C339 C 1.0765(19) 1.0472(13) 0.3755(5) 0.080 Uiso 0.1667 1 d G . . C -2
C340 C 1.0090(14) 1.1417(9) 0.4475(9) 0.080 Uiso 0.1667 1 d G . . C -2
C341 C 1.0989(14) 0.9398(11) 0.4586(13) 0.080 Uiso 0.1667 1 d G . . C -2
C342 C 1.1360(13) 0.9966(12) 0.4411(13) 0.080 Uiso 0.1667 1 d G . . C -2
C343 C 1.1548(13) 1.0449(11) 0.4655(12) 0.080 Uiso 0.1667 1 d G . . C -2
C344 C 1.1590(12) 1.0992(11) 0.4561(9) 0.080 Uiso 0.1667 1 d G . . C -2
C345 C 1.0952(16) 0.9534(11) 0.4939(12) 0.080 Uiso 0.1667 1 d G . . C -2
C346 C 1.0415(19) 0.9197(11) 0.5116(9) 0.080 Uiso 0.1667 1 d G . . C -2
C347 C 1.1218(14) 1.0041(12) 0.4083(11) 0.080 Uiso 0.1667 1 d G . . C -2
C348 C 1.0491(14) 0.8934(11) 0.4426(12) 0.080 Uiso 0.1667 1 d G . . C -2
C349 C 0.9894(17) 0.8713(10) 0.4949(8) 0.080 Uiso 0.1667 1 d G . . C -2
C350 C 1.0695(17) 0.9556(12) 0.3916(10) 0.080 Uiso 0.1667 1 d G . . C -2
C351 C 1.023(2) 1.0469(12) 0.5398(3) 0.080 Uiso 0.1667 1 d G . . C -2
C352 C 1.053(2) 1.0120(12) 0.5382(5) 0.080 Uiso 0.1667 1 d G . . C -2
C353 C 1.1093(19) 1.0470(11) 0.5198(8) 0.080 Uiso 0.1667 1 d G . . C -2
C354 C 1.1297(16) 1.0184(11) 0.4980(11) 0.080 Uiso 0.1667 1 d G . . C -2
C355 C 1.0602(19) 1.1036(11) 0.5224(4) 0.080 Uiso 0.1667 1 d G . . C -2
C356 C 1.0333(17) 1.1291(10) 0.5030(6) 0.080 Uiso 0.1667 1 d G . . C -2
C357 C 1.020(2) 0.9498(11) 0.5343(6) 0.080 Uiso 0.1667 1 d G . . C -2
C358 C 0.961(2) 1.0182(12) 0.5373(5) 0.080 Uiso 0.1667 1 d G . . C -2
C359 C 0.9682(17) 1.0990(11) 0.5003(10) 0.080 Uiso 0.1667 1 d G . . C -2
C360 C 0.955(2) 0.9197(11) 0.5314(4) 0.080 Uiso 0.1667 1 d G . . C -2
C401 C 0.8258(8) 0.4310(12) 0.7365(6) 0.080 Uiso 0.1667 1 d . . . D -3
C402 C 0.8080(9) 0.3916(12) 0.7071(6) 0.080 Uiso 0.1667 1 d G . . D -3
C403 C 0.7954(11) 0.3326(13) 0.7182(6) 0.080 Uiso 0.1667 1 d G . . D -3
C404 C 0.7484(13) 0.2810(12) 0.7036(6) 0.080 Uiso 0.1667 1 d G . . D -3
C405 C 0.8240(8) 0.3958(13) 0.7657(6) 0.080 Uiso 0.1667 1 d G . . D -3
C406 C 0.8041(9) 0.4050(12) 0.7968(6) 0.080 Uiso 0.1667 1 d G . . D -3
C407 C 0.7735(10) 0.3971(11) 0.6818(5) 0.080 Uiso 0.1667 1 d G . . D -3
C408 C 0.8076(10) 0.4736(9) 0.7393(6) 0.080 Uiso 0.1667 1 d G . . D -3
C409 C 0.7851(11) 0.4495(10) 0.7997(5) 0.080 Uiso 0.1667 1 d G . . D -3
C410 C 0.7544(11) 0.4417(9) 0.6849(5) 0.080 Uiso 0.1667 1 d G . . D -3
C411 C 0.6846(13) 0.2476(10) 0.8116(5) 0.080 Uiso 0.1667 1 d G . . D -3
C412 C 0.7466(12) 0.2955(12) 0.8067(5) 0.080 Uiso 0.1667 1 d G . . D -3
C413 C 0.7671(12) 0.2859(13) 0.7745(6) 0.080 Uiso 0.1667 1 d G . . D -3
C414 C 0.8051(10) 0.3350(14) 0.7544(6) 0.080 Uiso 0.1667 1 d G . . D -3
C415 C 0.6672(14) 0.2084(9) 0.7822(6) 0.080 Uiso 0.1667 1 d G . . D -3
C416 C 0.6089(14) 0.1832(7) 0.7693(6) 0.080 Uiso 0.1667 1 d G . . D -3
C417 C 0.7644(11) 0.3536(12) 0.8177(5) 0.080 Uiso 0.1667 1 d G . . D -3
C418 C 0.6431(12) 0.2599(10) 0.8268(4) 0.080 Uiso 0.1667 1 d G . . D -3
C419 C 0.5657(12) 0.1962(8) 0.7853(6) 0.080 Uiso 0.1667 1 d G . . D -3
C420 C 0.7210(12) 0.3666(11) 0.8336(4) 0.080 Uiso 0.1667 1 d G . . D -3
C421 C 0.6502(13) 0.2387(9) 0.6818(5) 0.080 Uiso 0.1667 1 d G . . D -3
C422 C 0.6484(14) 0.2038(8) 0.7112(6) 0.080 Uiso 0.1667 1 d G . . D -3
C423 C 0.7091(14) 0.2300(11) 0.7245(6) 0.080 Uiso 0.1667 1 d G . . D -3
C424 C 0.7183(14) 0.2323(11) 0.7593(6) 0.080 Uiso 0.1667 1 d G . . D -3
C425 C 0.7123(13) 0.2864(11) 0.6771(5) 0.080 Uiso 0.1667 1 d G . . D -3
C426 C 0.7245(11) 0.3433(10) 0.6664(4) 0.080 Uiso 0.1667 1 d G . . D -3
C427 C 0.5993(14) 0.1808(7) 0.7331(6) 0.080 Uiso 0.1667 1 d G . . D -3
C428 C 0.6032(12) 0.2496(9) 0.6758(5) 0.080 Uiso 0.1667 1 d G . . D -3
C429 C 0.6752(11) 0.3547(10) 0.6601(4) 0.080 Uiso 0.1667 1 d G . . D -3
C430 C 0.5502(11) 0.1925(8) 0.7267(6) 0.080 Uiso 0.1667 1 d G . . D -3
C431 C 0.6523(13) 0.4279(10) 0.6867(5) 0.080 Uiso 0.1667 1 d G . . D -3
C432 C 0.5904(11) 0.3799(12) 0.6916(6) 0.080 Uiso 0.1667 1 d G . . D -3
C433 C 0.5698(12) 0.3895(13) 0.7238(6) 0.080 Uiso 0.1667 1 d G . . D -3
C434 C 0.5319(10) 0.3404(14) 0.7439(6) 0.080 Uiso 0.1667 1 d G . . D -3
C435 C 0.6697(14) 0.4671(9) 0.7161(6) 0.080 Uiso 0.1667 1 d G . . D -3
C436 C 0.7281(13) 0.4922(7) 0.7289(6) 0.080 Uiso 0.1667 1 d G . . D -3
C437 C 0.5725(10) 0.3217(12) 0.6806(5) 0.080 Uiso 0.1667 1 d G . . D -3
C438 C 0.6938(12) 0.4155(9) 0.6714(4) 0.080 Uiso 0.1667 1 d G . . D -3
C439 C 0.7712(11) 0.4792(8) 0.7130(5) 0.080 Uiso 0.1667 1 d G . . D -3
C440 C 0.6159(11) 0.3088(10) 0.6647(4) 0.080 Uiso 0.1667 1 d G . . D -3
C441 C 0.6868(13) 0.4368(10) 0.8164(5) 0.080 Uiso 0.1667 1 d G . . D -3
C442 C 0.6885(14) 0.4717(9) 0.7870(6) 0.080 Uiso 0.1667 1 d G . . D -3
C443 C 0.6278(14) 0.4454(11) 0.7737(6) 0.080 Uiso 0.1667 1 d G . . D -3
C444 C 0.6186(14) 0.4431(11) 0.7390(6) 0.080 Uiso 0.1667 1 d G . . D -3
C445 C 0.6247(13) 0.3890(11) 0.8212(5) 0.080 Uiso 0.1667 1 d G . . D -3
C446 C 0.6125(12) 0.3321(11) 0.8318(4) 0.080 Uiso 0.1667 1 d G . . D -3
C447 C 0.7376(13) 0.4946(7) 0.7652(6) 0.080 Uiso 0.1667 1 d G . . D -3
C448 C 0.7338(12) 0.4258(10) 0.8225(5) 0.080 Uiso 0.1667 1 d G . . D -3
C449 C 0.6617(12) 0.3207(11) 0.8382(4) 0.080 Uiso 0.1667 1 d G . . D -3
C450 C 0.7868(11) 0.4829(8) 0.7716(6) 0.080 Uiso 0.1667 1 d G . . D -3
C451 C 0.5112(8) 0.2445(12) 0.7618(6) 0.080 Uiso 0.1667 1 d G . . D -3
C452 C 0.5289(9) 0.2839(13) 0.7912(6) 0.080 Uiso 0.1667 1 d G . . D -3
C453 C 0.5416(10) 0.3429(14) 0.7800(6) 0.080 Uiso 0.1667 1 d G . . D -3
C454 C 0.5885(13) 0.3944(13) 0.7947(6) 0.080 Uiso 0.1667 1 d G . . D -3
C455 C 0.5129(8) 0.2796(13) 0.7325(6) 0.080 Uiso 0.1667 1 d G . . D -3
C456 C 0.5329(9) 0.2704(12) 0.7015(6) 0.080 Uiso 0.1667 1 d G . . D -3
C457 C 0.5635(10) 0.2784(11) 0.8165(5) 0.080 Uiso 0.1667 1 d G . . D -3
C458 C 0.5293(10) 0.2019(9) 0.7589(6) 0.080 Uiso 0.1667 1 d G . . D -3
C459 C 0.5518(11) 0.2259(9) 0.6986(5) 0.080 Uiso 0.1667 1 d G . . D -3
C460 C 0.5826(11) 0.2338(10) 0.8134(5) 0.080 Uiso 0.1667 1 d G . . D -3
C272 C 0.4480(11) 0.4306(13) 0.7500 0.150 Uiso 1 2 d S T P . .
C270 C 0.4257(15) 0.429(3) 0.7822(4) 0.150 Uiso 0.25 1 d G . . . .
C271 C 0.3649(17) 0.411(4) 0.7867(11) 0.150 Uiso 0.25 1 d G . . . .
C273 C 0.3264(11) 0.393(2) 0.7589(14) 0.150 Uiso 0.25 1 d G . . . .
C274 C 0.3487(13) 0.394(2) 0.7267(11) 0.150 Uiso 0.5 1 d G . . . .
C276 C 0.4096(15) 0.413(3) 0.7222(4) 0.150 Uiso 0.25 1 d G . . . .

loop_
_atom_site_aniso_label
_atom_site_aniso_U_11
_atom_site_aniso_U_22
_atom_site_aniso_U_33
_atom_site_aniso_U_23
_atom_site_aniso_U_13
_atom_site_aniso_U_12
B1 0.047(13) 0.047(13) 0.08(2) 0.000 0.000 0.024(7)
Cl1 0.072(3) 0.072(3) 0.052(5) 0.000 0.000 0.0359(17)
N1 0.042(10) 0.036(9) 0.071(9) -0.010(7) 0.008(8) 0.021(8)
S1 0.058(4) 0.068(4) 0.104(4) -0.003(3) 0.000(3) 0.036(3)
C4 0.086(16) 0.039(12) 0.048(11) -0.009(9) -0.009(11) 0.022(13)
N2 0.051(11) 0.073(12) 0.062(10) 0.001(8) -0.005(7) 0.027(10)
S2 0.055(4) 0.069(4) 0.147(5) -0.027(3) -0.008(3) 0.025(3)
C5 0.102(14) 0.076(13) 0.066(13) -0.001(10) -0.001(10) 0.058(12)
C6 0.098(13) 0.109(15) 0.097(14) -0.001(12) 0.015(11) 0.069(12)
C7 0.106(14) 0.077(13) 0.095(14) -0.004(11) -0.029(11) 0.051(11)
C8 0.119(15) 0.108(15) 0.115(16) -0.026(13) -0.028(13) 0.062(12)
C9 0.096(13) 0.115(16) 0.134(15) -0.010(13) 0.006(11) 0.075(12)
C10 0.108(14) 0.127(15) 0.096(15) 0.010(12) 0.001(11) 0.078(12)
C1AA 0.053(13) 0.051(12) 0.070(11) -0.003(9) 0.011(10) 0.025(12)
C11 0.041(11) 0.088(13) 0.113(13) -0.016(10) -0.011(10) 0.037(11)
C12 0.049(12) 0.068(13) 0.098(14) 0.010(10) 0.000(10) 0.027(11)
C0AA 0.056(12) 0.048(12) 0.065(11) 0.011(9) 0.001(10) 0.012(11)
C2 0.071(13) 0.067(13) 0.051(10) 0.005(9) -0.009(9) 0.048(11)
C13 0.085(14) 0.063(13) 0.100(14) 0.023(11) 0.007(11) 0.038(12)
C14 0.079(13) 0.040(11) 0.100(13) 0.003(10) -0.010(11) 0.018(10)
C15 0.138(18) 0.17(2) 0.18(2) -0.060(17) -0.001(16) 0.106(16)
C16 0.182(18) 0.17(2) 0.21(2) -0.031(18) -0.004(16) 0.112(17)
C17 0.21(2) 0.193(19) 0.23(2) -0.068(18) 0.050(18) 0.118(17)
C18 0.20(2) 0.23(2) 0.27(2) -0.09(2) 0.009(19) 0.094(18)
C19 0.175(19) 0.21(2) 0.26(2) -0.108(19) 0.015(17) 0.103(17)
C20 0.158(19) 0.22(2) 0.25(2) -0.077(19) -0.008(17) 0.118(16)
C21 0.168(14) 0.208(15) 0.192(15) 0.074(13) -0.001(13) 0.134(11)
C30 0.161(14) 0.147(13) 0.150(14) 0.068(12) 0.023(12) 0.120(10)
C34 0.184(14) 0.146(13) 0.126(13) 0.052(11) 0.002(12) 0.113(12)
C35 0.203(15) 0.189(14) 0.121(13) 0.041(12) -0.047(12) 0.113(12)
C22 0.153(13) 0.211(14) 0.153(14) 0.037(13) -0.061(11) 0.108(12)
C23 0.115(12) 0.203(15) 0.196(15) 0.043(14) -0.029(12) 0.077(12)
C24 0.129(13) 0.216(15) 0.162(14) 0.013(13) -0.078(12) 0.083(12)
C43 0.175(15) 0.195(15) 0.145(14) -0.018(13) -0.077(12) 0.036(13)
C67 0.177(15) 0.152(14) 0.168(14) -0.009(13) -0.048(13) 0.038(13)
C44 0.152(14) 0.177(14) 0.185(15) 0.034(14) -0.030(13) 0.030(13)
C25 0.180(14) 0.160(14) 0.180(14) 0.007(12) 0.064(13) 0.127(11)
C26 0.153(13) 0.205(14) 0.195(15) 0.053(13) 0.044(12) 0.142(11)
C27 0.108(12) 0.185(14) 0.192(14) 0.042(13) 0.039(11) 0.110(11)
C66 0.114(12) 0.189(14) 0.170(14) 0.046(13) 0.070(11) 0.090(12)
C65 0.156(13) 0.176(14) 0.138(13) 0.006(11) 0.074(11) 0.123(12)
C29 0.196(14) 0.124(12) 0.130(13) 0.048(11) 0.033(12) 0.129(11)
C28 0.208(15) 0.153(13) 0.151(13) -0.004(12) 0.043(13) 0.108(12)
C54 0.237(15) 0.122(12) 0.116(13) -0.034(11) 0.009(12) 0.093(12)
C50 0.219(16) 0.133(13) 0.160(14) 0.001(12) -0.021(13) 0.066(13)
C41 0.192(14) 0.124(12) 0.121(13) 0.052(11) -0.007(12) 0.095(12)
C33 0.170(13) 0.133(12) 0.100(12) 0.072(10) 0.058(11) 0.114(11)
C32 0.165(14) 0.145(13) 0.152(14) 0.056(12) 0.047(12) 0.077(12)
C40 0.131(13) 0.191(14) 0.160(15) 0.069(13) 0.050(13) 0.057(12)
C39 0.125(13) 0.193(14) 0.150(14) 0.064(13) 0.078(11) 0.084(12)
C38 0.178(14) 0.168(14) 0.122(13) 0.074(12) 0.055(11) 0.088(12)
C36 0.216(15) 0.179(14) 0.093(11) 0.012(12) -0.014(12) 0.117(13)
C79 0.213(15) 0.173(14) 0.090(11) 0.016(12) 0.046(12) 0.085(13)
C80 0.204(14) 0.174(14) 0.093(11) 0.009(12) 0.053(11) 0.126(12)
C74 0.236(15) 0.139(14) 0.082(11) -0.025(11) -0.004(13) 0.084(12)
C42 0.208(15) 0.163(14) 0.079(11) -0.004(12) -0.032(12) 0.061(13)
C48 0.159(14) 0.192(15) 0.143(14) 0.005(12) -0.069(12) 0.065(12)
C58 0.117(12) 0.205(15) 0.163(14) 0.032(13) -0.062(12) 0.085(12)
C71 0.097(11) 0.195(15) 0.179(14) 0.048(13) -0.006(12) 0.092(11)
C70 0.142(13) 0.200(14) 0.172(15) 0.072(14) -0.003(13) 0.048(12)
C76 0.170(14) 0.168(14) 0.168(14) 0.021(13) -0.037(13) 0.066(12)
C49 0.174(14) 0.206(15) 0.132(13) 0.009(12) 0.090(12) 0.121(12)
C47 0.131(13) 0.222(15) 0.157(13) 0.045(14) 0.100(11) 0.091(12)
C77 0.104(12) 0.222(15) 0.172(14) 0.040(14) 0.044(11) 0.111(12)
C46 0.149(13) 0.223(15) 0.179(15) 0.036(14) 0.035(13) 0.140(12)
C62 0.191(15) 0.193(15) 0.183(14) 0.006(13) 0.063(13) 0.134(12)
C51 0.171(14) 0.156(13) 0.167(14) 0.050(12) -0.010(12) 0.136(11)
C69 0.151(13) 0.204(14) 0.181(15) 0.046(13) -0.015(13) 0.128(11)
C53 0.134(13) 0.207(15) 0.153(14) 0.044(12) -0.069(12) 0.095(12)
C55 0.181(14) 0.197(15) 0.127(14) 0.029(12) -0.043(12) 0.107(13)
C56 0.185(14) 0.152(13) 0.143(13) 0.067(11) -0.020(12) 0.113(12)
C52 0.220(15) 0.123(12) 0.163(14) 0.020(11) 0.026(13) 0.140(11)
C37 0.193(15) 0.102(11) 0.155(14) 0.016(11) -0.011(13) 0.089(12)
C68 0.221(16) 0.124(13) 0.173(14) -0.020(13) -0.015(14) 0.058(13)
C31 0.245(16) 0.127(13) 0.141(14) -0.049(11) 0.016(13) 0.107(12)
C72 0.232(16) 0.151(13) 0.176(14) -0.011(12) 0.051(13) 0.135(12)
C78 0.221(15) 0.170(14) 0.110(12) -0.044(11) -0.005(13) 0.084(13)
C64 0.164(14) 0.183(14) 0.098(11) -0.024(12) 0.053(11) 0.105(12)
C61 0.169(14) 0.186(15) 0.096(11) 0.030(12) 0.020(12) 0.099(13)
C60 0.187(14) 0.195(14) 0.109(12) 0.025(12) -0.029(12) 0.116(13)
C45 0.188(15) 0.193(15) 0.116(12) -0.018(13) -0.044(12) 0.091(13)
C75 0.159(14) 0.173(14) 0.118(13) 0.059(12) 0.051(11) 0.090(12)
C63 0.119(12) 0.168(14) 0.149(14) 0.064(12) 0.069(11) 0.080(11)
C73 0.149(14) 0.158(14) 0.175(15) 0.054(13) 0.023(14) 0.045(12)
C59 0.175(15) 0.119(12) 0.166(14) 0.053(12) 0.009(13) 0.072(11)
C57 0.175(14) 0.131(13) 0.136(13) 0.073(11) 0.016(12) 0.106(11)

loop_
_atom_type_symbol
_atom_type_description
_atom_type_scat_dispersion_real
_atom_type_scat_dispersion_imag
_atom_type_scat_source
C C 0.0033 0.0016 'International Tables Vol C Tables 4.2.6.8 and 6.1.1.4'
H H 0.0000 0.0000 'International Tables Vol C Tables 4.2.6.8 and 6.1.1.4'
B B 0.0013 0.0007 'International Tables Vol C Tables 4.2.6.8 and 6.1.1.4'
Cl Cl 0.1484 0.1585 'International Tables Vol C Tables 4.2.6.8 and 6.1.1.4'
N N 0.0061 0.0033 'International Tables Vol C Tables 4.2.6.8 and 6.1.1.4'
S S 0.1246 0.1234 'International Tables Vol C Tables 4.2.6.8 and 6.1.1.4'

loop_
_geom_angle_atom_site_label_1
_geom_angle_atom_site_label_2
_geom_angle_atom_site_label_3
_geom_angle
_geom_angle_site_symmetry_1
_geom_angle_site_symmetry_3
N1 B1 Cl1 111.9(13) 3_655 .
N1 B1 Cl1 111.9(13) . .
N1 B1 Cl1 111.9(13) 5_665 .
N1 B1 N1 107.0(14) 5_665 3_655
N1 B1 N1 107.0(14) 3_655 .
N1 B1 N1 107.0(14) 5_665 .
C4 N1 B1 123.9(14) . .
C4 N1 C1AA 113.1(15) . .
C1AA N1 B1 122.1(13) . .
C5 S1 C13 103.2(7) . .
N1 C4 N2 123.0(17) . 3_655
N1 C4 C2 109.3(18) . .
N2 C4 C2 125(2) 3_655 .
C1AA N2 C4 115.3(15) . 5_665
C15 S2 C12 104.4(8) . .
C6 C5 S1 120.4(11) . .
C6 C5 C10 120.0 . .
C10 C5 S1 119.4(11) . .
C5 C6 H6 120.0 . .
C5 C6 C7 120.0 . .
C7 C6 H6 120.0 . .
C6 C7 H7 120.0 . .
C8 C7 C6 120.0 . .
C8 C7 H7 120.0 . .
C7 C8 H8 120.0 . .
C7 C8 C9 120.0 . .
C9 C8 H8 120.0 . .
C8 C9 H9 120.0 . .
C10 C9 C8 120.0 . .
C10 C9 H9 120.0 . .
C5 C10 H10 120.0 . .
C9 C10 C5 120.0 . .
C9 C10 H10 120.0 . .
N1 C1AA C0AA 104.8(16) . .
N2 C1AA N1 122.3(17) . .
N2 C1AA C0AA 129.4(19) . .
C12 C11 H11 120.0 . .
C12 C11 C14 120.0 . .
C14 C11 H11 120.0 . .
C11 C12 S2 121.8(10) . .
C11 C12 C0AA 120.0 . .
C0AA C12 S2 118.1(10) . .
C12 C0AA C1AA 132.0(14) . .
C2 C0AA C1AA 107.8(14) . .
C2 C0AA C12 120.0 . .
C0AA C2 C4 104.6(15) . .
C13 C2 C4 135.0(15) . .
C13 C2 C0AA 120.0 . .
C2 C13 S1 117.3(9) . .
C2 C13 C14 120.0 . .
C14 C13 S1 122.6(9) . .
C11 C14 H14 120.0 . .
C13 C14 C11 120.0 . .
C13 C14 H14 120.0 . .
C16 C15 S2 115.9(18) . .
C16 C15 C20 120.0 . .
C20 C15 S2 123.2(18) . .
C15 C16 H16 120.0 . .
C15 C16 C17 120.0 . .
C17 C16 H16 120.0 . .
C16 C17 H17 120.0 . .
C16 C17 C18 120.0 . .
C18 C17 H17 120.0 . .
C17 C18 H18 120.0 . .
C19 C18 C17 120.0 . .
C19 C18 H18 120.0 . .
C18 C19 H19 120.0 . .
C18 C19 C20 120.0 . .
C20 C19 H19 120.0 . .
C15 C20 H20 120.0 . .
C19 C20 C15 120.0 . .
C19 C20 H20 120.0 . .
C22 C21 C30 108.0 . .
C26 C21 C30 122(3) . .
C26 C21 C22 116(3) . .
C34 C30 C21 108.0 . .
C29 C30 C21 114(2) . .
C29 C30 C34 125(2) . .
C30 C34 C35 108.0 . .
C33 C34 C30 117(2) . .
C33 C34 C35 123(2) . .
C22 C35 C34 108.0 . .
C36 C35 C34 118(3) . .
C36 C35 C22 124(3) . .
C21 C22 C24 123(2) . .
C35 C22 C21 108.0 . .
C35 C22 C24 117(2) . .
C24 C23 C27 109(3) . .
C44 C23 C24 108.0 . .
C44 C23 C27 128(2) . .
C23 C24 C22 119(2) . .
C23 C24 C43 108.0 . .
C43 C24 C22 118(2) . .
C24 C43 C67 108.0 . .
C24 C43 C42 112(3) . .
C67 C43 C42 129(3) . .
C44 C67 C43 108.0 . .
C68 C67 C43 121(3) . .
C68 C67 C44 121(3) . .
C67 C44 C23 108.0 . .
C73 C44 C23 113(3) . .
C73 C44 C67 128(3) . .
C65 C25 C26 108.0 . .
C28 C25 C26 126(2) . .
C28 C25 C65 117(2) . .
C21 C26 C25 119(3) . .
C21 C26 C27 123(3) . .
C25 C26 C27 108.0 . .
C26 C27 C23 129(2) . .
C66 C27 C23 110(2) . .
C66 C27 C26 108.0 . .
C27 C66 C63 120(2) . .
C65 C66 C27 108.0 . .
C65 C66 C63 119(2) . .
C25 C65 C64 123(2) . .
C66 C65 C25 108.0 . .
C66 C65 C64 116(2) . .
C30 C29 C28 130(2) . .
C30 C29 C41 110(2) . .
C28 C29 C41 108.0 . .
C25 C28 C29 109(2) . .
C25 C28 C54 127(2) . .
C29 C28 C54 108.0 . .
C28 C54 C78 115(2) . .
C50 C54 C28 108.0 . .
C50 C54 C78 123(2) . .
C54 C50 C41 108.0 . .
C76 C50 C54 117(2) . .
C76 C50 C41 124(2) . .
C29 C41 C50 108.0 . .
C32 C41 C29 135(2) . .
C32 C41 C50 105(2) . .
C34 C33 C32 122(2) . .
C34 C33 C38 115(2) . .
C32 C33 C38 108.0 . .
C41 C32 C33 110(3) . .
C41 C32 C40 131(2) . .
C33 C32 C40 108.0 . .
C39 C40 C32 108.0 . .
C70 C40 C32 116(3) . .
C70 C40 C39 128(3) . .
C40 C39 C38 108.0 . .
C40 C39 C47 116(2) . .
C38 C39 C47 124(2) . .
C33 C38 C39 108.0 . .
C33 C38 C79 123(2) . .
C39 C38 C79 113(2) . .
C35 C36 C79 125(3) . .
C35 C36 C42 115(3) . .
C42 C36 C79 108.0 . .
C36 C79 C38 115(3) . .
C80 C79 C38 129(3) . .
C80 C79 C36 108.0 . .
C79 C80 C74 108.0 . .
C79 C80 C49 116(3) . .
C74 C80 C49 122(3) . .
C80 C74 C42 108.0 . .
C80 C74 C31 108(3) . .
C42 C74 C31 128(2) . .
C36 C42 C43 131(2) . .
C36 C42 C74 108.0 . .
C74 C42 C43 105(3) . .
C58 C48 C45 109(2) . .
C76 C48 C58 108.0 . .
C76 C48 C45 131(2) . .
C48 C58 C53 108(2) . .
C71 C58 C48 108.0 . .
C71 C58 C53 131(2) . .
C70 C71 C58 108.0 . .
C77 C71 C58 107(3) . .
C77 C71 C70 132(2) . .
C40 C70 C71 116(3) . .
C40 C70 C76 124(3) . .
C76 C70 C71 108.0 . .
C50 C76 C48 122(3) . .
C50 C76 C70 120(3) . .
C70 C76 C48 108.0 . .
C47 C49 C80 119(3) . .
C47 C49 C62 108.0 . .
C62 C49 C80 121(3) . .
C49 C47 C39 119(2) . .
C49 C47 C77 108.0 . .
C77 C47 C39 118(2) . .
C71 C77 C47 108(3) . .
C71 C77 C46 130(3) . .
C47 C77 C46 108.0 . .
C62 C46 C77 108.0 . .
C69 C46 C77 110(3) . .
C69 C46 C62 130(3) . .
C46 C62 C49 108.0 . .
C72 C62 C49 117(3) . .
C72 C62 C46 126(3) . .
C56 C51 C69 108.0 . .
C52 C51 C69 126(3) . .
C52 C51 C56 115(3) . .
C46 C69 C51 105(3) . .
C46 C69 C53 136(3) . .
C51 C69 C53 108.0 . .
C69 C53 C58 103(2) . .
C55 C53 C58 134(2) . .
C55 C53 C69 108.0 . .
C53 C55 C56 108.0 . .
C60 C55 C53 118(3) . .
C60 C55 C56 121(3) . .
C51 C56 C55 108.0 . .
C57 C56 C51 123(3) . .
C57 C56 C55 117(3) . .
C51 C52 C37 119(2) . .
C51 C52 C72 119(3) . .
C37 C52 C72 108.0 . .
C68 C37 C52 108.0 . .
C59 C37 C52 126(3) . .
C59 C37 C68 114(3) . .
C67 C68 C37 119(3) . .
C67 C68 C31 121(3) . .
C37 C68 C31 108.0 . .
C68 C31 C74 115(3) . .
C68 C31 C72 108.0 . .
C72 C31 C74 126(2) . .
C62 C72 C52 113(3) . .
C62 C72 C31 126(3) . .
C31 C72 C52 108.0 . .
C64 C78 C54 119(2) . .
C64 C78 C45 108.0 . .
C45 C78 C54 121(2) . .
C78 C64 C65 118(2) . .
C78 C64 C61 108.0 . .
C61 C64 C65 120(2) . .
C60 C61 C64 108.0 . .
C75 C61 C64 122(3) . .
C75 C61 C60 117(3) . .
C55 C60 C61 128(3) . .
C55 C60 C45 115(3) . .
C61 C60 C45 108.0 . .
C78 C45 C48 106(2) . .
C60 C45 C48 133(2) . .
C60 C45 C78 108.0 . .
C61 C75 C63 121(3) . .
C61 C75 C57 120(3) . .
C57 C75 C63 108.0 . .
C75 C63 C66 121(2) . .
C73 C63 C66 119(2) . .
C73 C63 C75 108.0 . .
C44 C73 C63 130(3) . .
C44 C73 C59 111(3) . .
C63 C73 C59 108.0 . .
C37 C59 C73 126(3) . .
C37 C59 C57 114(3) . .
C57 C59 C73 108.0 . .
C56 C57 C75 117(2) . .
C56 C57 C59 122(2) . .
C75 C57 C59 108.0 . .
C102 C101 C105 120.8(3) . 10_557
C102 C101 C105 107.8 . .
C102 C101 C117 46.3(5) . 10_557
C102 C101 C148 30.89(17) . 10_557
C102 C101 C150 120.8(6) . 10_557
C105 C101 C105 16.2(4) . 10_557
C105 C101 C117 61.6(5) . 10_557
C105 C101 C117 75.7(2) 10_557 10_557
C105 C101 C148 134.52(10) . 10_557
C105 C101 C150 117.5(8) . 10_557
C106 C101 C102 86.7(13) 10_557 .
C106 C101 C105 23.0(14) 10_557 .
C106 C101 C105 39.1(10) 10_557 10_557
C106 C101 C108 142.3(14) 10_557 .
C106 C101 C117 40.6(7) 10_557 10_557
C106 C101 C148 116.2(11) 10_557 10_557
C106 C101 C150 139(2) 10_557 10_557
C108 C101 C102 120.1 . .
C108 C101 C105 120.0 . .
C108 C101 C105 103.9(4) . 10_557
C108 C101 C117 150.71(14) . 10_557
C108 C101 C148 89.7(2) . 10_557
C108 C101 C150 3.1(7) . 10_557
C109 C101 C102 75.6(19) 10_557 .
C109 C101 C105 161.5(19) 10_557 .
C109 C101 C105 148(3) 10_557 10_557
C109 C101 C106 159.9(18) 10_557 10_557
C109 C101 C108 48(2) 10_557 .
C109 C101 C117 120.5(19) 10_557 10_557
C109 C101 C148 45.0(17) 10_557 10_557
C109 C101 C150 49.9(16) 10_557 10_557
C148 C101 C105 142.46(10) 10_557 10_557
C148 C101 C117 75.7(5) 10_557 10_557
C150 C101 C105 101.3(12) 10_557 10_557
C150 C101 C117 148.6(3) 10_557 10_557
C150 C101 C148 90.7(4) 10_557 10_557
C101 C102 C106 33.68(14) . 10_557
C101 C102 C117 88.0(7) . 10_557
C103 C102 C101 108.1 . .
C103 C102 C106 74.83(7) . 10_557
C103 C102 C117 20.6(6) . 10_557
C107 C102 C101 120.0 . .
C107 C102 C103 120.2 . .
C107 C102 C106 147.4(4) . 10_557
C107 C102 C109 99.4(4) . 10_557
C107 C102 C117 138.6(2) . 10_557
C109 C102 C101 21.5(5) 10_557 .
C109 C102 C103 128.2(7) 10_557 .
C109 C102 C106 55.0(8) 10_557 10_557
C109 C102 C117 108.8(13) 10_557 10_557
C117 C102 C106 54.5(5) 10_557 10_557
C120 C102 C101 152.6(10) 10_557 .
C120 C102 C103 49.2(6) 10_557 .
C120 C102 C106 122.9(8) 10_557 10_557
C120 C102 C107 73.1(4) 10_557 .
C120 C102 C109 159.3(12) 10_557 10_557
C120 C102 C117 69.80(17) 10_557 10_557
C148 C102 C101 94.9(10) 10_557 .
C148 C102 C103 145.50(14) 10_557 .
C148 C102 C106 126.9(14) 10_557 10_557
C148 C102 C107 27.1(7) 10_557 .
C148 C102 C109 73.6(5) 10_557 10_557
C148 C102 C117 158.5(9) 10_557 10_557
C148 C102 C120 100.2(10) 10_557 10_557
C102 C103 C106 58.1(4) . 10_557
C102 C103 C149 83.1 . 10_557
C104 C103 C102 120.0 . .
C104 C103 C106 153.0(4) . 10_557
C104 C103 C112 77.1(4) . 10_557
C104 C103 C114 120.1 . .
C104 C103 C149 37.23(9) . 10_557
C106 C103 C149 133.58(13) 10_557 10_557
C112 C103 C102 146.9(6) 10_557 .
C112 C103 C106 93.4(10) 10_557 10_557
C112 C103 C114 44.3(5) 10_557 .
C112 C103 C149 111.48(10) 10_557 10_557
C114 C103 C102 108.1 . .
C114 C103 C106 50.3(5) . 10_557
C114 C103 C149 146.7(4) . 10_557
C117 C103 C102 81.8(6) 10_557 .
C117 C103 C104 149.2(15) 10_557 .
C117 C103 C106 24.91(14) 10_557 10_557
C117 C103 C112 73.7(16) 10_557 10_557
C117 C103 C114 29.6(12) 10_557 .
C117 C103 C120 123.62(9) 10_557 10_557
C117 C103 C149 156.2(11) 10_557 10_557
C120 C103 C102 41.9(4) 10_557 .
C120 C103 C104 79.9(2) 10_557 .
C120 C103 C106 99.3(2) 10_557 10_557
C120 C103 C112 151.0(3) 10_557 10_557
C120 C103 C114 146.7(7) 10_557 .
C120 C103 C149 42.9(3) 10_557 10_557
C103 C104 C112 52.72(14) . 10_557
C103 C104 C117 8.3(6) . 10_557
C103 C104 C120 42.0(4) . 10_557
C103 C104 C123 119.9 . .
C103 C104 C125 119.9 . .
C111 C104 C103 105.7(4) 10_557 .
C111 C104 C112 53.3(6) 10_557 10_557
C111 C104 C117 97.7(9) 10_557 10_557
C111 C104 C120 142.4(11) 10_557 10_557
C111 C104 C123 15.0(3) 10_557 .
C111 C104 C125 122.46(9) 10_557 .
C112 C104 C117 45.0(3) 10_557 10_557
C118 C104 C103 159.1(8) 10_557 .
C118 C104 C111 67.7(5) 10_557 10_557
C118 C104 C112 119.2(11) 10_557 10_557
C118 C104 C117 153.5(14) 10_557 10_557
C118 C104 C120 133.3(3) 10_557 10_557
C118 C104 C123 52.7(7) 10_557 .
C118 C104 C125 57.0(5) 10_557 .
C118 C104 C149 79.5(5) 10_557 10_557
C120 C104 C112 93.3(5) 10_557 10_557
C120 C104 C117 48.84(12) 10_557 10_557
C123 C104 C112 68.0(2) . 10_557
C123 C104 C117 111.7(5) . 10_557
C123 C104 C120 151.4(7) . 10_557
C123 C104 C125 108.1 . .
C125 C104 C112 153.6(4) . 10_557
C125 C104 C117 125.06(17) . 10_557
C125 C104 C120 78.8(3) . 10_557
C149 C104 C103 98.69(19) 10_557 .
C149 C104 C111 142.8(4) 10_557 10_557
C149 C104 C112 144.8(6) 10_557 10_557
C149 C104 C117 104.81(15) 10_557 10_557
C149 C104 C120 56.8(2) 10_557 10_557
C149 C104 C123 129.5(3) 10_557 .
C149 C104 C125 22.5 10_557 .
C101 C105 C101 95.1(4) . 10_557
C101 C105 C109 5.0(4) . 10_557
C101 C105 C114 152.7 . 10_557
C101 C105 C117 74.7(3) . 10_557
C105 C105 C101 34.4(4) 10_557 10_557
C105 C105 C101 129.4 10_557 .
C105 C105 C106 9.9 10_557 .
C105 C105 C109 126.0(6) 10_557 10_557
C105 C105 C114 45.4(5) 10_557 10_557
C105 C105 C114 114.0 10_557 .
C105 C105 C117 143.9(4) 10_557 10_557
C106 C105 C101 31.6(6) 10_557 .
C106 C105 C101 126.1(4) 10_557 10_557
C106 C105 C101 119.9 . .
C106 C105 C101 25.0(5) . 10_557
C106 C105 C105 160.0(7) 10_557 10_557
C106 C105 C106 150.1(7) 10_557 .
C106 C105 C109 34.46(17) 10_557 10_557
C106 C105 C109 116.3(6) . 10_557
C106 C105 C114 144.2(7) 10_557 10_557
C106 C105 C114 79.1(5) 10_557 .
C106 C105 C114 51.9(5) . 10_557
C106 C105 C114 119.9 . .
C106 C105 C117 45.8(8) 10_557 10_557
C106 C105 C117 145.8(4) . 10_557
C109 C105 C101 91.71(19) 10_557 10_557
C114 C105 C101 108.0 . .
C114 C105 C101 75.1(9) 10_557 10_557
C114 C105 C101 138.7(4) . 10_557
C114 C105 C109 147.9(3) 10_557 10_557
C114 C105 C109 108.6(5) . 10_557
C114 C105 C114 68.6(5) . 10_557
C114 C105 C117 33.5(3) . 10_557
C117 C105 C101 148.1(2) 10_557 10_557
C117 C105 C109 75.8(7) 10_557 10_557
C117 C105 C114 100.01(11) 10_557 10_557
C101 C106 C102 59.7(14) 10_557 10_557
C101 C106 C103 106.2(17) 10_557 10_557
C101 C106 C105 115.9(15) 10_557 .
C101 C106 C106 106.7(15) 10_557 10_557
C101 C106 C109 7.3(12) 10_557 .
C101 C106 C114 151.5(15) 10_557 10_557
C101 C106 C117 114.7(15) 10_557 .
C102 C106 C103 47.1(4) 10_557 10_557
C102 C106 C106 148.2(4) 10_557 10_557
C103 C106 C106 129.7(5) 10_557 10_557
C105 C106 C101 125(2) 10_557 10_557
C105 C106 C102 159.7(5) 10_557 10_557
C105 C106 C102 155.1(4) . 10_557
C105 C106 C103 120.78(14) 10_557 10_557
C105 C106 C103 125.8(5) . 10_557
C105 C106 C105 10.1(7) 10_557 .
C105 C106 C106 20.0(7) 10_557 10_557
C105 C106 C106 9.9 . 10_557
C105 C106 C109 129.7(7) 10_557 .
C105 C106 C109 119.9 . .
C105 C106 C114 73.4(4) 10_557 10_557
C105 C106 C114 80.5(9) . 10_557
C105 C106 C117 120.1 . .
C105 C106 C117 114.0(5) 10_557 .
C109 C106 C102 53.27(15) . 10_557
C109 C106 C103 99.4(3) . 10_557
C109 C106 C106 110.3 . 10_557
C109 C106 C114 144.2(5) . 10_557
C109 C106 C117 108.0 . .
C114 C106 C102 95.3(8) 10_557 10_557
C114 C106 C103 48.5(4) 10_557 10_557
C114 C106 C106 87.5(9) 10_557 10_557
C117 C106 C102 55.31(8) . 10_557
C117 C106 C103 8.7(2) . 10_557
C117 C106 C106 125.3 . 10_557
C117 C106 C114 40.8(8) . 10_557
C102 C107 C110 119.9 . .
C102 C107 C120 39.8(4) . 10_557
C102 C107 C126 119.9 . .
C102 C107 C145 149.8(3) . 10_557
C110 C107 C145 66.8(2) . 10_557
C120 C107 C110 151.3(7) 10_557 .
C120 C107 C126 81.1(3) 10_557 .
C120 C107 C145 119.5 10_557 10_557
C126 C107 C110 108.0 . .
C126 C107 C145 41.42(16) . 10_557
C141 C107 C102 134.8(8) 10_557 .
C141 C107 C110 15.4(7) 10_557 .
C141 C107 C120 157.8(14) 10_557 10_557
C141 C107 C126 93.9(3) 10_557 .
C141 C107 C145 52.46(19) 10_557 10_557
C148 C107 C102 36.2 10_557 .
C148 C107 C110 86.5(5) 10_557 .
C148 C107 C120 76.0(4) 10_557 10_557
C148 C107 C126 153.0(7) 10_557 .
C148 C107 C141 101.9(12) 10_557 10_557
C148 C107 C145 147.8(15) 10_557 10_557
C101 C108 C108 110.5 . 10_557
C101 C108 C139 119.9 . .
C101 C108 C147 141.4(5) . 10_557
C101 C108 C150 120.0 . .
C108 C108 C147 92.0(8) 10_557 10_557
C109 C108 C101 21.2(9) 10_557 .
C109 C108 C108 130.8(10) 10_557 10_557
C109 C108 C139 100.3(7) 10_557 .
C109 C108 C147 124.3(13) 10_557 10_557
C109 C108 C150 139.9(10) 10_557 .
C139 C108 C108 117.1 . 10_557
C139 C108 C147 25.7(8) . 10_557
C150 C108 C101 162(3) 10_557 .
C150 C108 C108 9.8 . 10_557
C150 C108 C108 56(4) 10_557 10_557
C150 C108 C109 163(2) 10_557 10_557
C150 C108 C139 108.1 . .
C150 C108 C139 66(4) 10_557 .
C150 C108 C147 82.8(8) . 10_557
C150 C108 C147 40(3) 10_557 10_557
C150 C108 C150 46(4) 10_557 .
C101 C109 C102 82.9(19) 10_557 10_557
C101 C109 C105 13.5(11) 10_557 10_557
C101 C109 C106 12.8(17) 10_557 .
C101 C109 C108 111(3) 10_557 10_557
C101 C109 C139 151(3) 10_557 10_557
C101 C109 C148 120(2) 10_557 .
C101 C109 C150 113(2) 10_557 .
C102 C109 C105 86.09(10) 10_557 10_557
C102 C109 C106 71.7(5) 10_557 .
C102 C109 C139 112.7(7) 10_557 10_557
C102 C109 C148 37.3(4) 10_557 .
C105 C109 C139 138.5(11) 10_557 10_557
C106 C109 C105 15.8(6) . 10_557
C106 C109 C139 150.2(5) . 10_557
C106 C109 C148 108.0 . .
C108 C109 C102 154.86(10) 10_557 10_557
C108 C109 C105 102.8(16) 10_557 10_557
C108 C109 C106 118.6(10) 10_557 .
C108 C109 C139 46.4(2) 10_557 10_557
C108 C109 C148 123.1(7) 10_557 .
C108 C109 C150 3.7(3) 10_557 .
C148 C109 C105 120.8(4) . 10_557
C148 C109 C139 77.0(6) . 10_557
C150 C109 C102 151.21(12) . 10_557
C150 C109 C105 104.2(6) . 10_557
C150 C109 C106 120.0 . .
C150 C109 C139 43.4(6) . 10_557
C150 C109 C148 119.8 . .
C107 C110 C145 66.55(10) . 10_557
C107 C110 C147 130.04(19) . 10_557
C107 C110 C148 26.7(5) . 10_557
C138 C110 C107 108.1 . .
C138 C110 C145 41.78(15) . 10_557
C138 C110 C147 105.66(10) . 10_557
C138 C110 C148 132.04(14) . 10_557
C139 C110 C107 120.0 . .
C139 C110 C138 120.2 . .
C139 C110 C145 150.6(4) . 10_557
C139 C110 C147 14.52(11) . 10_557
C139 C110 C148 94.0(6) . 10_557
C141 C110 C107 32.8(6) 10_557 .
C141 C110 C138 77.95(7) 10_557 .
C141 C110 C139 151.5(12) 10_557 .
C141 C110 C142 144.8(3) 10_557 10_557
C141 C110 C145 36.60(13) 10_557 10_557
C141 C110 C147 156.2(19) 10_557 10_557
C141 C110 C148 59.49(19) 10_557 10_557
C142 C110 C107 159.4(8) 10_557 .
C142 C110 C138 67.8(4) 10_557 .
C142 C110 C139 54.4(7) 10_557 .
C142 C110 C145 108.33(14) 10_557 10_557
C142 C110 C147 40.9(7) 10_557 10_557
C142 C110 C148 144.5(16) 10_557 10_557
C145 C110 C147 138.7(6) 10_557 10_557
C148 C110 C145 92.0(3) 10_557 10_557
C148 C110 C147 105.5(8) 10_557 10_557
C104 C111 C112 76.8(4) 10_557 .
C104 C111 C115 155.3(3) 10_557 .
C104 C111 C118 44.7(2) 10_557 .
C104 C111 C122 93.3(6) 10_557 10_557
C112 C111 C115 107.9 . .
C112 C111 C122 152.8(3) . 10_557
C115 C111 C122 71.4(6) . 10_557
C118 C111 C112 119.9 . .
C118 C111 C115 120.0 . .
C118 C111 C122 49.4(6) . 10_557
C123 C111 C104 92(2) 10_557 10_557
C123 C111 C112 162.6 10_557 .
C123 C111 C115 78(3) 10_557 .
C123 C111 C118 47(2) 10_557 .
C123 C111 C122 12.7(18) 10_557 10_557
C123 C111 C124 115(3) 10_557 10_557
C124 C111 C104 145.3(7) 10_557 10_557
C124 C111 C112 71.7 10_557 .
C124 C111 C115 37.62(10) 10_557 .
C124 C111 C118 152.7(3) 10_557 .
C124 C111 C122 108.2(8) 10_557 10_557
C103 C112 C104 50.2(5) 10_557 10_557
C103 C112 C111 99.8(3) 10_557 .
C103 C112 C113 139.0(6) 10_557 .
C103 C112 C123 97.3(7) 10_557 10_557
C103 C112 C124 141.9(5) 10_557 10_557
C104 C112 C123 47.6(3) 10_557 10_557
C111 C112 C104 49.88(16) . 10_557
C111 C112 C123 3.54(8) . 10_557
C111 C112 C124 46.3(7) . 10_557
C113 C112 C103 140.8(8) 10_557 10_557
C113 C112 C104 148.9(4) . 10_557
C113 C112 C104 150.4(5) 10_557 10_557
C113 C112 C111 108.0 10_557 .
C113 C112 C111 107.9 . .
C113 C112 C113 2.4(2) 10_557 .
C113 C112 C117 121.63(13) 10_557 .
C113 C112 C123 109.0(6) 10_557 10_557
C113 C112 C123 108.8(6) . 10_557
C113 C112 C124 62.0(7) 10_557 10_557
C113 C112 C124 62.3(7) . 10_557
C114 C112 C103 68.1(5) 10_557 10_557
C114 C112 C104 117.1(9) 10_557 10_557
C114 C112 C111 158.4 10_557 .
C114 C112 C113 75.4(11) 10_557 .
C114 C112 C113 76.3(12) 10_557 10_557
C114 C112 C117 47.0(10) 10_557 .
C114 C112 C123 154.87(6) 10_557 10_557
C114 C112 C124 135.6(17) 10_557 10_557
C117 C112 C103 21.1(5) . 10_557
C117 C112 C104 71.09(10) . 10_557
C117 C112 C111 120.1 . .
C117 C112 C113 120.3 . .
C117 C112 C123 117.3(4) . 10_557
C117 C112 C124 155.0 . 10_557
C124 C112 C104 95.1(4) 10_557 10_557
C124 C112 C123 47.97(11) 10_557 10_557
C112 C113 C112 157.8(2) 10_557 .
C112 C113 C114 126.8(5) 10_557 10_557
C112 C113 C114 49.26(9) 10_557 .
C112 C113 C114 41.9(6) . 10_557
C112 C113 C124 108.4 . .
C112 C113 C124 118.0(7) 10_557 10_557
C112 C113 C124 62.5(7) . 10_557
C112 C113 C124 72.5 10_557 .
C113 C113 C112 9.9 10_557 .
C113 C113 C112 167.7(2) 10_557 10_557
C113 C113 C114 46.2(6) 10_557 10_557
C113 C113 C114 125.4 10_557 .
C113 C113 C124 61.7(7) 10_557 10_557
C113 C113 C124 108.4 10_557 .
C114 C113 C112 120.0 . .
C114 C113 C114 79.2(6) . 10_557
C114 C113 C124 119.9 . .
C114 C113 C124 155.0(3) . 10_557
C124 C113 C114 145.2(4) . 10_557
C124 C113 C114 103.4(11) 10_557 10_557
C124 C113 C124 46.6(7) . 10_557
C103 C114 C105 125.7(5) . 10_557
C103 C114 C105 108.1 . .
C103 C114 C106 81.3(9) . 10_557
C103 C114 C113 127.0(5) . 10_557
C103 C114 C114 152.7 . 10_557
C105 C114 C105 20.6(6) . 10_557
C105 C114 C106 27.5(9) . 10_557
C105 C114 C113 111.6(6) . 10_557
C105 C114 C114 45.4(6) 10_557 10_557
C105 C114 C114 66.0 . 10_557
C106 C114 C105 47.6(4) 10_557 10_557
C106 C114 C113 136.2(14) 10_557 10_557
C106 C114 C114 92.5(10) 10_557 10_557
C112 C114 C103 67.6(9) 10_557 .
C112 C114 C105 159.2(4) 10_557 .
C112 C114 C105 147.9(13) 10_557 10_557
C112 C114 C106 145.2(11) 10_557 10_557
C112 C114 C113 62.7(5) 10_557 10_557
C112 C114 C113 54.5(10) 10_557 .
C112 C114 C114 107.9(11) 10_557 10_557
C113 C114 C103 120.0 . .
C113 C114 C105 119.9 . .
C113 C114 C105 99.5(5) . 10_557
C113 C114 C105 91.2(11) 10_557 10_557
C113 C114 C106 143.7(9) . 10_557
C113 C114 C113 8.4(6) . 10_557
C113 C114 C114 54.6 . 10_557
C113 C114 C114 46.2(6) 10_557 10_557
C117 C114 C103 14.56(17) 10_557 .
C117 C114 C105 114.19(13) 10_557 10_557
C117 C114 C105 95.2(4) 10_557 .
C117 C114 C106 67.9(5) 10_557 10_557
C117 C114 C112 82.1(12) 10_557 10_557
C117 C114 C113 134.29(6) 10_557 .
C117 C114 C113 141.0(4) 10_557 10_557
C117 C114 C114 151.8(6) 10_557 10_557
C111 C115 C116 143.7(5) . 10_557
C111 C115 C122 63.0(3) . 10_557
C111 C115 C127 103.1(6) . 10_557
C115 C115 C111 143.3 10_557 .
C115 C115 C116 55.1(7) 10_557 10_557
C115 C115 C116 84.4 10_557 .
C115 C115 C122 137.6(4) 10_557 10_557
C115 C115 C123 154.5(4) 10_557 10_557
C115 C115 C124 37.7 10_557 .
C115 C115 C127 99.2(7) 10_557 10_557
C116 C115 C111 119.9 . .
C116 C115 C116 29.3(7) . 10_557
C116 C115 C122 57.5(4) . 10_557
C116 C115 C122 85.4(2) 10_557 10_557
C116 C115 C123 105.85(13) . 10_557
C116 C115 C124 120.0 . .
C116 C115 C127 44.75(9) 10_557 10_557
C116 C115 C127 16.8(6) . 10_557
C122 C115 C127 40.9(3) 10_557 10_557
C123 C115 C111 14.9(2) 10_557 .
C123 C115 C116 132.0(6) 10_557 10_557
C123 C115 C122 48.5(5) 10_557 10_557
C123 C115 C124 122.1(3) 10_557 .
C123 C115 C127 89.1(7) 10_557 10_557
C124 C115 C111 107.9 . .
C124 C115 C111 54.9(13) 10_557 .
C124 C115 C115 92.9(14) 10_557 10_557
C124 C115 C116 91.3(7) . 10_557
C124 C115 C116 143.7(17) 10_557 10_557
C124 C115 C116 161.4(2) 10_557 .
C124 C115 C122 152.1(2) . 10_557
C124 C115 C122 116.8(14) 10_557 10_557
C124 C115 C123 69.8(11) 10_557 10_557
C124 C115 C124 55.3(14) 10_557 .
C124 C115 C127 150.9(8) 10_557 10_557
C124 C115 C127 131.8(6) . 10_557
C115 C116 C115 40.5(6) . 10_557
C115 C116 C119 119.9 . .
C115 C116 C122 77.56(8) . 10_557
C115 C116 C127 119.9 . .
C116 C116 C115 95.6 10_557 .
C116 C116 C115 55.1(6) 10_557 10_557
C116 C116 C119 134.8 10_557 .
C116 C116 C122 159.3(3) 10_557 10_557
C116 C116 C127 27.2 10_557 .
C119 C116 C115 150.5(3) . 10_557
C119 C116 C122 43.3 . 10_557
C119 C116 C127 108.0 . .
C122 C116 C115 115.7(4) 10_557 10_557
C127 C116 C115 159.52(14) 10_557 10_557
C127 C116 C115 80.2(6) . 10_557
C127 C116 C115 133.2(12) 10_557 .
C127 C116 C116 124.8(15) 10_557 10_557
C127 C116 C119 13.3(12) 10_557 .
C127 C116 C122 145.12(16) . 10_557
C127 C116 C122 56.2(14) 10_557 10_557
C127 C116 C127 97.7(15) 10_557 .
C102 C117 C101 45.68(13) 10_557 10_557
C102 C117 C104 94.6(6) 10_557 10_557
C102 C117 C105 89.3(4) 10_557 10_557
C103 C117 C101 122.0(9) 10_557 10_557
C103 C117 C102 77.6(11) 10_557 10_557
C103 C117 C104 22.6(10) 10_557 10_557
C103 C117 C105 159.0(9) 10_557 10_557
C103 C117 C106 146.38(13) 10_557 .
C103 C117 C112 85.1(11) 10_557 .
C103 C117 C114 135.8(10) 10_557 10_557
C103 C117 C120 39.0(5) 10_557 .
C104 C117 C101 133.3(4) 10_557 10_557
C105 C117 C101 43.7(3) 10_557 10_557
C105 C117 C104 148.4(8) 10_557 10_557
C106 C117 C101 24.7(6) . 10_557
C106 C117 C102 70.2(6) . 10_557
C106 C117 C104 151.6(2) . 10_557
C106 C117 C105 20.2(4) . 10_557
C112 C117 C101 138.6(6) . 10_557
C112 C117 C102 151.75(12) . 10_557
C112 C117 C104 64.0(4) . 10_557
C112 C117 C105 99.9(4) . 10_557
C112 C117 C106 119.9 . .
C112 C117 C120 119.9 . .
C114 C117 C101 94.8(11) 10_557 10_557
C114 C117 C102 139.4(12) 10_557 10_557
C114 C117 C104 113.8(3) 10_557 10_557
C114 C117 C105 51.3(8) 10_557 10_557
C114 C117 C106 71.3(4) 10_557 .
C114 C117 C112 50.9(2) 10_557 .
C114 C117 C120 159.2(4) 10_557 .
C120 C117 C101 83.3(6) . 10_557
C120 C117 C102 38.7(5) . 10_557
C120 C117 C104 56.8(3) . 10_557
C120 C117 C105 125.3(2) . 10_557
C120 C117 C106 108.0 . .
C104 C118 C111 67.6(7) 10_557 .
C104 C118 C121 140.4(3) 10_557 10_557
C104 C118 C122 146.3(16) 10_557 10_557
C104 C118 C123 81.2(6) 10_557 10_557
C104 C118 C125 77.7(4) 10_557 10_557
C104 C118 C149 54.9(5) 10_557 .
C104 C118 C160 156.4(3) 10_557 .
C111 C118 C121 140.0(7) . 10_557
C111 C118 C122 81.4(6) . 10_557
C111 C118 C149 120.1 . .
C111 C118 C160 120.0 . .
C121 C118 C149 87.1(3) 10_557 .
C121 C118 C160 21.7(5) 10_557 .
C122 C118 C121 61.80(14) 10_557 10_557
C122 C118 C149 144.3 10_557 .
C122 C118 C160 40.1(4) 10_557 .
C123 C118 C111 13.60(7) 10_557 .
C123 C118 C121 128.9(10) 10_557 10_557
C123 C118 C122 68.4(8) 10_557 10_557
C123 C118 C125 153.7(8) 10_557 10_557
C123 C118 C149 133.25(14) 10_557 .
C123 C118 C160 107.9(3) 10_557 .
C125 C118 C111 141.7(4) 10_557 .
C125 C118 C121 65.1(3) 10_557 10_557
C125 C118 C122 125.72(12) 10_557 10_557
C125 C118 C149 22.79(13) 10_557 .
C125 C118 C160 86.58(9) 10_557 .
C160 C118 C149 107.9 . .
C116 C119 C121 124.48(19) . 10_557
C116 C119 C158 108.1 . .
C116 C119 C159 137.0(7) . 10_557
C121 C119 C159 78.9(5) 10_557 10_557
C122 C119 C116 78.3(9) 10_557 .
C122 C119 C121 50.1(6) 10_557 10_557
C122 C119 C130 159.8(8) 10_557 10_557
C122 C119 C158 156.01(8) 10_557 .
C122 C119 C159 127.6(9) 10_557 10_557
C122 C119 C160 43.8(7) 10_557 .
C127 C119 C116 15.7(6) 10_557 .
C127 C119 C121 140.1(3) 10_557 10_557
C127 C119 C122 93.35(16) 10_557 10_557
C127 C119 C130 86(2) 10_557 10_557
C127 C119 C158 95.8(11) 10_557 .
C127 C119 C159 128.2(19) 10_557 10_557
C127 C119 C160 135.7(7) 10_557 .
C130 C119 C116 98.3(9) 10_557 .
C130 C119 C121 122.5(5) 10_557 10_557
C130 C119 C158 10.4(8) 10_557 .
C130 C119 C159 44.60(17) 10_557 10_557
C130 C119 C160 129.7(6) 10_557 .
C158 C119 C121 112.62(10) . 10_557
C158 C119 C159 34.3(6) . 10_557
C160 C119 C116 120.1 . .
C160 C119 C121 7.22(15) . 10_557
C160 C119 C158 119.8 . .
C160 C119 C159 85.9(6) . 10_557
C102 C120 C103 88.8(12) 10_557 10_557
C102 C120 C104 143.3(15) 10_557 10_557
C102 C120 C107 67.01(11) 10_557 10_557
C102 C120 C117 71.5(7) 10_557 .
C102 C120 C125 151.8(6) 10_557 10_557
C102 C120 C126 115.41(15) 10_557 10_557
C102 C120 C148 38.6(4) 10_557 .
C102 C120 C149 155.2(3) 10_557 .
C103 C120 C104 58.1(2) 10_557 10_557
C103 C120 C107 150.6(14) 10_557 10_557
C103 C120 C117 17.4(5) 10_557 .
C103 C120 C125 104.22(19) 10_557 10_557
C103 C120 C126 143.5(4) 10_557 10_557
C103 C120 C148 125.3(6) 10_557 .
C103 C120 C149 104.62(18) 10_557 .
C104 C120 C125 46.88(13) 10_557 10_557
C104 C120 C126 89.18(18) 10_557 10_557
C107 C120 C104 136.6 10_557 10_557
C107 C120 C117 134.6(6) 10_557 .
C107 C120 C125 91.8(2) 10_557 10_557
C107 C120 C126 49.6(2) 10_557 10_557
C107 C120 C148 28.4(4) 10_557 .
C117 C120 C104 74.4(4) . 10_557
C117 C120 C125 119.0(3) . 10_557
C117 C120 C126 151.6(4) . 10_557
C126 C120 C125 42.59(11) 10_557 10_557
C148 C120 C104 154.4(4) . 10_557
C148 C120 C117 108.0 . .
C148 C120 C125 118.2 . 10_557
C148 C120 C126 77.28(10) . 10_557
C149 C120 C104 46.7(3) . 10_557
C149 C120 C107 93.1(2) . 10_557
C149 C120 C117 120.1 . .
C149 C120 C125 4.1(4) . 10_557
C149 C120 C126 43.6 . 10_557
C149 C120 C148 120.2 . .
C118 C121 C119 94.2(7) 10_557 10_557
C118 C121 C122 57.5(5) 10_557 .
C118 C121 C125 51.0(4) 10_557 .
C118 C121 C146 90.79(19) 10_557 10_557
C118 C121 C149 46.77(15) 10_557 10_557
C119 C121 C149 133.4(7) 10_557 10_557
C122 C121 C119 38.0 . 10_557
C122 C121 C146 141.8(3) . 10_557
C122 C121 C149 102.5(3) . 10_557
C125 C121 C119 139.7(3) . 10_557
C125 C121 C122 107.7 . .
C125 C121 C146 41.1 . 10_557
C125 C121 C149 6.4(4) . 10_557
C128 C121 C118 156.0(5) . 10_557
C128 C121 C119 82.5 . 10_557
C128 C121 C122 120.0 . .
C128 C121 C125 120.2 . .
C128 C121 C146 79.65(11) . 10_557
C128 C121 C149 121.7 . 10_557
C146 C121 C119 146.3(8) 10_557 10_557
C146 C121 C149 44.21(10) 10_557 10_557
C157 C121 C118 141.07(5) 10_557 10_557
C157 C121 C119 110.3(9) 10_557 10_557
C157 C121 C122 145.8(9) 10_557 .
C157 C121 C125 93.3(3) 10_557 .
C157 C121 C128 28.6(6) 10_557 .
C157 C121 C146 52.2(3) 10_557 10_557
C157 C121 C149 96.1(3) 10_557 10_557
C160 C121 C118 80.3(5) 10_557 10_557
C160 C121 C119 18.7(9) 10_557 10_557
C160 C121 C122 22.9(2) 10_557 .
C160 C121 C125 130.5(4) 10_557 .
C160 C121 C128 100.3(6) 10_557 .
C160 C121 C146 157.6(19) 10_557 10_557
C160 C121 C149 125.1(7) 10_557 10_557
C160 C121 C157 128.5(15) 10_557 10_557
C111 C122 C115 45.6(2) 10_557 10_557
C116 C122 C111 90.1(7) 10_557 10_557
C116 C122 C115 44.9(5) 10_557 10_557
C118 C122 C111 49.15(11) 10_557 10_557
C118 C122 C115 94.3(2) 10_557 10_557
C118 C122 C116 136.6(8) 10_557 10_557
C118 C122 C121 60.7(3) 10_557 .
C118 C122 C123 48.2(4) 10_557 .
C119 C122 C111 144.0(16) 10_557 10_557
C119 C122 C115 102.6(14) 10_557 10_557
C119 C122 C116 58.5(10) 10_557 10_557
C119 C122 C118 148.0(3) 10_557 10_557
C119 C122 C121 91.9(8) 10_557 .
C119 C122 C123 146.9(11) 10_557 .
C119 C122 C127 29.7(9) 10_557 .
C121 C122 C111 108.2(4) . 10_557
C121 C122 C115 146.3 . 10_557
C121 C122 C116 143.85(17) . 10_557
C123 C122 C111 3.3(5) . 10_557
C123 C122 C115 47.2(4) . 10_557
C123 C122 C116 91.97(11) . 10_557
C123 C122 C121 108.0 . .
C127 C122 C111 118.1(6) . 10_557
C127 C122 C115 73.6(4) . 10_557
C127 C122 C116 28.92(5) . 10_557
C127 C122 C118 156.3(6) . 10_557
C127 C122 C121 120.0 . .
C127 C122 C123 120.3 . .
C160 C122 C111 120.6(6) 10_557 10_557
C160 C122 C115 154.5(7) 10_557 10_557
C160 C122 C116 135.7(10) 10_557 10_557
C160 C122 C118 73.1(8) 10_557 10_557
C160 C122 C119 80.35(17) 10_557 10_557
C160 C122 C121 12.5(4) 10_557 .
C160 C122 C123 120.5(3) 10_557 .
C160 C122 C127 109.3(8) 10_557 .
C104 C123 C112 64.4(5) . 10_557
C104 C123 C122 108.1 . .
C111 C123 C104 73(2) 10_557 .
C111 C123 C112 13.87(19) 10_557 10_557
C111 C123 C115 87(3) 10_557 10_557
C111 C123 C118 120(2) 10_557 10_557
C111 C123 C122 164(2) 10_557 .
C111 C123 C124 51(3) 10_557 .
C115 C123 C104 150.8(4) 10_557 .
C115 C123 C112 92.3(9) 10_557 10_557
C115 C123 C122 84.34(17) 10_557 .
C118 C123 C104 46.15(9) 10_557 .
C118 C123 C112 109.4(4) 10_557 10_557
C118 C123 C115 144.2(5) 10_557 10_557
C118 C123 C122 63.3(2) 10_557 .
C118 C123 C124 157.2(5) 10_557 .
C122 C123 C112 153.1(3) . 10_557
C124 C123 C104 120.2 . .
C124 C123 C112 56.5(6) . 10_557
C124 C123 C115 36.8(2) . 10_557
C124 C123 C122 119.9 . .
C111 C124 C112 62.0(6) 10_557 10_557
C111 C124 C113 116.4(6) 10_557 10_557
C111 C124 C113 107.1 10_557 .
C111 C124 C115 133.5(2) 10_557 .
C111 C124 C123 14.11(10) 10_557 .
C111 C124 C124 160.3(3) 10_557 10_557
C113 C124 C112 55.2 10_557 10_557
C113 C124 C112 45.5(7) . 10_557
C113 C124 C113 9.9(7) . 10_557
C113 C124 C115 107.9 . .
C115 C124 C111 87.5(13) 10_557 10_557
C115 C124 C112 145.7(14) 10_557 10_557
C115 C124 C112 147.1(6) . 10_557
C115 C124 C113 98.1(7) . 10_557
C115 C124 C113 145.1(18) 10_557 10_557
C115 C124 C113 153.4(12) 10_557 .
C115 C124 C115 49.4(14) 10_557 .
C115 C124 C123 73.4(13) 10_557 .
C115 C124 C124 87.0(14) 10_557 10_557
C123 C124 C112 75.6(6) . 10_557
C123 C124 C113 119.9 . .
C123 C124 C113 128.6(6) . 10_557
C123 C124 C115 120.0 . .
C124 C124 C112 116.1(7) 10_557 10_557
C124 C124 C113 71.6 10_557 .
C124 C124 C113 61.7(7) 10_557 10_557
C124 C124 C115 37.7 10_557 .
C124 C124 C123 152.7 10_557 .
C104 C125 C120 54.3(2) . 10_557
C104 C125 C121 108.0 . .
C104 C125 C157 137.3(5) . 10_557
C104 C125 C160 95.1(3) . 10_557
C118 C125 C104 45.29(11) 10_557 .
C118 C125 C120 98.4(5) 10_557 10_557
C118 C125 C121 63.88(7) 10_557 .
C118 C125 C126 155.9(7) 10_557 .
C118 C125 C157 97.3(5) 10_557 10_557
C118 C125 C160 51.3(3) 10_557 10_557
C121 C125 C120 149.0(5) . 10_557
C121 C125 C157 34.67(18) . 10_557
C121 C125 C160 12.9(3) . 10_557
C126 C125 C104 120.1 . .
C126 C125 C120 66.25(15) . 10_557
C126 C125 C121 119.8 . .
C126 C125 C157 85.57(9) . 10_557
C126 C125 C160 129.33(10) . 10_557
C146 C125 C104 149.5(5) 10_557 .
C146 C125 C118 146.4(9) 10_557 10_557
C146 C125 C120 99.54(12) 10_557 10_557
C146 C125 C121 86.7(2) 10_557 .
C146 C125 C126 34.5 10_557 .
C146 C125 C157 52.06(10) 10_557 10_557
C146 C125 C160 98.0(2) 10_557 10_557
C149 C125 C104 54.3(8) 10_557 .
C149 C125 C118 99.5(10) 10_557 10_557
C149 C125 C120 10.0(10) 10_557 10_557
C149 C125 C121 157.0(15) 10_557 .
C149 C125 C126 68.7(3) 10_557 .
C149 C125 C146 103.00(18) 10_557 10_557
C149 C125 C157 148.8(9) 10_557 10_557
C149 C125 C160 145.6(18) 10_557 10_557
C157 C125 C120 140.4(5) 10_557 10_557
C157 C125 C160 46.28(14) 10_557 10_557
C160 C125 C120 139.2(9) 10_557 10_557
C107 C126 C120 49.28(6) . 10_557
C107 C126 C141 34.7 . 10_557
C125 C126 C107 119.9 . .
C125 C126 C120 71.2 . 10_557
C125 C126 C129 119.9 . .
C125 C126 C141 146.2(5) . 10_557
C129 C126 C107 107.9 . .
C129 C126 C120 146.8(5) . 10_557
C129 C126 C141 73.5 . 10_557
C141 C126 C120 82.2(3) 10_557 10_557
C145 C126 C107 86.3(2) 10_557 .
C145 C126 C120 131.4(7) 10_557 10_557
C145 C126 C125 140.6(3) 10_557 .
C145 C126 C129 22.6 10_557 .
C145 C126 C141 51.6(2) 10_557 10_557
C145 C126 C149 156.1(12) 10_557 10_557
C146 C126 C107 159.4(11) 10_557 .
C146 C126 C120 128.6(7) 10_557 10_557
C146 C126 C125 59.84(17) 10_557 .
C146 C126 C129 62.59(18) 10_557 .
C146 C126 C141 133.4(7) 10_557 10_557
C146 C126 C145 85.1(2) 10_557 10_557
C146 C126 C149 83.9(2) 10_557 10_557
C149 C126 C107 96.8(2) 10_557 .
C149 C126 C120 47.52(18) 10_557 10_557
C149 C126 C125 24.14(5) 10_557 .
C149 C126 C129 141.2(3) 10_557 .
C149 C126 C141 127.8(7) 10_557 10_557
C116 C127 C115 55.0(6) . 10_557
C116 C127 C115 30.0(7) 10_557 10_557
C116 C127 C116 28.0(14) 10_557 .
C116 C127 C122 94.9(13) 10_557 .
C116 C127 C127 27.2 . 10_557
C116 C127 C127 55.2(14) 10_557 10_557
C116 C127 C130 135.5(14) 10_557 .
C116 C127 C130 107.9 . .
C116 C127 C158 113.2(9) . 10_557
C116 C127 C158 140(2) 10_557 10_557
C116 C127 C160 141.2(2) . 10_557
C116 C127 C160 121.1(10) 10_557 10_557
C119 C127 C115 121.0(11) 10_557 10_557
C119 C127 C116 151.0(17) 10_557 10_557
C119 C127 C116 162.0(8) 10_557 .
C119 C127 C122 57.0(9) 10_557 .
C119 C127 C127 144.3(12) 10_557 10_557
C119 C127 C130 66.2(11) 10_557 .
C119 C127 C158 59.9(3) 10_557 10_557
C119 C127 C160 29.9(7) 10_557 10_557
C122 C127 C115 65.4(6) . 10_557
C122 C127 C116 119.9 . .
C122 C127 C127 142.2 . 10_557
C122 C127 C130 120.0 . .
C122 C127 C158 113.5(8) . 10_557
C122 C127 C160 28.3 . 10_557
C127 C127 C115 80.8(6) 10_557 10_557
C127 C127 C160 149.3(3) 10_557 10_557
C130 C127 C115 148.9(4) . 10_557
C130 C127 C127 81.0 . 10_557
C130 C127 C158 6.5(8) . 10_557
C130 C127 C160 91.89(8) . 10_557
C158 C127 C115 149.0(6) 10_557 10_557
C158 C127 C127 86.6(9) 10_557 10_557
C158 C127 C160 85.4(7) 10_557 10_557
C160 C127 C115 91.1(5) 10_557 10_557
C121 C128 C140 120.0 . .
C121 C128 C151 132.0(4) . 10_557
C121 C128 C159 120.2 . .
C121 C128 C160 19.9(5) . 10_557
C140 C128 C151 92.93(8) . 10_557
C140 C128 C159 107.9 . .
C140 C128 C160 136.49(9) . 10_557
C152 C128 C121 156.2(4) 10_557 .
C152 C128 C140 42.2(7) 10_557 .
C152 C128 C151 52.6(8) 10_557 10_557
C152 C128 C159 67.3(10) 10_557 .
C152 C128 C160 156.5(18) 10_557 10_557
C157 C128 C121 47.1(4) 10_557 .
C157 C128 C140 75.6 10_557 .
C157 C128 C151 156.9(15) 10_557 10_557
C157 C128 C152 117.7(6) 10_557 10_557
C157 C128 C159 159.6(13) 10_557 .
C157 C128 C160 66.84(14) 10_557 10_557
C159 C128 C151 14.97(9) . 10_557
C159 C128 C160 100.7(6) . 10_557
C160 C128 C151 113.4(10) 10_557 10_557
C126 C129 C138 108.1 . .
C126 C129 C141 62.56(16) . 10_557
C126 C129 C153 143.9(3) . 10_557
C138 C129 C141 45.7(2) . 10_557
C138 C129 C153 87.2(2) . 10_557
C140 C129 C126 120.0 . .
C140 C129 C138 119.8 . .
C140 C129 C141 150.3(5) . 10_557
C140 C129 C153 32.82(17) . 10_557
C145 C129 C126 54.9(3) 10_557 .
C145 C129 C138 55.6(8) 10_557 .
C145 C129 C140 162.1(14) 10_557 .
C145 C129 C141 13.8(11) 10_557 10_557
C145 C129 C146 87.8(3) 10_557 10_557
C145 C129 C153 139.8(16) 10_557 10_557
C145 C129 C154 101.0(9) 10_557 10_557
C146 C129 C126 32.9 10_557 .
C146 C129 C138 138.3(3) 10_557 .
C146 C129 C140 88.4(2) 10_557 .
C146 C129 C141 94.38(10) 10_557 10_557
C146 C129 C153 117.9(4) 10_557 10_557
C153 C129 C141 126.3(7) 10_557 10_557
C154 C129 C126 148.5(5) 10_557 .
C154 C129 C138 45.4 10_557 .
C154 C129 C140 76.08(14) 10_557 .
C154 C129 C141 90.0(4) 10_557 10_557
C154 C129 C146 155.0(12) 10_557 10_557
C154 C129 C153 43.4(3) 10_557 10_557
C119 C130 C127 28.2(8) 10_557 .
C119 C130 C151 110.2(13) 10_557 10_557
C119 C130 C158 134.5(8) 10_557 .
C119 C130 C159 93.1(7) 10_557 .
C127 C130 C151 135.3(5) . 10_557
C130 C130 C119 126.2(8) 10_557 10_557
C130 C130 C127 99.0 10_557 .
C130 C130 C151 111.6(8) 10_557 10_557
C130 C130 C158 9.8 10_557 .
C130 C130 C159 129.7 10_557 .
C158 C130 C119 110(5) 10_557 10_557
C158 C130 C127 138(4) 10_557 .
C158 C130 C127 108.1 . .
C158 C130 C130 118(5) 10_557 10_557
C158 C130 C151 102.0(8) . 10_557
C158 C130 C151 12(2) 10_557 10_557
C158 C130 C158 108(5) 10_557 .
C158 C130 C159 18(4) 10_557 .
C159 C130 C127 120.1 . .
C159 C130 C151 18.5(8) . 10_557
C159 C130 C158 120.2 . .
C132 C131 C142 152.4(3) . 10_557
C135 C131 C132 107.7 . .
C135 C131 C142 70.3(6) . 10_557
C138 C131 C132 120.0 . .
C138 C131 C135 120.2 . .
C138 C131 C142 50.6(5) . 10_557
C143 C131 C132 162.1(11) 10_557 .
C143 C131 C135 72(3) 10_557 .
C143 C131 C138 51(2) 10_557 .
C143 C131 C142 9.9(14) 10_557 10_557
C143 C131 C144 110(3) 10_557 10_557
C143 C131 C154 96(2) 10_557 10_557
C144 C131 C132 71.5 10_557 .
C144 C131 C135 37.47(9) 10_557 .
C144 C131 C138 152.4(3) 10_557 .
C144 C131 C142 106.8(8) 10_557 10_557
C144 C131 C154 143.9(6) 10_557 10_557
C154 C131 C132 76.2(3) 10_557 .
C154 C131 C135 154.7(3) 10_557 .
C154 C131 C138 45.2(2) 10_557 .
C154 C131 C142 94.6(6) 10_557 10_557
C131 C132 C143 3.55(17) . 10_557
C131 C132 C144 47.5(6) . 10_557
C131 C132 C154 49.45(15) . 10_557
C133 C132 C131 107.9 . .
C133 C132 C131 108.0 10_557 .
C133 C132 C133 2.0(2) 10_557 .
C133 C132 C137 121.49(12) 10_557 .
C133 C132 C143 107.9(6) 10_557 10_557
C133 C132 C143 107.7(6) . 10_557
C133 C132 C144 60.9(6) 10_557 10_557
C133 C132 C144 61.1(6) . 10_557
C133 C132 C153 139.4(8) 10_557 10_557
C133 C132 C154 149.4(5) 10_557 10_557
C133 C132 C154 148.1(4) . 10_557
C134 C132 C131 158.19(6) 10_557 .
C134 C132 C133 74.4(11) 10_557 10_557
C134 C132 C133 73.6(11) 10_557 .
C134 C132 C137 48.7(10) 10_557 .
C134 C132 C143 154.65(17) 10_557 10_557
C134 C132 C144 132.7(16) 10_557 10_557
C134 C132 C153 68.8(5) 10_557 10_557
C134 C132 C154 118.4(8) 10_557 10_557
C137 C132 C131 119.9 . .
C137 C132 C133 120.3 . .
C137 C132 C143 117.9(4) . 10_557
C137 C132 C144 155.0 . 10_557
C137 C132 C153 20.2(5) . 10_557
C137 C132 C154 71.19(10) . 10_557
C144 C132 C143 48.00(10) 10_557 10_557
C144 C132 C154 95.6(3) 10_557 10_557
C153 C132 C131 100.3(3) 10_557 .
C153 C132 C133 137.9(6) 10_557 .
C153 C132 C143 98.6(7) 10_557 10_557
C153 C132 C144 142.6(4) 10_557 10_557
C153 C132 C154 51.1(5) 10_557 10_557
C154 C132 C143 48.1(3) 10_557 10_557
C132 C133 C132 158.3(2) 10_557 .
C132 C133 C134 49.47(8) 10_557 .
C132 C133 C134 126.2(5) 10_557 10_557
C132 C133 C134 42.9(6) . 10_557
C132 C133 C144 72.5 10_557 .
C132 C133 C144 63.6(7) . 10_557
C132 C133 C144 116.9(6) 10_557 10_557
C133 C133 C132 9.8 10_557 .
C133 C133 C132 168.1(2) 10_557 10_557
C133 C133 C134 47.1(6) 10_557 10_557
C133 C133 C134 125.29(11) 10_557 .
C133 C133 C144 108.31(5) 10_557 .
C133 C133 C144 62.9(7) 10_557 10_557
C134 C133 C132 120.0 . .
C134 C133 C134 78.2(6) . 10_557
C134 C133 C144 154.6(3) . 10_557
C134 C133 C144 120.0 . .
C144 C133 C132 108.3 . .
C144 C133 C134 105.3(11) 10_557 10_557
C144 C133 C134 145.7(4) . 10_557
C144 C133 C144 45.5(7) . 10_557
C132 C134 C133 56.2(10) 10_557 .
C132 C134 C133 63.5(4) 10_557 10_557
C132 C134 C134 109.7(10) 10_557 10_557
C132 C134 C153 66.0(9) 10_557 .
C132 C134 C155 150.4(12) 10_557 10_557
C132 C134 C155 159.6(3) 10_557 .
C132 C134 C156 143.2(12) 10_557 10_557
C133 C134 C133 7.6(6) . 10_557
C133 C134 C134 54.7 . 10_557
C133 C134 C134 47.1(6) 10_557 10_557
C133 C134 C153 119.8 . .
C133 C134 C155 119.3 . .
C133 C134 C155 100.9(6) . 10_557
C133 C134 C155 93.4(11) 10_557 10_557
C133 C134 C156 145.1(9) . 10_557
C137 C134 C132 80.1(11) 10_557 10_557
C137 C134 C133 134.10(7) 10_557 .
C137 C134 C133 140.2(5) 10_557 10_557
C137 C134 C134 152.8(5) 10_557 10_557
C137 C134 C153 14.33(12) 10_557 .
C137 C134 C155 96.5(4) 10_557 .
C137 C134 C155 113.75(17) 10_557 10_557
C137 C134 C156 67.1(6) 10_557 10_557
C153 C134 C133 126.2(5) . 10_557
C153 C134 C134 152.7 . 10_557
C153 C134 C155 124.7(5) . 10_557
C153 C134 C155 108.8 . .
C153 C134 C156 79.9(9) . 10_557
C155 C134 C133 111.8(6) . 10_557
C155 C134 C134 46.7(6) 10_557 10_557
C155 C134 C134 65.2 . 10_557
C155 C134 C155 18.5(6) . 10_557
C155 C134 C156 29.6(9) . 10_557
C156 C134 C133 138.4(13) 10_557 10_557
C156 C134 C134 94.0(9) 10_557 10_557
C156 C134 C155 47.8(4) 10_557 10_557
C131 C135 C136 144.3(4) . 10_557
C131 C135 C142 63.6(3) . 10_557
C131 C135 C147 104.0(6) . 10_557
C135 C135 C131 143.4 10_557 .
C135 C135 C136 54.1(6) 10_557 10_557
C135 C135 C136 84.4 10_557 .
C135 C135 C142 136.7(4) 10_557 10_557
C135 C135 C143 153.9(4) 10_557 10_557
C135 C135 C144 37.6 10_557 .
C135 C135 C147 98.1(7) 10_557 10_557
C136 C135 C131 119.8 . .
C136 C135 C136 30.4(6) . 10_557
C136 C135 C142 85.6(2) 10_557 10_557
C136 C135 C142 56.7(4) . 10_557
C136 C135 C144 120.0 . .
C136 C135 C147 15.8(6) . 10_557
C136 C135 C147 44.68(10) 10_557 10_557
C142 C135 C147 41.2(3) 10_557 10_557
C143 C135 C131 14.4(2) 10_557 .
C143 C135 C136 132.9(6) 10_557 10_557
C143 C135 C136 106.04(13) 10_557 .
C143 C135 C142 49.5(5) 10_557 10_557
C143 C135 C144 121.6(3) 10_557 .
C143 C135 C147 90.3(7) 10_557 10_557
C144 C135 C131 57.2(12) 10_557 .
C144 C135 C131 108.0 . .
C144 C135 C135 90.5(13) 10_557 10_557
C144 C135 C136 160.9(4) 10_557 .
C144 C135 C136 140.6(17) 10_557 10_557
C144 C135 C136 90.2(6) . 10_557
C144 C135 C142 119.4(13) 10_557 10_557
C144 C135 C142 151.7(2) . 10_557
C144 C135 C143 71.6(10) 10_557 10_557
C144 C135 C144 52.9(13) 10_557 .
C144 C135 C147 130.7(6) . 10_557
C144 C135 C147 152.2(6) 10_557 10_557
C135 C136 C135 41.5(6) . 10_557
C135 C136 C139 119.9 . .
C135 C136 C142 77.47(8) . 10_557
C135 C136 C147 119.9 . .
C136 C136 C135 95.6 10_557 .
C136 C136 C135 54.1(6) 10_557 10_557
C136 C136 C139 134.8 10_557 .
C136 C136 C142 158.9(3) 10_557 10_557
C136 C136 C147 27.2 10_557 .
C139 C136 C135 151.0(3) . 10_557
C139 C136 C142 43.3 . 10_557
C139 C136 C147 108.0 . .
C142 C136 C135 116.4(4) 10_557 10_557
C147 C136 C135 159.0(5) 10_557 10_557
C147 C136 C135 135.3(12) 10_557 .
C147 C136 C135 79.2(6) . 10_557
C147 C136 C136 122.3(15) 10_557 10_557
C147 C136 C139 15.4(13) 10_557 .
C147 C136 C142 144.76(17) . 10_557
C147 C136 C142 58.5(14) 10_557 10_557
C147 C136 C147 95.1(15) 10_557 .
C132 C137 C140 120.0 . .
C132 C137 C151 137.4(7) . 10_557
C132 C137 C152 151.53(15) . 10_557
C132 C137 C154 63.2(4) . 10_557
C132 C137 C155 98.8(4) . 10_557
C132 C137 C156 119.7 . .
C134 C137 C132 51.2(2) 10_557 .
C134 C137 C140 158.5(4) 10_557 .
C134 C137 C151 93.0(10) 10_557 10_557
C134 C137 C152 137.2(12) 10_557 10_557
C134 C137 C154 113.0(3) 10_557 10_557
C134 C137 C155 49.8(7) 10_557 10_557
C134 C137 C156 70.7(4) 10_557 .
C140 C137 C151 84.2(5) . 10_557
C140 C137 C154 57.5(3) . 10_557
C140 C137 C155 125.8(2) . 10_557
C140 C137 C156 108.0 . .
C152 C137 C140 39.6(5) 10_557 .
C152 C137 C151 45.42(13) 10_557 10_557
C152 C137 C154 95.8(6) 10_557 10_557
C152 C137 C155 88.8(4) 10_557 10_557
C152 C137 C156 69.1(7) 10_557 .
C153 C137 C132 82.9(12) 10_557 .
C153 C137 C134 133.5(12) 10_557 10_557
C153 C137 C140 40.2(6) 10_557 .
C153 C137 C151 123.4(7) 10_557 10_557
C153 C137 C152 79.8(11) 10_557 10_557
C153 C137 C154 20.7(11) 10_557 10_557
C153 C137 C155 156.9(12) 10_557 10_557
C153 C137 C156 146.7 10_557 .
C154 C137 C151 133.7(2) 10_557 10_557
C154 C137 C155 146.4(8) 10_557 10_557
C155 C137 C151 43.5(3) 10_557 10_557
C156 C137 C151 23.9(5) . 10_557
C156 C137 C154 151.1(2) . 10_557
C156 C137 C155 21.1(4) . 10_557
C110 C138 C129 107.9 . .
C131 C138 C110 120.0 . .
C131 C138 C129 120.1 . .
C131 C138 C141 138.3(7) . 10_557
C131 C138 C142 80.3(5) . 10_557
C141 C138 C110 20.6(4) 10_557 .
C141 C138 C129 87.8(3) 10_557 .
C142 C138 C110 40.9(4) 10_557 .
C142 C138 C129 144.3 10_557 .
C142 C138 C141 61.37(17) 10_557 10_557
C143 C138 C110 107.3(3) 10_557 .
C143 C138 C129 133.00(13) 10_557 .
C143 C138 C131 13.71(11) 10_557 .
C143 C138 C141 126.7(10) 10_557 10_557
C143 C138 C142 67.0(7) 10_557 10_557
C143 C138 C145 151.9(8) 10_557 10_557
C145 C138 C110 86.29(9) 10_557 .
C145 C138 C129 22.58(9) 10_557 .
C145 C138 C131 140.8(4) 10_557 .
C145 C138 C141 65.8(3) 10_557 10_557
C145 C138 C142 125.57(12) 10_557 10_557
C154 C138 C110 155.8(4) 10_557 .
C154 C138 C129 56.0(5) 10_557 .
C154 C138 C131 66.1(7) 10_557 .
C154 C138 C141 140.93(16) 10_557 10_557
C154 C138 C142 142.9(15) 10_557 10_557
C154 C138 C143 79.8(6) 10_557 10_557
C154 C138 C145 78.6(4) 10_557 10_557
C108 C139 C109 33.3(6) . 10_557
C108 C139 C141 112.55(10) . 10_557
C110 C139 C108 120.0 . .
C110 C139 C109 87.0(6) . 10_557
C110 C139 C136 119.9 . .
C110 C139 C141 7.62(18) . 10_557
C136 C139 C108 107.9 . .
C136 C139 C109 135.7(7) . 10_557
C136 C139 C141 124.00(19) . 10_557
C141 C139 C109 79.8(5) 10_557 10_557
C142 C139 C108 155.8(2) 10_557 .
C142 C139 C109 129.2(8) 10_557 10_557
C142 C139 C110 45.2(7) 10_557 .
C142 C139 C136 76.5(9) 10_557 .
C142 C139 C141 51.4(6) 10_557 10_557
C142 C139 C150 158.1(10) 10_557 10_557
C147 C139 C108 93.8(10) 10_557 .
C147 C139 C109 124.9(17) 10_557 10_557
C147 C139 C110 136.7(6) 10_557 .
C147 C139 C136 16.8(6) 10_557 .
C147 C139 C141 140.36(18) 10_557 10_557
C147 C139 C142 93.08(19) 10_557 10_557
C147 C139 C150 82.4(18) 10_557 10_557
C150 C139 C108 11.5(8) 10_557 .
C150 C139 C109 44.65(15) 10_557 10_557
C150 C139 C110 130.7(6) 10_557 .
C150 C139 C136 96.9(9) 10_557 .
C150 C139 C141 123.2(4) 10_557 10_557
C128 C140 C137 108.1 . .
C128 C140 C145 118.1 . 10_557
C128 C140 C146 76.95(10) . 10_557
C128 C140 C154 153.6(4) . 10_557
C129 C140 C128 120.1 . .
C129 C140 C137 120.1 . .
C129 C140 C145 5.2(4) . 10_557
C129 C140 C146 43.6 . 10_557
C129 C140 C154 47.5(3) . 10_557
C129 C140 C157 93.6(2) . 10_557
C137 C140 C145 118.2(3) . 10_557
C137 C140 C146 150.5(4) . 10_557
C137 C140 C154 73.5(4) . 10_557
C146 C140 C145 42.77(10) 10_557 10_557
C152 C140 C128 39.5(4) 10_557 .
C152 C140 C129 154.5(4) 10_557 .
C152 C140 C137 70.1(7) 10_557 .
C152 C140 C145 150.3(7) 10_557 10_557
C152 C140 C146 115.33(11) 10_557 10_557
C152 C140 C153 86.7(12) 10_557 10_557
C152 C140 C154 140.1(15) 10_557 10_557
C152 C140 C157 66.89(11) 10_557 10_557
C153 C140 C128 124.2(6) 10_557 .
C153 C140 C129 104.89(16) 10_557 .
C153 C140 C137 16.5(4) 10_557 .
C153 C140 C145 103.7(2) 10_557 10_557
C153 C140 C146 142.3(5) 10_557 10_557
C153 C140 C154 57.6(2) 10_557 10_557
C153 C140 C157 147.6(14) 10_557 10_557
C154 C140 C145 47.00(11) 10_557 10_557
C154 C140 C146 89.37(15) 10_557 10_557
C157 C140 C128 27.4(4) 10_557 .
C157 C140 C137 133.3(6) 10_557 .
C157 C140 C145 92.3(2) 10_557 10_557
C157 C140 C146 50.0(2) 10_557 10_557
C157 C140 C154 136.45(7) 10_557 10_557
C107 C141 C126 51.4(3) 10_557 10_557
C107 C141 C129 95.2(3) 10_557 10_557
C107 C141 C138 140.81(15) 10_557 10_557
C107 C141 C139 112.3(8) 10_557 10_557
C107 C141 C142 148.0(9) 10_557 .
C107 C141 C145 92.4(3) 10_557 .
C107 C141 C148 30.0(6) 10_557 .
C110 C141 C107 131.8(13) 10_557 10_557
C110 C141 C126 162(2) 10_557 10_557
C110 C141 C129 126.7(6) 10_557 10_557
C110 C141 C138 81.4(5) 10_557 10_557
C110 C141 C139 20.9(10) 10_557 10_557
C110 C141 C142 23.4(5) 10_557 .
C110 C141 C145 131.2(3) 10_557 .
C110 C141 C148 101.8(6) 10_557 .
C126 C141 C129 43.98(10) 10_557 10_557
C126 C141 C139 148.3(8) 10_557 10_557
C138 C141 C126 90.4(2) 10_557 10_557
C138 C141 C129 46.54(15) 10_557 10_557
C138 C141 C139 95.8(7) 10_557 10_557
C138 C141 C142 58.8(5) 10_557 .
C138 C141 C145 50.3(3) 10_557 .
C139 C141 C129 135.1(7) 10_557 10_557
C142 C141 C126 142.7(3) . 10_557
C142 C141 C129 103.3(3) . 10_557
C142 C141 C139 38.0 . 10_557
C142 C141 C145 107.9 . .
C145 C141 C126 40.9 . 10_557
C145 C141 C129 5.4(4) . 10_557
C145 C141 C139 140.5(3) . 10_557
C148 C141 C126 79.80(10) . 10_557
C148 C141 C129 121.7 . 10_557
C148 C141 C138 157.1(5) . 10_557
C148 C141 C139 82.6 . 10_557
C148 C141 C142 120.0 . .
C148 C141 C145 120.0 . .
C110 C142 C131 119.1(6) 10_557 10_557
C110 C142 C135 155.6(6) 10_557 10_557
C110 C142 C136 137.8(9) 10_557 10_557
C110 C142 C138 71.3(7) 10_557 10_557
C110 C142 C139 80.4(2) 10_557 10_557
C110 C142 C141 11.8(2) 10_557 .
C110 C142 C143 119.6(3) 10_557 .
C110 C142 C147 110.9(7) 10_557 .
C131 C142 C135 46.1(2) 10_557 10_557
C136 C142 C131 91.6(7) 10_557 10_557
C136 C142 C135 45.8(5) 10_557 10_557
C138 C142 C131 49.10(12) 10_557 10_557
C138 C142 C135 94.8(2) 10_557 10_557
C138 C142 C136 138.2(8) 10_557 10_557
C138 C142 C141 59.9(3) 10_557 .
C138 C142 C143 49.1(4) 10_557 .
C139 C142 C131 147.2(15) 10_557 10_557
C139 C142 C135 105.3(14) 10_557 10_557
C139 C142 C136 60.2(10) 10_557 10_557
C139 C142 C138 147.4(4) 10_557 10_557
C139 C142 C141 90.6(8) 10_557 .
C139 C142 C143 148.9(11) 10_557 .
C139 C142 C147 31.4(10) 10_557 .
C141 C142 C131 107.2(4) . 10_557
C141 C142 C135 146.1 . 10_557
C141 C142 C136 144.15(16) . 10_557
C143 C142 C131 2.5(4) . 10_557
C143 C142 C135 46.6(4) . 10_557
C143 C142 C136 92.23(11) . 10_557
C143 C142 C141 107.9 . .
C147 C142 C131 119.4(6) . 10_557
C147 C142 C135 74.5(4) . 10_557
C147 C142 C136 28.9 . 10_557
C147 C142 C138 157.6(6) . 10_557
C147 C142 C141 120.0 . .
C147 C142 C143 120.4 . .
C131 C143 C132 14.4(9) 10_557 10_557
C131 C143 C135 93(3) 10_557 10_557
C131 C143 C138 115(2) 10_557 10_557
C131 C143 C142 167.7(18) 10_557 .
C131 C143 C144 56(3) 10_557 .
C131 C143 C154 69(2) 10_557 .
C135 C143 C132 93.9(8) 10_557 10_557
C135 C143 C142 83.97(17) 10_557 .
C135 C143 C144 37.3(3) 10_557 .
C135 C143 C154 151.5(4) 10_557 .
C138 C143 C132 108.7(4) 10_557 10_557
C138 C143 C135 145.2(4) 10_557 10_557
C138 C143 C142 63.9(2) 10_557 .
C138 C143 C144 158.2(4) 10_557 .
C138 C143 C154 45.95(7) 10_557 .
C142 C143 C132 153.5(2) . 10_557
C144 C143 C132 57.5(6) . 10_557
C144 C143 C142 119.8 . .
C144 C143 C154 120.2 . .
C154 C143 C132 63.5(5) . 10_557
C154 C143 C142 108.2 . .
C131 C144 C132 61.0(6) 10_557 10_557
C131 C144 C133 115.5(6) 10_557 10_557
C131 C144 C133 107.2 10_557 .
C131 C144 C135 133.77(17) 10_557 .
C131 C144 C143 14.22(10) 10_557 .
C133 C144 C132 55.3 10_557 10_557
C133 C144 C132 46.6(6) . 10_557
C133 C144 C133 8.8(7) . 10_557
C133 C144 C135 108.0 . .
C135 C144 C131 85.3(12) 10_557 10_557
C135 C144 C132 148.1(6) . 10_557
C135 C144 C132 143.2(14) 10_557 10_557
C135 C144 C133 155.3(11) 10_557 .
C135 C144 C133 148.2(17) 10_557 10_557
C135 C144 C133 99.2(7) . 10_557
C135 C144 C135 51.8(14) 10_557 .
C135 C144 C143 71.1(13) 10_557 .
C135 C144 C144 89.5(14) 10_557 10_557
C143 C144 C132 74.5(6) . 10_557
C143 C144 C133 119.9 . .
C143 C144 C133 127.7(6) . 10_557
C143 C144 C135 120.0 . .
C144 C144 C131 160.7(3) 10_557 10_557
C144 C144 C132 117.3(7) 10_557 10_557
C144 C144 C133 71.7 10_557 .
C144 C144 C133 62.9(7) 10_557 10_557
C144 C144 C135 37.7 10_557 .
C144 C144 C143 152.7 10_557 .
C107 C145 C110 46.66(13) 10_557 10_557
C107 C145 C140 141.8(5) 10_557 10_557
C110 C145 C140 141.4(8) 10_557 10_557
C126 C145 C107 52.27(10) 10_557 10_557
C126 C145 C110 98.7(2) 10_557 10_557
C126 C145 C138 148.7(8) 10_557 10_557
C126 C145 C140 99.88(10) 10_557 10_557
C126 C145 C141 87.4(2) 10_557 .
C126 C145 C146 34.5 10_557 .
C126 C145 C154 150.8(4) 10_557 .
C129 C145 C107 150.8(6) 10_557 10_557
C129 C145 C110 150.0(17) 10_557 10_557
C129 C145 C126 102.5(3) 10_557 10_557
C129 C145 C138 101.8(9) 10_557 10_557
C129 C145 C140 12.7(10) 10_557 10_557
C129 C145 C141 160.8(15) 10_557 .
C129 C145 C146 68.1(3) 10_557 .
C129 C145 C154 56.3(8) 10_557 .
C138 C145 C107 98.4(4) 10_557 10_557
C138 C145 C110 51.9(3) 10_557 10_557
C138 C145 C140 99.5(5) 10_557 10_557
C138 C145 C141 63.95(7) 10_557 .
C138 C145 C146 157.3(7) 10_557 .
C138 C145 C154 45.51(13) 10_557 .
C141 C145 C107 35.17(19) . 10_557
C141 C145 C110 12.2(3) . 10_557
C141 C145 C140 150.0(5) . 10_557
C146 C145 C107 85.39(9) . 10_557
C146 C145 C110 129.58(10) . 10_557
C146 C145 C140 65.96(14) . 10_557
C146 C145 C141 119.9 . .
C146 C145 C154 120.0 . .
C154 C145 C107 138.4(5) . 10_557
C154 C145 C110 95.7(3) . 10_557
C154 C145 C140 54.8(2) . 10_557
C154 C145 C141 107.9 . .
C121 C146 C140 82.9(3) 10_557 10_557
C125 C146 C121 52.21(19) 10_557 10_557
C125 C146 C129 159.6(12) 10_557 10_557
C125 C146 C140 133.3(7) 10_557 10_557
C125 C146 C145 141.5(3) 10_557 .
C125 C146 C149 22.6 10_557 .
C125 C146 C157 87.0(2) 10_557 .
C126 C146 C121 135.5(6) 10_557 10_557
C126 C146 C125 85.68(14) 10_557 10_557
C126 C146 C129 84.51(15) 10_557 10_557
C126 C146 C140 130.5(6) 10_557 10_557
C126 C146 C145 60.4(2) 10_557 .
C126 C146 C149 63.2(2) 10_557 .
C126 C146 C157 162.7(10) 10_557 .
C129 C146 C121 129.5(6) 10_557 10_557
C129 C146 C140 47.96(17) 10_557 10_557
C129 C146 C145 24.2 10_557 .
C129 C146 C149 142.2(3) 10_557 .
C129 C146 C157 97.3(2) 10_557 .
C145 C146 C121 147.3(5) . 10_557
C145 C146 C140 71.3 . 10_557
C145 C146 C149 120.0 . .
C145 C146 C157 119.9 . .
C149 C146 C121 73.6 . 10_557
C149 C146 C140 147.9(5) . 10_557
C149 C146 C157 108.0 . .
C157 C146 C121 34.8 . 10_557
C157 C146 C140 49.36(7) . 10_557
C108 C147 C110 84.5(7) 10_557 10_557
C108 C147 C135 149.9(5) 10_557 10_557
C108 C147 C147 87.9(9) 10_557 10_557
C110 C147 C135 90.2(4) 10_557 10_557
C136 C147 C108 114.6(9) . 10_557
C136 C147 C108 144(2) 10_557 10_557
C136 C147 C110 119.1(11) 10_557 10_557
C136 C147 C110 141.5(2) . 10_557
C136 C147 C135 56.1(6) . 10_557
C136 C147 C135 28.9(7) 10_557 10_557
C136 C147 C136 30.5(14) 10_557 .
C136 C147 C142 92.6(13) 10_557 .
C136 C147 C147 57.7(14) 10_557 10_557
C136 C147 C147 27.2 . 10_557
C136 C147 C150 138.0(14) 10_557 .
C139 C147 C108 60.5(2) 10_557 10_557
C139 C147 C110 28.8(6) 10_557 10_557
C139 C147 C135 119.0(10) 10_557 10_557
C139 C147 C136 147.8(18) 10_557 10_557
C139 C147 C136 163.3(6) 10_557 .
C139 C147 C142 55.6(7) 10_557 .
C139 C147 C147 146.4(10) 10_557 10_557
C139 C147 C150 68.0(10) 10_557 .
C142 C147 C108 112.5(8) . 10_557
C142 C147 C110 28.2 . 10_557
C142 C147 C135 64.3(6) . 10_557
C142 C147 C136 119.9 . .
C142 C147 C147 142.2 . 10_557
C142 C147 C150 120.0 . .
C147 C147 C110 150.0(3) 10_557 10_557
C147 C147 C135 81.9(6) 10_557 10_557
C150 C147 C108 7.6(8) . 10_557
C150 C147 C110 92.10(7) . 10_557
C150 C147 C135 149.6(3) . 10_557
C150 C147 C136 108.0 . .
C150 C147 C147 81.0 . 10_557
C102 C148 C101 54.2(8) 10_557 10_557
C102 C148 C109 69.2(10) 10_557 .
C102 C148 C110 160.2(18) 10_557 10_557
C102 C148 C120 41.1(7) 10_557 .
C102 C148 C141 156.9(3) 10_557 .
C107 C148 C101 160.0(12) 10_557 10_557
C107 C148 C102 116.7(7) 10_557 10_557
C107 C148 C109 162.4(12) 10_557 .
C107 C148 C110 66.82(14) 10_557 10_557
C107 C148 C120 75.6 10_557 .
C107 C148 C141 48.1(5) 10_557 .
C109 C148 C101 15.1(3) . 10_557
C109 C148 C110 102.0(6) . 10_557
C110 C148 C101 115.3(10) 10_557 10_557
C120 C148 C101 92.9(2) . 10_557
C120 C148 C109 108.0 . .
C120 C148 C110 136.24(10) . 10_557
C141 C148 C101 132.5(4) . 10_557
C141 C148 C109 120.1 . .
C141 C148 C110 18.7(5) . 10_557
C141 C148 C120 120.0 . .
C103 C149 C121 128.1(7) 10_557 10_557
C104 C149 C103 44.1(3) 10_557 10_557
C104 C149 C118 45.55(7) 10_557 .
C104 C149 C120 76.42(16) 10_557 .
C104 C149 C121 91.1(4) 10_557 10_557
C104 C149 C126 158.2(12) 10_557 10_557
C104 C149 C146 149.6(5) 10_557 .
C118 C149 C103 87.7(2) . 10_557
C118 C149 C121 46.2(2) . 10_557
C120 C149 C103 32.50(17) . 10_557
C120 C149 C118 119.9 . .
C120 C149 C121 151.5(5) . 10_557
C120 C149 C146 120.0 . .
C125 C149 C103 143.8(16) 10_557 10_557
C125 C149 C104 103.2(9) 10_557 10_557
C125 C149 C118 57.7(9) 10_557 .
C125 C149 C120 166.0(14) 10_557 .
C125 C149 C121 16.5(11) 10_557 10_557
C125 C149 C126 87.2(4) 10_557 10_557
C125 C149 C146 54.4(2) 10_557 .
C126 C149 C103 119.0(4) 10_557 10_557
C126 C149 C118 139.2(3) 10_557 .
C126 C149 C120 88.9(2) 10_557 .
C126 C149 C121 94.58(9) 10_557 10_557
C126 C149 C146 32.9 10_557 .
C146 C149 C103 144.4(3) . 10_557
C146 C149 C118 108.1 . .
C146 C149 C121 62.20(16) . 10_557
C108 C150 C101 15(3) 10_557 10_557
C108 C150 C101 103.3(8) . 10_557
C108 C150 C108 114(4) 10_557 .
C108 C150 C109 14(2) 10_557 .
C108 C150 C139 103(5) 10_557 10_557
C108 C150 C147 132(4) 10_557 .
C108 C150 C147 108.0 . .
C108 C150 C150 124(4) 10_557 10_557
C109 C150 C101 17.2(8) . 10_557
C109 C150 C108 120.2 . .
C109 C150 C147 120.1 . .
C139 C150 C101 108.1(14) 10_557 10_557
C139 C150 C108 135.9(8) 10_557 .
C139 C150 C109 92.0(7) 10_557 .
C139 C150 C147 29.6(8) 10_557 .
C147 C150 C101 134.6(7) . 10_557
C150 C150 C101 112.9(8) 10_557 10_557
C150 C150 C108 9.8 10_557 .
C150 C150 C109 129.7 10_557 .
C150 C150 C139 127.6(8) 10_557 10_557
C150 C150 C147 99.0 10_557 .
C128 C151 C137 74.8(5) 10_557 10_557
C128 C151 C155 142.52(8) 10_557 10_557
C130 C151 C128 90.1(5) 10_557 10_557
C130 C151 C137 148.97(16) 10_557 10_557
C130 C151 C155 103.6(13) 10_557 10_557
C152 C151 C128 30.62(16) . 10_557
C152 C151 C130 119.8(7) . 10_557
C152 C151 C137 45.3(5) . 10_557
C152 C151 C155 108.2 . .
C152 C151 C155 119.9(3) . 10_557
C155 C151 C128 135.05(9) . 10_557
C155 C151 C130 118.2(9) . 10_557
C155 C151 C137 63.1(5) . 10_557
C155 C151 C137 75.9(2) 10_557 10_557
C155 C151 C155 14.6(4) . 10_557
C156 C151 C128 114.3(12) 10_557 10_557
C156 C151 C130 143(2) 10_557 10_557
C156 C151 C137 39.5(8) 10_557 10_557
C156 C151 C152 84.6(13) 10_557 .
C156 C151 C155 40.5(11) 10_557 10_557
C156 C151 C155 26.0(15) 10_557 .
C156 C151 C158 144.8(15) 10_557 .
C158 C151 C128 90.1(2) . 10_557
C158 C151 C130 2.3(5) . 10_557
C158 C151 C137 150.93(12) . 10_557
C158 C151 C152 120.0 . .
C158 C151 C155 119.5 . .
C158 C151 C155 105.0(4) . 10_557
C159 C151 C128 42.4(15) 10_557 10_557
C159 C151 C130 52.4(14) 10_557 10_557
C159 C151 C137 117.1(19) 10_557 10_557
C159 C151 C152 72.6(18) 10_557 .
C159 C151 C155 164.0(16) 10_557 .
C159 C151 C155 153(2) 10_557 10_557
C159 C151 C156 157(2) 10_557 10_557
C159 C151 C158 52(2) 10_557 .
C128 C152 C137 160.1(6) 10_557 10_557
C128 C152 C140 98.3(10) 10_557 10_557
C128 C152 C151 96.8(10) 10_557 .
C128 C152 C153 145.3(2) 10_557 .
C128 C152 C156 129.5(14) 10_557 10_557
C128 C152 C157 25.9(6) 10_557 .
C128 C152 C159 74.5(5) 10_557 10_557
C137 C152 C151 89.3(7) 10_557 .
C137 C152 C156 55.5(5) 10_557 10_557
C140 C152 C137 70.20(14) 10_557 10_557
C140 C152 C151 154.7(9) 10_557 .
C140 C152 C153 50.6(6) 10_557 .
C140 C152 C156 124.6(8) 10_557 10_557
C140 C152 C157 72.4(3) 10_557 .
C140 C152 C159 161.7(10) 10_557 10_557
C151 C152 C156 33.92(15) . 10_557
C153 C152 C137 19.6(5) . 10_557
C153 C152 C151 108.1 . .
C153 C152 C156 74.74(7) . 10_557
C157 C152 C137 138.3(2) . 10_557
C157 C152 C151 119.9 . .
C157 C152 C153 120.3 . .
C157 C152 C156 148.0(4) . 10_557
C157 C152 C159 98.7(4) . 10_557
C159 C152 C137 111.3(13) 10_557 10_557
C159 C152 C151 22.4(6) 10_557 .
C159 C152 C153 129.4(7) 10_557 .
C159 C152 C156 56.3(8) 10_557 10_557
C132 C153 C129 111.62(12) 10_557 10_557
C132 C153 C134 45.2(5) 10_557 .
C132 C153 C152 148.1(6) 10_557 .
C132 C153 C156 95.2(10) 10_557 10_557
C134 C153 C129 147.7(4) . 10_557
C134 C153 C152 108.1 . .
C134 C153 C156 51.0(5) . 10_557
C137 C153 C129 158.1(8) 10_557 10_557
C137 C153 C132 76.9(17) 10_557 10_557
C137 C153 C134 32.1(14) 10_557 .
C137 C153 C140 123.3(3) 10_557 10_557
C137 C153 C152 80.5(7) 10_557 .
C137 C153 C154 152.1(16) 10_557 .
C137 C153 C156 25.1(2) 10_557 10_557
C140 C153 C129 42.3(3) 10_557 10_557
C140 C153 C132 151.61(18) 10_557 10_557
C140 C153 C134 148.1(7) 10_557 .
C140 C153 C152 42.7(4) 10_557 .
C140 C153 C154 79.53(19) 10_557 .
C140 C153 C156 99.71(18) 10_557 10_557
C152 C153 C129 82.9 . 10_557
C152 C153 C156 57.4(4) . 10_557
C154 C153 C129 37.42(9) . 10_557
C154 C153 C132 76.4(4) . 10_557
C154 C153 C134 120.2 . .
C154 C153 C152 119.9 . .
C154 C153 C156 153.7(4) . 10_557
C156 C153 C129 133.82(11) 10_557 10_557
C129 C154 C131 143.7(3) 10_557 10_557
C129 C154 C132 146.3(6) 10_557 10_557
C129 C154 C137 104.85(16) 10_557 10_557
C129 C154 C140 56.5(2) 10_557 10_557
C129 C154 C143 130.2(2) 10_557 .
C129 C154 C145 22.70(7) 10_557 .
C129 C154 C153 99.16(17) 10_557 .
C131 C154 C132 54.4(6) 10_557 10_557
C131 C154 C137 99.5(9) 10_557 10_557
C131 C154 C140 144.8(11) 10_557 10_557
C131 C154 C143 14.4(2) 10_557 .
C131 C154 C145 122.21(10) 10_557 .
C131 C154 C153 106.6(4) 10_557 .
C132 C154 C137 45.6(3) 10_557 10_557
C138 C154 C129 78.6(5) 10_557 10_557
C138 C154 C131 68.7(5) 10_557 10_557
C138 C154 C132 121.6(11) 10_557 10_557
C138 C154 C137 156.5(13) 10_557 10_557
C138 C154 C140 132.7(4) 10_557 10_557
C138 C154 C143 54.3(7) 10_557 .
C138 C154 C145 55.9(5) 10_557 .
C138 C154 C153 160.9(8) 10_557 .
C140 C154 C132 94.2(4) 10_557 10_557
C140 C154 C137 49.05(11) 10_557 10_557
C143 C154 C132 68.3(2) . 10_557
C143 C154 C137 112.6(5) . 10_557
C143 C154 C140 152.7(6) . 10_557
C143 C154 C145 108.2 . .
C145 C154 C132 154.3(4) . 10_557
C145 C154 C137 124.76(18) . 10_557
C145 C154 C140 78.2(3) . 10_557
C153 C154 C132 52.44(14) . 10_557
C153 C154 C137 7.2(6) . 10_557
C153 C154 C140 42.9(4) . 10_557
C153 C154 C143 119.8 . .
C153 C154 C145 120.0 . .
C134 C155 C134 68.1(5) . 10_557
C134 C155 C137 99.82(14) 10_557 10_557
C134 C155 C137 33.7(3) . 10_557
C134 C155 C151 77.3(8) 10_557 10_557
C134 C155 C151 139.9(2) . 10_557
C134 C155 C151 106.9 . .
C134 C155 C159 148.6(2) 10_557 10_557
C134 C155 C159 106.9(4) . 10_557
C137 C155 C151 148.21(7) 10_557 10_557
C137 C155 C159 73.8(7) 10_557 10_557
C151 C155 C134 152.8 . 10_557
C151 C155 C137 73.4(3) . 10_557
C151 C155 C151 94.7(4) . 10_557
C151 C155 C159 92.13(14) 10_557 10_557
C151 C155 C159 4.4(4) . 10_557
C155 C155 C134 46.7(5) 10_557 10_557
C155 C155 C134 114.8 10_557 .
C155 C155 C137 145.0(4) 10_557 10_557
C155 C155 C151 130.0 10_557 .
C155 C155 C151 35.4(4) 10_557 10_557
C155 C155 C156 161.6(6) 10_557 10_557
C155 C155 C156 10.0 10_557 .
C155 C155 C159 127.4(6) 10_557 10_557
C156 C155 C134 53.3(5) . 10_557
C156 C155 C134 77.3(4) 10_557 .
C156 C155 C134 142.6(7) 10_557 10_557
C156 C155 C134 120.7 . .
C156 C155 C137 146.9(4) . 10_557
C156 C155 C137 43.9(7) 10_557 10_557
C156 C155 C151 120.4 . .
C156 C155 C151 25.9(4) . 10_557
C156 C155 C151 126.66(17) 10_557 10_557
C156 C155 C151 32.5(6) 10_557 .
C156 C155 C156 151.6(6) 10_557 .
C156 C155 C159 34.60(13) 10_557 10_557
C156 C155 C159 117.6(6) . 10_557
C134 C156 C152 96.6(7) 10_557 10_557
C134 C156 C153 49.0(4) 10_557 10_557
C137 C156 C134 42.3(8) . 10_557
C137 C156 C152 55.41(9) . 10_557
C137 C156 C153 8.28(18) . 10_557
C151 C156 C134 153.1(9) 10_557 10_557
C151 C156 C137 116.6(12) 10_557 .
C151 C156 C152 61.5(12) 10_557 10_557
C151 C156 C153 108.6(14) 10_557 10_557
C151 C156 C155 113.6(15) 10_557 .
C151 C156 C159 8.8(11) 10_557 .
C152 C156 C153 47.8(4) 10_557 10_557
C155 C156 C134 78.9(8) . 10_557
C155 C156 C134 73.0(4) 10_557 10_557
C155 C156 C137 115.0(4) 10_557 .
C155 C156 C137 120.0 . .
C155 C156 C151 122(2) 10_557 10_557
C155 C156 C152 158.5(6) 10_557 10_557
C155 C156 C152 154.4(4) . 10_557
C155 C156 C153 124.8(5) . 10_557
C155 C156 C153 120.71(18) 10_557 10_557
C155 C156 C155 8.4(6) 10_557 .
C155 C156 C159 128.2(6) 10_557 .
C155 C156 C159 120.0 . .
C159 C156 C134 145.0(4) . 10_557
C159 C156 C137 107.9 . .
C159 C156 C152 52.98(15) . 10_557
C159 C156 C153 99.9(3) . 10_557
C121 C157 C125 52.1(2) 10_557 10_557
C121 C157 C140 161.1(13) 10_557 10_557
C121 C157 C146 93.0(3) 10_557 .
C121 C157 C152 136.9(9) 10_557 .
C121 C157 C160 17.1(8) 10_557 .
C128 C157 C121 104.3(11) 10_557 10_557
C128 C157 C125 151.1(15) 10_557 10_557
C128 C157 C140 77.0(4) 10_557 10_557
C128 C157 C146 154.6(7) 10_557 .
C128 C157 C152 36.43(7) 10_557 .
C128 C157 C160 87.5(6) 10_557 .
C140 C157 C125 119.51(6) 10_557 10_557
C140 C157 C146 80.7(3) 10_557 .
C140 C157 C160 152.9(7) 10_557 .
C146 C157 C125 40.97(15) . 10_557
C152 C157 C125 150.7(3) . 10_557
C152 C157 C140 40.7(4) . 10_557
C152 C157 C146 119.9 . .
C152 C157 C160 120.0 . .
C160 C157 C125 67.4(2) . 10_557
C160 C157 C146 107.9 . .
C119 C158 C127 24.2(8) . 10_557
C119 C158 C158 116.9 . 10_557
C130 C158 C119 59(4) 10_557 .
C130 C158 C119 107.9 . .
C130 C158 C127 84.1(9) . 10_557
C130 C158 C127 36(3) 10_557 10_557
C130 C158 C130 53(5) 10_557 .
C130 C158 C151 166(2) 10_557 .
C130 C158 C158 62(5) 10_557 10_557
C130 C158 C158 9.8 . 10_557
C130 C158 C159 158(4) 10_557 10_557
C151 C158 C119 120.1 . .
C151 C158 C127 140.6(5) . 10_557
C151 C158 C130 119.9 . .
C151 C158 C158 110.4 . 10_557
C158 C158 C127 93.4(9) 10_557 10_557
C159 C158 C119 99.3(7) 10_557 .
C159 C158 C127 122.2(13) 10_557 10_557
C159 C158 C130 141.4(9) 10_557 .
C159 C158 C151 22.7(9) 10_557 .
C159 C158 C158 132.3(10) 10_557 10_557
C119 C159 C155 136.1(11) 10_557 10_557
C128 C159 C119 77.9(6) . 10_557
C128 C159 C155 121.7(4) . 10_557
C130 C159 C119 42.3(6) . 10_557
C130 C159 C128 119.8 . .
C130 C159 C152 150.91(16) . 10_557
C130 C159 C155 102.8(6) . 10_557
C130 C159 C156 119.9 . .
C151 C159 C119 146(3) 10_557 10_557
C151 C159 C128 122.6(16) 10_557 .
C151 C159 C130 109(2) 10_557 .
C151 C159 C152 84.9(13) 10_557 10_557
C151 C159 C155 11.6(13) 10_557 10_557
C151 C159 C156 14.7(14) 10_557 .
C151 C159 C158 106(3) 10_557 10_557
C152 C159 C119 113.9(7) 10_557 10_557
C152 C159 C128 38.1(4) 10_557 .
C152 C159 C155 86.14(13) 10_557 10_557
C152 C159 C156 70.7(5) 10_557 .
C156 C159 C119 149.2(5) . 10_557
C156 C159 C128 108.1 . .
C156 C159 C155 17.2(6) . 10_557
C158 C159 C119 46.5(2) 10_557 10_557
C158 C159 C128 124.1(7) 10_557 .
C158 C159 C130 4.3(6) 10_557 .
C158 C159 C152 154.70(14) 10_557 10_557
C158 C159 C155 99.9(15) 10_557 10_557
C158 C159 C156 117.0(10) 10_557 .
C118 C160 C125 42.09(16) . 10_557
C118 C160 C127 105.77(10) . 10_557
C118 C160 C128 131.73(16) . 10_557
C118 C160 C157 108.1 . .
C119 C160 C118 120.1 . .
C119 C160 C125 151.6(4) . 10_557
C119 C160 C127 14.33(10) . 10_557
C119 C160 C128 95.3(6) . 10_557
C119 C160 C157 120.2 . .
C121 C160 C118 77.94(10) 10_557 .
C121 C160 C119 154.1(10) 10_557 .
C121 C160 C122 144.6(2) 10_557 10_557
C121 C160 C125 36.61(17) 10_557 10_557
C121 C160 C127 160.3(18) 10_557 10_557
C121 C160 C128 59.86(17) 10_557 10_557
C121 C160 C157 34.4(7) 10_557 .
C122 C160 C118 66.8(5) 10_557 .
C122 C160 C119 55.8(7) 10_557 .
C122 C160 C125 108.10(17) 10_557 10_557
C122 C160 C127 42.4(8) 10_557 10_557
C122 C160 C128 148.0(17) 10_557 10_557
C122 C160 C157 160.9(8) 10_557 .
C125 C160 C127 140.1(6) 10_557 10_557
C128 C160 C125 91.3(4) 10_557 10_557
C128 C160 C127 107.2(8) 10_557 10_557
C157 C160 C125 66.35(10) . 10_557
C157 C160 C127 130.5(2) . 10_557
C157 C160 C128 25.7(5) . 10_557
C202 C201 C205 107.7 . .
C208 C201 C202 120.03(5) . .
C208 C201 C205 120.0 . .
C203 C202 C201 108.0 . .
C207 C202 C201 120.0 . .
C207 C202 C203 120.2 . .
C204 C203 C202 119.9 . .
C204 C203 C214 120.3 . .
C214 C203 C202 108.1 . .
C203 C204 C223 119.8 . .
C203 C204 C225 120.1 . .
C223 C204 C225 108.1 . .
C206 C205 C201 119.9 . .
C206 C205 C214 120.0 . .
C214 C205 C201 108.0 . .
C205 C206 C209 119.9 . .
C205 C206 C217 120.0 . .
C209 C206 C217 108.0 . .
C202 C207 C210 120.0 . .
C202 C207 C226 119.9 . .
C210 C207 C226 108.0 . .
C201 C208 C239 120.0 . .
C201 C208 C250 120.2 . .
C250 C208 C239 108.0 . .
C206 C209 C248 108.1 . .
C250 C209 C206 120.1 . .
C250 C209 C248 119.7 . .
C238 C210 C207 108.1 . .
C239 C210 C207 120.1 . .
C239 C210 C238 120.2 . .
C212 C211 C215 107.7 . .
C218 C211 C212 120.1 . .
C218 C211 C215 120.1 . .
C213 C212 C211 108.2 . .
C217 C212 C211 119.8 . .
C217 C212 C213 120.3 . .
C214 C213 C212 120.0 . .
C214 C213 C224 120.1 . .
C224 C213 C212 108.1 . .
C203 C214 C205 108.2 . .
C213 C214 C203 119.8 . .
C213 C214 C205 120.0 . .
C216 C215 C211 119.9 . .
C216 C215 C224 120.0 . .
C224 C215 C211 108.0 . .
C215 C216 C219 119.9 . .
C215 C216 C227 120.0 . .
C219 C216 C227 107.9 . .
C212 C217 C206 119.8 . .
C212 C217 C220 120.0 . .
C220 C217 C206 107.9 . .
C211 C218 C249 120.1 . .
C211 C218 C260 119.9 . .
C260 C218 C249 108.0 . .
C216 C219 C258 108.1 . .
C260 C219 C216 120.0 . .
C260 C219 C258 119.9 . .
C248 C220 C217 108.1 . .
C249 C220 C217 120.0 . .
C249 C220 C248 120.2 . .
C222 C221 C225 107.7 . .
C228 C221 C222 120.0 . .
C228 C221 C225 120.1 . .
C223 C222 C221 108.0 . .
C227 C222 C221 120.0 . .
C227 C222 C223 120.3 . .
C204 C223 C222 108.2 . .
C224 C223 C204 120.1 . .
C224 C223 C222 119.9 . .
C213 C224 C215 108.1 . .
C223 C224 C213 119.8 . .
C223 C224 C215 120.0 . .
C204 C225 C221 107.9 . .
C226 C225 C204 119.9 . .
C226 C225 C221 119.9 . .
C225 C226 C207 120.0 . .
C225 C226 C229 119.8 . .
C229 C226 C207 108.0 . .
C222 C227 C216 119.8 . .
C222 C227 C230 120.0 . .
C230 C227 C216 108.0 . .
C221 C228 C240 119.9 . .
C221 C228 C259 120.2 . .
C240 C228 C259 108.0 . .
C226 C229 C238 108.0 . .
C240 C229 C226 120.1 . .
C240 C229 C238 119.9 . .
C258 C230 C227 108.0 . .
C259 C230 C227 120.1 . .
C259 C230 C258 120.1 . .
C232 C231 C235 107.8 . .
C238 C231 C232 120.0 . .
C238 C231 C235 120.1 . .
C233 C232 C231 108.1 . .
C237 C232 C231 120.0 . .
C237 C232 C233 120.2 . .
C234 C233 C232 119.9 . .
C234 C233 C244 120.2 . .
C244 C233 C232 108.1 . .
C233 C234 C253 119.9 . .
C233 C234 C255 120.1 . .
C253 C234 C255 108.1 . .
C236 C235 C231 119.9 . .
C236 C235 C244 120.0 . .
C244 C235 C231 107.9 . .
C235 C236 C239 119.9 . .
C235 C236 C247 120.0 . .
C239 C236 C247 108.0 . .
C232 C237 C240 120.0 . .
C232 C237 C256 119.9 . .
C256 C237 C240 108.0 . .
C210 C238 C229 108.0 . .
C231 C238 C210 119.9 . .
C231 C238 C229 120.1 . .
C210 C239 C208 119.9 . .
C210 C239 C236 120.0 . .
C236 C239 C208 107.9 . .
C228 C240 C237 108.0 . .
C229 C240 C228 120.2 . .
C229 C240 C237 120.1 . .
C242 C241 C245 107.7 . .
C248 C241 C242 120.1 . .
C248 C241 C245 120.1 . .
C243 C242 C241 108.1 . .
C247 C242 C241 120.0 . .
C247 C242 C243 120.4 . .
C244 C243 C242 119.8 . .
C244 C243 C254 120.2 . .
C254 C243 C242 108.2 . .
C233 C244 C235 108.2 . .
C243 C244 C233 119.8 . .
C243 C244 C235 120.1 . .
C246 C245 C241 119.9 . .
C246 C245 C254 120.0 . .
C254 C245 C241 107.9 . .
C245 C246 C249 119.9 . .
C245 C246 C257 119.95(6) . .
C249 C246 C257 108.0 . .
C242 C247 C236 119.8 . .
C242 C247 C250 120.0 . .
C250 C247 C236 108.0 . .
C220 C248 C209 107.8 . .
C241 C248 C209 120.2 . .
C241 C248 C220 120.0 . .
C220 C249 C218 119.8 . .
C220 C249 C246 120.0 . .
C246 C249 C218 108.0 . .
C208 C250 C247 108.1 . .
C209 C250 C208 120.0 . .
C209 C250 C247 120.1 . .
C252 C251 C255 107.7 . .
C258 C251 C252 120.1 . .
C258 C251 C255 120.0 . .
C253 C252 C251 108.0 . .
C257 C252 C251 119.9 . .
C257 C252 C253 120.4 . .
C234 C253 C252 108.1 . .
C254 C253 C234 120.1 . .
C254 C253 C252 119.98(5) . .
C243 C254 C245 108.1 . .
C253 C254 C243 119.9 . .
C253 C254 C245 119.9 . .
C234 C255 C251 108.0 . .
C256 C255 C234 120.0 . .
C256 C255 C251 119.8 . .
C255 C256 C237 119.9 . .
C255 C256 C259 119.9 . .
C259 C256 C237 107.9 . .
C252 C257 C246 119.7 . .
C252 C257 C260 120.1 . .
C260 C257 C246 107.9 . .
C230 C258 C219 107.9 . .
C251 C258 C219 120.0 . .
C251 C258 C230 120.0 . .
C230 C259 C228 119.8 . .
C230 C259 C256 120.0 . .
C256 C259 C228 108.2 . .
C218 C260 C257 108.1 . .
C219 C260 C218 120.2 . .
C219 C260 C257 120.02(5) . .
C302 C301 C305 107.8 . .
C308 C301 C302 120.2 . .
C308 C301 C305 120.0 . .
C303 C302 C301 108.0 . .
C307 C302 C301 119.8 . .
C307 C302 C303 120.3 . .
C304 C303 C302 119.9 . .
C304 C303 C314 120.1 . .
C314 C303 C302 108.2 . .
C303 C304 C323 119.9 . .
C303 C304 C325 120.0 . .
C323 C304 C325 108.2 . .
C306 C305 C301 119.9 . .
C306 C305 C314 119.9 . .
C314 C305 C301 108.0 . .
C305 C306 C309 119.9 . .
C305 C306 C317 120.0 . .
C309 C306 C317 108.0 . .
C302 C307 C310 120.1 . .
C302 C307 C326 119.9 . .
C310 C307 C326 108.0 . .
C301 C308 C339 120.0 . .
C301 C308 C350 120.0 . .
C350 C308 C339 107.9 . .
C306 C309 C348 108.0 . .
C350 C309 C306 120.0 . .
C350 C309 C348 119.8 . .
C338 C310 C307 108.1 . .
C339 C310 C307 120.0 . .
C339 C310 C338 120.1 . .
C312 C311 C315 107.8 . .
C318 C311 C312 120.0 . .
C318 C311 C315 120.0 . .
C313 C312 C311 107.9 . .
C317 C312 C311 120.0 . .
C317 C312 C313 120.3 . .
C314 C313 C312 119.8 . .
C314 C313 C324 120.2 . .
C324 C313 C312 108.2 . .
C303 C314 C305 108.1 . .
C313 C314 C303 119.8 . .
C313 C314 C305 120.0 . .
C316 C315 C311 119.9 . .
C316 C315 C324 120.0 . .
C324 C315 C311 107.9 . .
C315 C316 C319 120.0 . .
C315 C316 C327 120.0 . .
C319 C316 C327 108.0 . .
C306 C317 C320 108.0 . .
C312 C317 C306 119.9 . .
C312 C317 C320 119.9 . .
C311 C318 C349 120.1 . .
C311 C318 C360 120.0 . .
C360 C318 C349 107.9 . .
C316 C319 C358 108.1 . .
C360 C319 C316 119.9 . .
C360 C319 C358 119.8 . .
C348 C320 C317 108.0 . .
C349 C320 C317 120.1 . .
C349 C320 C348 120.2 . .
C325 C321 C322 107.8 . .
C328 C321 C322 120.0 . .
C328 C321 C325 120.1 . .
C323 C322 C321 107.9 . .
C327 C322 C321 120.1 . .
C327 C322 C323 120.3 . .
C304 C323 C322 108.2 . .
C324 C323 C304 120.2 . .
C324 C323 C322 119.8 . .
C313 C324 C315 108.2 . .
C323 C324 C313 119.9 . .
C323 C324 C315 120.0 . .
C304 C325 C321 107.9 . .
C326 C325 C304 119.9 . .
C326 C325 C321 119.9 . .
C325 C326 C307 120.0 . .
C325 C326 C329 119.9 . .
C329 C326 C307 108.0 . .
C316 C327 C330 108.0 . .
C322 C327 C316 119.9 . .
C322 C327 C330 119.8 . .
C321 C328 C340 120.0 . .
C321 C328 C359 120.1 . .
C340 C328 C359 107.9 . .
C326 C329 C338 108.0 . .
C340 C329 C326 120.0 . .
C340 C329 C338 119.8 . .
C358 C330 C327 108.0 . .
C359 C330 C327 120.2 . .
C359 C330 C358 120.2 . .
C332 C331 C335 107.7 . .
C338 C331 C332 120.1 . .
C338 C331 C335 120.1 . .
C333 C332 C331 108.1 . .
C337 C332 C331 119.9 . .
C337 C332 C333 120.3 . .
C334 C333 C332 119.9 . .
C334 C333 C344 120.1 . .
C344 C333 C332 108.2 . .
C333 C334 C353 120.0 . .
C333 C334 C355 120.0 . .
C353 C334 C355 108.1 . .
C336 C335 C331 119.9 . .
C336 C335 C344 120.0 . .
C344 C335 C331 107.9 . .
C335 C336 C339 119.8 . .
C335 C336 C347 120.0 . .
C339 C336 C347 108.1 . .
C332 C337 C340 119.9 . .
C332 C337 C356 119.9 . .
C356 C337 C340 107.9 . .
C310 C338 C329 108.0 . .
C331 C338 C310 120.0 . .
C331 C338 C329 120.2 . .
C310 C339 C308 119.9 . .
C310 C339 C336 120.1 . .
C336 C339 C308 108.0 . .
C328 C340 C337 108.1 . .
C329 C340 C328 120.2 . .
C329 C340 C337 120.1 . .
C342 C341 C345 107.7 . .
C348 C341 C342 120.1 . .
C348 C341 C345 120.1 . .
C343 C342 C341 108.0 . .
C347 C342 C341 119.9 . .
C347 C342 C343 120.3 . .
C344 C343 C342 119.9 . .
C344 C343 C354 120.2 . .
C354 C343 C342 108.2 . .
C333 C344 C335 108.1 . .
C343 C344 C333 119.9 . .
C343 C344 C335 119.9 . .
C346 C345 C341 119.8 . .
C346 C345 C354 120.1 . .
C354 C345 C341 107.9 . .
C345 C346 C349 120.0 . .
C345 C346 C357 119.8 . .
C349 C346 C357 107.9 . .
C342 C347 C336 119.9 . .
C342 C347 C350 120.0 . .
C350 C347 C336 107.9 . .
C320 C348 C309 107.9 . .
C341 C348 C309 120.1 . .
C341 C348 C320 120.0 . .
C320 C349 C318 119.8 . .
C320 C349 C346 119.9 . .
C346 C349 C318 108.2 . .
C308 C350 C347 108.1 . .
C309 C350 C308 120.1 . .
C309 C350 C347 120.2 . .
C355 C351 C352 107.8 . .
C358 C351 C352 120.0 . .
C358 C351 C355 120.2 . .
C353 C352 C351 108.0 . .
C357 C352 C351 119.95(5) . .
C357 C352 C353 120.3 . .
C334 C353 C352 108.2 . .
C354 C353 C334 120.0 . .
C354 C353 C352 120.0 . .
C343 C354 C345 108.1 . .
C353 C354 C343 119.9 . .
C353 C354 C345 119.9 . .
C351 C355 C334 107.9 . .
C356 C355 C334 119.9 . .
C356 C355 C351 119.92(5) . .
C355 C356 C337 120.0 . .
C355 C356 C359 119.8 . .
C359 C356 C337 108.1 . .
C352 C357 C346 119.8 . .
C352 C357 C360 120.0 . .
C360 C357 C346 107.9 . .
C330 C358 C319 107.9 . .
C351 C358 C319 120.2 . .
C351 C358 C330 119.8 . .
C330 C359 C328 119.8 . .
C330 C359 C356 120.0 . .
C356 C359 C328 108.0 . .
C318 C360 C357 108.1 . .
C319 C360 C318 120.2 . .
C319 C360 C357 120.1 . .
C402 C401 C405 107.8 . .
C408 C401 C402 119.9 . .
C408 C401 C405 120.1 . .
C403 C402 C401 108.1 . .
C407 C402 C401 120.1 . .
C407 C402 C403 120.2 . .
C404 C403 C402 120.0 . .
C404 C403 C414 120.0 . .
C414 C403 C402 108.1 . .
C403 C404 C423 120.1 . .
C403 C404 C425 119.9 . .
C423 C404 C425 108.1 . .
C406 C405 C401 119.9 . .
C406 C405 C414 120.0 . .
C414 C405 C401 107.9 . .
C405 C406 C409 119.8 . .
C405 C406 C417 119.8 . .
C409 C406 C417 108.0 . .
C402 C407 C410 119.9 . .
C402 C407 C426 119.9 . .
C426 C407 C410 107.9 . .
C401 C408 C439 120.2 . .
C401 C408 C450 119.9 . .
C450 C408 C439 108.0 . .
C406 C409 C448 108.0 . .
C450 C409 C406 120.0 . .
C450 C409 C448 119.8 . .
C438 C410 C407 108.0 . .
C439 C410 C407 120.0 . .
C439 C410 C438 120.3 . .
C412 C411 C415 107.7 . .
C418 C411 C412 120.2 . .
C418 C411 C415 120.0 . .
C413 C412 C411 108.0 . .
C417 C412 C411 119.9 . .
C417 C412 C413 120.3 . .
C414 C413 C412 119.9 . .
C414 C413 C424 120.1 . .
C424 C413 C412 108.2 . .
C403 C414 C405 108.1 . .
C413 C414 C403 119.9 . .
C413 C414 C405 120.0 . .
C416 C415 C411 119.9 . .
C416 C415 C424 120.0 . .
C424 C415 C411 107.9 . .
C415 C416 C419 119.9 . .
C415 C416 C427 120.0 . .
C419 C416 C427 108.0 . .
C406 C417 C420 107.9 . .
C412 C417 C406 120.0 . .
C412 C417 C420 120.0 . .
C411 C418 C449 120.1 . .
C411 C418 C460 120.0 . .
C460 C418 C449 108.0 . .
C416 C419 C458 108.0 . .
C460 C419 C416 120.0 . .
C460 C419 C458 119.8 . .
C448 C420 C417 108.1 . .
C449 C420 C417 120.1 . .
C449 C420 C448 120.2 . .
C425 C421 C422 107.7 . .
C428 C421 C422 119.9 . .
C428 C421 C425 120.2 . .
C423 C422 C421 108.0 . .
C427 C422 C421 120.1 . .
C427 C422 C423 120.3 . .
C404 C423 C422 108.2 . .
C424 C423 C404 120.0 . .
C424 C423 C422 119.9 . .
C413 C424 C415 108.1 . .
C423 C424 C413 119.9 . .
C423 C424 C415 120.0 . .
C404 C425 C421 107.9 . .
C426 C425 C404 120.0 . .
C426 C425 C421 119.9 . .
C425 C426 C407 119.9 . .
C425 C426 C429 119.9 . .
C429 C426 C407 108.0 . .
C416 C427 C430 108.0 . .
C422 C427 C416 119.9 . .
C422 C427 C430 119.8 . .
C421 C428 C440 119.9 . .
C421 C428 C459 120.2 . .
C440 C428 C459 107.9 . .
C426 C429 C438 108.0 . .
C440 C429 C426 120.0 . .
C440 C429 C438 119.9 . .
C458 C430 C427 108.0 . .
C459 C430 C427 120.2 . .
C459 C430 C458 120.1 . .
C432 C431 C435 107.8 . .
C438 C431 C432 120.1 . .
C438 C431 C435 120.0 . .
C433 C432 C431 108.1 . .
C437 C432 C431 120.0 . .
C437 C432 C433 120.3 . .
C434 C433 C432 119.9 . .
C434 C433 C444 120.1 . .
C444 C433 C432 108.2 . .
C433 C434 C453 119.9 . .
C433 C434 C455 120.0 . .
C453 C434 C455 108.1 . .
C436 C435 C431 119.9 . .
C436 C435 C444 120.0 . .
C444 C435 C431 107.9 . .
C435 C436 C439 119.9 . .
C435 C436 C447 119.9 . .
C439 C436 C447 108.0 . .
C432 C437 C440 119.9 . .
C432 C437 C456 119.9 . .
C456 C437 C440 107.9 . .
C410 C438 C429 108.0 . .
C431 C438 C410 120.0 . .
C431 C438 C429 120.0 . .
C410 C439 C408 119.9 . .
C410 C439 C436 119.9 . .
C436 C439 C408 108.1 . .
C428 C440 C437 108.1 . .
C429 C440 C428 120.2 . .
C429 C440 C437 120.1 . .
C442 C441 C445 107.8 . .
C448 C441 C442 120.1 . .
C448 C441 C445 120.0 . .
C443 C442 C441 108.0 . .
C447 C442 C441 119.9 . .
C447 C442 C443 120.3 . .
C444 C443 C442 119.9 . .
C444 C443 C454 120.1 . .
C454 C443 C442 108.2 . .
C433 C444 C435 108.1 . .
C443 C444 C433 119.9 . .
C443 C444 C435 120.0 . .
C446 C445 C441 119.9 . .
C446 C445 C454 119.9 . .
C454 C445 C441 107.9 . .
C445 C446 C449 120.0 . .
C445 C446 C457 120.0 . .
C449 C446 C457 107.9 . .
C436 C447 C450 107.9 . .
C442 C447 C436 119.9 . .
C442 C447 C450 119.9 . .
C420 C448 C409 108.0 . .
C441 C448 C409 120.1 . .
C441 C448 C420 120.0 . .
C420 C449 C418 119.8 . .
C420 C449 C446 119.9 . .
C446 C449 C418 108.1 . .
C408 C450 C447 108.0 . .
C409 C450 C408 120.2 . .
C409 C450 C447 120.1 . .
C452 C451 C455 107.8 . .
C458 C451 C452 120.1 . .
C458 C451 C455 120.0 . .
C453 C452 C451 108.0 . .
C457 C452 C451 120.0 . .
C457 C452 C453 120.3 . .
C434 C453 C452 108.2 . .
C454 C453 C434 120.1 . .
C454 C453 C452 120.0 . .
C443 C454 C445 108.1 . .
C453 C454 C443 119.9 . .
C453 C454 C445 120.0 . .
C434 C455 C451 107.8 . .
C456 C455 C434 120.0 . .
C456 C455 C451 119.9 . .
C455 C456 C437 119.9 . .
C455 C456 C459 119.9 . .
C459 C456 C437 108.1 . .
C446 C457 C460 108.0 . .
C452 C457 C446 119.9 . .
C452 C457 C460 119.9 . .
C430 C458 C419 107.9 . .
C451 C458 C419 120.1 . .
C451 C458 C430 120.0 . .
C430 C459 C428 119.8 . .
C430 C459 C456 120.1 . .
C456 C459 C428 108.0 . .
C418 C460 C457 108.0 . .
C419 C460 C418 120.2 . .
C419 C460 C457 120.1 . .
C270 C272 C270 132.8(6) 10_557 .
C270 C272 C276 120.0 . .
C270 C272 C276 18.7(7) . 10_557
C270 C272 C276 18.7(3) 10_557 .
C270 C272 C276 120.0(7) 10_557 10_557
C276 C272 C276 104.3(8) . 10_557
C272 C270 C271 120.00(6) . .
C272 C270 C274 100(3) . 10_557
C271 C270 C274 21(3) . 10_557
C276 C270 C272 81(4) 10_557 .
C276 C270 C271 52.0(19) 10_557 .
C276 C270 C274 34.0(4) 10_557 10_557
C270 C271 C273 107.7(14) . 10_557
C273 C271 C270 120.0 . .
C273 C271 C273 12.5(14) . 10_557
C274 C271 C270 110(3) 10_557 .
C274 C271 C273 20.6(12) 10_557 .
C274 C271 C273 22(3) 10_557 10_557
C274 C271 C276 94(4) 10_557 10_557
C276 C271 C270 17.8(8) 10_557 .
C276 C271 C273 107.1(15) 10_557 .
C276 C271 C273 96(3) 10_557 10_557
C271 C273 C271 116.8(11) . 10_557
C273 C273 C271 25.3(11) 10_557 10_557
C273 C273 C271 142.2 10_557 .
C273 C273 C274 23.6 10_557 .
C273 C273 C274 136(4) 10_557 10_557
C274 C273 C271 112(3) 10_557 10_557
C274 C273 C271 120.0 . .
C274 C273 C271 17(2) 10_557 .
C274 C273 C271 10.2(4) . 10_557
C274 C273 C274 112(4) 10_557 .
C270 C274 C274 101.7(10) 10_557 10_557
C271 C274 C270 48(2) 10_557 10_557
C271 C274 C273 148(4) 10_557 .
C271 C274 C273 142.1(19) 10_557 10_557
C271 C274 C274 142(5) 10_557 10_557
C271 C274 C276 57(3) 10_557 .
C273 C274 C270 122.8(10) . 10_557
C273 C274 C270 140(5) 10_557 10_557
C273 C274 C273 21(6) 10_557 .
C273 C274 C274 23.6 . 10_557
C273 C274 C274 44(6) 10_557 10_557
C273 C274 C276 140(5) 10_557 .
C273 C274 C276 120.00(6) . .
C276 C274 C270 10.5(4) . 10_557
C276 C274 C274 97.3 . 10_557
C270 C276 C272 81(4) 10_557 .
C270 C276 C271 110(4) 10_557 10_557
C270 C276 C274 135.5(9) 10_557 .
C271 C276 C272 140(4) 10_557 .
C271 C276 C274 29(3) 10_557 .
C274 C276 C272 120.0 . .

loop_
_geom_bond_atom_site_label_1
_geom_bond_atom_site_label_2
_geom_bond_distance
_geom_bond_site_symmetry_2
B1 Cl1 1.89(3) .
B1 N1 1.441(16) .
B1 N1 1.441(16) 5_665
B1 N1 1.441(16) 3_655
N1 C4 1.28(2) .
N1 C1AA 1.354(19) .
S1 C5 1.752(11) .
S1 C13 1.792(10) .
C4 N2 1.39(2) 3_655
C4 C2 1.443(19) .
N2 C4 1.39(2) 5_665
N2 C1AA 1.333(18) .
S2 C12 1.780(10) .
S2 C15 1.780(15) .
C5 C6 1.3900 .
C5 C10 1.3900 .
C6 H6 0.9300 .
C6 C7 1.3900 .
C7 H7 0.9300 .
C7 C8 1.3900 .
C8 H8 0.9300 .
C8 C9 1.3900 .
C9 H9 0.9300 .
C9 C10 1.3900 .
C10 H10 0.9300 .
C1AA C0AA 1.451(19) .
C11 H11 0.9300 .
C11 C12 1.3900 .
C11 C14 1.3900 .
C12 C0AA 1.3900 .
C0AA C2 1.3900 .
C2 C13 1.3900 .
C13 C14 1.3900 .
C14 H14 0.9300 .
C15 C16 1.3900 .
C15 C20 1.3900 .
C16 H16 0.9300 .
C16 C17 1.3900 .
C17 H17 0.9300 .
C17 C18 1.3900 .
C18 H18 0.9300 .
C18 C19 1.3900 .
C19 H19 0.9300 .
C19 C20 1.3900 .
C20 H20 0.9300 .
C21 C30 1.4200 .
C21 C22 1.4200 .
C21 C26 1.30(2) .
C30 C34 1.4200 .
C30 C29 1.35(2) .
C34 C35 1.4200 .
C34 C33 1.42(2) .
C35 C22 1.4200 .
C35 C36 1.32(2) .
C22 C24 1.62(2) .
C23 C24 1.4200 .
C23 C44 1.4200 .
C23 C27 1.51(2) .
C24 C43 1.4200 .
C43 C67 1.4200 .
C43 C42 1.42(3) .
C67 C44 1.4200 .
C67 C68 1.25(2) .
C44 C73 1.19(2) .
C25 C26 1.4200 .
C25 C65 1.4200 .
C25 C28 1.37(2) .
C26 C27 1.4200 .
C27 C66 1.4200 .
C66 C65 1.4200 .
C66 C63 1.44(2) .
C65 C64 1.50(2) .
C29 C28 1.4200 .
C29 C41 1.4200 .
C28 C54 1.4200 .
C54 C50 1.4200 .
C54 C78 1.58(2) .
C50 C41 1.4200 .
C50 C76 1.26(2) .
C41 C32 1.33(2) .
C33 C32 1.4200 .
C33 C38 1.4200 .
C32 C40 1.4200 .
C40 C39 1.4200 .
C40 C70 1.07(2) .
C39 C38 1.4200 .
C39 C47 1.51(2) .
C38 C79 1.43(2) .
C36 C79 1.4200 .
C36 C42 1.4200 .
C79 C80 1.4200 .
C80 C74 1.4200 .
C80 C49 1.51(2) .
C74 C42 1.4200 .
C74 C31 1.49(2) .
C48 C58 1.4200 .
C48 C76 1.4200 .
C48 C45 1.53(3) .
C58 C71 1.4200 .
C58 C53 1.48(2) .
C71 C70 1.4200 .
C71 C77 1.39(3) .
C70 C76 1.4200 .
C49 C47 1.4200 .
C49 C62 1.4200 .
C47 C77 1.4200 .
C77 C46 1.4200 .
C46 C62 1.4200 .
C46 C69 1.27(2) .
C62 C72 1.20(2) .
C51 C69 1.4200 .
C51 C56 1.4200 .
C51 C52 1.41(2) .
C69 C53 1.4200 .
C53 C55 1.4200 .
C55 C56 1.4200 .
C55 C60 1.11(2) .
C56 C57 1.41(2) .
C52 C37 1.4200 .
C52 C72 1.4200 .
C37 C68 1.4200 .
C37 C59 1.38(2) .
C68 C31 1.4200 .
C31 C72 1.4200 .
C78 C64 1.4200 .
C78 C45 1.4200 .
C64 C61 1.4200 .
C61 C60 1.4200 .
C61 C75 1.30(2) .
C60 C45 1.4200 .
C75 C63 1.4200 .
C75 C57 1.4200 .
C63 C73 1.4200 .
C73 C59 1.4200 .
C59 C57 1.4200 .
C101 C102 1.4502 .
C101 C105 1.98(2) 10_557
C101 C105 1.4510 .
C101 C106 0.932(7) 10_557
C101 C108 1.3855 .
C101 C109 0.536(11) 10_557
C101 C117 2.026(6) 10_557
C101 C148 1.781(16) 10_557
C101 C150 1.671(10) 10_557
C102 C103 1.4463 .
C102 C106 1.68(2) 10_557
C102 C107 1.3887 .
C102 C109 1.416(16) 10_557
C102 C117 1.466(9) 10_557
C102 C120 0.967(8) 10_557
C102 C148 0.918(5) 10_557
C103 C104 1.3891 .
C103 C106 1.907(16) 10_557
C103 C112 1.439(14) 10_557
C103 C114 1.4442 .
C103 C117 0.521(16) 10_557
C103 C120 1.096(11) 10_557
C103 C149 1.974(9) 10_557
C104 C111 1.384(14) 10_557
C104 C112 1.763(16) 10_557
C104 C117 1.856(10) 10_557
C104 C118 1.0533 10_557
C104 C120 1.612(2) 10_557
C104 C123 1.4433 .
C104 C125 1.4481 .
C104 C149 1.208(8) 10_557
C105 C101 1.98(2) 10_557
C105 C105 0.72(3) 10_557
C105 C106 1.3913 .
C105 C106 0.70(2) 10_557
C105 C109 1.966(15) 10_557
C105 C114 1.859(16) 10_557
C105 C114 1.4484 .
C105 C117 1.847(17) 10_557
C106 C101 0.932(8) 10_557
C106 C102 1.678(18) 10_557
C106 C103 1.907(13) 10_557
C106 C105 0.70(2) 10_557
C106 C106 2.03(2) 10_557
C106 C109 1.4467 .
C106 C114 1.4841(12) 10_557
C106 C117 1.4510 .
C107 C110 1.4501 .
C107 C120 1.444(3) 10_557
C107 C126 1.4498 .
C107 C141 1.055(3) 10_557
C107 C145 1.829(2) 10_557
C107 C148 0.708(12) 10_557
C108 C108 1.59(3) 10_557
C108 C109 1.101(16) 10_557
C108 C139 1.4524 .
C108 C147 1.6644 10_557
C108 C150 1.4448 .
C108 C150 0.297(15) 10_557
C109 C101 0.536(13) 10_557
C109 C102 1.416(14) 10_557
C109 C105 1.966(15) 10_557
C109 C108 1.101(17) 10_557
C109 C139 1.9735 10_557
C109 C148 1.4529 .
C109 C150 1.3875 .
C110 C138 1.4456 .
C110 C139 1.3885 .
C110 C141 0.516(11) 10_557
C110 C142 0.999(13) 10_557
C110 C145 1.833(6) 10_557
C110 C147 1.98(2) 10_557
C110 C148 1.5745(14) 10_557
C111 C104 1.384(12) 10_557
C111 C112 1.4507 .
C111 C115 1.4515 .
C111 C118 1.3847 .
C111 C122 1.810(3) 10_557
C111 C123 0.374(7) 10_557
C111 C124 1.19(2) 10_557
C112 C103 1.439(13) 10_557
C112 C104 1.763(14) 10_557
C112 C113 1.17(2) 10_557
C112 C113 1.4443 .
C112 C114 1.086(7) 10_557
C112 C117 1.3862 .
C112 C123 1.811(6) 10_557
C112 C124 1.559(9) 10_557
C113 C112 1.17(2) 10_557
C113 C113 0.28(2) 10_557
C113 C114 1.573(16) 10_557
C113 C114 1.3923 .
C113 C124 1.557(10) 10_557
C113 C124 1.4444 .
C114 C105 1.859(18) 10_557
C114 C106 1.4840(13) 10_557
C114 C112 1.086(7) 10_557
C114 C113 1.573(15) 10_557
C114 C114 1.90(2) 10_557
C114 C117 1.024(19) 10_557
C115 C115 1.10(2) 10_557
C115 C116 1.688(14) 10_557
C115 C116 1.3913 .
C115 C122 1.924(16) 10_557
C115 C123 1.419(18) 10_557
C115 C124 1.4493 .
C115 C124 0.8869(12) 10_557
C115 C127 2.031(4) 10_557
C116 C115 1.688(13) 10_557
C116 C116 0.83(2) 10_557
C116 C119 1.4474 .
C116 C122 1.66(2) 10_557
C116 C127 1.4505 .
C116 C127 0.807(14) 10_557
C117 C101 2.026(12) 10_557
C117 C102 1.466(9) 10_557
C117 C103 0.521(15) 10_557
C117 C104 1.856(8) 10_557
C117 C105 1.85(2) 10_557
C117 C114 1.02(2) 10_557
C117 C120 1.4508 .
C118 C104 1.0532 10_557
C118 C121 1.436(3) 10_557
C118 C122 1.391(11) 10_557
C118 C123 1.161(15) 10_557
C118 C125 1.243(8) 10_557
C118 C149 1.4508 .
C118 C160 1.4480 .
C119 C121 1.892(15) 10_557
C119 C122 1.164(10) 10_557
C119 C127 0.69(2) 10_557
C119 C130 1.332(16) 10_557
C119 C158 1.4513 .
C119 C159 1.9758(14) 10_557
C119 C160 1.3874 .
C120 C102 0.967(9) 10_557
C120 C103 1.096(12) 10_557
C120 C104 1.612(2) 10_557
C120 C107 1.444(3) 10_557
C120 C125 1.946(4) 10_557
C120 C126 1.882(5) 10_557
C120 C148 1.4462 .
C120 C149 1.3881 .
C121 C118 1.437(3) 10_557
C121 C119 1.892(19) 10_557
C121 C122 1.4524 .
C121 C125 1.4514 .
C121 C128 1.3845 .
C121 C146 1.834(5) 10_557
C121 C149 1.989(3) 10_557
C121 C157 1.047(3) 10_557
C121 C160 0.544(14) 10_557
C122 C111 1.810(3) 10_557
C122 C115 1.924(16) 10_557
C122 C116 1.66(2) 10_557
C122 C118 1.391(10) 10_557
C122 C119 1.164(11) 10_557
C122 C123 1.4476 .
C122 C127 1.3866 .
C122 C160 0.974(12) 10_557
C123 C111 0.374(6) 10_557
C123 C112 1.811(6) 10_557
C123 C115 1.42(2) 10_557
C123 C118 1.161(14) 10_557
C123 C124 1.3895 .
C124 C111 1.188(19) 10_557
C124 C112 1.559(9) 10_557
C124 C113 1.557(10) 10_557
C124 C115 0.8870(13) 10_557
C124 C124 1.19(2) 10_557
C125 C118 1.243(10) 10_557
C125 C120 1.946(4) 10_557
C125 C126 1.3914 .
C125 C146 1.206(2) 10_557
C125 C149 0.5698(14) 10_557
C125 C157 1.837(3) 10_557
C125 C160 1.851(9) 10_557
C126 C120 1.882(7) 10_557
C126 C129 1.4470 .
C126 C141 1.850(7) 10_557
C126 C145 1.213(3) 10_557
C126 C146 0.7898 10_557
C126 C149 1.298(3) 10_557
C127 C115 2.031(4) 10_557
C127 C116 0.807(14) 10_557
C127 C119 0.69(2) 10_557
C127 C127 1.75(2) 10_557
C127 C130 1.4515 .
C127 C158 1.6680(17) 10_557
C127 C160 1.940(18) 10_557
C128 C140 1.4467 .
C128 C151 1.81(2) 10_557
C128 C152 0.930(6) 10_557
C128 C157 0.684(10) 10_557
C128 C159 1.4520 .
C128 C160 1.575(2) 10_557
C129 C138 1.4513 .
C129 C140 1.3890 .
C129 C141 1.998(4) 10_557
C129 C145 0.5692 10_557
C129 C146 1.290(2) 10_557
C129 C153 1.995(11) 10_557
C129 C154 1.228(9) 10_557
C130 C119 1.332(14) 10_557
C130 C130 1.30(3) 10_557
C130 C151 1.657(9) 10_557
C130 C158 1.4473 .
C130 C158 0.279(13) 10_557
C130 C159 1.3892 .
C131 C132 1.4525 .
C131 C135 1.4508 .
C131 C138 1.3834 .
C131 C142 1.804(3) 10_557
C131 C143 0.362(4) 10_557
C131 C144 1.224(19) 10_557
C131 C154 1.357(12) 10_557
C132 C133 1.20(2) 10_557
C132 C133 1.4453 .
C132 C134 1.098(8) 10_557
C132 C137 1.3882 .
C132 C143 1.800(6) 10_557
C132 C144 1.575(9) 10_557
C132 C153 1.414(13) 10_557
C132 C154 1.735(13) 10_557
C133 C132 1.20(2) 10_557
C133 C133 0.25(2) 10_557
C133 C134 1.3914 .
C133 C134 1.549(15) 10_557
C133 C144 1.4434 .
C133 C144 1.540(9) 10_557
C134 C132 1.098(7) 10_557
C134 C133 1.549(14) 10_557
C134 C134 1.86(2) 10_557
C134 C137 1.059(19) 10_557
C134 C153 1.4434 .
C134 C155 1.4562 .
C134 C155 1.817(17) 10_557
C134 C156 1.486(2) 10_557
C135 C135 1.14(2) 10_557
C135 C136 1.712(14) 10_557
C135 C136 1.3920 .
C135 C142 1.895(15) 10_557
C135 C143 1.384(17) 10_557
C135 C144 1.4498 .
C135 C144 0.8856 10_557
C135 C147 2.027(3) 10_557
C136 C135 1.712(12) 10_557
C136 C136 0.87(2) 10_557
C136 C139 1.4485 .
C136 C142 1.623(19) 10_557
C136 C147 0.785(13) 10_557
C136 C147 1.4504 .
C137 C134 1.06(2) 10_557
C137 C140 1.4492 .
C137 C151 2.037(8) 10_557
C137 C152 1.449(8) 10_557
C137 C153 0.493(14) 10_557
C137 C154 1.839(7) 10_557
C137 C155 1.90(2) 10_557
C137 C156 1.4502 .
C138 C141 1.430(2) 10_557
C138 C142 1.413(11) 10_557
C138 C143 1.191(14) 10_557
C138 C145 1.224(8) 10_557
C138 C154 1.0542(11) 10_557
C139 C109 1.9735 10_557
C139 C141 1.858(14) 10_557
C139 C142 1.145(9) 10_557
C139 C147 0.72(2) 10_557
C139 C150 1.356(16) 10_557
C140 C145 1.939(3) 10_557
C140 C146 1.870(5) 10_557
C140 C152 0.983(10) 10_557
C140 C153 1.119(12) 10_557
C140 C154 1.617(3) 10_557
C140 C157 1.438(2) 10_557
C141 C107 1.054(4) 10_557
C141 C110 0.515(12) 10_557
C141 C126 1.850(5) 10_557
C141 C129 1.998(3) 10_557
C141 C138 1.430(2) 10_557
C141 C139 1.858(18) 10_557
C141 C142 1.4511 .
C141 C145 1.4516 .
C141 C148 1.3858 .
C142 C110 0.999(12) 10_557
C142 C131 1.804(2) 10_557
C142 C135 1.895(15) 10_557
C142 C136 1.62(2) 10_557
C142 C138 1.414(9) 10_557
C142 C139 1.145(10) 10_557
C142 C143 1.4488 .
C142 C147 1.3861 .
C143 C131 0.362(4) 10_557
C143 C132 1.800(6) 10_557
C143 C135 1.384(19) 10_557
C143 C138 1.190(13) 10_557
C143 C144 1.3884 .
C143 C154 1.4434 .
C144 C131 1.224(18) 10_557
C144 C132 1.575(9) 10_557
C144 C133 1.540(10) 10_557
C144 C135 0.8856 10_557
C144 C144 1.16(2) 10_557
C145 C107 1.829(2) 10_557
C145 C110 1.833(8) 10_557
C145 C126 1.213(3) 10_557
C145 C129 0.5692 10_557
C145 C138 1.224(9) 10_557
C145 C140 1.939(4) 10_557
C145 C146 1.3901 .
C145 C154 1.4483 .
C146 C121 1.834(6) 10_557
C146 C125 1.206(2) 10_557
C146 C126 0.7900 10_557
C146 C129 1.290(2) 10_557
C146 C140 1.870(6) 10_557
C146 C149 1.4456 .
C146 C157 1.4510 .
C147 C108 1.6643(11) 10_557
C147 C110 1.977(17) 10_557
C147 C135 2.027(3) 10_557
C147 C136 0.785(13) 10_557
C147 C139 0.72(2) 10_557
C147 C147 1.71(2) 10_557
C147 C150 1.4504 .
C148 C101 1.78(2) 10_557
C148 C102 0.918(5) 10_557
C148 C107 0.708(11) 10_557
C148 C110 1.5743(13) 10_557
C149 C103 1.974(11) 10_557
C149 C104 1.208(9) 10_557
C149 C121 1.989(4) 10_557
C149 C125 0.5699(15) 10_557
C149 C126 1.298(3) 10_557
C150 C101 1.671(11) 10_557
C150 C108 0.297(15) 10_557
C150 C139 1.356(14) 10_557
C150 C150 1.26(3) 10_557
C151 C128 1.813(16) 10_557
C151 C130 1.657(10) 10_557
C151 C137 2.037(6) 10_557
C151 C152 1.4510 .
C151 C155 1.94(2) 10_557
C151 C155 1.4633 .
C151 C156 0.921(6) 10_557
C151 C158 1.3849 .
C151 C159 0.556(13) 10_557
C152 C128 0.930(6) 10_557
C152 C137 1.449(8) 10_557
C152 C140 0.983(9) 10_557
C152 C153 1.4455 .
C152 C156 1.64(2) 10_557
C152 C157 1.3870 .
C152 C159 1.390(16) 10_557
C153 C129 1.995(8) 10_557
C153 C132 1.414(13) 10_557
C153 C137 0.493(15) 10_557
C153 C140 1.119(11) 10_557
C153 C154 1.3891 .
C153 C156 1.882(15) 10_557
C154 C129 1.228(8) 10_557
C154 C131 1.358(13) 10_557
C154 C132 1.734(16) 10_557
C154 C137 1.839(9) 10_557
C154 C138 1.0541(11) 10_557
C154 C140 1.617(3) 10_557
C155 C134 1.818(15) 10_557
C155 C137 1.896(17) 10_557
C155 C151 1.94(2) 10_557
C155 C155 0.64(2) 10_557
C155 C156 0.75(2) 10_557
C155 C156 1.3721 .
C155 C159 2.004(15) 10_557
C156 C134 1.4857(17) 10_557
C156 C151 0.921(6) 10_557
C156 C152 1.644(18) 10_557
C156 C153 1.882(12) 10_557
C156 C155 0.75(2) 10_557
C156 C159 1.4484 .
C157 C121 1.047(3) 10_557
C157 C125 1.837(2) 10_557
C157 C128 0.684(11) 10_557
C157 C140 1.438(2) 10_557
C157 C160 1.4496 .
C158 C127 1.6680(16) 10_557
C158 C130 0.279(13) 10_557
C158 C158 1.56(3) 10_557
C158 C159 1.127(17) 10_557
C159 C119 1.9757(14) 10_557
C159 C151 0.556(13) 10_557
C159 C152 1.390(14) 10_557
C159 C155 2.004(15) 10_557
C159 C158 1.127(18) 10_557
C160 C121 0.544(13) 10_557
C160 C122 0.974(13) 10_557
C160 C125 1.851(7) 10_557
C160 C127 1.94(2) 10_557
C160 C128 1.5753(19) 10_557
C201 C202 1.4516 .
C201 C205 1.4519 .
C201 C208 1.3837 .
C202 C203 1.4491 .
C202 C207 1.3862 .
C203 C204 1.3881 .
C203 C214 1.4422 .
C204 C223 1.4439 .
C204 C225 1.4487 .
C205 C206 1.3911 .
C205 C214 1.4488 .
C206 C209 1.4458 .
C206 C217 1.4507 .
C207 C210 1.4498 .
C207 C226 1.4501 .
C208 C239 1.4533 .
C208 C250 1.4440 .
C209 C248 1.4526 .
C209 C250 1.3901 .
C210 C238 1.4467 .
C210 C239 1.3866 .
C211 C212 1.4506 .
C211 C215 1.4521 .
C211 C218 1.3838 .
C212 C213 1.4451 .
C212 C217 1.3883 .
C213 C214 1.3901 .
C213 C224 1.4448 .
C215 C216 1.3907 .
C215 C224 1.4482 .
C216 C219 1.4467 .
C216 C227 1.4503 .
C217 C220 1.4503 .
C218 C249 1.4514 .
C218 C260 1.4477 .
C219 C258 1.4518 .
C219 C260 1.3877 .
C220 C248 1.4477 .
C220 C249 1.3886 .
C221 C222 1.4519 .
C221 C225 1.4534 .
C221 C228 1.3845 .
C222 C223 1.4453 .
C222 C227 1.3869 .
C223 C224 1.3901 .
C225 C226 1.3916 .
C226 C229 1.4470 .
C227 C230 1.4497 .
C228 C240 1.4476 .
C228 C259 1.4498 .
C229 C238 1.4526 .
C229 C240 1.3872 .
C230 C258 1.4463 .
C230 C259 1.3891 .
C231 C232 1.4510 .
C231 C235 1.4511 .
C231 C238 1.3843 .
C232 C233 1.4471 .
C232 C237 1.3880 .
C233 C234 1.3883 .
C233 C244 1.4443 .
C234 C253 1.4438 .
C234 C255 1.4468 .
C235 C236 1.3909 .
C235 C244 1.4491 .
C236 C239 1.4475 .
C236 C247 1.4506 .
C237 C240 1.4508 .
C237 C256 1.4502 .
C241 C242 1.4509 .
C241 C245 1.4523 .
C241 C248 1.3834 .
C242 C243 1.4463 .
C242 C247 1.3877 .
C243 C244 1.3907 .
C243 C254 1.4414 .
C245 C246 1.3917 .
C245 C254 1.4495 .
C246 C249 1.4468 .
C246 C257 1.4532 .
C247 C250 1.4493 .
C251 C252 1.4502 .
C251 C255 1.4521 .
C251 C258 1.3852 .
C252 C253 1.4466 .
C252 C257 1.3863 .
C253 C254 1.3902 .
C255 C256 1.3926 .
C256 C259 1.4462 .
C257 C260 1.4492 .
C301 C302 1.4510 .
C301 C305 1.4510 .
C301 C308 1.3842 .
C302 C303 1.4455 .
C302 C307 1.3875 .
C303 C304 1.3912 .
C303 C314 1.4433 .
C304 C323 1.4426 .
C304 C325 1.4489 .
C305 C306 1.3930 .
C305 C314 1.4480 .
C306 C309 1.4465 .
C306 C317 1.4493 .
C307 C310 1.4499 .
C307 C326 1.4502 .
C308 C339 1.4534 .
C308 C350 1.4470 .
C309 C348 1.4516 .
C309 C350 1.3880 .
C310 C338 1.4464 .
C310 C339 1.3887 .
C311 C312 1.4511 .
C311 C315 1.4528 .
C311 C318 1.3845 .
C312 C313 1.4487 .
C312 C317 1.3864 .
C313 C314 1.3916 .
C313 C324 1.4413 .
C315 C316 1.3908 .
C315 C324 1.4487 .
C316 C319 1.4467 .
C316 C327 1.4490 .
C317 C320 1.4502 .
C318 C349 1.4505 .
C318 C360 1.4467 .
C319 C358 1.4514 .
C319 C360 1.3892 .
C320 C348 1.4469 .
C320 C349 1.3891 .
C321 C322 1.4519 .
C321 C325 1.4516 .
C321 C328 1.3848 .
C322 C323 1.4478 .
C322 C327 1.3871 .
C323 C324 1.3900 .
C325 C326 1.3915 .
C326 C329 1.4476 .
C327 C330 1.4499 .
C328 C340 1.4462 .
C328 C359 1.4531 .
C329 C338 1.4509 .
C329 C340 1.3879 .
C330 C358 1.4470 .
C330 C359 1.3875 .
C331 C332 1.4523 .
C331 C335 1.4527 .
C331 C338 1.3838 .
C332 C333 1.4448 .
C332 C337 1.3878 .
C333 C334 1.3895 .
C333 C344 1.4426 .
C334 C353 1.4449 .
C334 C355 1.4509 .
C335 C336 1.3903 .
C335 C344 1.4507 .
C336 C339 1.4468 .
C336 C347 1.4507 .
C337 C340 1.4515 .
C337 C356 1.4494 .
C341 C342 1.4512 .
C341 C345 1.4523 .
C341 C348 1.3835 .
C342 C343 1.4466 .
C342 C347 1.3865 .
C343 C344 1.3908 .
C343 C354 1.4421 .
C345 C346 1.3915 .
C345 C354 1.4479 .
C346 C349 1.4455 .
C346 C357 1.4535 .
C347 C350 1.4499 .
C351 C352 1.4522 .
C351 C355 1.4508 .
C351 C358 1.3837 .
C352 C353 1.4454 .
C352 C357 1.3866 .
C353 C354 1.3907 .
C355 C356 1.3901 .
C356 C359 1.4465 .
C357 C360 1.4501 .
C401 C402 1.4505 .
C401 C405 1.4512 .
C401 C408 1.3845 .
C402 C403 1.4457 .
C402 C407 1.3868 .
C403 C404 1.3898 .
C403 C414 1.4441 .
C404 C423 1.4409 .
C404 C425 1.4488 .
C405 C406 1.3915 .
C405 C414 1.4486 .
C406 C409 1.4471 .
C406 C417 1.4504 .
C407 C410 1.4524 .
C407 C426 1.4505 .
C408 C439 1.4506 .
C408 C450 1.4465 .
C409 C448 1.4515 .
C409 C450 1.3881 .
C410 C438 1.4455 .
C410 C439 1.3876 .
C411 C412 1.4516 .
C411 C415 1.4527 .
C411 C418 1.3828 .
C412 C413 1.4462 .
C412 C417 1.3863 .
C413 C414 1.3899 .
C413 C424 1.4422 .
C415 C416 1.3901 .
C415 C424 1.4498 .
C416 C419 1.4471 .
C416 C427 1.4489 .
C417 C420 1.4507 .
C418 C449 1.4521 .
C418 C460 1.4462 .
C419 C458 1.4530 .
C419 C460 1.3879 .
C420 C448 1.4469 .
C420 C449 1.3888 .
C421 C422 1.4516 .
C421 C425 1.4514 .
C421 C428 1.3841 .
C422 C423 1.4461 .
C422 C427 1.3880 .
C423 C424 1.3903 .
C425 C426 1.3915 .
C426 C429 1.4484 .
C427 C430 1.4508 .
C428 C440 1.4473 .
C428 C459 1.4514 .
C429 C438 1.4521 .
C429 C440 1.3889 .
C430 C458 1.4459 .
C430 C459 1.3877 .
C431 C432 1.4500 .
C431 C435 1.4509 .
C431 C438 1.3853 .
C432 C433 1.4460 .
C432 C437 1.3882 .
C433 C434 1.3898 .
C433 C444 1.4428 .
C434 C453 1.4434 .
C434 C455 1.4489 .
C435 C436 1.3920 .
C435 C444 1.4497 .
C436 C439 1.4464 .
C436 C447 1.4494 .
C437 C440 1.4499 .
C437 C456 1.4497 .
C441 C442 1.4522 .
C441 C445 1.4527 .
C441 C448 1.3841 .
C442 C443 1.4466 .
C442 C447 1.3870 .
C443 C444 1.3899 .
C443 C454 1.4434 .
C445 C446 1.3899 .
C445 C454 1.4500 .
C446 C449 1.4480 .
C446 C457 1.4500 .
C447 C450 1.4514 .
C451 C452 1.4516 .
C451 C455 1.4527 .
C451 C458 1.3852 .
C452 C453 1.4442 .
C452 C457 1.3883 .
C453 C454 1.3896 .
C455 C456 1.3905 .
C456 C459 1.4465 .
C457 C460 1.4521 .
C272 C270 1.39(3) 10_557
C272 C270 1.3900 .
C272 C276 1.39(3) 10_557
C272 C276 1.3901 .
C270 C271 1.3900 .
C270 C274 1.741(18) 10_557
C270 C276 0.452(13) 10_557
C271 C273 1.99(10) 10_557
C271 C273 1.3900 .
C271 C274 0.67(7) 10_557
C271 C276 1.168(10) 10_557
C273 C271 1.99(8) 10_557
C273 C273 0.70(11) 10_557
C273 C274 0.80(6) 10_557
C273 C274 1.3900 .
C274 C270 1.741(6) 10_557
C274 C271 0.67(7) 10_557
C274 C273 0.80(8) 10_557
C274 C274 1.84(9) 10_557
C274 C276 1.3900 .
C276 C270 0.452(13) 10_557
C276 C271 1.17(3) 10_557

loop_
_geom_torsion_atom_site_label_1
_geom_torsion_atom_site_label_2
_geom_torsion_atom_site_label_3
_geom_torsion_atom_site_label_4
_geom_torsion
_geom_torsion_site_symmetry_1
_geom_torsion_site_symmetry_4
B1 N1 C4 N2 13(3) . 3_655
B1 N1 C4 C2 176.1(17) . .
B1 N1 C1AA N2 -15(3) . .
B1 N1 C1AA C0AA -175.7(17) . .
Cl1 B1 N1 C4 96.0(15) . .
Cl1 B1 N1 C1AA -95.3(15) . .
N1 B1 N1 C4 -141.2(11) 5_665 .
N1 B1 N1 C4 -27(3) 3_655 .
N1 B1 N1 C1AA 28(3) 5_665 .
N1 B1 N1 C1AA 141.9(11) 3_655 .
N1 C4 C2 C0AA -4.2(14) . .
N1 C4 C2 C13 -176.7(10) . .
N1 C1AA C0AA C12 176.5(9) . .
N1 C1AA C0AA C2 2.9(13) . .
S1 C5 C6 C7 174.4(9) . .
S1 C5 C10 C9 -174.4(9) . .
S1 C13 C14 C11 175.9(8) . .
C4 N1 C1AA N2 154.8(15) . .
C4 N1 C1AA C0AA -5.9(18) . .
C4 N2 C1AA N1 -3(2) 5_665 .
C4 N2 C1AA C0AA 152.7(15) 5_665 .
C4 C2 C13 S1 -4.4(13) . .
C4 C2 C13 C14 171.7(13) . .
N2 C4 C2 C0AA 158.6(14) 3_655 .
N2 C4 C2 C13 -14(2) 3_655 .
N2 C1AA C0AA C12 18(2) . .
N2 C1AA C0AA C2 -155.9(15) . .
S2 C12 C0AA C1AA 2.4(12) . .
S2 C12 C0AA C2 175.3(8) . .
S2 C15 C16 C17 -169.6(11) . .
S2 C15 C20 C19 168.8(12) . .
C5 S1 C13 C2 -166.6(7) . .
C5 S1 C13 C14 17.4(8) . .
C5 C6 C7 C8 0.0 . .
C6 C5 C10 C9 0.0 . .
C6 C7 C8 C9 0.0 . .
C7 C8 C9 C10 0.0 . .
C8 C9 C10 C5 0.0 . .
C10 C5 C6 C7 0.0 . .
C1AA N1 C4 N2 -156.8(14) . 3_655
C1AA N1 C4 C2 6.5(18) . .
C1AA C0AA C2 C4 0.6(11) . .
C1AA C0AA C2 C13 174.5(10) . .
C11 C12 C0AA C1AA -173.0(13) . .
C11 C12 C0AA C2 0.0 . .
C12 S2 C15 C16 -67.5(9) . .
C12 S2 C15 C20 123.3(9) . .
C12 C11 C14 C13 0.0 . .
C12 C0AA C2 C4 -173.9(10) . .
C12 C0AA C2 C13 0.0 . .
C0AA C2 C13 S1 -176.1(7) . .
C0AA C2 C13 C14 0.0 . .
C2 C13 C14 C11 0.0 . .
C13 S1 C5 C6 64.7(7) . .
C13 S1 C5 C10 -120.9(7) . .
C14 C11 C12 S2 -175.2(8) . .
C14 C11 C12 C0AA 0.0 . .
C15 S2 C12 C11 -9.0(11) . .
C15 S2 C12 C0AA 175.8(10) . .
C15 C16 C17 C18 0.0 . .
C16 C15 C20 C19 0.0 . .
C16 C17 C18 C19 0.0 . .
C17 C18 C19 C20 0.0 . .
C18 C19 C20 C15 0.0 . .
C20 C15 C16 C17 0.0 . .
C21 C30 C34 C35 0.0 . .
C21 C30 C34 C33 144.8(15) . .
C21 C30 C29 C28 -6(3) . .
C21 C30 C29 C41 -142.5(16) . .
C21 C22 C24 C23 3(3) . .
C21 C22 C24 C43 136(2) . .
C21 C26 C27 C23 -8(3) . .
C21 C26 C27 C66 -145(2) . .
C30 C21 C22 C35 0.0 . .
C30 C21 C22 C24 -142.3(17) . .
C30 C21 C26 C25 -2(3) . .
C30 C21 C26 C27 139(2) . .
C30 C34 C35 C22 0.0 . .
C30 C34 C35 C36 147.2(18) . .
C30 C34 C33 C32 -9(2) . .
C30 C34 C33 C38 -143.2(18) . .
C30 C29 C28 C25 5(2) . .
C30 C29 C28 C54 -137(2) . .
C30 C29 C41 C50 145.8(16) . .
C30 C29 C41 C32 11(3) . .
C34 C30 C29 C28 130(2) . .
C34 C30 C29 C41 -6(2) . .
C34 C35 C22 C21 0.0 . .
C34 C35 C22 C24 145.0(15) . .
C34 C35 C36 C79 -8(3) . .
C34 C35 C36 C42 -146.8(19) . .
C34 C33 C32 C41 11(2) . .
C34 C33 C32 C40 -137.1(18) . .
C34 C33 C38 C39 140.6(15) . .
C34 C33 C38 C79 6(2) . .
C35 C34 C33 C32 130(2) . .
C35 C34 C33 C38 -4(2) . .
C35 C22 C24 C23 -136(2) . .
C35 C22 C24 C43 -3(2) . .
C35 C36 C79 C38 10(3) . .
C35 C36 C79 C80 -141(2) . .
C35 C36 C42 C43 16(3) . .
C35 C36 C42 C74 145.6(18) . .
C22 C21 C30 C34 0.0 . .
C22 C21 C30 C29 143.4(16) . .
C22 C21 C26 C25 -138(2) . .
C22 C21 C26 C27 3(3) . .
C22 C35 C36 C79 133(3) . .
C22 C35 C36 C42 -5(3) . .
C22 C24 C43 C67 -137.7(17) . .
C22 C24 C43 C42 10(2) . .
C23 C24 C43 C67 0.0 . .
C23 C24 C43 C42 147.8(17) . .
C23 C44 C73 C63 8(3) . .
C23 C44 C73 C59 147.3(19) . .
C23 C27 C66 C65 -145.5(16) . .
C23 C27 C66 C63 -5(2) . .
C24 C23 C44 C67 0.0 . .
C24 C23 C44 C73 -147(2) . .
C24 C23 C27 C26 9(3) . .
C24 C23 C27 C66 145.2(18) . .
C24 C43 C67 C44 0.0 . .
C24 C43 C67 C68 146(2) . .
C24 C43 C42 C36 -18(3) . .
C24 C43 C42 C74 -148.9(18) . .
C43 C67 C44 C23 0.0 . .
C43 C67 C44 C73 140(3) . .
C43 C67 C68 C37 -140(2) . .
C43 C67 C68 C31 -2(3) . .
C67 C43 C42 C36 122(3) . .
C67 C43 C42 C74 -9(3) . .
C67 C44 C73 C63 -131(3) . .
C67 C44 C73 C59 8(3) . .
C67 C68 C31 C74 3(3) . .
C67 C68 C31 C72 -142(2) . .
C44 C23 C24 C22 137.3(18) . .
C44 C23 C24 C43 0.0 . .
C44 C23 C27 C26 -124(3) . .
C44 C23 C27 C66 12(3) . .
C44 C67 C68 C37 2(3) . .
C44 C67 C68 C31 140(3) . .
C44 C73 C59 C37 -9(3) . .
C44 C73 C59 C57 -148.1(19) . .
C25 C26 C27 C23 137(2) . .
C25 C26 C27 C66 0.0 . .
C25 C65 C64 C78 -1(2) . .
C25 C65 C64 C61 134(2) . .
C25 C28 C54 C50 -133(2) . .
C25 C28 C54 C78 8(3) . .
C26 C21 C30 C34 -139(2) . .
C26 C21 C30 C29 4(2) . .
C26 C21 C22 C35 141.9(18) . .
C26 C21 C22 C24 0(3) . .
C26 C25 C65 C66 0.0 . .
C26 C25 C65 C64 -140.5(17) . .
C26 C25 C28 C29 -3(2) . .
C26 C25 C28 C54 130(3) . .
C26 C27 C66 C65 0.0 . .
C26 C27 C66 C63 140.5(17) . .
C27 C23 C24 C22 -6(2) . .
C27 C23 C24 C43 -143.3(16) . .
C27 C23 C44 C67 134(2) . .
C27 C23 C44 C73 -13(3) . .
C27 C66 C65 C25 0.0 . .
C27 C66 C65 C64 143.5(16) . .
C27 C66 C63 C75 -137(2) . .
C27 C66 C63 C73 1(2) . .
C66 C65 C64 C78 -139(2) . .
C66 C65 C64 C61 -3(2) . .
C66 C63 C73 C44 -3(3) . .
C66 C63 C73 C59 -143.3(17) . .
C65 C25 C26 C21 146.1(19) . .
C65 C25 C26 C27 0.0 . .
C65 C25 C28 C29 -144.6(16) . .
C65 C25 C28 C54 -12(3) . .
C65 C66 C63 C75 0(2) . .
C65 C66 C63 C73 138(2) . .
C65 C64 C61 C60 -139.1(17) . .
C65 C64 C61 C75 2(3) . .
C29 C30 C34 C35 -138.6(19) . .
C29 C30 C34 C33 6(2) . .
C29 C28 C54 C50 0.0 . .
C29 C28 C54 C78 141.4(15) . .
C29 C41 C32 C33 -13(3) . .
C29 C41 C32 C40 125(3) . .
C28 C25 C26 C21 1(3) . .
C28 C25 C26 C27 -144.7(19) . .
C28 C25 C65 C66 148.2(17) . .
C28 C25 C65 C64 8(2) . .
C28 C29 C41 C50 0.0 . .
C28 C29 C41 C32 -135(2) . .
C28 C54 C50 C41 0.0 . .
C28 C54 C50 C76 145(2) . .
C28 C54 C78 C64 -1(2) . .
C28 C54 C78 C45 -138(2) . .
C54 C50 C41 C29 0.0 . .
C54 C50 C41 C32 148.4(17) . .
C54 C50 C76 C48 -2(3) . .
C54 C50 C76 C70 -143(2) . .
C54 C78 C64 C65 -2(2) . .
C54 C78 C64 C61 -142.3(17) . .
C54 C78 C45 C48 -5(2) . .
C54 C78 C45 C60 141.4(17) . .
C50 C54 C78 C64 134(2) . .
C50 C54 C78 C45 -3(3) . .
C50 C41 C32 C33 -149.0(15) . .
C50 C41 C32 C40 -11(3) . .
C41 C29 C28 C25 142.1(17) . .
C41 C29 C28 C54 0.0 . .
C41 C50 C76 C48 137(2) . .
C41 C50 C76 C70 -4(3) . .
C41 C32 C40 C39 -139(2) . .
C41 C32 C40 C70 13(3) . .
C33 C34 C35 C22 -142.2(18) . .
C33 C34 C35 C36 5(2) . .
C33 C32 C40 C39 0.0 . .
C33 C32 C40 C70 152(2) . .
C33 C38 C79 C36 -8(2) . .
C33 C38 C79 C80 135(2) . .
C32 C33 C38 C39 0.0 . .
C32 C33 C38 C79 -134.5(19) . .
C32 C40 C39 C38 0.0 . .
C32 C40 C39 C47 145.1(16) . .
C32 C40 C70 C71 -146(2) . .
C32 C40 C70 C76 -9(3) . .
C40 C39 C38 C33 0.0 . .
C40 C39 C38 C79 139.5(16) . .
C40 C39 C47 C49 -136(2) . .
C40 C39 C47 C77 -1(2) . .
C40 C70 C76 C50 6(3) . .
C40 C70 C76 C48 -140(3) . .
C39 C40 C70 C71 -1(3) . .
C39 C40 C70 C76 136(3) . .
C39 C38 C79 C36 -141.0(18) . .
C39 C38 C79 C80 3(3) . .
C39 C47 C77 C71 7(2) . .
C39 C47 C77 C46 -138.7(18) . .
C38 C33 C32 C41 148.2(16) . .
C38 C33 C32 C40 0.0 . .
C38 C39 C47 C49 3(3) . .
C38 C39 C47 C77 137(2) . .
C38 C79 C80 C74 -146(2) . .
C38 C79 C80 C49 -4(3) . .
C36 C35 C22 C21 -145(2) . .
C36 C35 C22 C24 0(3) . .
C36 C79 C80 C74 0.0 . .
C36 C79 C80 C49 141.9(17) . .
C79 C36 C42 C43 -130(2) . .
C79 C36 C42 C74 0.0 . .
C79 C80 C74 C42 0.0 . .
C79 C80 C74 C31 141.8(15) . .
C79 C80 C49 C47 4(2) . .
C79 C80 C49 C62 -134(2) . .
C80 C74 C42 C43 143.1(16) . .
C80 C74 C42 C36 0.0 . .
C80 C74 C31 C68 -141.2(19) . .
C80 C74 C31 C72 -3(2) . .
C80 C49 C47 C39 -4(2) . .
C80 C49 C47 C77 -142.5(17) . .
C80 C49 C62 C46 141.8(18) . .
C80 C49 C62 C72 -8(3) . .
C74 C80 C49 C47 140(2) . .
C74 C80 C49 C62 3(3) . .
C74 C31 C72 C62 -3(3) . .
C74 C31 C72 C52 -140.4(19) . .
C42 C43 C67 C44 -141(2) . .
C42 C43 C67 C68 6(3) . .
C42 C36 C79 C38 150.9(17) . .
C42 C36 C79 C80 0.0 . .
C42 C74 C31 C68 -10(3) . .
C42 C74 C31 C72 129(3) . .
C48 C58 C71 C70 0.0 . .
C48 C58 C71 C77 146.5(17) . .
C48 C58 C53 C69 -144.8(16) . .
C48 C58 C53 C55 -12(3) . .
C58 C48 C76 C50 -145(2) . .
C58 C48 C76 C70 0.0 . .
C58 C48 C45 C78 147.8(16) . .
C58 C48 C45 C60 14(3) . .
C58 C71 C70 C40 143(2) . .
C58 C71 C70 C76 0.0 . .
C58 C71 C77 C47 -146.2(17) . .
C58 C71 C77 C46 -11(3) . .
C58 C53 C55 C56 -131(2) . .
C58 C53 C55 C60 11(3) . .
C71 C58 C53 C69 -8(3) . .
C71 C58 C53 C55 124(3) . .
C71 C70 C76 C50 146(2) . .
C71 C70 C76 C48 0.0 . .
C71 C77 C46 C62 -135(2) . .
C71 C77 C46 C69 12(3) . .
C70 C40 C39 C38 -147(3) . .
C70 C40 C39 C47 -2(3) . .
C70 C71 C77 C47 -11(3) . .
C70 C71 C77 C46 124(3) . .
C76 C50 C41 C29 -142(2) . .
C76 C50 C41 C32 6(2) . .
C76 C48 C58 C71 0.0 . .
C76 C48 C58 C53 147.1(15) . .
C76 C48 C45 C78 11(3) . .
C76 C48 C45 C60 -123(3) . .
C49 C80 C74 C42 -139.2(19) . .
C49 C80 C74 C31 3(2) . .
C49 C47 C77 C71 145.2(17) . .
C49 C47 C77 C46 0.0 . .
C49 C62 C72 C52 144(2) . .
C49 C62 C72 C31 9(3) . .
C47 C39 C38 C33 -141.7(17) . .
C47 C39 C38 C79 -2(2) . .
C47 C49 C62 C46 0.0 . .
C47 C49 C62 C72 -150(2) . .
C47 C77 C46 C62 0.0 . .
C47 C77 C46 C69 146.8(17) . .
C77 C71 C70 C40 8(3) . .
C77 C71 C70 C76 -135(3) . .
C77 C46 C62 C49 0.0 . .
C77 C46 C62 C72 147(2) . .
C77 C46 C69 C51 -148.7(16) . .
C77 C46 C69 C53 -11(3) . .
C46 C62 C72 C52 0(3) . .
C46 C62 C72 C31 -136(3) . .
C46 C69 C53 C58 9(3) . .
C46 C69 C53 C55 -137(3) . .
C62 C49 C47 C39 138.6(17) . .
C62 C49 C47 C77 0.0 . .
C62 C46 C69 C51 -11(3) . .
C62 C46 C69 C53 126(4) . .
C51 C69 C53 C58 146.2(14) . .
C51 C69 C53 C55 0.0 . .
C51 C56 C57 C75 136(2) . .
C51 C56 C57 C59 -1(3) . .
C51 C52 C37 C68 -140.1(19) . .
C51 C52 C37 C59 0(3) . .
C51 C52 C72 C62 -3(2) . .
C51 C52 C72 C31 140.3(18) . .
C69 C46 C62 C49 -138(2) . .
C69 C46 C62 C72 9(4) . .
C69 C51 C56 C55 0.0 . .
C69 C51 C56 C57 -141.2(18) . .
C69 C51 C52 C37 135(2) . .
C69 C51 C52 C72 -1(3) . .
C69 C53 C55 C56 0.0 . .
C69 C53 C55 C60 142(2) . .
C53 C58 C71 C70 -137(2) . .
C53 C58 C71 C77 10(3) . .
C53 C55 C56 C51 0.0 . .
C53 C55 C56 C57 143.9(17) . .
C53 C55 C60 C61 -140(3) . .
C53 C55 C60 C45 3(3) . .
C55 C56 C57 C75 -2(2) . .
C55 C56 C57 C59 -139(2) . .
C55 C60 C45 C48 -16(3) . .
C55 C60 C45 C78 -150(2) . .
C56 C51 C69 C46 150.7(16) . .
C56 C51 C69 C53 0.0 . .
C56 C51 C52 C37 -6(2) . .
C56 C51 C52 C72 -142(2) . .
C56 C55 C60 C61 -2(3) . .
C56 C55 C60 C45 140(2) . .
C52 C51 C69 C46 8(2) . .
C52 C51 C69 C53 -143.2(19) . .
C52 C51 C56 C55 147.7(16) . .
C52 C51 C56 C57 6(3) . .
C52 C37 C68 C67 143(2) . .
C52 C37 C68 C31 0.0 . .
C52 C37 C59 C73 -132(3) . .
C52 C37 C59 C57 5(3) . .
C37 C52 C72 C62 -143(2) . .
C37 C52 C72 C31 0.0 . .
C37 C68 C31 C74 145.2(17) . .
C37 C68 C31 C72 0.0 . .
C37 C59 C57 C56 -5(2) . .
C37 C59 C57 C75 -144.9(17) . .
C68 C67 C44 C23 -146(2) . .
C68 C67 C44 C73 -6(4) . .
C68 C37 C59 C73 6(3) . .
C68 C37 C59 C57 143.6(19) . .
C68 C31 C72 C62 138(2) . .
C68 C31 C72 C52 0.0 . .
C31 C74 C42 C43 12(3) . .
C31 C74 C42 C36 -132(2) . .
C72 C52 C37 C68 0.0 . .
C72 C52 C37 C59 140(2) . .
C78 C54 C50 C41 -137.7(18) . .
C78 C54 C50 C76 7(3) . .
C78 C64 C61 C60 0.0 . .
C78 C64 C61 C75 141(2) . .
C64 C78 C45 C48 -146.3(15) . .
C64 C78 C45 C60 0.0 . .
C64 C61 C60 C55 145(3) . .
C64 C61 C60 C45 0.0 . .
C64 C61 C75 C63 1(3) . .
C64 C61 C75 C57 -139(2) . .
C61 C60 C45 C48 134(2) . .
C61 C60 C45 C78 0.0 . .
C61 C75 C63 C66 -1(3) . .
C61 C75 C63 C73 -143(2) . .
C61 C75 C57 C56 2(2) . .
C61 C75 C57 C59 143.8(19) . .
C60 C55 C56 C51 -141(2) . .
C60 C55 C56 C57 3(3) . .
C60 C61 C75 C63 138(2) . .
C60 C61 C75 C57 -1(2) . .
C45 C48 C58 C71 -146.9(16) . .
C45 C48 C58 C53 0.2(18) . .
C45 C48 C76 C50 -8(3) . .
C45 C48 C76 C70 137(2) . .
C45 C78 C64 C65 139.9(17) . .
C45 C78 C64 C61 0.0 . .
C75 C61 C60 C55 1(3) . .
C75 C61 C60 C45 -143.2(19) . .
C75 C63 C73 C44 140(3) . .
C75 C63 C73 C59 0.0 . .
C63 C66 C65 C25 -140.9(17) . .
C63 C66 C65 C64 3(2) . .
C63 C75 C57 C56 -142.1(17) . .
C63 C75 C57 C59 0.0 . .
C63 C73 C59 C37 139(2) . .
C63 C73 C59 C57 0.0 . .
C73 C59 C57 C56 140.0(18) . .
C73 C59 C57 C75 0.0 . .
C59 C37 C68 C67 -3(3) . .
C59 C37 C68 C31 -145.7(18) . .
C57 C75 C63 C66 142.0(17) . .
C57 C75 C63 C73 0.0 . .
C101 C102 C103 C104 143.0 . .
C101 C102 C103 C106 -5.5(5) . 10_557
C101 C102 C103 C112 28.56(7) . 10_557
C101 C102 C103 C114 0.1 . .
C101 C102 C103 C117 -13.7(15) . 10_557
C101 C102 C103 C120 162.1(10) . 10_557
C101 C102 C103 C149 147.9(4) . 10_557
C101 C102 C107 C110 -0.8 . .
C101 C102 C107 C120 -153.7(10) . 10_557
C101 C102 C107 C126 -138.7 . .
C101 C102 C107 C141 -5.8(8) . 10_557
C101 C102 C107 C145 -95.7(7) . 10_557
C101 C102 C107 C148 24(2) . 10_557
C101 C105 C106 C101 -7.0(5) . 10_557
C101 C105 C106 C102 73.4(4) 10_557 10_557
C101 C105 C106 C102 66.3(2) . 10_557
C101 C105 C106 C103 137.2(4) 10_557 10_557
C101 C105 C106 C103 130.19(11) . 10_557
C101 C105 C106 C105 -166.51(7) . 10_557
C101 C105 C106 C105 -159.5(4) 10_557 10_557
C101 C105 C106 C106 13.5 . 10_557
C101 C105 C106 C106 20.6(5) 10_557 10_557
C101 C105 C106 C109 -0.1 . .
C101 C105 C106 C109 7.0(5) 10_557 .
C101 C105 C106 C114 148.34(11) . 10_557
C101 C105 C106 C114 155.4(4) 10_557 10_557
C101 C105 C106 C117 138.0 . .
C101 C105 C106 C117 145.0(5) 10_557 .
C101 C105 C114 C103 0.2 . .
C101 C105 C114 C103 120.9(4) 10_557 .
C101 C105 C114 C105 -151.1 . 10_557
C101 C105 C114 C105 -30.5(4) 10_557 10_557
C101 C105 C114 C106 13.0(5) . 10_557
C101 C105 C114 C106 133.6(3) 10_557 10_557
C101 C105 C114 C112 -74(3) . 10_557
C101 C105 C114 C112 46(3) 10_557 10_557
C101 C105 C114 C113 -142.3 . .
C101 C105 C114 C113 -143.89(10) . 10_557
C101 C105 C114 C113 -21.7(4) 10_557 .
C101 C105 C114 C113 -23.3(4) 10_557 10_557
C101 C105 C114 C114 -30.5(4) 10_557 10_557
C101 C105 C114 C114 -151.1 . 10_557
C101 C105 C114 C117 7.1(4) . 10_557
C101 C105 C114 C117 127.7(3) 10_557 10_557
C101 C106 C109 C102 -150(9) 10_557 10_557
C101 C106 C109 C105 56(9) 10_557 10_557
C101 C106 C109 C108 55(9) 10_557 10_557
C101 C106 C109 C139 106(10) 10_557 10_557
C101 C106 C109 C148 -159(9) 10_557 .
C101 C106 C109 C150 59(9) 10_557 .
C101 C106 C117 C102 -5.6(3) 10_557 10_557
C101 C106 C117 C103 12(2) 10_557 10_557
C101 C106 C117 C104 55.4(6) 10_557 10_557
C101 C106 C117 C105 154.5(13) 10_557 10_557
C101 C106 C117 C112 145.2(7) 10_557 .
C101 C106 C117 C114 161.2(11) 10_557 10_557
C101 C106 C117 C120 3.1(7) 10_557 .
C101 C108 C139 C109 -8.6(6) . 10_557
C101 C108 C139 C110 0.5 . .
C101 C108 C139 C136 142.9 . .
C101 C108 C139 C141 2.5(4) . 10_557
C101 C108 C139 C142 46(2) . 10_557
C101 C108 C139 C147 152.2(4) . 10_557
C101 C108 C139 C150 160.8(19) . 10_557
C101 C108 C150 C101 3.8(3) . 10_557
C101 C108 C150 C108 14.2 . 10_557
C101 C108 C150 C109 0.3 . .
C101 C108 C150 C139 -130.78(14) . 10_557
C101 C108 C150 C147 -142.9 . .
C101 C108 C150 C150 -165.81(7) . 10_557
C101 C109 C148 C102 8.4(5) 10_557 10_557
C101 C109 C148 C107 -105(2) 10_557 10_557
C101 C109 C148 C110 -153.1(17) 10_557 10_557
C101 C109 C148 C120 -5.4(13) 10_557 .
C101 C109 C148 C141 -148.1(13) 10_557 .
C101 C109 C150 C108 11.6(6) 10_557 .
C101 C109 C150 C108 -56(16) 10_557 10_557
C101 C109 C150 C139 159.9(6) 10_557 10_557
C101 C109 C150 C147 150.3(6) 10_557 .
C101 C109 C150 C150 14.7(6) 10_557 10_557
C101 C117 C120 C102 -11.7(6) 10_557 10_557
C101 C117 C120 C103 174(3) 10_557 10_557
C101 C117 C120 C104 154.5(7) 10_557 10_557
C101 C117 C120 C107 12.9(2) 10_557 10_557
C101 C117 C120 C125 139.6(6) 10_557 10_557
C101 C117 C120 C126 97.7(7) 10_557 10_557
C101 C117 C120 C148 1.1(3) 10_557 .
C101 C117 C120 C149 144.1(3) 10_557 .
C102 C101 C105 C101 -145.4(2) . 10_557
C102 C101 C105 C105 -145.4 . 10_557
C102 C101 C105 C106 24.7(5) . 10_557
C102 C101 C105 C106 -142.4 . .
C102 C101 C105 C109 -98(5) . 10_557
C102 C101 C105 C114 -78.3(11) . 10_557
C102 C101 C105 C114 -0.2 . .
C102 C101 C105 C117 3.8(3) . 10_557
C102 C101 C108 C108 140.3 . 10_557
C102 C101 C108 C109 -24.5(9) . 10_557
C102 C101 C108 C139 -0.6 . .
C102 C101 C108 C147 18.3(11) . 10_557
C102 C101 C108 C150 103(10) . 10_557
C102 C101 C108 C150 137.8 . .
C102 C103 C104 C111 -143.7(4) . 10_557
C102 C103 C104 C112 -149.4(5) . 10_557
C102 C103 C104 C117 -130.2(15) . 10_557
C102 C103 C104 C118 -75.3(16) . 10_557
C102 C103 C104 C120 12.8(8) . 10_557
C102 C103 C104 C123 -138.2 . .
C102 C103 C104 C125 0.0 . .
C102 C103 C104 C149 8.0(6) . 10_557
C102 C103 C114 C105 11.8(4) . 10_557
C102 C103 C114 C105 -0.2 . .
C102 C103 C114 C106 -6.1(4) . 10_557
C102 C103 C114 C112 158.1(6) . 10_557
C102 C103 C114 C113 136.8(4) . 10_557
C102 C103 C114 C113 142.4 . .
C102 C103 C114 C114 72.3 . 10_557
C102 C103 C114 C117 -28(2) . 10_557
C102 C106 C109 C101 150(9) 10_557 10_557
C102 C106 C109 C105 -154.3(7) 10_557 10_557
C102 C106 C109 C108 -154.9(6) 10_557 10_557
C102 C106 C109 C139 -104.0(6) 10_557 10_557
C102 C106 C109 C148 -8.7(4) 10_557 .
C102 C106 C109 C150 -151.1(4) 10_557 .
C102 C106 C117 C101 5.6(3) 10_557 10_557
C102 C106 C117 C103 17(2) 10_557 10_557
C102 C106 C117 C104 61.0(7) 10_557 10_557
C102 C106 C117 C105 160.1(11) 10_557 10_557
C102 C106 C117 C112 150.8(5) 10_557 .
C102 C106 C117 C114 166.7(9) 10_557 10_557
C102 C106 C117 C120 8.6(5) 10_557 .
C102 C107 C110 C138 -142.3 . .
C102 C107 C110 C139 0.8 . .
C102 C107 C110 C141 -167(3) . 10_557
C102 C107 C110 C142 -67.3(16) . 10_557
C102 C107 C110 C145 -147.0(5) . 10_557
C102 C107 C110 C147 -12.1(4) . 10_557
C102 C107 C110 C148 14.5(13) . 10_557
C102 C107 C126 C120 -9.7(7) . 10_557
C102 C107 C126 C125 0.0 . .
C102 C107 C126 C129 142.2 . .
C102 C107 C126 C141 148.6(9) . 10_557
C102 C107 C126 C145 148.8(7) . 10_557
C102 C107 C126 C146 83.2(8) . 10_557
C102 C107 C126 C149 -7.4(7) . 10_557
C102 C109 C148 C101 -8.4(5) 10_557 10_557
C102 C109 C148 C107 -113.0(19) 10_557 10_557
C102 C109 C148 C110 -161.5(13) 10_557 10_557
C102 C109 C148 C120 -13.8(9) 10_557 .
C102 C109 C148 C141 -156.5(9) 10_557 .
C102 C109 C150 C101 -119.3(14) 10_557 10_557
C102 C109 C150 C108 -107.7(13) 10_557 .
C102 C109 C150 C108 -175(100) 10_557 10_557
C102 C109 C150 C139 40.6(10) 10_557 10_557
C102 C109 C150 C147 31.0(13) 10_557 .
C102 C109 C150 C150 -104.7(13) 10_557 10_557
C102 C117 C120 C103 -175(3) 10_557 10_557
C102 C117 C120 C104 166.2(13) 10_557 10_557
C102 C117 C120 C107 24.6(4) 10_557 10_557
C102 C117 C120 C125 151.3(12) 10_557 10_557
C102 C117 C120 C126 109.4(13) 10_557 10_557
C102 C117 C120 C148 12.8(9) 10_557 .
C102 C117 C120 C149 155.9(9) 10_557 .
C102 C120 C148 C101 18.5(13) 10_557 10_557
C102 C120 C148 C107 -178(3) 10_557 10_557
C102 C120 C148 C109 19.9(17) 10_557 .
C102 C120 C148 C110 151(3) 10_557 10_557
C102 C120 C148 C141 162.6(17) 10_557 .
C102 C120 C149 C103 121(3) 10_557 10_557
C102 C120 C149 C104 126(3) 10_557 10_557
C102 C120 C149 C118 112(3) 10_557 .
C102 C120 C149 C121 60(3) 10_557 10_557
C102 C120 C149 C125 36(3) 10_557 10_557
C102 C120 C149 C126 -38(2) 10_557 10_557
C102 C120 C149 C146 -26(3) 10_557 .
C103 C102 C107 C110 137.8 . .
C103 C102 C107 C120 -15.0(10) . 10_557
C103 C102 C107 C126 0.0 . .
C103 C102 C107 C141 132.9(8) . 10_557
C103 C102 C107 C145 43.0(7) . 10_557
C103 C102 C107 C148 163(2) . 10_557
C103 C104 C123 C111 -21(2) . 10_557
C103 C104 C123 C112 -9.6(4) . 10_557
C103 C104 C123 C115 30.5 . 10_557
C103 C104 C123 C118 156.5(8) . 10_557
C103 C104 C123 C122 142.5 . .
C103 C104 C123 C124 -0.4 . .
C103 C104 C125 C118 -155.7(10) . 10_557
C103 C104 C125 C120 8.7(6) . 10_557
C103 C104 C125 C121 -142.4 . .
C103 C104 C125 C126 0.0 . .
C103 C104 C125 C146 -26.8(11) . 10_557
C103 C104 C125 C149 21.0(17) . 10_557
C103 C104 C125 C157 -119.7(5) . 10_557
C103 C104 C125 C160 -141.9(5) . 10_557
C103 C106 C109 C101 160(9) 10_557 10_557
C103 C106 C109 C102 10.07(15) 10_557 10_557
C103 C106 C109 C105 -144.2(6) 10_557 10_557
C103 C106 C109 C108 -144.9(5) 10_557 10_557
C103 C106 C109 C139 -93.9(7) 10_557 10_557
C103 C106 C109 C148 1.4(4) 10_557 .
C103 C106 C109 C150 -141.0(4) 10_557 .
C103 C106 C117 C101 -12(2) 10_557 10_557
C103 C106 C117 C102 -17(2) 10_557 10_557
C103 C106 C117 C104 44(2) 10_557 10_557
C103 C106 C117 C105 143(3) 10_557 10_557
C103 C106 C117 C112 133(3) 10_557 .
C103 C106 C117 C114 149(3) 10_557 10_557
C103 C106 C117 C120 -9(3) 10_557 .
C103 C112 C113 C112 -41.69(15) 10_557 10_557
C103 C112 C113 C113 138.2(4) 10_557 10_557
C103 C112 C113 C114 27.47(6) 10_557 10_557
C103 C112 C113 C114 12.87(14) 10_557 .
C103 C112 C113 C124 -130.17(14) 10_557 .
C103 C112 C113 C124 -138.7(3) 10_557 10_557
C103 C112 C117 C101 -135.1(8) 10_557 10_557
C103 C112 C117 C102 -52.1(7) 10_557 10_557
C103 C112 C117 C104 -8.2(8) 10_557 10_557
C103 C112 C117 C105 -159.4(13) 10_557 10_557
C103 C112 C117 C106 -156.2(11) 10_557 .
C103 C112 C117 C114 -175.7(18) 10_557 10_557
C103 C112 C117 C120 -18.4(11) 10_557 .
C103 C117 C120 C102 175(3) 10_557 10_557
C103 C117 C120 C104 -19.0(19) 10_557 10_557
C103 C117 C120 C107 -161(3) 10_557 10_557
C103 C117 C120 C125 -34(2) 10_557 10_557
C103 C117 C120 C126 -76(2) 10_557 10_557
C103 C117 C120 C148 -172(2) 10_557 .
C103 C117 C120 C149 -29(2) 10_557 .
C103 C120 C148 C101 -4.0(4) 10_557 10_557
C103 C120 C148 C102 -22.5(10) 10_557 10_557
C103 C120 C148 C107 159(2) 10_557 10_557
C103 C120 C148 C109 -2.6(7) 10_557 .
C103 C120 C148 C110 128.2(17) 10_557 10_557
C103 C120 C148 C141 140.1(7) 10_557 .
C103 C120 C149 C104 5.0(4) 10_557 10_557
C103 C120 C149 C118 -9.1(9) 10_557 .
C103 C120 C149 C121 -61.1(9) 10_557 10_557
C103 C120 C149 C125 -85(4) 10_557 10_557
C103 C120 C149 C126 -158.7(14) 10_557 10_557
C103 C120 C149 C146 -147.3(9) 10_557 .
C104 C103 C114 C105 -131.1(4) . 10_557
C104 C103 C114 C105 -143.1 . .
C104 C103 C114 C106 -149.0(4) . 10_557
C104 C103 C114 C112 15.2(5) . 10_557
C104 C103 C114 C113 -0.5 . .
C104 C103 C114 C113 -6.1(4) . 10_557
C104 C103 C114 C114 -70.6 . 10_557
C104 C103 C114 C117 -171(2) . 10_557
C104 C111 C112 C103 -5.3(2) 10_557 10_557
C104 C111 C112 C113 -154.8(4) 10_557 .
C104 C111 C112 C113 -157.3(7) 10_557 10_557
C104 C111 C112 C114 -59(3) 10_557 10_557
C104 C111 C112 C117 -11.7(4) 10_557 .
C104 C111 C112 C123 -49(9) 10_557 10_557
C104 C111 C112 C124 -165.2(8) 10_557 10_557
C104 C111 C115 C115 80.7(10) 10_557 10_557
C104 C111 C115 C116 -45.1(10) 10_557 .
C104 C111 C115 C116 -21.4(7) 10_557 10_557
C104 C111 C115 C122 -54.0(8) 10_557 10_557
C104 C111 C115 C123 -65.5(4) 10_557 10_557
C104 C111 C115 C124 97.3(10) 10_557 .
C104 C111 C115 C124 113.7(16) 10_557 10_557
C104 C111 C115 C127 -45.3(9) 10_557 10_557
C104 C111 C118 C121 143.6(11) 10_557 10_557
C104 C111 C118 C122 166.4(12) 10_557 10_557
C104 C111 C118 C123 -177(4) 10_557 10_557
C104 C111 C118 C125 26.7(3) 10_557 10_557
C104 C111 C118 C149 16.9(7) 10_557 .
C104 C111 C118 C160 155.1(7) 10_557 .
C104 C112 C113 C112 49.45(15) 10_557 10_557
C104 C112 C113 C113 -130.6(3) 10_557 10_557
C104 C112 C113 C114 104.00(16) 10_557 .
C104 C112 C113 C114 118.6(3) 10_557 10_557
C104 C112 C113 C124 -39.04(15) 10_557 .
C104 C112 C113 C124 -47.6 10_557 10_557
C104 C112 C117 C101 -126.9(4) 10_557 10_557
C104 C112 C117 C102 -43.9(13) 10_557 10_557
C104 C112 C117 C103 8.2(8) 10_557 10_557
C104 C112 C117 C105 -151.2(5) 10_557 10_557
C104 C112 C117 C106 -148.0(4) 10_557 .
C104 C112 C117 C114 -167.6(11) 10_557 10_557
C104 C112 C117 C120 -10.3(4) 10_557 .
C104 C117 C120 C102 -166.2(13) 10_557 10_557
C104 C117 C120 C103 19.0(19) 10_557 10_557
C104 C117 C120 C107 -141.6(9) 10_557 10_557
C104 C117 C120 C125 -14.88(17) 10_557 10_557
C104 C117 C120 C126 -56.8(2) 10_557 10_557
C104 C117 C120 C148 -153.4(5) 10_557 .
C104 C117 C120 C149 -10.3(5) 10_557 .
C104 C118 C149 C103 14.5(7) 10_557 10_557
C104 C118 C149 C120 19.4(10) 10_557 .
C104 C118 C149 C121 168.0(16) 10_557 10_557
C104 C118 C149 C125 -177(3) 10_557 10_557
C104 C118 C149 C126 148.6(19) 10_557 10_557
C104 C118 C149 C146 162.0(10) 10_557 .
C104 C118 C160 C119 103(2) 10_557 .
C104 C118 C160 C121 -56.7(16) 10_557 10_557
C104 C118 C160 C122 120(3) 10_557 10_557
C104 C118 C160 C125 -47.9(18) 10_557 10_557
C104 C118 C160 C127 103(3) 10_557 10_557
C104 C118 C160 C128 -28(2) 10_557 10_557
C104 C118 C160 C157 -40(2) 10_557 .
C104 C120 C148 C101 -92.6(15) 10_557 10_557
C104 C120 C148 C102 -111(3) 10_557 10_557
C104 C120 C148 C107 70.8(9) 10_557 10_557
C104 C120 C148 C109 -91.2(12) 10_557 .
C104 C120 C148 C110 39.6(11) 10_557 10_557
C104 C120 C148 C141 51.5(12) 10_557 .
C104 C120 C149 C103 -5.0(4) 10_557 10_557
C104 C120 C149 C118 -14.1(7) 10_557 .
C104 C120 C149 C121 -66.1(8) 10_557 10_557
C104 C120 C149 C125 -90(4) 10_557 10_557
C104 C120 C149 C126 -163.7(13) 10_557 10_557
C104 C120 C149 C146 -152.3(7) 10_557 .
C104 C123 C124 C111 -25.6(13) . 10_557
C104 C123 C124 C112 -9.9(3) . 10_557
C104 C123 C124 C113 0.5 . .
C104 C123 C124 C113 6.3(5) . 10_557
C104 C123 C124 C115 138.5 . .
C104 C123 C124 C115 155.3(5) . 10_557
C104 C123 C124 C124 109.5 . 10_557
C104 C125 C126 C107 0.0 . .
C104 C125 C126 C120 7.7(6) . 10_557
C104 C125 C126 C129 -137.8 . .
C104 C125 C126 C141 -32.2(5) . 10_557
C104 C125 C126 C145 -125.5(10) . 10_557
C104 C125 C126 C146 -156.2(12) . 10_557
C104 C125 C126 C149 18.2(17) . 10_557
C105 C101 C102 C103 -10.5(3) 10_557 .
C105 C101 C102 C103 0.1 . .
C105 C101 C102 C106 -20.0(5) 10_557 10_557
C105 C101 C102 C106 -9.4(8) . 10_557
C105 C101 C102 C107 132.6(3) 10_557 .
C105 C101 C102 C107 143.2 . .
C105 C101 C102 C109 150.4(18) 10_557 10_557
C105 C101 C102 C109 161.1(15) . 10_557
C105 C101 C102 C117 -4.7(4) . 10_557
C105 C101 C102 C117 -15.29(13) 10_557 10_557
C105 C101 C102 C120 30.5(4) . 10_557
C105 C101 C102 C120 19.88(16) 10_557 10_557
C105 C101 C102 C148 143.4(10) 10_557 10_557
C105 C101 C102 C148 154.0(7) . 10_557
C105 C101 C105 C101 0.0(2) 10_557 10_557
C105 C101 C105 C106 170.1(5) 10_557 10_557
C105 C101 C105 C106 3.0 10_557 .
C105 C101 C105 C109 48(5) 10_557 10_557
C105 C101 C105 C114 145.2 10_557 .
C105 C101 C105 C114 67.1(11) 10_557 10_557
C105 C101 C105 C117 149.2(3) 10_557 10_557
C105 C101 C108 C108 2.4 . 10_557
C105 C101 C108 C108 1.6 10_557 10_557
C105 C101 C108 C109 -162.5(9) . 10_557
C105 C101 C108 C109 -163.3(9) 10_557 10_557
C105 C101 C108 C139 -139.3 10_557 .
C105 C101 C108 C139 -138.5 . .
C105 C101 C108 C147 -119.6(11) . 10_557
C105 C101 C108 C147 -120.4(11) 10_557 10_557
C105 C101 C108 C150 -35(10) . 10_557
C105 C101 C108 C150 -0.2 . .
C105 C101 C108 C150 -1.0 10_557 .
C105 C101 C108 C150 -36(10) 10_557 10_557
C105 C105 C106 C101 159.5(4) 10_557 10_557
C105 C105 C106 C102 -127.1(3) 10_557 10_557
C105 C105 C106 C103 -63.30(14) 10_557 10_557
C105 C105 C106 C106 -180(100) 10_557 10_557
C105 C105 C106 C109 166.43(6) 10_557 .
C105 C105 C106 C114 -45.15(16) 10_557 10_557
C105 C105 C106 C117 -55.52(10) 10_557 .
C105 C105 C114 C103 151.4 10_557 .
C105 C105 C114 C106 164.1(5) 10_557 10_557
C105 C105 C114 C112 77(3) 10_557 10_557
C105 C105 C114 C113 8.8 10_557 .
C105 C105 C114 C113 7.24(10) 10_557 10_557
C105 C105 C114 C114 0.0 10_557 10_557
C105 C105 C114 C117 158.3(4) 10_557 10_557
C105 C106 C109 C101 -59(9) . 10_557
C105 C106 C109 C101 -56(9) 10_557 10_557
C105 C106 C109 C102 151.2(4) . 10_557
C105 C106 C109 C102 154.3(7) 10_557 10_557
C105 C106 C109 C105 -3.1(2) . 10_557
C105 C106 C109 C108 -0.62(12) 10_557 10_557
C105 C106 C109 C108 -3.71(16) . 10_557
C105 C106 C109 C139 50.3(11) 10_557 10_557
C105 C106 C109 C139 47.3(9) . 10_557
C105 C106 C109 C148 145.6(3) 10_557 .
C105 C106 C109 C148 142.5 . .
C105 C106 C109 C150 3.2(3) 10_557 .
C105 C106 C109 C150 0.2 . .
C105 C106 C117 C101 -154.5(13) 10_557 10_557
C105 C106 C117 C101 -145.4(7) . 10_557
C105 C106 C117 C102 -160.1(11) 10_557 10_557
C105 C106 C117 C102 -150.9(5) . 10_557
C105 C106 C117 C103 -133(3) . 10_557
C105 C106 C117 C103 -143(3) 10_557 10_557
C105 C106 C117 C104 -99.1(14) 10_557 10_557
C105 C106 C117 C104 -90.0(9) . 10_557
C105 C106 C117 C105 9.1(6) . 10_557
C105 C106 C117 C112 -0.2 . .
C105 C106 C117 C112 -9.3(6) 10_557 .
C105 C106 C117 C114 6.6(2) 10_557 10_557
C105 C106 C117 C114 15.8(5) . 10_557
C105 C106 C117 C120 -142.3 . .
C105 C106 C117 C120 -151.5(6) 10_557 .
C105 C109 C148 C101 15.7(9) 10_557 10_557
C105 C109 C148 C102 24.1(4) 10_557 10_557
C105 C109 C148 C107 -88.9(15) 10_557 10_557
C105 C109 C148 C110 -137.4(9) 10_557 10_557
C105 C109 C148 C120 10.2(5) 10_557 .
C105 C109 C148 C141 -132.4(5) 10_557 .
C105 C109 C150 C101 -11.0(6) 10_557 10_557
C105 C109 C150 C108 0.7 10_557 .
C105 C109 C150 C108 -67(16) 10_557 10_557
C105 C109 C150 C139 149.0(5) 10_557 10_557
C105 C109 C150 C147 139.4 10_557 .
C105 C109 C150 C150 3.7 10_557 10_557
C105 C117 C120 C102 -24.6(4) 10_557 10_557
C105 C117 C120 C103 161(3) 10_557 10_557
C105 C117 C120 C104 141.6(9) 10_557 10_557
C105 C117 C120 C107 0.0(2) 10_557 10_557
C105 C117 C120 C125 126.7(8) 10_557 10_557
C105 C117 C120 C126 84.8(9) 10_557 10_557
C105 C117 C120 C148 -11.8(5) 10_557 .
C105 C117 C120 C149 131.2(5) 10_557 .
C106 C101 C102 C103 9.5(8) 10_557 .
C106 C101 C102 C107 152.6(8) 10_557 .
C106 C101 C102 C109 170(2) 10_557 10_557
C106 C101 C102 C117 4.7(4) 10_557 10_557
C106 C101 C102 C120 39.9(4) 10_557 10_557
C106 C101 C102 C148 163.4(15) 10_557 10_557
C106 C101 C105 C101 -170.1(7) 10_557 10_557
C106 C101 C105 C105 -170.1(5) 10_557 10_557
C106 C101 C105 C106 -167.1(5) 10_557 .
C106 C101 C105 C109 -122(4) 10_557 10_557
C106 C101 C105 C114 -103.0(6) 10_557 10_557
C106 C101 C105 C114 -24.9(5) 10_557 .
C106 C101 C105 C117 -20.8(3) 10_557 10_557
C106 C101 C108 C108 10.5(4) 10_557 10_557
C106 C101 C108 C109 -154.3(5) 10_557 10_557
C106 C101 C108 C139 -130.4(4) 10_557 .
C106 C101 C108 C147 -111.5(8) 10_557 10_557
C106 C101 C108 C150 -27(10) 10_557 10_557
C106 C101 C108 C150 8.0(4) 10_557 .
C106 C102 C103 C104 148.5(5) 10_557 .
C106 C102 C103 C112 34.0(5) 10_557 10_557
C106 C102 C103 C114 5.5(5) 10_557 .
C106 C102 C103 C117 -8.2(11) 10_557 10_557
C106 C102 C103 C120 167.6(15) 10_557 10_557
C106 C102 C103 C149 153.3(8) 10_557 10_557
C106 C102 C107 C110 27.4(3) 10_557 .
C106 C102 C107 C120 -125.4(13) 10_557 10_557
C106 C102 C107 C126 -110.4(3) 10_557 .
C106 C102 C107 C141 22.5(5) 10_557 10_557
C106 C102 C107 C145 -67.4(9) 10_557 10_557
C106 C102 C107 C148 52(2) 10_557 10_557
C106 C103 C104 C111 -65.8(12) 10_557 10_557
C106 C103 C104 C112 -71.5(13) 10_557 10_557
C106 C103 C104 C117 -52(2) 10_557 10_557
C106 C103 C104 C118 2.5(15) 10_557 10_557
C106 C103 C104 C120 90.7(3) 10_557 10_557
C106 C103 C104 C123 -60.3(9) 10_557 .
C106 C103 C104 C125 77.8(9) 10_557 .
C106 C103 C104 C149 85.8(6) 10_557 10_557
C106 C103 C114 C105 17.88(6) 10_557 10_557
C106 C103 C114 C105 5.9(4) 10_557 .
C106 C103 C114 C112 164.2(9) 10_557 10_557
C106 C103 C114 C113 142.9(8) 10_557 10_557
C106 C103 C114 C113 148.5(4) 10_557 .
C106 C103 C114 C114 78.4(4) 10_557 10_557
C106 C103 C114 C117 -22.4(18) 10_557 10_557
C106 C105 C106 C101 -20.6(5) 10_557 10_557
C106 C105 C106 C102 52.8(3) 10_557 10_557
C106 C105 C106 C103 116.65(12) 10_557 10_557
C106 C105 C106 C105 180(100) 10_557 10_557
C106 C105 C106 C109 -13.6 10_557 .
C106 C105 C106 C114 134.81(13) 10_557 10_557
C106 C105 C106 C117 124.4 10_557 .
C106 C105 C114 C103 -12.7(5) 10_557 .
C106 C105 C114 C103 142.5 . .
C106 C105 C114 C105 -8.9 . 10_557
C106 C105 C114 C105 -164.1(5) 10_557 10_557
C106 C105 C114 C106 155.2(5) . 10_557
C106 C105 C114 C112 -87(2) 10_557 10_557
C106 C105 C114 C112 68(3) . 10_557
C106 C105 C114 C113 -156.9(4) 10_557 10_557
C106 C105 C114 C113 -1.67(10) . 10_557
C106 C105 C114 C113 -0.1 . .
C106 C105 C114 C113 -155.3(5) 10_557 .
C106 C105 C114 C114 -8.9 . 10_557
C106 C105 C114 C114 -164.1(5) 10_557 10_557
C106 C105 C114 C117 149.3(4) . 10_557
C106 C105 C114 C117 -5.86(16) 10_557 10_557
C106 C106 C109 C101 -61(9) 10_557 10_557
C106 C106 C109 C102 148.8(4) 10_557 10_557
C106 C106 C109 C105 -5.5(2) 10_557 10_557
C106 C106 C109 C108 -6.17(16) 10_557 10_557
C106 C106 C109 C139 44.8(9) 10_557 10_557
C106 C106 C109 C148 140.1 10_557 .
C106 C106 C109 C150 -2.3 10_557 .
C106 C106 C117 C101 -135.4(7) 10_557 10_557
C106 C106 C117 C102 -141.0(5) 10_557 10_557
C106 C106 C117 C103 -124(3) 10_557 10_557
C106 C106 C117 C104 -80.0(9) 10_557 10_557
C106 C106 C117 C105 19.1(6) 10_557 10_557
C106 C106 C117 C112 9.8 10_557 .
C106 C106 C117 C114 25.7(5) 10_557 10_557
C106 C106 C117 C120 -132.4 10_557 .
C106 C109 C148 C101 5.3(13) . 10_557
C106 C109 C148 C102 13.7(9) . 10_557
C106 C109 C148 C107 -99.2(10) . 10_557
C106 C109 C148 C110 -147.8(4) . 10_557
C106 C109 C148 C120 -0.1 . .
C106 C109 C148 C141 -142.8 . .
C106 C109 C150 C101 -11.9(6) . 10_557
C106 C109 C150 C108 -0.3 . .
C106 C109 C150 C108 -68(16) . 10_557
C106 C109 C150 C139 148.0(5) . 10_557
C106 C109 C150 C147 138.5 . .
C106 C109 C150 C150 2.8 . 10_557
C106 C117 C120 C102 -13.0(9) . 10_557
C106 C117 C120 C103 172(2) . 10_557
C106 C117 C120 C104 153.2(5) . 10_557
C106 C117 C120 C107 11.6(5) . 10_557
C106 C117 C120 C125 138.3(4) . 10_557
C106 C117 C120 C126 96.4(4) . 10_557
C106 C117 C120 C148 -0.2 . .
C106 C117 C120 C149 142.9 . .
C107 C102 C103 C104 0.0 . .
C107 C102 C103 C106 -148.5(5) . 10_557
C107 C102 C103 C112 -114.43(6) . 10_557
C107 C102 C103 C114 -142.9 . .
C107 C102 C103 C117 -156.7(15) . 10_557
C107 C102 C103 C120 19.1(10) . 10_557
C107 C102 C103 C149 4.9(4) . 10_557
C107 C110 C138 C129 0.1 . .
C107 C110 C138 C131 142.9 . .
C107 C110 C138 C141 -13.2(17) . 10_557
C107 C110 C138 C142 158.5(9) . 10_557
C107 C110 C138 C143 148.4(6) . 10_557
C107 C110 C138 C145 -6.4(6) . 10_557
C107 C110 C138 C154 45(2) . 10_557
C107 C110 C139 C108 -0.6 . .
C107 C110 C139 C109 4.4(4) . 10_557
C107 C110 C139 C136 -138.5 . .
C107 C110 C139 C141 -14(2) . 10_557
C107 C110 C139 C142 -156.3(9) . 10_557
C107 C110 C139 C147 -136.9(13) . 10_557
C107 C110 C139 C150 -5.7(9) . 10_557
C107 C120 C148 C101 -163.4(16) 10_557 10_557
C107 C120 C148 C102 178(3) 10_557 10_557
C107 C120 C148 C109 -162.0(13) 10_557 .
C107 C120 C148 C110 -31.2(4) 10_557 10_557
C107 C120 C148 C141 -19.3(13) 10_557 .
C107 C120 C149 C103 156.3(15) 10_557 10_557
C107 C120 C149 C104 161.4(13) 10_557 10_557
C107 C120 C149 C118 147.2(7) 10_557 .
C107 C120 C149 C121 95.2(7) 10_557 10_557
C107 C120 C149 C125 71(3) 10_557 10_557
C107 C120 C149 C126 -2.3(3) 10_557 10_557
C107 C120 C149 C146 9.1(7) 10_557 .
C107 C126 C129 C138 0.1 . .
C107 C126 C129 C140 -142.4 . .
C107 C126 C129 C141 3.8(6) . 10_557
C107 C126 C129 C145 17.3(19) . 10_557
C107 C126 C129 C146 -160.1(12) . 10_557
C107 C126 C129 C153 -111.1(7) . 10_557
C107 C126 C129 C154 -28.0(10) . 10_557
C107 C141 C142 C110 -58(4) 10_557 10_557
C107 C141 C142 C131 124.3(11) 10_557 10_557
C107 C141 C142 C135 91.5(14) 10_557 10_557
C107 C141 C142 C136 5.8(4) 10_557 10_557
C107 C141 C142 C138 137.7(13) 10_557 10_557
C107 C141 C142 C139 -27.7(3) 10_557 10_557
C107 C141 C142 C143 126.8(7) 10_557 .
C107 C141 C142 C147 -16.3(7) 10_557 .
C107 C141 C145 C110 -157(3) 10_557 10_557
C107 C141 C145 C126 -0.2(5) 10_557 10_557
C107 C141 C145 C129 -122(2) 10_557 10_557
C107 C141 C145 C138 -167.1(16) 10_557 10_557
C107 C141 C145 C140 -105.7(10) 10_557 10_557
C107 C141 C145 C146 -12.4(9) 10_557 .
C107 C141 C145 C154 -154.8(9) 10_557 .
C107 C141 C148 C101 153.0(17) 10_557 10_557
C107 C141 C148 C102 55.7(19) 10_557 10_557
C107 C141 C148 C109 163.7(15) 10_557 .
C107 C141 C148 C110 179(100) 10_557 10_557
C107 C141 C148 C120 25.5(15) 10_557 .
C107 C145 C146 C121 -114.4(9) 10_557 10_557
C107 C145 C146 C125 -16.6(8) 10_557 10_557
C107 C145 C146 C126 14.8(8) 10_557 10_557
C107 C145 C146 C129 -168(2) 10_557 10_557
C107 C145 C146 C140 -154.0(9) 10_557 10_557
C107 C145 C146 C149 -7.2(6) 10_557 .
C107 C145 C146 C157 -145.2(6) 10_557 .
C107 C145 C154 C129 146.1(19) 10_557 10_557
C107 C145 C154 C131 -18.0(5) 10_557 10_557
C107 C145 C154 C132 55.9(8) 10_557 10_557
C107 C145 C154 C137 114.4(9) 10_557 10_557
C107 C145 C154 C138 -37.1(6) 10_557 10_557
C107 C145 C154 C140 130.8(9) 10_557 10_557
C107 C145 C154 C143 -21.7(5) 10_557 .
C107 C145 C154 C153 120.8(5) 10_557 .
C108 C101 C102 C103 -142.4 . .
C108 C101 C102 C106 -151.9(8) . 10_557
C108 C101 C102 C107 0.7 . .
C108 C101 C102 C109 18.6(15) . 10_557
C108 C101 C102 C117 -147.2(4) . 10_557
C108 C101 C102 C120 -112.0(4) . 10_557
C108 C101 C102 C148 11.5(8) . 10_557
C108 C101 C105 C101 -2.9(2) . 10_557
C108 C101 C105 C105 -2.9 . 10_557
C108 C101 C105 C106 0.1 . .
C108 C101 C105 C106 167.2(5) . 10_557
C108 C101 C105 C109 45(5) . 10_557
C108 C101 C105 C114 64.2(11) . 10_557
C108 C101 C105 C114 142.3 . .
C108 C101 C105 C117 146.4(3) . 10_557
C108 C108 C139 C109 -147.0(6) 10_557 10_557
C108 C108 C139 C110 -137.9 10_557 .
C108 C108 C139 C136 4.5 10_557 .
C108 C108 C139 C141 -135.9(4) 10_557 10_557
C108 C108 C139 C142 -92(2) 10_557 10_557
C108 C108 C139 C147 13.8(4) 10_557 10_557
C108 C108 C139 C150 22.4(19) 10_557 10_557
C108 C108 C150 C101 -10.4(3) 10_557 10_557
C108 C108 C150 C109 -13.9 10_557 .
C108 C108 C150 C139 -144.97(15) 10_557 10_557
C108 C108 C150 C147 -157.0 10_557 .
C108 C108 C150 C150 180(70) 10_557 10_557
C108 C109 C148 C101 150(2) 10_557 10_557
C108 C109 C148 C102 158.1(17) 10_557 10_557
C108 C109 C148 C107 45.1(3) 10_557 10_557
C108 C109 C148 C110 -3.4(5) 10_557 10_557
C108 C109 C148 C120 144.3(9) 10_557 .
C108 C109 C148 C141 1.6(9) 10_557 .
C108 C109 C150 C101 56(16) 10_557 10_557
C108 C109 C150 C108 68(16) 10_557 .
C108 C109 C150 C139 -144(16) 10_557 10_557
C108 C109 C150 C147 -154(16) 10_557 .
C108 C109 C150 C150 71(16) 10_557 10_557
C108 C147 C150 C101 20(2) 10_557 10_557
C108 C147 C150 C108 151(3) 10_557 .
C108 C147 C150 C109 8(3) 10_557 .
C108 C147 C150 C139 -12(2) 10_557 10_557
C108 C147 C150 C150 155(3) 10_557 10_557
C109 C101 C102 C103 -160.9(15) 10_557 .
C109 C101 C102 C106 -170(2) 10_557 10_557
C109 C101 C102 C107 -17.9(15) 10_557 .
C109 C101 C102 C117 -165.7(19) 10_557 10_557
C109 C101 C102 C120 -130.6(19) 10_557 10_557
C109 C101 C102 C148 -7.1(8) 10_557 10_557
C109 C101 C105 C101 -48(5) 10_557 10_557
C109 C101 C105 C105 -48(5) 10_557 10_557
C109 C101 C105 C106 122(4) 10_557 10_557
C109 C101 C105 C106 -45(5) 10_557 .
C109 C101 C105 C114 98(5) 10_557 .
C109 C101 C105 C114 19(4) 10_557 10_557
C109 C101 C105 C117 102(5) 10_557 10_557
C109 C101 C108 C108 164.9(9) 10_557 10_557
C109 C101 C108 C139 24.0(9) 10_557 .
C109 C101 C108 C147 42.9(4) 10_557 10_557
C109 C101 C108 C150 127(9) 10_557 10_557
C109 C101 C108 C150 162.3(9) 10_557 .
C109 C102 C103 C104 134.3(4) 10_557 .
C109 C102 C103 C106 -14.22(12) 10_557 10_557
C109 C102 C103 C112 19.8(4) 10_557 10_557
C109 C102 C103 C114 -8.7(4) 10_557 .
C109 C102 C103 C117 -22.5(12) 10_557 10_557
C109 C102 C103 C120 153.3(14) 10_557 10_557
C109 C102 C103 C149 139.1(7) 10_557 10_557
C109 C102 C107 C110 -7.4(7) 10_557 .
C109 C102 C107 C120 -160.2(16) 10_557 10_557
C109 C102 C107 C126 -145.2(7) 10_557 .
C109 C102 C107 C141 -12.3(3) 10_557 10_557
C109 C102 C107 C145 -102.2(12) 10_557 10_557
C109 C102 C107 C148 17.7(16) 10_557 10_557
C109 C105 C106 C101 -10.9(5) 10_557 10_557
C109 C105 C106 C102 62.5(3) 10_557 10_557
C109 C105 C106 C103 126.30(13) 10_557 10_557
C109 C105 C106 C105 -170.40(7) 10_557 10_557
C109 C105 C106 C106 9.6 10_557 10_557
C109 C105 C106 C109 -4.0 10_557 .
C109 C105 C106 C114 144.45(13) 10_557 10_557
C109 C105 C106 C117 134.1 10_557 .
C109 C105 C114 C103 5.4(4) 10_557 .
C109 C105 C114 C105 -145.9(4) 10_557 10_557
C109 C105 C114 C106 18.17(17) 10_557 10_557
C109 C105 C114 C112 -69(3) 10_557 10_557
C109 C105 C114 C113 -137.2(4) 10_557 .
C109 C105 C114 C113 -138.7(3) 10_557 10_557
C109 C105 C114 C114 -146.0(4) 10_557 10_557
C109 C105 C114 C117 12.30(19) 10_557 10_557
C109 C106 C117 C101 -2.9(7) . 10_557
C109 C106 C117 C102 -8.5(5) . 10_557
C109 C106 C117 C103 9(3) . 10_557
C109 C106 C117 C104 52.5(9) . 10_557
C109 C106 C117 C105 151.6(6) . 10_557
C109 C106 C117 C112 142.3 . .
C109 C106 C117 C114 158.2(5) . 10_557
C109 C106 C117 C120 0.1 . .
C109 C108 C139 C110 9.1(6) 10_557 .
C109 C108 C139 C136 151.5(6) 10_557 .
C109 C108 C139 C141 11.1(3) 10_557 10_557
C109 C108 C139 C142 54.6(18) 10_557 10_557
C109 C108 C139 C147 160.8(10) 10_557 10_557
C109 C108 C139 C150 169(3) 10_557 10_557
C109 C108 C150 C101 13.6(4) 10_557 10_557
C109 C108 C150 C108 24.01(12) 10_557 10_557
C109 C108 C150 C109 10.08(14) 10_557 .
C109 C108 C150 C139 -121.0 10_557 10_557
C109 C108 C150 C147 -133.04(15) 10_557 .
C109 C108 C150 C150 -156.00(13) 10_557 10_557
C110 C107 C126 C120 -152.0(7) . 10_557
C110 C107 C126 C125 -142.3 . .
C110 C107 C126 C129 -0.1 . .
C110 C107 C126 C141 6.3(9) . 10_557
C110 C107 C126 C145 6.5(7) . 10_557
C110 C107 C126 C146 -59.1(8) . 10_557
C110 C107 C126 C149 -149.7(7) . 10_557
C110 C141 C142 C131 -178(5) 10_557 10_557
C110 C141 C142 C135 149(5) 10_557 10_557
C110 C141 C142 C136 64(4) 10_557 10_557
C110 C141 C142 C138 -164(5) 10_557 10_557
C110 C141 C142 C139 30(4) 10_557 10_557
C110 C141 C142 C143 -175(4) 10_557 .
C110 C141 C142 C147 42(4) 10_557 .
C110 C141 C145 C107 157(3) 10_557 10_557
C110 C141 C145 C126 157(3) 10_557 10_557
C110 C141 C145 C129 35.0(17) 10_557 10_557
C110 C141 C145 C138 -9.7(17) 10_557 10_557
C110 C141 C145 C140 52(2) 10_557 10_557
C110 C141 C145 C146 145(2) 10_557 .
C110 C141 C145 C154 3(2) 10_557 .
C110 C141 C148 C101 -26.2(16) 10_557 10_557
C110 C141 C148 C102 -123(5) 10_557 10_557
C110 C141 C148 C107 -179(100) 10_557 10_557
C110 C141 C148 C109 -15.4(17) 10_557 .
C110 C141 C148 C120 -153.7(17) 10_557 .
C110 C142 C143 C131 -77(12) 10_557 10_557
C110 C142 C143 C132 -68.1(12) 10_557 10_557
C110 C142 C143 C135 -154.8(13) 10_557 10_557
C110 C142 C143 C138 11.4(5) 10_557 10_557
C110 C142 C143 C144 -144.2(10) 10_557 .
C110 C142 C143 C154 -1.2(10) 10_557 .
C110 C142 C147 C108 7.9(2) 10_557 10_557
C110 C142 C147 C135 155.0(8) 10_557 10_557
C110 C142 C147 C136 147.0(6) 10_557 .
C110 C142 C147 C136 161.3(12) 10_557 10_557
C110 C142 C147 C139 -13.9(3) 10_557 10_557
C110 C142 C147 C147 125.8(6) 10_557 10_557
C110 C142 C147 C150 9.1(6) 10_557 .
C110 C145 C146 C121 -98.1(10) 10_557 10_557
C110 C145 C146 C125 -0.3(10) 10_557 10_557
C110 C145 C146 C126 31.0(8) 10_557 10_557
C110 C145 C146 C129 -151(2) 10_557 10_557
C110 C145 C146 C140 -137.8(11) 10_557 10_557
C110 C145 C146 C149 9.1(7) 10_557 .
C110 C145 C146 C157 -129.0(7) 10_557 .
C110 C145 C154 C129 168(2) 10_557 10_557
C110 C145 C154 C131 4.2(4) 10_557 10_557
C110 C145 C154 C132 78.0(8) 10_557 10_557
C110 C145 C154 C137 136.6(9) 10_557 10_557
C110 C145 C154 C138 -14.9(6) 10_557 10_557
C110 C145 C154 C140 153.0(9) 10_557 10_557
C110 C145 C154 C143 0.4(5) 10_557 .
C110 C145 C154 C153 143.0(5) 10_557 .
C110 C147 C150 C101 15.4(5) 10_557 10_557
C110 C147 C150 C108 -5(3) 10_557 10_557
C110 C147 C150 C108 146.7(3) 10_557 .
C110 C147 C150 C109 3.6(3) 10_557 .
C110 C147 C150 C139 -16.1(2) 10_557 10_557
C110 C147 C150 C150 150.6(3) 10_557 10_557
C111 C104 C123 C112 11.3(17) 10_557 10_557
C111 C104 C123 C115 51(2) 10_557 10_557
C111 C104 C123 C118 177(3) 10_557 10_557
C111 C104 C123 C122 163(2) 10_557 .
C111 C104 C123 C124 20(2) 10_557 .
C111 C104 C125 C118 -18.2(3) 10_557 10_557
C111 C104 C125 C120 146.2(12) 10_557 10_557
C111 C104 C125 C121 -5.0(7) 10_557 .
C111 C104 C125 C126 137.5(7) 10_557 .
C111 C104 C125 C146 110.7(17) 10_557 10_557
C111 C104 C125 C149 158(2) 10_557 10_557
C111 C104 C125 C157 17.7(5) 10_557 10_557
C111 C104 C125 C160 -4.5(4) 10_557 10_557
C111 C112 C113 C112 88.56(6) . 10_557
C111 C112 C113 C113 -91.5(3) . 10_557
C111 C112 C113 C114 143.1 . .
C111 C112 C113 C114 157.7(2) . 10_557
C111 C112 C113 C124 -8.46(15) . 10_557
C111 C112 C113 C124 0.1 . .
C111 C112 C117 C101 -117.5(5) . 10_557
C111 C112 C117 C102 -34.5(16) . 10_557
C111 C112 C117 C103 17.6(11) . 10_557
C111 C112 C117 C104 9.4(4) . 10_557
C111 C112 C117 C105 -141.83(15) . 10_557
C111 C112 C117 C106 -138.6 . .
C111 C112 C117 C114 -158.2(7) . 10_557
C111 C112 C117 C120 -0.8 . .
C111 C115 C116 C115 150.9 . 10_557
C111 C115 C116 C116 150.9 . 10_557
C111 C115 C116 C119 0.1 . .
C111 C115 C116 C122 -9.4(3) . 10_557
C111 C115 C116 C127 -0.7(12) . 10_557
C111 C115 C116 C127 138.0 . .
C111 C115 C124 C111 -137.1(4) . 10_557
C111 C115 C124 C112 -31.1(6) . 10_557
C111 C115 C124 C113 1.85(12) . 10_557
C111 C115 C124 C113 0.1 . .
C111 C115 C124 C115 -163.8 . 10_557
C111 C115 C124 C123 -142.4 . .
C111 C115 C124 C124 16.2 . 10_557
C111 C118 C149 C103 -4.6(4) . 10_557
C111 C118 C149 C104 -19.1(10) . 10_557
C111 C118 C149 C120 0.3 . .
C111 C118 C149 C121 148.9(7) . 10_557
C111 C118 C149 C125 164.1(16) . 10_557
C111 C118 C149 C126 129.5(9) . 10_557
C111 C118 C149 C146 142.8 . .
C111 C118 C160 C119 0.2 . .
C111 C118 C160 C121 -159.7(16) . 10_557
C111 C118 C160 C122 17.5(10) . 10_557
C111 C118 C160 C125 -150.9(6) . 10_557
C111 C118 C160 C127 0.4(4) . 10_557
C111 C118 C160 C128 -131.2(10) . 10_557
C111 C118 C160 C157 -142.9 . .
C111 C122 C123 C104 -93(7) 10_557 .
C111 C122 C123 C112 -24(6) 10_557 10_557
C111 C122 C123 C115 60(8) 10_557 10_557
C111 C122 C123 C118 -105(7) 10_557 10_557
C111 C122 C123 C124 50(7) 10_557 .
C111 C122 C127 C115 -10.47(8) 10_557 10_557
C111 C122 C127 C116 -2.82(14) 10_557 .
C111 C122 C127 C116 -16.1(5) 10_557 10_557
C111 C122 C127 C119 156.4(11) 10_557 10_557
C111 C122 C127 C127 18.41(14) 10_557 10_557
C111 C122 C127 C130 134.99(14) 10_557 .
C111 C122 C127 C158 135.5(6) 10_557 10_557
C111 C122 C127 C160 142.9(8) 10_557 10_557
C111 C123 C124 C112 15.7(10) 10_557 10_557
C111 C123 C124 C113 32.0(9) 10_557 10_557
C111 C123 C124 C113 26.2(13) 10_557 .
C111 C123 C124 C115 -179(74) 10_557 10_557
C111 C123 C124 C115 164.2(13) 10_557 .
C111 C123 C124 C124 135.1(13) 10_557 10_557
C112 C103 C104 C111 5.7(2) 10_557 10_557
C112 C103 C104 C117 19.1(10) 10_557 10_557
C112 C103 C104 C118 74(2) 10_557 10_557
C112 C103 C104 C120 162.2(13) 10_557 10_557
C112 C103 C104 C123 11.2(5) 10_557 .
C112 C103 C104 C125 149.4(5) 10_557 .
C112 C103 C104 C149 157.3(11) 10_557 10_557
C112 C103 C114 C105 -146.3(9) 10_557 10_557
C112 C103 C114 C105 -158.3(5) 10_557 .
C112 C103 C114 C106 -164.2(9) 10_557 10_557
C112 C103 C114 C113 -15.7(5) 10_557 .
C112 C103 C114 C113 -21.26(14) 10_557 10_557
C112 C103 C114 C114 -85.8(5) 10_557 10_557
C112 C103 C114 C117 173(3) 10_557 10_557
C112 C104 C123 C111 -11.3(17) 10_557 10_557
C112 C104 C123 C115 40.1(4) 10_557 10_557
C112 C104 C123 C118 166.1(12) 10_557 10_557
C112 C104 C123 C122 152.1(4) 10_557 .
C112 C104 C123 C124 9.2(4) 10_557 .
C112 C104 C125 C118 -90.0(14) 10_557 10_557
C112 C104 C125 C120 74.4(3) 10_557 10_557
C112 C104 C125 C121 -76.8(4) 10_557 .
C112 C104 C125 C126 65.7(4) 10_557 .
C112 C104 C125 C146 38.9(8) 10_557 10_557
C112 C104 C125 C149 86.7(13) 10_557 10_557
C112 C104 C125 C157 -54.0(7) 10_557 10_557
C112 C104 C125 C160 -76.3(8) 10_557 10_557
C112 C111 C115 C115 -16.6 . 10_557
C112 C111 C115 C116 -142.4 . .
C112 C111 C115 C116 -118.7(8) . 10_557
C112 C111 C115 C122 -151.3(3) . 10_557
C112 C111 C115 C123 -162.8(11) . 10_557
C112 C111 C115 C124 0.0 . .
C112 C111 C115 C124 16.3(6) . 10_557
C112 C111 C115 C127 -142.6(4) . 10_557
C112 C111 C118 C104 -17.3(7) . 10_557
C112 C111 C118 C121 126.3(5) . 10_557
C112 C111 C118 C122 149.1(5) . 10_557
C112 C111 C118 C123 166(3) . 10_557
C112 C111 C118 C125 9.4(8) . 10_557
C112 C111 C118 C149 -0.4 . .
C112 C111 C118 C160 137.8 . .
C112 C113 C114 C103 17.9(3) 10_557 .
C112 C113 C114 C103 -138.2 . .
C112 C113 C114 C105 3.13(8) . 10_557
C112 C113 C114 C105 0.0 . .
C112 C113 C114 C105 159.2(2) 10_557 10_557
C112 C113 C114 C105 156.1(3) 10_557 .
C112 C113 C114 C106 -19.0(6) . 10_557
C112 C113 C114 C106 137.1(4) 10_557 10_557
C112 C113 C114 C112 -156.1(3) . 10_557
C112 C113 C114 C113 166.0(3) 10_557 10_557
C112 C113 C114 C113 9.9 . 10_557
C112 C113 C114 C114 9.9 . 10_557
C112 C113 C114 C114 166.0(3) 10_557 10_557
C112 C113 C114 C117 21.1(5) 10_557 10_557
C112 C113 C114 C117 -135.0(8) . 10_557
C112 C113 C124 C111 148.9(3) . 10_557
C112 C113 C124 C111 -7.83(16) 10_557 10_557
C112 C113 C124 C112 156.7(2) . 10_557
C112 C113 C124 C113 -10.4 . 10_557
C112 C113 C124 C113 -167.1(2) 10_557 10_557
C112 C113 C124 C115 28.1(19) . 10_557
C112 C113 C124 C115 -0.1 . .
C112 C113 C124 C115 -156.8(2) 10_557 .
C112 C113 C124 C115 -128.6(18) 10_557 10_557
C112 C113 C124 C123 142.4 . .
C112 C113 C124 C123 -14.3(2) 10_557 .
C112 C113 C124 C124 -10.4 . 10_557
C112 C113 C124 C124 -167.1(2) 10_557 10_557
C112 C117 C120 C102 -155.2(9) . 10_557
C112 C117 C120 C103 30(2) . 10_557
C112 C117 C120 C104 11.0(5) . 10_557
C112 C117 C120 C107 -130.6(5) . 10_557
C112 C117 C120 C125 -3.8(4) . 10_557
C112 C117 C120 C126 -45.8(4) . 10_557
C112 C117 C120 C148 -142.4 . .
C112 C117 C120 C149 0.7 . .
C112 C123 C124 C111 -15.7(10) 10_557 10_557
C112 C123 C124 C113 10.5(3) 10_557 .
C112 C123 C124 C113 16.26(14) 10_557 10_557
C112 C123 C124 C115 165.2(8) 10_557 10_557
C112 C123 C124 C115 148.5(3) 10_557 .
C112 C123 C124 C124 119.4(3) 10_557 10_557
C113 C112 C113 C112 -180(59) 10_557 10_557
C113 C112 C113 C114 -125.4(2) 10_557 .
C113 C112 C113 C114 -110.8(5) 10_557 10_557
C113 C112 C113 C124 91.6(3) 10_557 .
C113 C112 C113 C124 83.1(4) 10_557 10_557
C113 C112 C117 C101 23.4(6) 10_557 10_557
C113 C112 C117 C101 21.1(5) . 10_557
C113 C112 C117 C102 106.4(18) 10_557 10_557
C113 C112 C117 C102 104.1(16) . 10_557
C113 C112 C117 C103 156.2(11) . 10_557
C113 C112 C117 C103 158.5(13) 10_557 10_557
C113 C112 C117 C104 150.3(6) 10_557 10_557
C113 C112 C117 C104 148.0(4) . 10_557
C113 C112 C117 C105 -3.21(15) . 10_557
C113 C112 C117 C105 -0.92(13) 10_557 10_557
C113 C112 C117 C106 0.0 . .
C113 C112 C117 C106 2.3(2) 10_557 .
C113 C112 C117 C114 -17.2(5) 10_557 10_557
C113 C112 C117 C114 -19.5(7) . 10_557
C113 C112 C117 C120 137.8 . .
C113 C112 C117 C120 140.1(2) 10_557 .
C113 C113 C114 C103 -148.1 10_557 .
C113 C113 C114 C105 -6.75(8) 10_557 10_557
C113 C113 C114 C105 -9.9 10_557 .
C113 C113 C114 C106 -28.9(6) 10_557 10_557
C113 C113 C114 C112 -166.0(3) 10_557 10_557
C113 C113 C114 C114 0.0 10_557 10_557
C113 C113 C114 C117 -144.9(8) 10_557 10_557
C113 C113 C124 C111 159.3(3) 10_557 10_557
C113 C113 C124 C112 167.1(2) 10_557 10_557
C113 C113 C124 C115 38.5(19) 10_557 10_557
C113 C113 C124 C115 10.3 10_557 .
C113 C113 C124 C123 152.8 10_557 .
C113 C113 C124 C124 0.0 10_557 10_557
C114 C103 C104 C111 -5.1(4) . 10_557
C114 C103 C104 C112 -10.8(5) . 10_557
C114 C103 C104 C117 8.3(15) . 10_557
C114 C103 C104 C118 63.2(16) . 10_557
C114 C103 C104 C120 151.4(8) . 10_557
C114 C103 C104 C123 0.4 . .
C114 C103 C104 C125 138.6 . .
C114 C103 C104 C149 146.5(6) . 10_557
C114 C105 C106 C101 -155.4(4) 10_557 10_557
C114 C105 C106 C101 -144.8(5) . 10_557
C114 C105 C106 C102 -71.4(2) . 10_557
C114 C105 C106 C102 -82.00(15) 10_557 10_557
C114 C105 C106 C103 -7.58(12) . 10_557
C114 C105 C106 C103 -18.2 10_557 10_557
C114 C105 C106 C105 45.15(10) 10_557 10_557
C114 C105 C106 C105 55.71(7) . 10_557
C114 C105 C106 C106 -134.81(12) 10_557 10_557
C114 C105 C106 C106 -124.24(6) . 10_557
C114 C105 C106 C109 -148.42(11) 10_557 .
C114 C105 C106 C109 -137.9 . .
C114 C105 C106 C114 10.57(11) . 10_557
C114 C105 C106 C117 -10.38(11) 10_557 .
C114 C105 C106 C117 0.2 . .
C114 C105 C114 C103 151.4 10_557 .
C114 C105 C114 C105 0.0 10_557 10_557
C114 C105 C114 C106 164.1(5) 10_557 10_557
C114 C105 C114 C112 77(3) 10_557 10_557
C114 C105 C114 C113 7.25(10) 10_557 10_557
C114 C105 C114 C113 8.8 10_557 .
C114 C105 C114 C117 158.3(4) 10_557 10_557
C114 C106 C109 C101 -177(100) 10_557 10_557
C114 C106 C109 C102 33.2(9) 10_557 10_557
C114 C106 C109 C105 -121.1(15) 10_557 10_557
C114 C106 C109 C108 -121.8(14) 10_557 10_557
C114 C106 C109 C139 -70.8(10) 10_557 10_557
C114 C106 C109 C148 24.5(13) 10_557 .
C114 C106 C109 C150 -117.9(13) 10_557 .
C114 C106 C117 C101 -161.2(11) 10_557 10_557
C114 C106 C117 C102 -166.7(9) 10_557 10_557
C114 C106 C117 C103 -149(3) 10_557 10_557
C114 C106 C117 C104 -105.7(14) 10_557 10_557
C114 C106 C117 C105 -6.6(2) 10_557 10_557
C114 C106 C117 C112 -15.9(5) 10_557 .
C114 C106 C117 C120 -158.1(5) 10_557 .
C114 C112 C113 C112 -69.2(2) 10_557 10_557
C114 C112 C113 C113 110.8(4) 10_557 10_557
C114 C112 C113 C114 -14.6(2) 10_557 .
C114 C112 C113 C124 -157.6(2) 10_557 .
C114 C112 C113 C124 -166.2(3) 10_557 10_557
C114 C112 C117 C101 40.7(11) 10_557 10_557
C114 C112 C117 C102 124(2) 10_557 10_557
C114 C112 C117 C103 175.7(18) 10_557 10_557
C114 C112 C117 C104 167.6(11) 10_557 10_557
C114 C112 C117 C105 16.3(6) 10_557 10_557
C114 C112 C117 C106 19.6(7) 10_557 .
C114 C112 C117 C120 157.3(7) 10_557 .
C114 C113 C114 C103 -148.1 10_557 .
C114 C113 C114 C105 -9.9 10_557 .
C114 C113 C114 C105 -6.74(8) 10_557 10_557
C114 C113 C114 C106 -28.8(6) 10_557 10_557
C114 C113 C114 C112 -166.0(3) 10_557 10_557
C114 C113 C114 C113 0.0 10_557 10_557
C114 C113 C114 C117 -144.9(8) 10_557 10_557
C114 C113 C124 C111 5.8(3) . 10_557
C114 C113 C124 C111 122.5(6) 10_557 10_557
C114 C113 C124 C112 130.3(6) 10_557 10_557
C114 C113 C124 C112 13.6(2) . 10_557
C114 C113 C124 C113 -36.8(8) 10_557 10_557
C114 C113 C124 C113 -153.5 . 10_557
C114 C113 C124 C115 -143.2 . .
C114 C113 C124 C115 1.7(16) 10_557 10_557
C114 C113 C124 C115 -115.0(19) . 10_557
C114 C113 C124 C115 -26.5(8) 10_557 .
C114 C113 C124 C123 116.0(8) 10_557 .
C114 C113 C124 C123 -0.7 . .
C114 C113 C124 C124 -153.5 . 10_557
C114 C113 C124 C124 -36.8(8) 10_557 10_557
C114 C117 C120 C102 -98(2) 10_557 10_557
C114 C117 C120 C103 87.6(12) 10_557 10_557
C114 C117 C120 C104 68.6(8) 10_557 10_557
C114 C117 C120 C107 -73.0(17) 10_557 10_557
C114 C117 C120 C125 53.7(9) 10_557 10_557
C114 C117 C120 C126 11.8(9) 10_557 10_557
C114 C117 C120 C148 -84.8(12) 10_557 .
C114 C117 C120 C149 58.2(12) 10_557 .
C115 C111 C112 C103 149.4(5) . 10_557
C115 C111 C112 C104 154.8(4) . 10_557
C115 C111 C112 C113 -2.5(2) . 10_557
C115 C111 C112 C113 0.0 . .
C115 C111 C112 C114 95(3) . 10_557
C115 C111 C112 C117 143.1 . .
C115 C111 C112 C123 106(10) . 10_557
C115 C111 C112 C124 -10.4(4) . 10_557
C115 C111 C118 C104 -155.1(7) . 10_557
C115 C111 C118 C121 -11.6(4) . 10_557
C115 C111 C118 C122 11.2(5) . 10_557
C115 C111 C118 C123 28(3) . 10_557
C115 C111 C118 C125 -128.4(8) . 10_557
C115 C111 C118 C149 -138.3 . .
C115 C111 C118 C160 -0.1 . .
C115 C115 C116 C116 0.0 10_557 10_557
C115 C115 C116 C119 -150.8 10_557 .
C115 C115 C116 C122 -160.3(3) 10_557 10_557
C115 C115 C116 C127 -151.6(12) 10_557 10_557
C115 C115 C116 C127 -12.9 10_557 .
C115 C115 C124 C111 26.6(4) 10_557 10_557
C115 C115 C124 C112 132.7(6) 10_557 10_557
C115 C115 C124 C113 163.8 10_557 .
C115 C115 C124 C113 165.61(12) 10_557 10_557
C115 C115 C124 C123 21.4 10_557 .
C115 C115 C124 C124 180.0 10_557 10_557
C115 C116 C119 C121 -33.2(7) 10_557 10_557
C115 C116 C119 C121 6.8(4) . 10_557
C115 C116 C119 C122 -53.6(7) 10_557 10_557
C115 C116 C119 C122 -13.5(4) . 10_557
C115 C116 C119 C127 -178(4) . 10_557
C115 C116 C119 C127 142(5) 10_557 10_557
C115 C116 C119 C130 146.25(15) . 10_557
C115 C116 C119 C130 106.2(12) 10_557 10_557
C115 C116 C119 C158 142.5 . .
C115 C116 C119 C158 102.4(11) 10_557 .
C115 C116 C119 C159 80.0(9) 10_557 10_557
C115 C116 C119 C159 120.1(2) . 10_557
C115 C116 C119 C160 0.1 . .
C115 C116 C119 C160 -39.9(11) 10_557 .
C115 C116 C127 C115 8.44(12) . 10_557
C115 C116 C127 C116 20.61(14) 10_557 10_557
C115 C116 C127 C116 29.0 . 10_557
C115 C116 C127 C119 -83(3) 10_557 10_557
C115 C116 C127 C119 -75(3) . 10_557
C115 C116 C127 C122 -0.1 . .
C115 C116 C127 C122 -8.50(13) 10_557 .
C115 C116 C127 C127 -159.39(13) 10_557 10_557
C115 C116 C127 C127 -150.9 . 10_557
C115 C116 C127 C130 -142.4 . .
C115 C116 C127 C130 -150.81(13) 10_557 .
C115 C116 C127 C158 -146.91(8) 10_557 10_557
C115 C116 C127 C158 -138.47(10) . 10_557
C115 C116 C127 C160 -25.2(4) . 10_557
C115 C116 C127 C160 -33.7(3) 10_557 10_557
C115 C122 C123 C104 -153.0(4) 10_557 .
C115 C122 C123 C111 -60(8) 10_557 10_557
C115 C122 C123 C112 -84.0(16) 10_557 10_557
C115 C122 C123 C118 -164.3(10) 10_557 10_557
C115 C122 C123 C124 -10.0(4) 10_557 .
C115 C122 C127 C116 -5.6(4) 10_557 10_557
C115 C122 C127 C116 7.7(2) 10_557 .
C115 C122 C127 C119 166.8(12) 10_557 10_557
C115 C122 C127 C127 28.9(2) 10_557 10_557
C115 C122 C127 C130 145.5(2) 10_557 .
C115 C122 C127 C158 146.0(7) 10_557 10_557
C115 C122 C127 C160 153.4(8) 10_557 10_557
C115 C123 C124 C111 179(100) 10_557 10_557
C115 C123 C124 C112 -165.2(8) 10_557 10_557
C115 C123 C124 C113 -149.0(9) 10_557 10_557
C115 C123 C124 C113 -154.8(5) 10_557 .
C115 C123 C124 C115 -16.8(5) 10_557 .
C115 C123 C124 C124 -45.9(5) 10_557 10_557
C115 C127 C130 C119 111.0(6) 10_557 10_557
C115 C127 C130 C130 -54.7(10) 10_557 10_557
C115 C127 C130 C151 79.0(8) 10_557 10_557
C115 C127 C130 C158 96(3) 10_557 10_557
C115 C127 C130 C158 -50.9(10) 10_557 .
C115 C127 C130 C159 92.3(10) 10_557 .
C116 C115 C116 C115 0.0 10_557 10_557
C116 C115 C116 C119 -150.8 10_557 .
C116 C115 C116 C122 -160.3(3) 10_557 10_557
C116 C115 C116 C127 -12.9 10_557 .
C116 C115 C116 C127 -151.6(12) 10_557 10_557
C116 C115 C124 C111 11.5(3) 10_557 10_557
C116 C115 C124 C111 5.3(4) . 10_557
C116 C115 C124 C112 117.6(6) 10_557 10_557
C116 C115 C124 C112 111.3(6) . 10_557
C116 C115 C124 C113 144.24(12) . 10_557
C116 C115 C124 C113 150.53(12) 10_557 10_557
C116 C115 C124 C113 148.73(13) 10_557 .
C116 C115 C124 C113 142.4 . .
C116 C115 C124 C115 -15.08(14) 10_557 10_557
C116 C115 C124 C115 -21.4 . 10_557
C116 C115 C124 C123 6.28(13) 10_557 .
C116 C115 C124 C123 0.0 . .
C116 C115 C124 C124 164.92(13) 10_557 10_557
C116 C115 C124 C124 158.6 . 10_557
C116 C116 C119 C121 -130.0(4) 10_557 10_557
C116 C116 C119 C122 -150.4(4) 10_557 10_557
C116 C116 C119 C127 46(4) 10_557 10_557
C116 C116 C119 C130 9.45(14) 10_557 10_557
C116 C116 C119 C158 5.7 10_557 .
C116 C116 C119 C159 -16.7(2) 10_557 10_557
C116 C116 C119 C160 -136.7 10_557 .
C116 C116 C127 C115 -20.61(14) 10_557 10_557
C116 C116 C127 C119 -104(3) 10_557 10_557
C116 C116 C127 C122 -29.1 10_557 .
C116 C116 C127 C127 -180.0 10_557 10_557
C116 C116 C127 C130 -171.4 10_557 .
C116 C116 C127 C158 -167.51(9) 10_557 10_557
C116 C116 C127 C160 -54.3(3) 10_557 10_557
C116 C119 C158 C127 10.1(5) . 10_557
C116 C119 C158 C130 21(3) . 10_557
C116 C119 C158 C130 -0.2 . .
C116 C119 C158 C151 -142.8 . .
C116 C119 C158 C158 -4.5 . 10_557
C116 C119 C158 C159 -152.5(6) . 10_557
C116 C119 C160 C118 -0.2 . .
C116 C119 C160 C121 130(3) . 10_557
C116 C119 C160 C122 -19.5(9) . 10_557
C116 C119 C160 C125 42.73(13) . 10_557
C116 C119 C160 C127 -0.9(15) . 10_557
C116 C119 C160 C128 145.5(5) . 10_557
C116 C119 C160 C157 138.4 . .
C116 C122 C123 C104 -149.3(3) 10_557 .
C116 C122 C123 C111 -56(8) 10_557 10_557
C116 C122 C123 C112 -80.3(15) 10_557 10_557
C116 C122 C123 C115 3.66(13) 10_557 10_557
C116 C122 C123 C118 -160.6(9) 10_557 10_557
C116 C122 C123 C124 -6.3(3) 10_557 .
C116 C122 C127 C115 5.6(4) 10_557 10_557
C116 C122 C127 C116 13.2(6) 10_557 .
C116 C122 C127 C119 172.4(16) 10_557 10_557
C116 C122 C127 C127 34.5(6) 10_557 10_557
C116 C122 C127 C130 151.1(6) 10_557 .
C116 C122 C127 C158 151.6(11) 10_557 10_557
C116 C122 C127 C160 159.0(13) 10_557 10_557
C116 C127 C130 C119 161.8(6) . 10_557
C116 C127 C130 C119 156.08(15) 10_557 10_557
C116 C127 C130 C130 -9.7(4) 10_557 10_557
C116 C127 C130 C130 -4.0 . 10_557
C116 C127 C130 C151 124.1(6) 10_557 10_557
C116 C127 C130 C151 129.8(9) . 10_557
C116 C127 C130 C158 141(4) 10_557 10_557
C116 C127 C130 C158 -0.1 . .
C116 C127 C130 C158 -5.8(4) 10_557 .
C116 C127 C130 C158 146(4) . 10_557
C116 C127 C130 C159 143.1 . .
C116 C127 C130 C159 137.3(4) 10_557 .
C117 C101 C102 C103 4.8(4) 10_557 .
C117 C101 C102 C106 -4.7(4) 10_557 10_557
C117 C101 C102 C107 147.9(4) 10_557 .
C117 C101 C102 C109 165.7(19) 10_557 10_557
C117 C101 C102 C120 35.17(8) 10_557 10_557
C117 C101 C102 C148 158.7(11) 10_557 10_557
C117 C101 C105 C101 -149.3(5) 10_557 10_557
C117 C101 C105 C105 -149.2(3) 10_557 10_557
C117 C101 C105 C106 -146.3(3) 10_557 .
C117 C101 C105 C106 20.8(3) 10_557 10_557
C117 C101 C105 C109 -102(5) 10_557 10_557
C117 C101 C105 C114 -4.1(3) 10_557 .
C117 C101 C105 C114 -82.2(8) 10_557 10_557
C117 C101 C108 C108 87.0(12) 10_557 10_557
C117 C101 C108 C109 -77.8(6) 10_557 10_557
C117 C101 C108 C139 -53.8(12) 10_557 .
C117 C101 C108 C147 -34.9(9) 10_557 10_557
C117 C101 C108 C150 84.5(12) 10_557 .
C117 C101 C108 C150 49(9) 10_557 10_557
C117 C102 C103 C104 156.7(15) 10_557 .
C117 C102 C103 C106 8.2(11) 10_557 10_557
C117 C102 C103 C112 42.3(16) 10_557 10_557
C117 C102 C103 C114 13.8(15) 10_557 .
C117 C102 C103 C120 176(3) 10_557 10_557
C117 C102 C103 C149 161.6(19) 10_557 10_557
C117 C102 C107 C110 125.7(11) 10_557 .
C117 C102 C107 C120 -27.2(3) 10_557 10_557
C117 C102 C107 C126 -12.2(11) 10_557 .
C117 C102 C107 C141 120.7(18) 10_557 10_557
C117 C102 C107 C145 30.8(9) 10_557 10_557
C117 C102 C107 C148 151(3) 10_557 10_557
C117 C103 C104 C111 -13.4(12) 10_557 10_557
C117 C103 C104 C112 -19.1(10) 10_557 10_557
C117 C103 C104 C118 55(3) 10_557 10_557
C117 C103 C104 C120 143(2) 10_557 10_557
C117 C103 C104 C123 -7.9(15) 10_557 .
C117 C103 C104 C125 130.2(15) 10_557 .
C117 C103 C104 C149 138(2) 10_557 10_557
C117 C103 C114 C105 40.3(18) 10_557 10_557
C117 C103 C114 C105 28(2) 10_557 .
C117 C103 C114 C106 22.4(18) 10_557 10_557
C117 C103 C114 C112 -173(3) 10_557 10_557
C117 C103 C114 C113 165(3) 10_557 10_557
C117 C103 C114 C113 171(2) 10_557 .
C117 C103 C114 C114 101(2) 10_557 10_557
C117 C104 C123 C111 -22.1(19) 10_557 10_557
C117 C104 C123 C112 -10.82(15) 10_557 10_557
C117 C104 C123 C115 29.2(3) 10_557 10_557
C117 C104 C123 C118 155.3(11) 10_557 10_557
C117 C104 C123 C122 141.2(3) 10_557 .
C117 C104 C123 C124 -1.6(3) 10_557 .
C117 C104 C125 C118 -148.0(16) 10_557 10_557
C117 C104 C125 C120 16.43(16) 10_557 10_557
C117 C104 C125 C121 -134.7(7) 10_557 .
C117 C104 C125 C126 7.7(7) 10_557 .
C117 C104 C125 C146 -19.1(8) 10_557 10_557
C117 C104 C125 C149 28.7(12) 10_557 10_557
C117 C104 C125 C157 -112.0(9) 10_557 10_557
C117 C104 C125 C160 -134.2(10) 10_557 10_557
C117 C105 C106 C101 -114.8(4) 10_557 10_557
C117 C105 C106 C102 -41.37(7) 10_557 10_557
C117 C105 C106 C103 22.47(9) 10_557 10_557
C117 C105 C106 C105 85.77(16) 10_557 10_557
C117 C105 C106 C106 -94.2(2) 10_557 10_557
C117 C105 C106 C109 -107.8(2) 10_557 .
C117 C105 C106 C114 40.62(10) 10_557 10_557
C117 C105 C106 C117 30.2(2) 10_557 .
C117 C105 C114 C103 -6.9(4) 10_557 .
C117 C105 C114 C105 -158.3(4) 10_557 10_557
C117 C105 C114 C106 5.86(17) 10_557 10_557
C117 C105 C114 C112 -81(2) 10_557 10_557
C117 C105 C114 C113 -149.5(4) 10_557 .
C117 C105 C114 C113 -151.0(3) 10_557 10_557
C117 C105 C114 C114 -158.3(4) 10_557 10_557
C117 C106 C109 C101 159(9) . 10_557
C117 C106 C109 C102 8.7(4) . 10_557
C117 C106 C109 C105 -145.6(2) . 10_557
C117 C106 C109 C108 -146.24(16) . 10_557
C117 C106 C109 C139 -95.3(9) . 10_557
C117 C106 C109 C148 0.0 . .
C117 C106 C109 C150 -142.4 . .
C117 C112 C113 C112 -54.5 . 10_557
C117 C112 C113 C113 125.4(3) . 10_557
C117 C112 C113 C114 14.6(2) . 10_557
C117 C112 C113 C114 0.0 . .
C117 C112 C113 C124 -143.0 . .
C117 C112 C113 C124 -151.53(15) . 10_557
C117 C120 C148 C101 -1.2(4) . 10_557
C117 C120 C148 C102 -19.7(17) . 10_557
C117 C120 C148 C107 162.2(13) . 10_557
C117 C120 C148 C109 0.2 . .
C117 C120 C148 C110 131.0(10) . 10_557
C117 C120 C148 C141 142.9 . .
C117 C120 C149 C103 8.7(9) . 10_557
C117 C120 C149 C104 13.7(7) . 10_557
C117 C120 C149 C118 -0.4 . .
C117 C120 C149 C121 -52.38(8) . 10_557
C117 C120 C149 C125 -76(3) . 10_557
C117 C120 C149 C126 -150.0(6) . 10_557
C117 C120 C149 C146 -138.6 . .
C118 C104 C123 C111 -177(3) 10_557 10_557
C118 C104 C123 C112 -166.1(12) 10_557 10_557
C118 C104 C123 C115 -126.0(9) 10_557 10_557
C118 C104 C123 C122 -14.0(8) 10_557 .
C118 C104 C123 C124 -156.9(8) 10_557 .
C118 C104 C125 C120 164.4(15) 10_557 10_557
C118 C104 C125 C121 13.3(10) 10_557 .
C118 C104 C125 C126 155.7(10) 10_557 .
C118 C104 C125 C146 129(2) 10_557 10_557
C118 C104 C125 C149 177(3) 10_557 10_557
C118 C104 C125 C157 36.0(7) 10_557 10_557
C118 C104 C125 C160 13.8(6) 10_557 10_557
C118 C111 C112 C103 7.1(5) . 10_557
C118 C111 C112 C104 12.4(4) . 10_557
C118 C111 C112 C113 -144.9(2) . 10_557
C118 C111 C112 C113 -142.4 . .
C118 C111 C112 C114 -47(3) . 10_557
C118 C111 C112 C117 0.7 . .
C118 C111 C112 C123 -37(10) . 10_557
C118 C111 C112 C124 -152.8(4) . 10_557
C118 C111 C115 C115 125.7 . 10_557
C118 C111 C115 C116 23.6(8) . 10_557
C118 C111 C115 C116 -0.1 . .
C118 C111 C115 C122 -9.0(3) . 10_557
C118 C111 C115 C123 -20.5(11) . 10_557
C118 C111 C115 C124 158.6(6) . 10_557
C118 C111 C115 C124 142.3 . .
C118 C111 C115 C127 -0.3(4) . 10_557
C118 C121 C122 C111 13.01(17) 10_557 10_557
C118 C121 C122 C115 46.4(2) 10_557 10_557
C118 C121 C122 C116 130.0(10) 10_557 10_557
C118 C121 C122 C119 162.7(13) 10_557 10_557
C118 C121 C122 C123 9.6(6) 10_557 .
C118 C121 C122 C127 152.7(6) 10_557 .
C118 C121 C122 C160 -175(5) 10_557 10_557
C118 C121 C125 C104 -10.5(8) 10_557 .
C118 C121 C125 C120 -60.0(8) 10_557 10_557
C118 C121 C125 C126 -153.0(8) 10_557 .
C118 C121 C125 C146 -163.2(14) 10_557 10_557
C118 C121 C125 C149 -46.9(5) 10_557 10_557
C118 C121 C125 C157 -163.0(17) 10_557 10_557
C118 C121 C125 C160 -12.7(15) 10_557 10_557
C118 C121 C128 C140 61.0(13) 10_557 .
C118 C121 C128 C151 -65.7(15) 10_557 10_557
C118 C121 C128 C152 25(2) 10_557 10_557
C118 C121 C128 C157 82.8(9) 10_557 10_557
C118 C121 C128 C159 -77.2(13) 10_557 .
C118 C121 C128 C160 -89(3) 10_557 10_557
C118 C122 C123 C104 11.3(6) 10_557 .
C118 C122 C123 C111 105(7) 10_557 10_557
C118 C122 C123 C112 80.3(8) 10_557 10_557
C118 C122 C123 C115 164.3(10) 10_557 10_557
C118 C122 C123 C124 154.3(6) 10_557 .
C118 C122 C127 C115 -61.5(8) 10_557 10_557
C118 C122 C127 C116 -67.1(12) 10_557 10_557
C118 C122 C127 C116 -53.9(6) 10_557 .
C118 C122 C127 C119 105.3(6) 10_557 10_557
C118 C122 C127 C127 -32.6(6) 10_557 10_557
C118 C122 C127 C130 83.9(6) 10_557 .
C118 C122 C127 C158 84.4(4) 10_557 10_557
C118 C122 C127 C160 91.9(3) 10_557 10_557
C118 C123 C124 C111 -72.5(4) 10_557 10_557
C118 C123 C124 C112 -56.8(7) 10_557 10_557
C118 C123 C124 C113 -40.5(6) 10_557 10_557
C118 C123 C124 C113 -46.3(10) 10_557 .
C118 C123 C124 C115 108.4(15) 10_557 10_557
C118 C123 C124 C115 91.7(10) 10_557 .
C118 C123 C124 C124 62.6(10) 10_557 10_557
C118 C125 C126 C107 45.9(6) 10_557 .
C118 C125 C126 C120 53.6(5) 10_557 10_557
C118 C125 C126 C129 -91.9(6) 10_557 .
C118 C125 C126 C141 13.7(7) 10_557 10_557
C118 C125 C126 C145 -79.7(15) 10_557 10_557
C118 C125 C126 C146 -110.3(18) 10_557 10_557
C118 C125 C126 C149 64.1(12) 10_557 10_557
C119 C116 C127 C115 150.77(13) . 10_557
C119 C116 C127 C116 171.4 . 10_557
C119 C116 C127 C119 68(3) . 10_557
C119 C116 C127 C122 142.3 . .
C119 C116 C127 C127 -8.6 . 10_557
C119 C116 C127 C130 0.0 . .
C119 C116 C127 C158 3.86(10) . 10_557
C119 C116 C127 C160 117.1(4) . 10_557
C119 C121 C122 C111 -149.7(12) 10_557 10_557
C119 C121 C122 C115 -116.3(15) 10_557 10_557
C119 C121 C122 C116 -32.7(4) 10_557 10_557
C119 C121 C122 C118 -162.7(13) 10_557 10_557
C119 C121 C122 C123 -153.1(8) 10_557 .
C119 C121 C122 C127 -10.0(8) 10_557 .
C119 C121 C122 C160 22(4) 10_557 10_557
C119 C121 C125 C104 25.4(5) 10_557 .
C119 C121 C125 C118 35.9(5) 10_557 10_557
C119 C121 C125 C120 -24.1(5) 10_557 10_557
C119 C121 C125 C126 -117.1(5) 10_557 .
C119 C121 C125 C146 -127.3(11) 10_557 10_557
C119 C121 C125 C149 -11.0(9) 10_557 10_557
C119 C121 C125 C157 -127.1(14) 10_557 10_557
C119 C121 C125 C160 23.2(16) 10_557 10_557
C119 C121 C128 C140 144.4(5) 10_557 .
C119 C121 C128 C151 17.70(19) 10_557 10_557
C119 C121 C128 C152 109(3) 10_557 10_557
C119 C121 C128 C157 166(2) 10_557 10_557
C119 C121 C128 C159 6.2(5) 10_557 .
C119 C121 C128 C160 -5.9(11) 10_557 10_557
C119 C122 C123 C104 -124.2(2) 10_557 .
C119 C122 C123 C111 -31(7) 10_557 10_557
C119 C122 C123 C112 -55.2(12) 10_557 10_557
C119 C122 C123 C115 28.8(6) 10_557 10_557
C119 C122 C123 C118 -135.5(4) 10_557 10_557
C119 C122 C123 C124 18.8(2) 10_557 .
C119 C122 C127 C115 -166.8(12) 10_557 10_557
C119 C122 C127 C116 -159.2(10) 10_557 .
C119 C122 C127 C116 -172.4(16) 10_557 10_557
C119 C122 C127 C127 -138.0(10) 10_557 10_557
C119 C122 C127 C130 -21.4(10) 10_557 .
C119 C122 C127 C158 -20.9(5) 10_557 10_557
C119 C122 C127 C160 -13.4(4) 10_557 10_557
C119 C127 C130 C130 -165.8(6) 10_557 10_557
C119 C127 C130 C151 -32.0(5) 10_557 10_557
C119 C127 C130 C158 -161.9(6) 10_557 .
C119 C127 C130 C158 -15(4) 10_557 10_557
C119 C127 C130 C159 -18.7(5) 10_557 .
C119 C130 C158 C119 -11.72(15) 10_557 .
C119 C130 C158 C127 -15.92(10) 10_557 10_557
C119 C130 C158 C130 -34.94(18) 10_557 10_557
C119 C130 C158 C151 130.94(15) 10_557 .
C119 C130 C158 C158 145.06(16) 10_557 10_557
C119 C130 C158 C159 120.93(5) 10_557 10_557
C119 C130 C159 C128 -9.3(5) 10_557 .
C119 C130 C159 C151 -158.1(10) 10_557 10_557
C119 C130 C159 C152 -42.6(10) 10_557 10_557
C119 C130 C159 C155 -148.0(5) 10_557 10_557
C119 C130 C159 C156 -147.2(5) 10_557 .
C119 C130 C159 C158 164(12) 10_557 10_557
C120 C102 C103 C104 -19.1(10) 10_557 .
C120 C102 C103 C106 -167.6(15) 10_557 10_557
C120 C102 C103 C112 -133.5(10) 10_557 10_557
C120 C102 C103 C114 -162.1(10) 10_557 .
C120 C102 C103 C117 -176(3) 10_557 10_557
C120 C102 C103 C149 -14.2(7) 10_557 10_557
C120 C102 C107 C110 152.9(10) 10_557 .
C120 C102 C107 C126 15.0(10) 10_557 .
C120 C102 C107 C141 147.9(17) 10_557 10_557
C120 C102 C107 C145 58.0(7) 10_557 10_557
C120 C102 C107 C148 178(3) 10_557 10_557
C120 C103 C104 C111 -156.5(11) 10_557 10_557
C120 C103 C104 C112 -162.2(13) 10_557 10_557
C120 C103 C104 C117 -143(2) 10_557 10_557
C120 C103 C104 C118 -88.2(12) 10_557 10_557
C120 C103 C104 C123 -151.0(8) 10_557 .
C120 C103 C104 C125 -12.8(8) 10_557 .
C120 C103 C104 C149 -4.8(4) 10_557 10_557
C120 C103 C114 C105 -10.2(3) 10_557 10_557
C120 C103 C114 C105 -22.2(6) 10_557 .
C120 C103 C114 C106 -28.1(3) 10_557 10_557
C120 C103 C114 C112 136.1(12) 10_557 10_557
C120 C103 C114 C113 114.8(10) 10_557 10_557
C120 C103 C114 C113 120.4(6) 10_557 .
C120 C103 C114 C114 50.3(6) 10_557 10_557
C120 C103 C114 C117 -50.5(16) 10_557 10_557
C120 C104 C123 C111 -63(2) 10_557 10_557
C120 C104 C123 C112 -52.2(6) 10_557 10_557
C120 C104 C123 C115 -12.2(2) 10_557 10_557
C120 C104 C123 C118 113.8(7) 10_557 10_557
C120 C104 C123 C122 99.8(2) 10_557 .
C120 C104 C123 C124 -43.1(2) 10_557 .
C120 C104 C125 C118 -164.4(15) 10_557 10_557
C120 C104 C125 C121 -151.2(6) 10_557 .
C120 C104 C125 C126 -8.7(6) 10_557 .
C120 C104 C125 C146 -35.5(8) 10_557 10_557
C120 C104 C125 C149 12.3(12) 10_557 10_557
C120 C104 C125 C157 -128.4(9) 10_557 10_557
C120 C104 C125 C160 -150.7(9) 10_557 10_557
C120 C107 C110 C138 -104.8 10_557 .
C120 C107 C110 C139 38.3 10_557 .
C120 C107 C110 C141 -129(3) 10_557 10_557
C120 C107 C110 C142 -29.8(16) 10_557 10_557
C120 C107 C110 C145 -109.5(5) 10_557 10_557
C120 C107 C110 C147 25.4(4) 10_557 10_557
C120 C107 C110 C148 52.0(12) 10_557 10_557
C120 C107 C126 C125 9.7(7) 10_557 .
C120 C107 C126 C129 151.9(7) 10_557 .
C120 C107 C126 C141 158.2(16) 10_557 10_557
C120 C107 C126 C145 158.5(13) 10_557 10_557
C120 C107 C126 C146 92.9(14) 10_557 10_557
C120 C107 C126 C149 2.3(3) 10_557 10_557
C120 C125 C126 C107 -7.7(6) 10_557 .
C120 C125 C126 C129 -145.5(6) 10_557 .
C120 C125 C126 C141 -39.9(3) 10_557 10_557
C120 C125 C126 C145 -133.3(15) 10_557 10_557
C120 C125 C126 C146 -163.9(17) 10_557 10_557
C120 C125 C126 C149 10.5(12) 10_557 10_557
C120 C126 C129 C138 40.8(5) 10_557 .
C120 C126 C129 C140 -101.6(5) 10_557 .
C120 C126 C129 C141 44.5(3) 10_557 10_557
C120 C126 C129 C145 58.0(16) 10_557 10_557
C120 C126 C129 C146 -119.4(16) 10_557 10_557
C120 C126 C129 C153 -70.4(9) 10_557 10_557
C120 C126 C129 C154 12.7(9) 10_557 10_557
C121 C118 C149 C103 -153.5(10) 10_557 10_557
C121 C118 C149 C104 -168.0(16) 10_557 10_557
C121 C118 C149 C120 -148.6(7) 10_557 .
C121 C118 C149 C125 15.2(10) 10_557 10_557
C121 C118 C149 C126 -19.4(7) 10_557 10_557
C121 C118 C149 C146 -6.1(7) 10_557 .
C121 C118 C160 C119 159.9(16) 10_557 .
C121 C118 C160 C122 177(3) 10_557 10_557
C121 C118 C160 C125 8.8(11) 10_557 10_557
C121 C118 C160 C127 160(2) 10_557 10_557
C121 C118 C160 C128 28.5(7) 10_557 10_557
C121 C118 C160 C157 16.8(16) 10_557 .
C121 C119 C158 C127 151.4(9) 10_557 10_557
C121 C119 C158 C130 162(3) 10_557 10_557
C121 C119 C158 C130 141.2(4) 10_557 .
C121 C119 C158 C151 -1.4(4) 10_557 .
C121 C119 C158 C158 136.8(4) 10_557 10_557
C121 C119 C158 C159 -11.1(3) 10_557 10_557
C121 C119 C160 C118 -130(3) 10_557 .
C121 C119 C160 C122 -149(4) 10_557 10_557
C121 C119 C160 C125 -87(3) 10_557 10_557
C121 C119 C160 C127 -130(4) 10_557 10_557
C121 C119 C160 C128 16(2) 10_557 10_557
C121 C119 C160 C157 9(3) 10_557 .
C121 C122 C123 C104 0.1 . .
C121 C122 C123 C111 93(7) . 10_557
C121 C122 C123 C112 69.1(13) . 10_557
C121 C122 C123 C115 153.1(4) . 10_557
C121 C122 C123 C118 -11.2(6) . 10_557
C121 C122 C123 C124 143.1 . .
C121 C122 C127 C115 -146.3(2) . 10_557
C121 C122 C127 C116 -138.6 . .
C121 C122 C127 C116 -151.9(6) . 10_557
C121 C122 C127 C119 20.5(10) . 10_557
C121 C122 C127 C127 -117.4 . 10_557
C121 C122 C127 C130 -0.8 . .
C121 C122 C127 C158 -0.3(6) . 10_557
C121 C122 C127 C160 7.1(7) . 10_557
C121 C125 C126 C107 138.1 . .
C121 C125 C126 C120 145.8(6) . 10_557
C121 C125 C126 C129 0.3 . .
C121 C125 C126 C141 105.9(5) . 10_557
C121 C125 C126 C145 12.5(10) . 10_557
C121 C125 C126 C146 -18.1(12) . 10_557
C121 C125 C126 C149 156.3(17) . 10_557
C121 C128 C140 C129 0.2 . .
C121 C128 C140 C137 -142.9 . .
C121 C128 C140 C145 -5.3(5) . 10_557
C121 C128 C140 C146 6.9(4) . 10_557
C121 C128 C140 C152 -159.4(16) . 10_557
C121 C128 C140 C153 -138.7(7) . 10_557
C121 C128 C140 C154 -53.7(11) . 10_557
C121 C128 C140 C157 16.3(14) . 10_557
C121 C128 C159 C119 -6.0(4) . 10_557
C121 C128 C159 C130 0.4 . .
C121 C128 C159 C151 144.9(19) . 10_557
C121 C128 C159 C152 154.7(9) . 10_557
C121 C128 C159 C155 131.2(5) . 10_557
C121 C128 C159 C156 142.7 . .
C121 C128 C159 C158 -0.2(9) . 10_557
C121 C146 C149 C103 117.6(11) 10_557 10_557
C121 C146 C149 C104 30.9(8) 10_557 10_557
C121 C146 C149 C118 4.9(6) 10_557 .
C121 C146 C149 C120 147.5(6) 10_557 .
C121 C146 C149 C125 -17.2(14) 10_557 10_557
C121 C146 C149 C126 168.8(16) 10_557 10_557
C121 C146 C157 C125 -0.1(5) 10_557 10_557
C121 C146 C157 C128 -134(4) 10_557 10_557
C121 C146 C157 C140 -162.0(16) 10_557 10_557
C121 C146 C157 C152 -150.8(10) 10_557 .
C121 C146 C157 C160 -8.5(10) 10_557 .
C121 C157 C160 C118 -30(2) 10_557 .
C121 C157 C160 C119 -173(2) 10_557 .
C121 C157 C160 C122 -101.0(6) 10_557 10_557
C121 C157 C160 C125 -24(2) 10_557 10_557
C121 C157 C160 C127 -161(3) 10_557 10_557
C121 C157 C160 C128 170(4) 10_557 10_557
C122 C111 C112 C103 65.7(13) 10_557 10_557
C122 C111 C112 C104 71.0(11) 10_557 10_557
C122 C111 C112 C113 -83.8(14) 10_557 .
C122 C111 C112 C113 -86.3(15) 10_557 10_557
C122 C111 C112 C114 12(3) 10_557 10_557
C122 C111 C112 C117 59.3(14) 10_557 .
C122 C111 C112 C123 22(9) 10_557 10_557
C122 C111 C112 C124 -94.2(17) 10_557 10_557
C122 C111 C115 C115 134.7(3) 10_557 10_557
C122 C111 C115 C116 32.6(5) 10_557 10_557
C122 C111 C115 C116 8.9(3) 10_557 .
C122 C111 C115 C123 -11.5(8) 10_557 10_557
C122 C111 C115 C124 151.3(3) 10_557 .
C122 C111 C115 C124 167.6(8) 10_557 10_557
C122 C111 C115 C127 8.68(8) 10_557 10_557
C122 C111 C118 C104 -166.4(12) 10_557 10_557
C122 C111 C118 C121 -22.80(12) 10_557 10_557
C122 C111 C118 C123 17(2) 10_557 10_557
C122 C111 C118 C125 -139.6(13) 10_557 10_557
C122 C111 C118 C149 -149.5(5) 10_557 .
C122 C111 C118 C160 -11.3(5) 10_557 .
C122 C115 C116 C115 160.3(3) 10_557 10_557
C122 C115 C116 C116 160.3(3) 10_557 10_557
C122 C115 C116 C119 9.5(3) 10_557 .
C122 C115 C116 C127 8.7(9) 10_557 10_557
C122 C115 C116 C127 147.4(3) 10_557 .
C122 C115 C124 C111 -71.1(5) 10_557 10_557
C122 C115 C124 C112 34.9(7) 10_557 10_557
C122 C115 C124 C113 67.8(8) 10_557 10_557
C122 C115 C124 C113 66.1(8) 10_557 .
C122 C115 C124 C115 -97.8(8) 10_557 10_557
C122 C115 C124 C123 -76.4(8) 10_557 .
C122 C115 C124 C124 82.2(8) 10_557 10_557
C122 C116 C119 C121 20.39(8) 10_557 10_557
C122 C116 C119 C127 -164(4) 10_557 10_557
C122 C116 C119 C130 159.8(5) 10_557 10_557
C122 C116 C119 C158 156.0(4) 10_557 .
C122 C116 C119 C159 133.6(2) 10_557 10_557
C122 C116 C119 C160 13.6(4) 10_557 .
C122 C116 C127 C115 121.4(2) 10_557 10_557
C122 C116 C127 C116 142.0(4) 10_557 10_557
C122 C116 C127 C119 38(3) 10_557 10_557
C122 C116 C127 C122 112.9(4) 10_557 .
C122 C116 C127 C127 -37.9(4) 10_557 10_557
C122 C116 C127 C130 -29.4(4) 10_557 .
C122 C116 C127 C158 -25.5(3) 10_557 10_557
C122 C116 C127 C160 87.76(6) 10_557 10_557
C122 C118 C149 C103 -125.4(16) 10_557 10_557
C122 C118 C149 C104 -140(2) 10_557 10_557
C122 C118 C149 C120 -120.5(13) 10_557 .
C122 C118 C149 C121 28.1(6) 10_557 10_557
C122 C118 C149 C125 43.3(8) 10_557 10_557
C122 C118 C149 C126 8.7(11) 10_557 10_557
C122 C118 C149 C146 22.1(13) 10_557 .
C122 C118 C160 C119 -17.3(10) 10_557 .
C122 C118 C160 C121 -177(3) 10_557 10_557
C122 C118 C160 C125 -168.3(16) 10_557 10_557
C122 C118 C160 C127 -17.1(6) 10_557 10_557
C122 C118 C160 C128 -148.7(19) 10_557 10_557
C122 C118 C160 C157 -160.4(10) 10_557 .
C122 C119 C158 C127 112(3) 10_557 10_557
C122 C119 C158 C130 123(5) 10_557 10_557
C122 C119 C158 C130 102(2) 10_557 .
C122 C119 C158 C151 -41(2) 10_557 .
C122 C119 C158 C158 97(2) 10_557 10_557
C122 C119 C158 C159 -50.6(18) 10_557 10_557
C122 C119 C160 C118 19.2(9) 10_557 .
C122 C119 C160 C121 149(4) 10_557 10_557
C122 C119 C160 C125 62.2(8) 10_557 10_557
C122 C119 C160 C127 18.6(6) 10_557 10_557
C122 C119 C160 C128 165.0(13) 10_557 10_557
C122 C119 C160 C157 157.9(9) 10_557 .
C122 C121 C125 C104 0.0 . .
C122 C121 C125 C118 10.4(8) . 10_557
C122 C121 C125 C120 -49.57(6) . 10_557
C122 C121 C125 C126 -142.6 . .
C122 C121 C125 C146 -152.7(7) . 10_557
C122 C121 C125 C149 -36.4(12) . 10_557
C122 C121 C125 C157 -152.6(10) . 10_557
C122 C121 C125 C160 -2(2) . 10_557
C122 C121 C128 C140 137.8 . .
C122 C121 C128 C151 11.1(4) . 10_557
C122 C121 C128 C152 102(3) . 10_557
C122 C121 C128 C157 159.6(17) . 10_557
C122 C121 C128 C159 -0.4 . .
C122 C121 C128 C160 -12.5(16) . 10_557
C122 C123 C124 C111 -164.2(13) . 10_557
C122 C123 C124 C112 -148.5(3) . 10_557
C122 C123 C124 C113 -132.3(5) . 10_557
C122 C123 C124 C113 -138.1 . .
C122 C123 C124 C115 16.7(5) . 10_557
C122 C123 C124 C115 -0.1 . .
C122 C123 C124 C124 -29.1 . 10_557
C122 C127 C130 C119 19.5(5) . 10_557
C122 C127 C130 C130 -146.3 . 10_557
C122 C127 C130 C151 -12.5(9) . 10_557
C122 C127 C130 C158 4(4) . 10_557
C122 C127 C130 C158 -142.4 . .
C122 C127 C130 C159 0.8 . .
C123 C104 C125 C118 -13.2(10) . 10_557
C123 C104 C125 C120 151.2(6) . 10_557
C123 C104 C125 C121 0.1 . .
C123 C104 C125 C126 142.5 . .
C123 C104 C125 C146 115.7(11) . 10_557
C123 C104 C125 C149 163.5(17) . 10_557
C123 C104 C125 C157 22.8(5) . 10_557
C123 C104 C125 C160 0.6(5) . 10_557
C123 C111 C112 C103 44(9) 10_557 10_557
C123 C111 C112 C104 49(9) 10_557 10_557
C123 C111 C112 C113 -108(10) 10_557 10_557
C123 C111 C112 C113 -106(10) 10_557 .
C123 C111 C112 C114 -10(8) 10_557 10_557
C123 C111 C112 C117 37(10) 10_557 .
C123 C111 C112 C124 -116(10) 10_557 10_557
C123 C111 C115 C115 146.2(11) 10_557 10_557
C123 C111 C115 C116 20.4(11) 10_557 .
C123 C111 C115 C116 44.1(5) 10_557 10_557
C123 C111 C115 C122 11.5(8) 10_557 10_557
C123 C111 C115 C124 179.2(16) 10_557 10_557
C123 C111 C115 C124 162.8(11) 10_557 .
C123 C111 C115 C127 20.2(8) 10_557 10_557
C123 C111 C118 C104 177(4) 10_557 10_557
C123 C111 C118 C121 -40(2) 10_557 10_557
C123 C111 C118 C122 -17(2) 10_557 10_557
C123 C111 C118 C125 -156(4) 10_557 10_557
C123 C111 C118 C149 -166(3) 10_557 .
C123 C111 C118 C160 -28(3) 10_557 .
C123 C112 C113 C112 84.95(12) 10_557 10_557
C123 C112 C113 C113 -95.1(3) 10_557 10_557
C123 C112 C113 C114 154.1(3) 10_557 10_557
C123 C112 C113 C114 139.51(12) 10_557 .
C123 C112 C113 C124 -3.54(12) 10_557 .
C123 C112 C113 C124 -12.1 10_557 10_557
C123 C112 C117 C101 -115.1(6) 10_557 10_557
C123 C112 C117 C102 -32.1(14) 10_557 10_557
C123 C112 C117 C103 20.0(8) 10_557 10_557
C123 C112 C117 C104 11.8(2) 10_557 10_557
C123 C112 C117 C105 -139.4(6) 10_557 10_557
C123 C112 C117 C106 -136.2(5) 10_557 .
C123 C112 C117 C114 -155.7(11) 10_557 10_557
C123 C112 C117 C120 1.6(5) 10_557 .
C123 C115 C116 C115 156.2(3) 10_557 10_557
C123 C115 C116 C116 156.2(3) 10_557 10_557
C123 C115 C116 C119 5.4(3) 10_557 .
C123 C115 C116 C122 -4.03(14) 10_557 10_557
C123 C115 C116 C127 143.4(3) 10_557 .
C123 C115 C116 C127 4.7(9) 10_557 10_557
C123 C115 C124 C111 -131.98(16) 10_557 10_557
C123 C115 C124 C112 -26.0(5) 10_557 10_557
C123 C115 C124 C113 5.2(2) 10_557 .
C123 C115 C124 C113 7.00(13) 10_557 10_557
C123 C115 C124 C115 -158.6(2) 10_557 10_557
C123 C115 C124 C123 -137.2(2) 10_557 .
C123 C115 C124 C124 21.4(2) 10_557 10_557
C123 C118 C149 C103 -9.0(7) 10_557 10_557
C123 C118 C149 C104 -23.5(4) 10_557 10_557
C123 C118 C149 C120 -4.1(9) 10_557 .
C123 C118 C149 C121 144.5(16) 10_557 10_557
C123 C118 C149 C125 160(2) 10_557 10_557
C123 C118 C149 C126 125.1(17) 10_557 10_557
C123 C118 C149 C146 138.4(9) 10_557 .
C123 C118 C160 C119 -6.4(6) 10_557 .
C123 C118 C160 C121 -166(2) 10_557 10_557
C123 C118 C160 C122 10.8(5) 10_557 10_557
C123 C118 C160 C125 -157.5(12) 10_557 10_557
C123 C118 C160 C127 -6.3(4) 10_557 10_557
C123 C118 C160 C128 -137.8(15) 10_557 10_557
C123 C118 C160 C157 -149.5(6) 10_557 .
C123 C122 C127 C115 -7.6(2) . 10_557
C123 C122 C127 C116 -13.2(6) . 10_557
C123 C122 C127 C116 0.0 . .
C123 C122 C127 C119 159.2(10) . 10_557
C123 C122 C127 C127 21.2 . 10_557
C123 C122 C127 C130 137.8 . .
C123 C122 C127 C158 138.3(5) . 10_557
C123 C122 C127 C160 145.7(6) . 10_557
C124 C111 C112 C103 159.9(8) 10_557 10_557
C124 C111 C112 C104 165.2(8) 10_557 10_557
C124 C111 C112 C113 7.86(17) 10_557 10_557
C124 C111 C112 C113 10.4(4) 10_557 .
C124 C111 C112 C114 106(3) 10_557 10_557
C124 C111 C112 C117 153.5(4) 10_557 .
C124 C111 C112 C123 116(10) 10_557 10_557
C124 C111 C115 C115 -33.0(6) 10_557 10_557
C124 C111 C115 C116 -135.0(13) 10_557 10_557
C124 C111 C115 C116 -158.7(5) 10_557 .
C124 C111 C115 C122 -167.6(8) 10_557 10_557
C124 C111 C115 C123 -179.2(16) 10_557 10_557
C124 C111 C115 C124 -16.3(6) 10_557 .
C124 C111 C115 C127 -158.9(9) 10_557 10_557
C124 C111 C118 C104 -126.2(11) 10_557 10_557
C124 C111 C118 C121 17.4(3) 10_557 10_557
C124 C111 C118 C122 40.2(3) 10_557 10_557
C124 C111 C118 C123 57(2) 10_557 10_557
C124 C111 C118 C125 -99.4(12) 10_557 10_557
C124 C111 C118 C149 -109.3(4) 10_557 .
C124 C111 C118 C160 28.9(4) 10_557 .
C124 C112 C113 C112 97.01(15) 10_557 10_557
C124 C112 C113 C113 -83.1(3) 10_557 10_557
C124 C112 C113 C114 151.57(15) 10_557 .
C124 C112 C113 C114 166.2(3) 10_557 10_557
C124 C112 C113 C124 8.53(15) 10_557 .
C124 C112 C117 C101 -67.6(16) 10_557 10_557
C124 C112 C117 C102 15.4(15) 10_557 10_557
C124 C112 C117 C103 67.4(10) 10_557 10_557
C124 C112 C117 C104 59.3(13) 10_557 10_557
C124 C112 C117 C105 -92.0(17) 10_557 10_557
C124 C112 C117 C106 -88.7(17) 10_557 .
C124 C112 C117 C114 -108(2) 10_557 10_557
C124 C112 C117 C120 49.0(17) 10_557 .
C124 C113 C114 C103 -49.6(15) 10_557 .
C124 C113 C114 C103 0.6 . .
C124 C113 C114 C105 141.95(7) . 10_557
C124 C113 C114 C105 138.8 . .
C124 C113 C114 C105 91.7(15) 10_557 10_557
C124 C113 C114 C105 88.6(15) 10_557 .
C124 C113 C114 C106 69.6(13) 10_557 10_557
C124 C113 C114 C106 119.8(6) . 10_557
C124 C113 C114 C112 -17.3(3) . 10_557
C124 C113 C114 C112 -67.5(13) 10_557 10_557
C124 C113 C114 C113 148.7 . 10_557
C124 C113 C114 C113 98.5(15) 10_557 10_557
C124 C113 C114 C114 148.7 . 10_557
C124 C113 C114 C114 98.5(15) 10_557 10_557
C124 C113 C114 C117 3.8(8) . 10_557
C124 C113 C114 C117 -46.4(11) 10_557 10_557
C124 C113 C124 C111 159.3(3) 10_557 10_557
C124 C113 C124 C112 167.1(2) 10_557 10_557
C124 C113 C124 C113 0.0 10_557 10_557
C124 C113 C124 C115 38.5(19) 10_557 10_557
C124 C113 C124 C115 10.3 10_557 .
C124 C113 C124 C123 152.8 10_557 .
C124 C115 C116 C115 83(4) 10_557 10_557
C124 C115 C116 C115 12.9 . 10_557
C124 C115 C116 C116 12.9 . 10_557
C124 C115 C116 C116 83(4) 10_557 10_557
C124 C115 C116 C119 -68(4) 10_557 .
C124 C115 C116 C119 -137.9 . .
C124 C115 C116 C122 -78(4) 10_557 10_557
C124 C115 C116 C122 -147.3(3) . 10_557
C124 C115 C116 C127 0.1 . .
C124 C115 C116 C127 -69(3) 10_557 10_557
C124 C115 C116 C127 70(4) 10_557 .
C124 C115 C116 C127 -138.6(12) . 10_557
C124 C115 C124 C111 -153.4(4) 10_557 10_557
C124 C115 C124 C112 -47.3(6) 10_557 10_557
C124 C115 C124 C113 -14.39(12) 10_557 10_557
C124 C115 C124 C113 -16.2 10_557 .
C124 C115 C124 C115 180.0 10_557 10_557
C124 C115 C124 C123 -158.6 10_557 .
C125 C104 C123 C111 -163(2) . 10_557
C125 C104 C123 C112 -152.1(4) . 10_557
C125 C104 C123 C115 -112.1 . 10_557
C125 C104 C123 C118 13.9(8) . 10_557
C125 C104 C123 C122 -0.1 . .
C125 C104 C123 C124 -143.0 . .
C125 C118 C149 C103 -169(2) 10_557 10_557
C125 C118 C149 C104 177(3) 10_557 10_557
C125 C118 C149 C120 -163.8(16) 10_557 .
C125 C118 C149 C121 -15.2(10) 10_557 10_557
C125 C118 C149 C126 -34.6(9) 10_557 10_557
C125 C118 C149 C146 -21.3(16) 10_557 .
C125 C118 C160 C119 151.1(6) 10_557 .
C125 C118 C160 C121 -8.8(11) 10_557 10_557
C125 C118 C160 C122 168.3(16) 10_557 10_557
C125 C118 C160 C127 151.3(9) 10_557 10_557
C125 C118 C160 C128 19.7(7) 10_557 10_557
C125 C118 C160 C157 8.0(6) 10_557 .
C125 C120 C148 C101 -140.1(8) 10_557 10_557
C125 C120 C148 C102 -159(2) 10_557 10_557
C125 C120 C148 C107 23.3(10) 10_557 10_557
C125 C120 C148 C109 -138.7(5) 10_557 .
C125 C120 C148 C110 -7.9(9) 10_557 10_557
C125 C120 C148 C141 4.0(5) 10_557 .
C125 C120 C149 C103 85(4) 10_557 10_557
C125 C120 C149 C104 90(4) 10_557 10_557
C125 C120 C149 C118 76(3) 10_557 .
C125 C120 C149 C121 24(3) 10_557 10_557
C125 C120 C149 C126 -74(3) 10_557 10_557
C125 C120 C149 C146 -62(3) 10_557 .
C125 C121 C122 C111 3.4(5) . 10_557
C125 C121 C122 C115 36.8(8) . 10_557
C125 C121 C122 C116 120.4(4) . 10_557
C125 C121 C122 C118 -9.6(6) . 10_557
C125 C121 C122 C119 153.1(8) . 10_557
C125 C121 C122 C123 0.0 . .
C125 C121 C122 C127 143.1 . .
C125 C121 C122 C160 176(4) . 10_557
C125 C121 C128 C140 0.0 . .
C125 C121 C128 C151 -126.7(4) . 10_557
C125 C121 C128 C152 -36(3) . 10_557
C125 C121 C128 C157 21.8(17) . 10_557
C125 C121 C128 C159 -138.2 . .
C125 C121 C128 C160 -150.3(16) . 10_557
C125 C126 C129 C138 142.3 . .
C125 C126 C129 C140 -0.1 . .
C125 C126 C129 C141 146.0(6) . 10_557
C125 C126 C129 C145 159.5(19) . 10_557
C125 C126 C129 C146 -17.9(12) . 10_557
C125 C126 C129 C153 31.1(7) . 10_557
C125 C126 C129 C154 114.2(10) . 10_557
C125 C146 C149 C103 135(3) 10_557 10_557
C125 C146 C149 C104 48.1(10) 10_557 10_557
C125 C146 C149 C118 22.1(19) 10_557 .
C125 C146 C149 C120 164.7(19) 10_557 .
C125 C146 C149 C121 17.2(14) 10_557 10_557
C125 C146 C149 C126 -174(3) 10_557 10_557
C125 C146 C157 C121 0.1(5) 10_557 10_557
C125 C146 C157 C128 -133(4) 10_557 10_557
C125 C146 C157 C140 -161.9(13) 10_557 10_557
C125 C146 C157 C152 -150.7(7) 10_557 .
C125 C146 C157 C160 -8.4(7) 10_557 .
C125 C157 C160 C118 -5.8(5) 10_557 .
C125 C157 C160 C119 -148.9(5) 10_557 .
C125 C157 C160 C121 24(2) 10_557 10_557
C125 C157 C160 C122 -76.8(16) 10_557 10_557
C125 C157 C160 C127 -136.7(8) 10_557 10_557
C125 C157 C160 C128 -165.4(18) 10_557 10_557
C126 C107 C110 C138 0.0 . .
C126 C107 C110 C139 143.1 . .
C126 C107 C110 C141 -24(3) . 10_557
C126 C107 C110 C142 75.0(16) . 10_557
C126 C107 C110 C145 -4.7(5) . 10_557
C126 C107 C110 C147 130.2(4) . 10_557
C126 C107 C110 C148 156.8(13) . 10_557
C126 C120 C148 C101 -152.2(8) 10_557 10_557
C126 C120 C148 C102 -171(2) 10_557 10_557
C126 C120 C148 C107 11.2(9) 10_557 10_557
C126 C120 C148 C109 -150.8(4) 10_557 .
C126 C120 C148 C110 -20.0(7) 10_557 10_557
C126 C120 C148 C141 -8.1(4) 10_557 .
C126 C120 C149 C103 158.7(14) 10_557 10_557
C126 C120 C149 C104 163.7(13) 10_557 10_557
C126 C120 C149 C118 149.6(6) 10_557 .
C126 C120 C149 C121 97.6(6) 10_557 10_557
C126 C120 C149 C125 74(3) 10_557 10_557
C126 C120 C149 C146 11.4(6) 10_557 .
C126 C129 C138 C110 -0.1 . .
C126 C129 C138 C131 -142.8 . .
C126 C129 C138 C141 4.5(7) . 10_557
C126 C129 C138 C142 -24.5(12) . 10_557
C126 C129 C138 C143 -136.9(8) . 10_557
C126 C129 C138 C145 17.0(16) . 10_557
C126 C129 C138 C154 -159.8(10) . 10_557
C126 C129 C140 C128 -0.1 . .
C126 C129 C140 C137 138.6 . .
C126 C129 C140 C145 68(2) . 10_557
C126 C129 C140 C146 -9.5(6) . 10_557
C126 C129 C140 C152 31(2) . 10_557
C126 C129 C140 C153 145.6(8) . 10_557
C126 C129 C140 C154 150.7(7) . 10_557
C126 C129 C140 C157 -7.5(7) . 10_557
C126 C141 C142 C110 -157(5) 10_557 10_557
C126 C141 C142 C131 25.1(4) 10_557 10_557
C126 C141 C142 C135 -7.7(5) 10_557 10_557
C126 C141 C142 C136 -93.4(9) 10_557 10_557
C126 C141 C142 C138 38.5(3) 10_557 10_557
C126 C141 C142 C139 -126.9(12) 10_557 10_557
C126 C141 C142 C143 27.6(6) 10_557 .
C126 C141 C142 C147 -115.5(6) 10_557 .
C126 C141 C145 C107 0.2(5) 10_557 10_557
C126 C141 C145 C110 -157(3) 10_557 10_557
C126 C141 C145 C129 -122(2) 10_557 10_557
C126 C141 C145 C138 -166.8(14) 10_557 10_557
C126 C141 C145 C140 -105.5(7) 10_557 10_557
C126 C141 C145 C146 -12.2(7) 10_557 .
C126 C141 C145 C154 -154.6(7) 10_557 .
C126 C141 C148 C101 135.6(7) 10_557 10_557
C126 C141 C148 C102 38(3) 10_557 10_557
C126 C141 C148 C107 -17.3(12) 10_557 10_557
C126 C141 C148 C109 146.4(4) 10_557 .
C126 C141 C148 C110 162(2) 10_557 10_557
C126 C141 C148 C120 8.2(4) 10_557 .
C126 C145 C146 C121 -129.2(17) 10_557 10_557
C126 C145 C146 C125 -31.4(5) 10_557 10_557
C126 C145 C146 C129 178(3) 10_557 10_557
C126 C145 C146 C140 -168.8(17) 10_557 10_557
C126 C145 C146 C149 -22.0(12) 10_557 .
C126 C145 C146 C157 -160.0(12) 10_557 .
C126 C145 C154 C129 49.0(7) 10_557 10_557
C126 C145 C154 C131 -115.1(17) 10_557 10_557
C126 C145 C154 C132 -41.2(9) 10_557 10_557
C126 C145 C154 C137 17.3(9) 10_557 10_557
C126 C145 C154 C138 -134(2) 10_557 10_557
C126 C145 C154 C140 33.7(8) 10_557 10_557
C126 C145 C154 C143 -118.8(11) 10_557 .
C126 C145 C154 C153 23.7(11) 10_557 .
C126 C146 C149 C103 -51.2(7) 10_557 10_557
C126 C146 C149 C104 -138(2) 10_557 10_557
C126 C146 C149 C118 -163.9(12) 10_557 .
C126 C146 C149 C120 -21.3(12) 10_557 .
C126 C146 C149 C121 -168.8(16) 10_557 10_557
C126 C146 C149 C125 174(3) 10_557 10_557
C126 C146 C157 C121 65.1(8) 10_557 10_557
C126 C146 C157 C125 65.0(5) 10_557 10_557
C126 C146 C157 C128 -68(4) 10_557 10_557
C126 C146 C157 C140 -96.9(16) 10_557 10_557
C126 C146 C157 C152 -85.7(11) 10_557 .
C126 C146 C157 C160 56.6(11) 10_557 .
C127 C115 C116 C115 151.6(12) 10_557 10_557
C127 C115 C116 C116 151.6(12) 10_557 10_557
C127 C115 C116 C119 0.8(12) 10_557 .
C127 C115 C116 C122 -8.7(9) 10_557 10_557
C127 C115 C116 C127 138.7(12) 10_557 .
C127 C115 C124 C111 -9.6(2) 10_557 10_557
C127 C115 C124 C112 96.4(6) 10_557 10_557
C127 C115 C124 C113 129.4(3) 10_557 10_557
C127 C115 C124 C113 127.6(3) 10_557 .
C127 C115 C124 C115 -36.2(4) 10_557 10_557
C127 C115 C124 C123 -14.9(3) 10_557 .
C127 C115 C124 C124 143.7(3) 10_557 10_557
C127 C116 C119 C121 -176(4) 10_557 10_557
C127 C116 C119 C121 -135.5(4) . 10_557
C127 C116 C119 C122 164(4) 10_557 10_557
C127 C116 C119 C122 -155.9(4) . 10_557
C127 C116 C119 C127 40(4) . 10_557
C127 C116 C119 C130 -36(4) 10_557 10_557
C127 C116 C119 C130 3.91(14) . 10_557
C127 C116 C119 C158 -40(4) 10_557 .
C127 C116 C119 C158 0.1 . .
C127 C116 C119 C159 -62(4) 10_557 10_557
C127 C116 C119 C159 -22.3(2) . 10_557
C127 C116 C119 C160 -142.2 . .
C127 C116 C119 C160 178(4) 10_557 .
C127 C116 C127 C115 159.39(13) 10_557 10_557
C127 C116 C127 C116 180.0 10_557 10_557
C127 C116 C127 C119 76(3) 10_557 10_557
C127 C116 C127 C122 150.9 10_557 .
C127 C116 C127 C130 8.6 10_557 .
C127 C116 C127 C158 12.48(10) 10_557 10_557
C127 C116 C127 C160 125.7(4) 10_557 10_557
C127 C119 C158 C130 11(2) 10_557 10_557
C127 C119 C158 C130 -10.2(5) 10_557 .
C127 C119 C158 C151 -152.8(5) 10_557 .
C127 C119 C158 C158 -14.6(5) 10_557 10_557
C127 C119 C158 C159 -162.5(11) 10_557 10_557
C127 C119 C160 C118 0.7(15) 10_557 .
C127 C119 C160 C121 130(4) 10_557 10_557
C127 C119 C160 C122 -18.6(6) 10_557 10_557
C127 C119 C160 C125 43.7(14) 10_557 10_557
C127 C119 C160 C128 146.5(19) 10_557 10_557
C127 C119 C160 C157 139.4(15) 10_557 .
C127 C122 C123 C104 -143.0 . .
C127 C122 C123 C111 -50(7) . 10_557
C127 C122 C123 C112 -74.0(13) . 10_557
C127 C122 C123 C115 10.0(4) . 10_557
C127 C122 C123 C118 -154.2(6) . 10_557
C127 C122 C123 C124 0.1 . .
C127 C127 C130 C119 165.8(6) 10_557 10_557
C127 C127 C130 C130 0.0 10_557 10_557
C127 C127 C130 C151 133.8(9) 10_557 10_557
C127 C127 C130 C158 3.9 10_557 .
C127 C127 C130 C158 150(4) 10_557 10_557
C127 C127 C130 C159 147.0 10_557 .
C127 C130 C158 C119 0.2 . .
C127 C130 C158 C127 -4.0 . 10_557
C127 C130 C158 C130 -23.1 . 10_557
C127 C130 C158 C151 142.8 . .
C127 C130 C158 C158 156.9 . 10_557
C127 C130 C158 C159 132.80(14) . 10_557
C127 C130 C159 C119 8.7(5) . 10_557
C127 C130 C159 C128 -0.5 . .
C127 C130 C159 C151 -149.4(5) . 10_557
C127 C130 C159 C152 -33.9(14) . 10_557
C127 C130 C159 C155 -139.3 . 10_557
C127 C130 C159 C156 -138.4 . .
C127 C130 C159 C158 173(11) . 10_557
C128 C121 C122 C111 -139.0(5) . 10_557
C128 C121 C122 C115 -105.6(8) . 10_557
C128 C121 C122 C116 -22.0(4) . 10_557
C128 C121 C122 C118 -152.0(6) . 10_557
C128 C121 C122 C119 10.7(8) . 10_557
C128 C121 C122 C123 -142.5 . .
C128 C121 C122 C127 0.7 . .
C128 C121 C122 C160 33(4) . 10_557
C128 C121 C125 C104 142.3 . .
C128 C121 C125 C118 152.8(8) . 10_557
C128 C121 C125 C120 92.77(6) . 10_557
C128 C121 C125 C126 -0.2 . .
C128 C121 C125 C146 -10.4(7) . 10_557
C128 C121 C125 C149 105.9(12) . 10_557
C128 C121 C125 C157 -10.3(10) . 10_557
C128 C121 C125 C160 140(2) . 10_557
C128 C151 C152 C137 161.0(11) 10_557 10_557
C128 C151 C152 C140 126.1(12) 10_557 10_557
C128 C151 C152 C153 155.5(7) 10_557 .
C128 C151 C152 C156 166.3(15) 10_557 10_557
C128 C151 C152 C157 12.3(7) 10_557 .
C128 C151 C152 C159 -8.0(7) 10_557 10_557
C128 C151 C155 C134 -18.1(6) 10_557 .
C128 C151 C155 C134 56.7(7) 10_557 10_557
C128 C151 C155 C137 -22.3(4) 10_557 10_557
C128 C151 C155 C151 127.7(6) 10_557 10_557
C128 C151 C155 C155 127.7(6) 10_557 10_557
C128 C151 C155 C156 -43.5(2) 10_557 10_557
C128 C151 C155 C156 124.7(6) 10_557 .
C128 C151 C155 C159 73(6) 10_557 10_557
C128 C151 C158 C119 -6.2(3) 10_557 .
C128 C151 C158 C127 -23.4(8) 10_557 10_557
C128 C151 C158 C130 -144.3(3) 10_557 .
C128 C151 C158 C130 -91(19) 10_557 10_557
C128 C151 C158 C158 -146.9(3) 10_557 10_557
C128 C151 C158 C159 19.4(4) 10_557 10_557
C128 C152 C153 C129 -15.3(19) 10_557 10_557
C128 C152 C153 C132 105(2) 10_557 10_557
C128 C152 C153 C134 134(2) 10_557 .
C128 C152 C153 C137 150(4) 10_557 10_557
C128 C152 C153 C140 -30.6(13) 10_557 10_557
C128 C152 C153 C154 -9(2) 10_557 .
C128 C152 C153 C156 140(3) 10_557 10_557
C128 C152 C157 C121 33.1(17) 10_557 10_557
C128 C152 C157 C125 127(3) 10_557 10_557
C128 C152 C157 C140 -175(3) 10_557 10_557
C128 C152 C157 C146 168(2) 10_557 .
C128 C152 C157 C160 30(2) 10_557 .
C128 C157 C160 C118 159.6(14) 10_557 .
C128 C157 C160 C119 16.5(14) 10_557 .
C128 C157 C160 C121 -170(4) 10_557 10_557
C128 C157 C160 C122 89(3) 10_557 10_557
C128 C157 C160 C125 165.4(18) 10_557 10_557
C128 C157 C160 C127 28.7(10) 10_557 10_557
C129 C141 C142 C110 178(100) 10_557 10_557
C129 C141 C142 C131 0.5(2) 10_557 10_557
C129 C141 C142 C135 -32.3(5) 10_557 10_557
C129 C141 C142 C136 -118.0(7) 10_557 10_557
C129 C141 C142 C138 13.9(3) 10_557 10_557
C129 C141 C142 C139 -151.5(10) 10_557 10_557
C129 C141 C142 C143 3.0(4) 10_557 .
C129 C141 C142 C147 -140.1(4) 10_557 .
C129 C141 C145 C107 122(2) 10_557 10_557
C129 C141 C145 C110 -35.0(16) 10_557 10_557
C129 C141 C145 C126 122(2) 10_557 10_557
C129 C141 C145 C138 -44.7(10) 10_557 10_557
C129 C141 C145 C140 16.7(16) 10_557 10_557
C129 C141 C145 C146 109.9(17) 10_557 .
C129 C141 C145 C154 -32.5(17) 10_557 .
C129 C141 C148 C101 121.6(7) 10_557 10_557
C129 C141 C148 C102 24(3) 10_557 10_557
C129 C141 C148 C107 -31.3(12) 10_557 10_557
C129 C141 C148 C109 132.4(5) 10_557 .
C129 C141 C148 C110 148(2) 10_557 10_557
C129 C141 C148 C120 -5.8(5) 10_557 .
C129 C145 C146 C121 53.3(13) 10_557 10_557
C129 C145 C146 C125 151(3) 10_557 10_557
C129 C145 C146 C126 -178(3) 10_557 10_557
C129 C145 C146 C140 13.6(12) 10_557 10_557
C129 C145 C146 C149 160.5(17) 10_557 .
C129 C145 C146 C157 22.5(17) 10_557 .
C129 C145 C154 C131 -164(2) 10_557 10_557
C129 C145 C154 C132 -90.2(12) 10_557 10_557
C129 C145 C154 C137 -31.7(11) 10_557 10_557
C129 C145 C154 C138 177(3) 10_557 10_557
C129 C145 C154 C140 -15.3(11) 10_557 10_557
C129 C145 C154 C143 -167.8(16) 10_557 .
C129 C145 C154 C153 -25.3(16) 10_557 .
C129 C146 C149 C103 -17.0(9) 10_557 10_557
C129 C146 C149 C104 -103.7(19) 10_557 10_557
C129 C146 C149 C118 -129.6(10) 10_557 .
C129 C146 C149 C120 12.9(10) 10_557 .
C129 C146 C149 C121 -134.6(15) 10_557 10_557
C129 C146 C149 C125 -152(3) 10_557 10_557
C129 C146 C149 C126 34.2(5) 10_557 10_557
C129 C146 C157 C121 160.0(15) 10_557 10_557
C129 C146 C157 C125 159.9(13) 10_557 10_557
C129 C146 C157 C128 26(3) 10_557 10_557
C129 C146 C157 C140 -2.0(3) 10_557 10_557
C129 C146 C157 C152 9.2(6) 10_557 .
C129 C146 C157 C160 151.5(6) 10_557 .
C129 C153 C154 C131 154.1(10) 10_557 10_557
C129 C153 C154 C132 159.9(11) 10_557 10_557
C129 C153 C154 C137 143(2) 10_557 10_557
C129 C153 C154 C138 81.5(13) 10_557 10_557
C129 C153 C154 C140 -4.9(3) 10_557 10_557
C129 C153 C154 C143 147.8(6) 10_557 .
C129 C153 C154 C145 9.6(6) 10_557 .
C130 C119 C158 C127 -11(2) 10_557 10_557
C130 C119 C158 C130 -21(2) 10_557 .
C130 C119 C158 C151 -164(2) 10_557 .
C130 C119 C158 C158 -26(2) 10_557 10_557
C130 C119 C158 C159 -174(3) 10_557 10_557
C130 C119 C160 C118 -134.5(9) 10_557 .
C130 C119 C160 C121 -4.7(19) 10_557 10_557
C130 C119 C160 C122 -153.8(17) 10_557 10_557
C130 C119 C160 C125 -91.5(10) 10_557 10_557
C130 C119 C160 C127 -135(2) 10_557 10_557
C130 C119 C160 C128 11.3(4) 10_557 10_557
C130 C119 C160 C157 4.2(9) 10_557 .
C130 C130 C158 C119 23.2 10_557 .
C130 C130 C158 C127 19.02(10) 10_557 10_557
C130 C130 C158 C151 165.9 10_557 .
C130 C130 C158 C158 180(54) 10_557 10_557
C130 C130 C158 C159 155.87(14) 10_557 10_557
C130 C130 C159 C119 144.4(5) 10_557 10_557
C130 C130 C159 C128 135.2 10_557 .
C130 C130 C159 C151 -13.7(5) 10_557 10_557
C130 C130 C159 C152 101.8(14) 10_557 10_557
C130 C130 C159 C155 -3.6 10_557 10_557
C130 C130 C159 C156 -2.8 10_557 .
C130 C130 C159 C158 -52(11) 10_557 10_557
C130 C151 C152 C128 -15.66(19) 10_557 10_557
C130 C151 C152 C137 145.4(10) 10_557 10_557
C130 C151 C152 C140 110.5(11) 10_557 10_557
C130 C151 C152 C153 139.8(6) 10_557 .
C130 C151 C152 C156 150.6(14) 10_557 10_557
C130 C151 C152 C157 -3.4(6) 10_557 .
C130 C151 C152 C159 -23.7(8) 10_557 10_557
C130 C151 C155 C134 -140.72(7) 10_557 .
C130 C151 C155 C134 -65.9(11) 10_557 10_557
C130 C151 C155 C137 -144.9(2) 10_557 10_557
C130 C151 C155 C151 5.04(7) 10_557 10_557
C130 C151 C155 C155 5.04(8) 10_557 10_557
C130 C151 C155 C156 -166.2(4) 10_557 10_557
C130 C151 C155 C156 2.05(7) 10_557 .
C130 C151 C155 C159 -50(6) 10_557 10_557
C130 C151 C158 C119 84(19) 10_557 .
C130 C151 C158 C127 67(18) 10_557 10_557
C130 C151 C158 C130 -54(19) 10_557 .
C130 C151 C158 C158 -56(19) 10_557 10_557
C130 C151 C158 C159 110(19) 10_557 10_557
C131 C132 C133 C132 -88.4 . 10_557
C131 C132 C133 C133 91.59(16) . 10_557
C131 C132 C133 C134 -157.22(19) . 10_557
C131 C132 C133 C134 -143.0 . .
C131 C132 C133 C144 8.34(14) . 10_557
C131 C132 C133 C144 0.1 . .
C131 C132 C137 C134 157.0(6) . 10_557
C131 C132 C137 C140 0.8 . .
C131 C132 C137 C151 117.8(2) . 10_557
C131 C132 C137 C152 37.5(16) . 10_557
C131 C132 C137 C153 -15.4(12) . 10_557
C131 C132 C137 C154 -8.6(4) . 10_557
C131 C132 C137 C155 141.40(14) . 10_557
C131 C132 C137 C156 138.6 . .
C131 C135 C136 C135 -150.8 . 10_557
C131 C135 C136 C136 -150.8 . 10_557
C131 C135 C136 C139 0.0 . .
C131 C135 C136 C142 8.9(3) . 10_557
C131 C135 C136 C147 -137.9 . .
C131 C135 C136 C147 -1.4(13) . 10_557
C131 C135 C144 C131 137.6(3) . 10_557
C131 C135 C144 C132 32.0(6) . 10_557
C131 C135 C144 C133 -0.2 . .
C131 C135 C144 C133 -1.76(12) . 10_557
C131 C135 C144 C135 163.7 . 10_557
C131 C135 C144 C143 142.3 . .
C131 C135 C144 C144 -16.3 . 10_557
C131 C142 C143 C132 9(11) 10_557 10_557
C131 C142 C143 C135 -78(13) 10_557 10_557
C131 C142 C143 C138 88(12) 10_557 10_557
C131 C142 C143 C144 -67(13) 10_557 .
C131 C142 C143 C154 76(13) 10_557 .
C131 C142 C147 C108 -136.4(6) 10_557 10_557
C131 C142 C147 C110 -144.3(7) 10_557 10_557
C131 C142 C147 C135 10.65(7) 10_557 10_557
C131 C142 C147 C136 17.0(5) 10_557 10_557
C131 C142 C147 C136 2.72(14) 10_557 .
C131 C142 C147 C139 -158.3(10) 10_557 10_557
C131 C142 C147 C147 -18.50(14) 10_557 10_557
C131 C142 C147 C150 -135.17(13) 10_557 .
C131 C143 C144 C132 -17.1(9) 10_557 10_557
C131 C143 C144 C133 -33.3(8) 10_557 10_557
C131 C143 C144 C133 -28.2(11) 10_557 .
C131 C143 C144 C135 176.2(16) 10_557 10_557
C131 C143 C144 C135 -166.2(11) 10_557 .
C131 C143 C144 C144 -137.1(11) 10_557 10_557
C131 C143 C154 C129 161(3) 10_557 10_557
C131 C143 C154 C132 14.4(19) 10_557 10_557
C131 C143 C154 C137 25(2) 10_557 10_557
C131 C143 C154 C138 -177(3) 10_557 10_557
C131 C143 C154 C140 68(2) 10_557 10_557
C131 C143 C154 C145 167(2) 10_557 .
C131 C143 C154 C153 25(2) 10_557 .
C132 C131 C135 C135 17.0 . 10_557
C132 C131 C135 C136 142.6 . .
C132 C131 C135 C136 117.6(8) . 10_557
C132 C131 C135 C142 150.9(3) . 10_557
C132 C131 C135 C143 161.2(11) . 10_557
C132 C131 C135 C144 -15.3(5) . 10_557
C132 C131 C135 C144 0.2 . .
C132 C131 C135 C147 142.2(3) . 10_557
C132 C131 C138 C110 -138.0 . .
C132 C131 C138 C129 0.3 . .
C132 C131 C138 C141 -125.5(4) . 10_557
C132 C131 C138 C142 -148.3(5) . 10_557
C132 C131 C138 C143 -161(3) . 10_557
C132 C131 C138 C145 -11.8(8) . 10_557
C132 C131 C138 C154 15.7(7) . 10_557
C132 C133 C134 C132 156.6(2) . 10_557
C132 C133 C134 C133 -166.4(2) 10_557 10_557
C132 C133 C134 C133 -9.8 . 10_557
C132 C133 C134 C134 -166.5(2) 10_557 10_557
C132 C133 C134 C134 -9.8 . 10_557
C132 C133 C134 C137 136.4(7) . 10_557
C132 C133 C134 C137 -20.2(5) 10_557 10_557
C132 C133 C134 C153 138.3 . .
C132 C133 C134 C153 -18.4(2) 10_557 .
C132 C133 C134 C155 -2.85(8) . 10_557
C132 C133 C134 C155 -159.49(18) 10_557 10_557
C132 C133 C134 C155 -156.7(2) 10_557 .
C132 C133 C134 C155 0.0 . .
C132 C133 C134 C156 -136.5(5) 10_557 10_557
C132 C133 C134 C156 20.2(7) . 10_557
C132 C133 C144 C131 7.74(15) 10_557 10_557
C132 C133 C144 C131 -149.4(3) . 10_557
C132 C133 C144 C132 -157.2(2) . 10_557
C132 C133 C144 C133 10.3 . 10_557
C132 C133 C144 C133 167.5(2) 10_557 10_557
C132 C133 C144 C135 126(2) 10_557 10_557
C132 C133 C144 C135 0.0 . .
C132 C133 C144 C135 157.2(2) 10_557 .
C132 C133 C144 C135 -32(2) . 10_557
C132 C133 C144 C143 -142.5 . .
C132 C133 C144 C143 14.7(2) 10_557 .
C132 C133 C144 C144 10.4 . 10_557
C132 C133 C144 C144 167.6(2) 10_557 10_557
C132 C134 C153 C129 -53.1(3) 10_557 10_557
C132 C134 C153 C137 169(3) 10_557 10_557
C132 C134 C153 C140 -138.6(12) 10_557 10_557
C132 C134 C153 C152 -159.1(5) 10_557 .
C132 C134 C153 C154 -16.2(5) 10_557 .
C132 C134 C153 C156 -165.9(9) 10_557 10_557
C132 C134 C155 C134 -80(3) 10_557 10_557
C132 C134 C155 C137 79(2) 10_557 10_557
C132 C134 C155 C151 72(3) 10_557 .
C132 C134 C155 C151 -48(2) 10_557 10_557
C132 C134 C155 C155 -80(3) 10_557 10_557
C132 C134 C155 C156 85(2) 10_557 10_557
C132 C134 C155 C156 -71(3) 10_557 .
C132 C134 C155 C159 67(2) 10_557 10_557
C132 C137 C140 C128 142.3 . .
C132 C137 C140 C129 -0.7 . .
C132 C137 C140 C145 4.8(4) . 10_557
C132 C137 C140 C146 46.9(4) . 10_557
C132 C137 C140 C152 153.4(9) . 10_557
C132 C137 C140 C153 -25(2) . 10_557
C132 C137 C140 C154 -10.0(5) . 10_557
C132 C137 C140 C157 129.4(5) . 10_557
C132 C137 C156 C134 15.1(4) . 10_557
C132 C137 C156 C151 -143.7(10) . 10_557
C132 C137 C156 C152 -149.9(5) . 10_557
C132 C137 C156 C153 -128(3) . 10_557
C132 C137 C156 C155 7.8(5) . 10_557
C132 C137 C156 C155 0.1 . .
C132 C137 C156 C159 -142.4 . .
C132 C143 C144 C131 17.1(9) 10_557 10_557
C132 C143 C144 C133 -11.0(3) 10_557 .
C132 C143 C144 C133 -16.14(13) 10_557 10_557
C132 C143 C144 C135 -149.1(3) 10_557 .
C132 C143 C144 C135 -166.7(7) 10_557 10_557
C132 C143 C144 C144 -120.0(3) 10_557 10_557
C132 C143 C154 C129 146.8(11) 10_557 10_557
C132 C143 C154 C131 -14.4(19) 10_557 10_557
C132 C143 C154 C137 10.99(15) 10_557 10_557
C132 C143 C154 C138 168.6(11) 10_557 10_557
C132 C143 C154 C140 53.2(6) 10_557 10_557
C132 C143 C154 C145 152.9(4) 10_557 .
C132 C143 C154 C153 10.3(4) 10_557 .
C132 C153 C154 C129 -159.9(11) 10_557 10_557
C132 C153 C154 C131 -5.8(2) 10_557 10_557
C132 C153 C154 C137 -17.3(15) 10_557 10_557
C132 C153 C154 C138 -78(2) 10_557 10_557
C132 C153 C154 C140 -164.8(12) 10_557 10_557
C132 C153 C154 C143 -12.1(5) 10_557 .
C132 C153 C154 C145 -150.3(5) 10_557 .
C133 C132 C133 C132 180(52) 10_557 10_557
C133 C132 C133 C134 111.2(4) 10_557 10_557
C133 C132 C133 C134 125.40(7) 10_557 .
C133 C132 C133 C144 -91.48(11) 10_557 .
C133 C132 C133 C144 -83.3(3) 10_557 10_557
C133 C132 C137 C134 16.5(5) 10_557 10_557
C133 C132 C137 C134 18.5(6) . 10_557
C133 C132 C137 C140 -139.6(2) 10_557 .
C133 C132 C137 C140 -137.7 . .
C133 C132 C137 C151 -22.6(4) 10_557 10_557
C133 C132 C137 C151 -20.6(2) . 10_557
C133 C132 C137 C152 -100.9(16) . 10_557
C133 C132 C137 C152 -102.9(18) 10_557 10_557
C133 C132 C137 C153 -155.8(14) 10_557 10_557
C133 C132 C137 C153 -153.8(12) . 10_557
C133 C132 C137 C154 -147.1(4) . 10_557
C133 C132 C137 C154 -149.1(6) 10_557 10_557
C133 C132 C137 C155 0.99(11) 10_557 10_557
C133 C132 C137 C155 2.93(14) . 10_557
C133 C132 C137 C156 0.1 . .
C133 C132 C137 C156 -1.8(2) 10_557 .
C133 C133 C134 C132 166.4(2) 10_557 10_557
C133 C133 C134 C134 0.0 10_557 10_557
C133 C133 C134 C137 146.2(7) 10_557 10_557
C133 C133 C134 C153 148.1 10_557 .
C133 C133 C134 C155 9.8 10_557 .
C133 C133 C134 C155 6.96(8) 10_557 10_557
C133 C133 C134 C156 30.0(7) 10_557 10_557
C133 C133 C144 C131 -159.8(3) 10_557 10_557
C133 C133 C144 C132 -167.5(2) 10_557 10_557
C133 C133 C144 C135 -10.3 10_557 .
C133 C133 C144 C135 -42(2) 10_557 10_557
C133 C133 C144 C143 -152.8 10_557 .
C133 C133 C144 C144 0.0 10_557 10_557
C133 C134 C153 C129 -36.4(2) . 10_557
C133 C134 C153 C129 -31.5(2) 10_557 10_557
C133 C134 C153 C132 21.62(13) 10_557 10_557
C133 C134 C153 C132 16.7(5) . 10_557
C133 C134 C153 C137 -175(2) . 10_557
C133 C134 C153 C137 -170(2) 10_557 10_557
C133 C134 C153 C140 -122.0(7) . 10_557
C133 C134 C153 C140 -117.0(10) 10_557 10_557
C133 C134 C153 C152 -142.4 . .
C133 C134 C153 C152 -137.5(4) 10_557 .
C133 C134 C153 C154 5.4(4) 10_557 .
C133 C134 C153 C154 0.5 . .
C133 C134 C153 C156 -149.2(4) . 10_557
C133 C134 C153 C156 -144.2(8) 10_557 10_557
C133 C134 C155 C134 -7.43(10) 10_557 10_557
C133 C134 C155 C134 -8.8 . 10_557
C133 C134 C155 C137 151.5(3) 10_557 10_557
C133 C134 C155 C137 150.1(4) . 10_557
C133 C134 C155 C151 24.8(5) 10_557 10_557
C133 C134 C155 C151 23.4(6) . 10_557
C133 C134 C155 C151 142.9 . .
C133 C134 C155 C151 144.24(10) 10_557 .
C133 C134 C155 C155 -7.43(10) 10_557 10_557
C133 C134 C155 C155 -8.8 . 10_557
C133 C134 C155 C156 1.64(10) 10_557 .
C133 C134 C155 C156 157.9(4) 10_557 10_557
C133 C134 C155 C156 0.3 . .
C133 C134 C155 C156 156.5(4) . 10_557
C133 C134 C155 C159 138.3(4) . 10_557
C133 C134 C155 C159 139.7(3) 10_557 10_557
C134 C132 C133 C132 68.8(2) 10_557 10_557
C134 C132 C133 C133 -111.2(2) 10_557 10_557
C134 C132 C133 C134 14.20(19) 10_557 .
C134 C132 C133 C144 157.33(19) 10_557 .
C134 C132 C133 C144 165.6(3) 10_557 10_557
C134 C132 C137 C140 -156.2(6) 10_557 .
C134 C132 C137 C151 -39.1(8) 10_557 10_557
C134 C132 C137 C152 -119(2) 10_557 10_557
C134 C132 C137 C153 -172.3(19) 10_557 10_557
C134 C132 C137 C154 -165.6(10) 10_557 10_557
C134 C132 C137 C155 -15.6(5) 10_557 10_557
C134 C132 C137 C156 -18.4(6) 10_557 .
C134 C133 C134 C132 166.5(2) 10_557 10_557
C134 C133 C134 C133 0.0 10_557 10_557
C134 C133 C134 C137 146.2(7) 10_557 10_557
C134 C133 C134 C153 148.1 10_557 .
C134 C133 C134 C155 9.8 10_557 .
C134 C133 C134 C155 6.97(8) 10_557 10_557
C134 C133 C134 C156 30.0(7) 10_557 10_557
C134 C133 C144 C131 -121.7(7) 10_557 10_557
C134 C133 C144 C131 -6.4(3) . 10_557
C134 C133 C144 C132 -14.1(2) . 10_557
C134 C133 C144 C132 -129.4(7) 10_557 10_557
C134 C133 C144 C133 38.1(8) 10_557 10_557
C134 C133 C144 C133 153.4 . 10_557
C134 C133 C144 C135 -3.9(18) 10_557 10_557
C134 C133 C144 C135 111(2) . 10_557
C134 C133 C144 C135 27.8(9) 10_557 .
C134 C133 C144 C135 143.1 . .
C134 C133 C144 C143 0.6 . .
C134 C133 C144 C143 -114.7(9) 10_557 .
C134 C133 C144 C144 153.4 . 10_557
C134 C133 C144 C144 38.1(9) 10_557 10_557
C134 C134 C153 C129 33.6(2) 10_557 10_557
C134 C134 C153 C132 86.7(5) 10_557 10_557
C134 C134 C153 C137 -105(2) 10_557 10_557
C134 C134 C153 C140 -51.9(6) 10_557 10_557
C134 C134 C153 C152 -72.3 10_557 .
C134 C134 C153 C154 70.5 10_557 .
C134 C134 C153 C156 -79.1(4) 10_557 10_557
C134 C134 C155 C137 158.9(4) 10_557 10_557
C134 C134 C155 C151 151.7 10_557 .
C134 C134 C155 C151 32.2(6) 10_557 10_557
C134 C134 C155 C155 0.0 10_557 10_557
C134 C134 C155 C156 9.1 10_557 .
C134 C134 C155 C156 165.3(4) 10_557 10_557
C134 C134 C155 C159 147.1(4) 10_557 10_557
C134 C137 C140 C128 83.0(10) 10_557 .
C134 C137 C140 C129 -60.1(10) 10_557 .
C134 C137 C140 C145 -54.5(8) 10_557 10_557
C134 C137 C140 C146 -12.5(7) 10_557 10_557
C134 C137 C140 C152 94.1(19) 10_557 10_557
C134 C137 C140 C153 -84.7(15) 10_557 10_557
C134 C137 C140 C154 -69.3(6) 10_557 10_557
C134 C137 C140 C157 70.1(15) 10_557 10_557
C134 C137 C156 C151 -158.8(15) 10_557 10_557
C134 C137 C156 C152 -165.0(9) 10_557 10_557
C134 C137 C156 C153 -143(4) 10_557 10_557
C134 C137 C156 C155 -7.32(16) 10_557 10_557
C134 C137 C156 C155 -14.9(4) 10_557 .
C134 C137 C156 C159 -157.5(4) 10_557 .
C134 C153 C154 C129 -148.2(6) . 10_557
C134 C153 C154 C131 5.9(4) . 10_557
C134 C153 C154 C132 11.8(5) . 10_557
C134 C153 C154 C137 -5.5(19) . 10_557
C134 C153 C154 C138 -66.6(18) . 10_557
C134 C153 C154 C140 -153.0(7) . 10_557
C134 C153 C154 C143 -0.3 . .
C134 C153 C154 C145 -138.5 . .
C134 C155 C156 C134 -10.51(11) . 10_557
C134 C155 C156 C137 -0.3 . .
C134 C155 C156 C137 10.18(11) 10_557 .
C134 C155 C156 C151 155.0(2) 10_557 10_557
C134 C155 C156 C151 144.50(11) . 10_557
C134 C155 C156 C152 81.97(15) 10_557 10_557
C134 C155 C156 C152 71.5(2) . 10_557
C134 C155 C156 C153 18.2 10_557 10_557
C134 C155 C156 C153 7.65(11) . 10_557
C134 C155 C156 C155 -55.6 . 10_557
C134 C155 C156 C155 -45.13(17) 10_557 10_557
C134 C155 C156 C159 137.7 . .
C134 C155 C156 C159 148.24(11) 10_557 .
C134 C156 C159 C119 70.3(10) 10_557 10_557
C134 C156 C159 C128 -26.6(13) 10_557 .
C134 C156 C159 C130 115.7(13) 10_557 .
C134 C156 C159 C151 161(9) 10_557 10_557
C134 C156 C159 C152 -34.4(9) 10_557 10_557
C134 C156 C159 C155 118.4(15) 10_557 10_557
C134 C156 C159 C158 119.4(14) 10_557 10_557
C135 C131 C132 C133 1.9(2) . 10_557
C135 C131 C132 C133 -0.2 . .
C135 C131 C132 C134 -91(3) . 10_557
C135 C131 C132 C137 -143.2 . .
C135 C131 C132 C143 -87(9) . 10_557
C135 C131 C132 C144 9.7(3) . 10_557
C135 C131 C132 C153 -148.6(5) . 10_557
C135 C131 C132 C154 -154.0(4) . 10_557
C135 C131 C138 C110 0.1 . .
C135 C131 C138 C129 138.3 . .
C135 C131 C138 C141 12.5(4) . 10_557
C135 C131 C138 C142 -10.2(5) . 10_557
C135 C131 C138 C143 -23(3) . 10_557
C135 C131 C138 C145 126.3(8) . 10_557
C135 C131 C138 C154 153.7(7) . 10_557
C135 C135 C136 C136 0.0 10_557 10_557
C135 C135 C136 C139 150.8 10_557 .
C135 C135 C136 C142 159.8(3) 10_557 10_557
C135 C135 C136 C147 149.4(13) 10_557 10_557
C135 C135 C136 C147 12.9 10_557 .
C135 C135 C144 C131 -26.0(3) 10_557 10_557
C135 C135 C144 C132 -131.6(6) 10_557 10_557
C135 C135 C144 C133 -163.8 10_557 .
C135 C135 C144 C133 -165.42(12) 10_557 10_557
C135 C135 C144 C143 -21.4 10_557 .
C135 C135 C144 C144 180.0 10_557 10_557
C135 C136 C139 C108 -142.4 . .
C135 C136 C139 C108 -100.5(10) 10_557 .
C135 C136 C139 C109 -120.4(2) . 10_557
C135 C136 C139 C109 -78.5(9) 10_557 10_557
C135 C136 C139 C110 41.8(10) 10_557 .
C135 C136 C139 C110 -0.1 . .
C135 C136 C139 C141 34.2(7) 10_557 10_557
C135 C136 C139 C141 -7.7(4) . 10_557
C135 C136 C139 C142 54.7(7) 10_557 10_557
C135 C136 C139 C142 12.8(4) . 10_557
C135 C136 C139 C147 -176(3) . 10_557
C135 C136 C139 C147 -135(4) 10_557 10_557
C135 C136 C139 C150 -104.1(11) 10_557 10_557
C135 C136 C139 C150 -145.97(13) . 10_557
C135 C136 C147 C108 138.29(10) . 10_557
C135 C136 C147 C108 146.97(8) 10_557 10_557
C135 C136 C147 C110 24.3(3) . 10_557
C135 C136 C147 C110 33.0(2) 10_557 10_557
C135 C136 C147 C135 -8.67(12) . 10_557
C135 C136 C147 C136 -20.43(11) 10_557 10_557
C135 C136 C147 C136 -29.1 . 10_557
C135 C136 C147 C139 78(3) 10_557 10_557
C135 C136 C147 C139 69(3) . 10_557
C135 C136 C147 C142 -0.1 . .
C135 C136 C147 C142 8.62(12) 10_557 .
C135 C136 C147 C147 159.58(12) 10_557 10_557
C135 C136 C147 C147 150.9 . 10_557
C135 C136 C147 C150 150.98(12) 10_557 .
C135 C136 C147 C150 142.3 . .
C135 C142 C143 C131 78(13) 10_557 10_557
C135 C142 C143 C132 86.7(16) 10_557 10_557
C135 C142 C143 C138 166.2(9) 10_557 10_557
C135 C142 C143 C144 10.6(3) 10_557 .
C135 C142 C143 C154 153.6(3) 10_557 .
C135 C142 C147 C108 -147.1(7) 10_557 10_557
C135 C142 C147 C110 -155.0(8) 10_557 10_557
C135 C142 C147 C136 6.3(4) 10_557 10_557
C135 C142 C147 C136 -7.9(2) 10_557 .
C135 C142 C147 C139 -168.9(11) 10_557 10_557
C135 C142 C147 C147 -29.2(2) 10_557 10_557
C135 C142 C147 C150 -145.83(19) 10_557 .
C135 C143 C144 C131 -176.2(16) 10_557 10_557
C135 C143 C144 C132 166.7(7) 10_557 10_557
C135 C143 C144 C133 155.7(5) 10_557 .
C135 C143 C144 C133 150.6(9) 10_557 10_557
C135 C143 C144 C135 17.6(5) 10_557 .
C135 C143 C144 C144 46.7(5) 10_557 10_557
C135 C143 C154 C129 105.9(8) 10_557 10_557
C135 C143 C154 C131 -55(2) 10_557 10_557
C135 C143 C154 C132 -40.8(4) 10_557 10_557
C135 C143 C154 C137 -29.8(3) 10_557 10_557
C135 C143 C154 C138 127.7(8) 10_557 10_557
C135 C143 C154 C140 12.4(2) 10_557 10_557
C135 C143 C154 C145 112.0 10_557 .
C135 C143 C154 C153 -30.5 10_557 .
C135 C147 C150 C101 -78.5(8) 10_557 10_557
C135 C147 C150 C108 -99(2) 10_557 10_557
C135 C147 C150 C108 52.8(10) 10_557 .
C135 C147 C150 C109 -90.4(10) 10_557 .
C135 C147 C150 C139 -110.1(6) 10_557 10_557
C135 C147 C150 C150 56.6(10) 10_557 10_557
C136 C135 C136 C135 0.0 10_557 10_557
C136 C135 C136 C139 150.8 10_557 .
C136 C135 C136 C142 159.8(3) 10_557 10_557
C136 C135 C136 C147 149.4(13) 10_557 10_557
C136 C135 C136 C147 12.9 10_557 .
C136 C135 C144 C131 -11.2(2) 10_557 10_557
C136 C135 C144 C131 -4.7(3) . 10_557
C136 C135 C144 C132 -110.3(6) . 10_557
C136 C135 C144 C132 -116.8(6) 10_557 10_557
C136 C135 C144 C133 -144.05(12) . 10_557
C136 C135 C144 C133 -142.5 . .
C136 C135 C144 C133 -150.55(12) 10_557 10_557
C136 C135 C144 C133 -148.95(12) 10_557 .
C136 C135 C144 C135 21.4 . 10_557
C136 C135 C144 C135 14.87(12) 10_557 10_557
C136 C135 C144 C143 -6.51(12) 10_557 .
C136 C135 C144 C143 0.0 . .
C136 C135 C144 C144 -165.14(12) 10_557 10_557
C136 C135 C144 C144 -158.6 . 10_557
C136 C136 C139 C108 -5.6 10_557 .
C136 C136 C139 C109 16.4(2) 10_557 10_557
C136 C136 C139 C110 136.7 10_557 .
C136 C136 C139 C141 129.1(4) 10_557 10_557
C136 C136 C139 C142 149.6(4) 10_557 10_557
C136 C136 C139 C147 -40(3) 10_557 10_557
C136 C136 C139 C150 -9.17(13) 10_557 10_557
C136 C136 C147 C108 167.39(10) 10_557 10_557
C136 C136 C147 C110 53.4(3) 10_557 10_557
C136 C136 C147 C135 20.43(14) 10_557 10_557
C136 C136 C147 C139 98(3) 10_557 10_557
C136 C136 C147 C142 29.0 10_557 .
C136 C136 C147 C147 -180.0 10_557 10_557
C136 C136 C147 C150 171.4 10_557 .
C136 C142 C143 C131 74(13) 10_557 10_557
C136 C142 C143 C132 82.9(15) 10_557 10_557
C136 C142 C143 C135 -3.81(13) 10_557 10_557
C136 C142 C143 C138 162.4(8) 10_557 10_557
C136 C142 C143 C144 6.8(3) 10_557 .
C136 C142 C143 C154 149.8(3) 10_557 .
C136 C142 C147 C108 -153.4(11) 10_557 10_557
C136 C142 C147 C110 -161.3(12) 10_557 10_557
C136 C142 C147 C135 -6.3(4) 10_557 10_557
C136 C142 C147 C136 -14.3(6) 10_557 .
C136 C142 C147 C139 -175.2(15) 10_557 10_557
C136 C142 C147 C147 -35.5(6) 10_557 10_557
C136 C142 C147 C150 -152.2(6) 10_557 .
C136 C147 C150 C101 -131.2(7) . 10_557
C136 C147 C150 C101 -124.7(5) 10_557 10_557
C136 C147 C150 C108 0.1 . .
C136 C147 C150 C108 -145(3) 10_557 10_557
C136 C147 C150 C108 -151(3) . 10_557
C136 C147 C150 C108 6.6(5) 10_557 .
C136 C147 C150 C109 -136.5(5) 10_557 .
C136 C147 C150 C109 -143.0 . .
C136 C147 C150 C139 -162.7(5) . 10_557
C136 C147 C150 C139 -156.23(10) 10_557 10_557
C136 C147 C150 C150 10.5(5) 10_557 10_557
C136 C147 C150 C150 4.0 . 10_557
C137 C132 C133 C132 54.4 . 10_557
C137 C132 C133 C133 -125.57(18) . 10_557
C137 C132 C133 C134 -0.2 . .
C137 C132 C133 C134 -14.38(19) . 10_557
C137 C132 C133 C144 142.9 . .
C137 C132 C133 C144 151.18(14) . 10_557
C137 C134 C153 C129 138(2) 10_557 10_557
C137 C134 C153 C132 -169(3) 10_557 10_557
C137 C134 C153 C140 52.7(14) 10_557 10_557
C137 C134 C153 C152 32(2) 10_557 .
C137 C134 C153 C154 175(2) 10_557 .
C137 C134 C153 C156 25.5(16) 10_557 10_557
C137 C134 C155 C134 -158.9(4) 10_557 10_557
C137 C134 C155 C151 -126.7(3) 10_557 10_557
C137 C134 C155 C151 -7.3(4) 10_557 .
C137 C134 C155 C155 -158.9(4) 10_557 10_557
C137 C134 C155 C156 6.41(13) 10_557 10_557
C137 C134 C155 C156 -149.9(4) 10_557 .
C137 C134 C155 C159 -11.85(17) 10_557 10_557
C137 C151 C152 C128 -161.0(11) 10_557 10_557
C137 C151 C152 C140 -34.90(11) 10_557 10_557
C137 C151 C152 C153 -5.5(4) 10_557 .
C137 C151 C152 C156 5.2(4) 10_557 10_557
C137 C151 C152 C157 -148.7(4) 10_557 .
C137 C151 C152 C159 -169.1(18) 10_557 10_557
C137 C151 C155 C134 79.0(9) 10_557 10_557
C137 C151 C155 C134 4.2(3) 10_557 .
C137 C151 C155 C151 150.0(3) 10_557 10_557
C137 C151 C155 C155 149.9(3) 10_557 10_557
C137 C151 C155 C156 147.0(3) 10_557 .
C137 C151 C155 C156 -21.24(19) 10_557 10_557
C137 C151 C155 C159 95(6) 10_557 10_557
C137 C151 C158 C119 51.2(11) 10_557 .
C137 C151 C158 C127 34.0(9) 10_557 10_557
C137 C151 C158 C130 -86.9(11) 10_557 .
C137 C151 C158 C130 -33(18) 10_557 10_557
C137 C151 C158 C158 -89.5(11) 10_557 10_557
C137 C151 C158 C159 76.8(6) 10_557 10_557
C137 C152 C153 C129 -166(2) 10_557 10_557
C137 C152 C153 C132 -45.4(18) 10_557 10_557
C137 C152 C153 C134 -16.7(17) 10_557 .
C137 C152 C153 C140 179(3) 10_557 10_557
C137 C152 C153 C154 -159.7(17) 10_557 .
C137 C152 C153 C156 -10.5(12) 10_557 10_557
C137 C152 C157 C121 -124.6(19) 10_557 10_557
C137 C152 C157 C125 -30.9(9) 10_557 10_557
C137 C152 C157 C128 -158(4) 10_557 10_557
C137 C152 C157 C140 27.2(3) 10_557 10_557
C137 C152 C157 C146 10.0(11) 10_557 .
C137 C152 C157 C160 -127.8(11) 10_557 .
C137 C153 C154 C129 -143(2) 10_557 10_557
C137 C153 C154 C131 11.4(16) 10_557 10_557
C137 C153 C154 C132 17.3(15) 10_557 10_557
C137 C153 C154 C138 -61(3) 10_557 10_557
C137 C153 C154 C140 -148(3) 10_557 10_557
C137 C153 C154 C143 5.2(19) 10_557 .
C137 C153 C154 C145 -133.0(19) 10_557 .
C137 C155 C156 C134 -41.18(9) 10_557 10_557
C137 C155 C156 C137 -31.0(2) 10_557 .
C137 C155 C156 C151 113.8(3) 10_557 10_557
C137 C155 C156 C152 40.79(8) 10_557 10_557
C137 C155 C156 C153 -23.02(9) 10_557 10_557
C137 C155 C156 C155 -86.3(2) 10_557 10_557
C137 C155 C156 C159 107.1(2) 10_557 .
C137 C156 C159 C119 96.9(9) . 10_557
C137 C156 C159 C128 0.1 . .
C137 C156 C159 C130 142.3 . .
C137 C156 C159 C151 -173(7) . 10_557
C137 C156 C159 C152 -7.8(5) . 10_557
C137 C156 C159 C155 145.0(2) . 10_557
C137 C156 C159 C158 145.98(16) . 10_557
C138 C110 C139 C108 138.0 . .
C138 C110 C139 C109 143.0(4) . 10_557
C138 C110 C139 C136 0.2 . .
C138 C110 C139 C141 124(2) . 10_557
C138 C110 C139 C142 -17.7(8) . 10_557
C138 C110 C139 C147 1.7(13) . 10_557
C138 C110 C139 C150 132.9(9) . 10_557
C138 C129 C140 C128 -138.2 . .
C138 C129 C140 C137 0.5 . .
C138 C129 C140 C145 -70(2) . 10_557
C138 C129 C140 C146 -147.7(6) . 10_557
C138 C129 C140 C152 -107(2) . 10_557
C138 C129 C140 C153 7.5(8) . 10_557
C138 C129 C140 C154 12.5(7) . 10_557
C138 C129 C140 C157 -145.6(7) . 10_557
C138 C131 C132 C133 142.4 . .
C138 C131 C132 C133 144.6(2) . 10_557
C138 C131 C132 C134 52(3) . 10_557
C138 C131 C132 C137 -0.6 . .
C138 C131 C132 C143 56(9) . 10_557
C138 C131 C132 C144 152.3(3) . 10_557
C138 C131 C132 C153 -5.9(5) . 10_557
C138 C131 C132 C154 -11.4(4) . 10_557
C138 C131 C135 C135 -125.6 . 10_557
C138 C131 C135 C136 0.0 . .
C138 C131 C135 C136 -24.9(8) . 10_557
C138 C131 C135 C142 8.4(3) . 10_557
C138 C131 C135 C143 18.6(11) . 10_557
C138 C131 C135 C144 -157.8(5) . 10_557
C138 C131 C135 C144 -142.3 . .
C138 C131 C135 C147 -0.3(3) . 10_557
C138 C141 C142 C110 164(5) 10_557 10_557
C138 C141 C142 C131 -13.40(16) 10_557 10_557
C138 C141 C142 C135 -46.2(2) 10_557 10_557
C138 C141 C142 C136 -132.0(10) 10_557 10_557
C138 C141 C142 C139 -165.4(13) 10_557 10_557
C138 C141 C142 C143 -10.9(6) 10_557 .
C138 C141 C142 C147 -154.0(6) 10_557 .
C138 C141 C145 C107 167.1(16) 10_557 10_557
C138 C141 C145 C110 9.7(17) 10_557 10_557
C138 C141 C145 C126 166.8(14) 10_557 10_557
C138 C141 C145 C129 44.7(10) 10_557 10_557
C138 C141 C145 C140 61.4(7) 10_557 10_557
C138 C141 C145 C146 154.6(8) 10_557 .
C138 C141 C145 C154 12.2(8) 10_557 .
C138 C141 C148 C101 69.7(15) 10_557 10_557
C138 C141 C148 C102 -28(3) 10_557 10_557
C138 C141 C148 C107 -83.3(9) 10_557 10_557
C138 C141 C148 C109 80.5(13) 10_557 .
C138 C141 C148 C110 96(3) 10_557 10_557
C138 C141 C148 C120 -57.7(13) 10_557 .
C138 C142 C143 C131 -88(12) 10_557 10_557
C138 C142 C143 C132 -79.4(9) 10_557 10_557
C138 C142 C143 C135 -166.2(9) 10_557 10_557
C138 C142 C143 C144 -155.6(6) 10_557 .
C138 C142 C143 C154 -12.6(6) 10_557 .
C138 C142 C147 C108 -83.6(5) 10_557 10_557
C138 C142 C147 C110 -91.5(3) 10_557 10_557
C138 C142 C147 C135 63.5(9) 10_557 10_557
C138 C142 C147 C136 69.8(12) 10_557 10_557
C138 C142 C147 C136 55.5(7) 10_557 .
C138 C142 C147 C139 -105.5(5) 10_557 10_557
C138 C142 C147 C147 34.3(7) 10_557 10_557
C138 C142 C147 C150 -82.4(7) 10_557 .
C138 C143 C144 C131 72.4(3) 10_557 10_557
C138 C143 C144 C132 55.3(7) 10_557 10_557
C138 C143 C144 C133 39.2(6) 10_557 10_557
C138 C143 C144 C133 44.3(9) 10_557 .
C138 C143 C144 C135 -111.4(14) 10_557 10_557
C138 C143 C144 C135 -93.8(9) 10_557 .
C138 C143 C144 C144 -64.7(9) 10_557 10_557
C138 C143 C154 C129 -21.8(3) 10_557 10_557
C138 C143 C154 C131 177(3) 10_557 10_557
C138 C143 C154 C132 -168.6(11) 10_557 10_557
C138 C143 C154 C137 -157.6(10) 10_557 10_557
C138 C143 C154 C140 -115.4(6) 10_557 10_557
C138 C143 C154 C145 -15.7(8) 10_557 .
C138 C143 C154 C153 -158.3(8) 10_557 .
C138 C145 C146 C121 -13.7(7) 10_557 10_557
C138 C145 C146 C125 84.1(16) 10_557 10_557
C138 C145 C146 C126 115.5(19) 10_557 10_557
C138 C145 C146 C129 -67.0(11) 10_557 10_557
C138 C145 C146 C140 -53.4(6) 10_557 10_557
C138 C145 C146 C149 93.5(7) 10_557 .
C138 C145 C146 C157 -44.5(7) 10_557 .
C138 C145 C154 C129 -177(3) 10_557 10_557
C138 C145 C154 C131 19.1(3) 10_557 10_557
C138 C145 C154 C132 93.0(14) 10_557 10_557
C138 C145 C154 C137 151.5(15) 10_557 10_557
C138 C145 C154 C140 167.9(14) 10_557 10_557
C138 C145 C154 C143 15.4(10) 10_557 .
C138 C145 C154 C153 157.9(10) 10_557 .
C139 C108 C150 C101 146.5(3) . 10_557
C139 C108 C150 C108 156.9 . 10_557
C139 C108 C150 C109 142.9 . .
C139 C108 C150 C139 11.91(14) . 10_557
C139 C108 C150 C147 -0.2 . .
C139 C108 C150 C150 -23.13(7) . 10_557
C139 C109 C148 C101 154.9(17) 10_557 10_557
C139 C109 C148 C102 163.3(12) 10_557 10_557
C139 C109 C148 C107 50.3(7) 10_557 10_557
C139 C109 C148 C110 1.75(7) 10_557 10_557
C139 C109 C148 C120 149.4(4) 10_557 .
C139 C109 C148 C141 6.8(4) 10_557 .
C139 C109 C150 C101 -159.9(6) 10_557 10_557
C139 C109 C150 C108 144(16) 10_557 10_557
C139 C109 C150 C108 -148.3(4) 10_557 .
C139 C109 C150 C147 -9.6(4) 10_557 .
C139 C109 C150 C150 -145.2(4) 10_557 10_557
C139 C110 C138 C129 -143.0 . .
C139 C110 C138 C131 -0.2 . .
C139 C110 C138 C141 -156.2(17) . 10_557
C139 C110 C138 C142 15.4(9) . 10_557
C139 C110 C138 C143 5.4(5) . 10_557
C139 C110 C138 C145 -149.5(6) . 10_557
C139 C110 C138 C154 -98(2) . 10_557
C139 C136 C147 C108 -4.03(10) . 10_557
C139 C136 C147 C110 -118.0(3) . 10_557
C139 C136 C147 C135 -150.99(12) . 10_557
C139 C136 C147 C136 -171.4 . 10_557
C139 C136 C147 C139 -73(3) . 10_557
C139 C136 C147 C142 -142.4 . .
C139 C136 C147 C147 8.6 . 10_557
C139 C136 C147 C150 0.0 . .
C139 C141 C142 C110 -30(4) 10_557 10_557
C139 C141 C142 C131 152.0(12) 10_557 10_557
C139 C141 C142 C135 119.2(15) 10_557 10_557
C139 C141 C142 C136 33.4(3) 10_557 10_557
C139 C141 C142 C138 165.4(13) 10_557 10_557
C139 C141 C142 C143 154.5(8) 10_557 .
C139 C141 C142 C147 11.4(8) 10_557 .
C139 C141 C145 C107 130.2(14) 10_557 10_557
C139 C141 C145 C110 -27.1(18) 10_557 10_557
C139 C141 C145 C126 130.0(11) 10_557 10_557
C139 C141 C145 C129 7.9(14) 10_557 10_557
C139 C141 C145 C138 -36.9(4) 10_557 10_557
C139 C141 C145 C140 24.5(5) 10_557 10_557
C139 C141 C145 C146 117.7(5) 10_557 .
C139 C141 C145 C154 -24.6(5) 10_557 .
C139 C141 C148 C101 -17.8(4) 10_557 10_557
C139 C141 C148 C102 -115(4) 10_557 10_557
C139 C141 C148 C107 -171(2) 10_557 10_557
C139 C141 C148 C109 -7.1(5) 10_557 .
C139 C141 C148 C110 8.4(12) 10_557 10_557
C139 C141 C148 C120 -145.3(5) 10_557 .
C139 C142 C143 C131 48(12) 10_557 10_557
C139 C142 C143 C132 56.7(12) 10_557 10_557
C139 C142 C143 C135 -30.0(6) 10_557 10_557
C139 C142 C143 C138 136.2(4) 10_557 10_557
C139 C142 C143 C144 -19.4(3) 10_557 .
C139 C142 C143 C154 123.6(3) 10_557 .
C139 C142 C147 C108 21.8(4) 10_557 10_557
C139 C142 C147 C110 13.9(3) 10_557 10_557
C139 C142 C147 C135 168.9(11) 10_557 10_557
C139 C142 C147 C136 161.0(9) 10_557 .
C139 C142 C147 C136 175.2(15) 10_557 10_557
C139 C142 C147 C147 139.8(9) 10_557 10_557
C139 C142 C147 C150 23.1(9) 10_557 .
C139 C147 C150 C101 31.5(4) 10_557 10_557
C139 C147 C150 C108 162.8(5) 10_557 .
C139 C147 C150 C108 12(3) 10_557 10_557
C139 C147 C150 C109 19.7(5) 10_557 .
C139 C147 C150 C150 166.7(5) 10_557 10_557
C140 C128 C159 C119 -148.7(4) . 10_557
C140 C128 C159 C130 -142.3 . .
C140 C128 C159 C151 2.3(19) . 10_557
C140 C128 C159 C152 12.1(9) . 10_557
C140 C128 C159 C155 -11.5(5) . 10_557
C140 C128 C159 C156 0.1 . .
C140 C128 C159 C158 -142.9(9) . 10_557
C140 C129 C138 C110 142.4 . .
C140 C129 C138 C131 -0.3 . .
C140 C129 C138 C141 147.1(7) . 10_557
C140 C129 C138 C142 118.1(12) . 10_557
C140 C129 C138 C143 5.7(8) . 10_557
C140 C129 C138 C145 159.6(16) . 10_557
C140 C129 C138 C154 -17.2(10) . 10_557
C140 C137 C156 C134 157.4(4) . 10_557
C140 C137 C156 C151 -1.4(10) . 10_557
C140 C137 C156 C152 -7.7(5) . 10_557
C140 C137 C156 C153 15(3) . 10_557
C140 C137 C156 C155 142.4 . .
C140 C137 C156 C155 150.0(5) . 10_557
C140 C137 C156 C159 -0.2 . .
C140 C145 C146 C121 39.7(3) 10_557 10_557
C140 C145 C146 C125 137.5(16) 10_557 10_557
C140 C145 C146 C126 168.8(17) 10_557 10_557
C140 C145 C146 C129 -13.6(12) 10_557 10_557
C140 C145 C146 C149 146.9(6) 10_557 .
C140 C145 C146 C157 8.8(6) 10_557 .
C140 C145 C154 C129 15.3(11) 10_557 10_557
C140 C145 C154 C131 -148.8(12) 10_557 10_557
C140 C145 C154 C132 -74.9(3) 10_557 10_557
C140 C145 C154 C137 -16.41(16) 10_557 10_557
C140 C145 C154 C138 -167.9(14) 10_557 10_557
C140 C145 C154 C143 -152.5(6) 10_557 .
C140 C145 C154 C153 -10.0(6) 10_557 .
C140 C146 C149 C103 73.0(10) 10_557 10_557
C140 C146 C149 C104 -13.7(10) 10_557 10_557
C140 C146 C149 C118 -39.6(5) 10_557 .
C140 C146 C149 C120 102.9(5) 10_557 .
C140 C146 C149 C121 -44.5(3) 10_557 10_557
C140 C146 C149 C125 -61.7(16) 10_557 10_557
C140 C146 C149 C126 124.3(16) 10_557 10_557
C140 C146 C157 C121 162.0(16) 10_557 10_557
C140 C146 C157 C125 161.9(13) 10_557 10_557
C140 C146 C157 C128 28(2) 10_557 10_557
C140 C146 C157 C152 11.2(7) 10_557 .
C140 C146 C157 C160 153.5(7) 10_557 .
C140 C152 C153 C129 15.4(6) 10_557 10_557
C140 C152 C153 C132 135.6(9) 10_557 10_557
C140 C152 C153 C134 164.2(9) 10_557 .
C140 C152 C153 C137 -179(3) 10_557 10_557
C140 C152 C153 C154 21.2(9) 10_557 .
C140 C152 C153 C156 170.5(14) 10_557 10_557
C140 C152 C157 C121 -151.7(17) 10_557 10_557
C140 C152 C157 C125 -58.1(6) 10_557 10_557
C140 C152 C157 C128 175(3) 10_557 10_557
C140 C152 C157 C146 -17.2(9) 10_557 .
C140 C152 C157 C160 -155.0(9) 10_557 .
C140 C153 C154 C129 4.9(3) 10_557 10_557
C140 C153 C154 C131 158.9(11) 10_557 10_557
C140 C153 C154 C132 164.8(12) 10_557 10_557
C140 C153 C154 C137 148(3) 10_557 10_557
C140 C153 C154 C138 86.4(15) 10_557 10_557
C140 C153 C154 C143 152.7(7) 10_557 .
C140 C153 C154 C145 14.5(7) 10_557 .
C140 C157 C160 C118 105.1 10_557 .
C140 C157 C160 C119 -38.0 10_557 .
C140 C157 C160 C121 135(3) 10_557 10_557
C140 C157 C160 C122 34(2) 10_557 10_557
C140 C157 C160 C125 110.9(5) 10_557 10_557
C140 C157 C160 C127 -25.8(4) 10_557 10_557
C140 C157 C160 C128 -54.5(13) 10_557 10_557
C141 C107 C110 C138 24(3) 10_557 .
C141 C107 C110 C139 167(3) 10_557 .
C141 C107 C110 C142 99.2(13) 10_557 10_557
C141 C107 C110 C145 20(2) 10_557 10_557
C141 C107 C110 C147 154(3) 10_557 10_557
C141 C107 C110 C148 -179(100) 10_557 10_557
C141 C107 C126 C120 -158.2(16) 10_557 10_557
C141 C107 C126 C125 -148.6(9) 10_557 .
C141 C107 C126 C129 -6.3(9) 10_557 .
C141 C107 C126 C145 0.2(5) 10_557 10_557
C141 C107 C126 C146 -65.4(7) 10_557 10_557
C141 C107 C126 C149 -156.0(15) 10_557 10_557
C141 C110 C138 C129 13.2(17) 10_557 .
C141 C110 C138 C131 156.0(17) 10_557 .
C141 C110 C138 C142 172(3) 10_557 10_557
C141 C110 C138 C143 162(2) 10_557 10_557
C141 C110 C138 C145 6.7(12) 10_557 10_557
C141 C110 C138 C154 57.8(15) 10_557 10_557
C141 C110 C139 C108 14(2) 10_557 .
C141 C110 C139 C109 19(2) 10_557 10_557
C141 C110 C139 C136 -124(2) 10_557 .
C141 C110 C139 C142 -142(3) 10_557 10_557
C141 C110 C139 C147 -123(4) 10_557 10_557
C141 C110 C139 C150 8.6(17) 10_557 10_557
C141 C126 C129 C138 -3.6(6) 10_557 .
C141 C126 C129 C140 -146.1(6) 10_557 .
C141 C126 C129 C145 13.5(14) 10_557 10_557
C141 C126 C129 C146 -163.9(16) 10_557 10_557
C141 C126 C129 C153 -114.8(10) 10_557 10_557
C141 C126 C129 C154 -31.8(7) 10_557 10_557
C141 C129 C138 C110 -4.6(7) 10_557 .
C141 C129 C138 C131 -147.4(7) 10_557 .
C141 C129 C138 C142 -29.0(6) 10_557 10_557
C141 C129 C138 C143 -141.4(14) 10_557 10_557
C141 C129 C138 C145 12.5(11) 10_557 10_557
C141 C129 C138 C154 -164.3(15) 10_557 10_557
C141 C129 C140 C128 -86.62(7) 10_557 .
C141 C129 C140 C137 52.10(8) 10_557 .
C141 C129 C140 C145 -18.3(19) 10_557 10_557
C141 C129 C140 C146 -96.1(6) 10_557 10_557
C141 C129 C140 C152 -56(2) 10_557 10_557
C141 C129 C140 C153 59.1(9) 10_557 10_557
C141 C129 C140 C154 64.2(7) 10_557 10_557
C141 C129 C140 C157 -94.0(7) 10_557 10_557
C141 C142 C143 C131 -76(13) . 10_557
C141 C142 C143 C132 -67.0(13) . 10_557
C141 C142 C143 C135 -153.7(3) . 10_557
C141 C142 C143 C138 12.5(6) . 10_557
C141 C142 C143 C144 -143.1 . .
C141 C142 C143 C154 -0.1 . .
C141 C142 C147 C108 -0.5(5) . 10_557
C141 C142 C147 C110 -8.4(6) . 10_557
C141 C142 C147 C135 146.6(2) . 10_557
C141 C142 C147 C136 138.7 . .
C141 C142 C147 C136 152.9(6) . 10_557
C141 C142 C147 C139 -22.3(9) . 10_557
C141 C142 C147 C147 117.4 . 10_557
C141 C142 C147 C150 0.8 . .
C141 C145 C146 C121 -107.2(6) . 10_557
C141 C145 C146 C125 -9.4(11) . 10_557
C141 C145 C146 C126 21.9(12) . 10_557
C141 C145 C146 C129 -160.5(17) . 10_557
C141 C145 C146 C140 -146.9(6) . 10_557
C141 C145 C146 C149 0.0 . .
C141 C145 C146 C157 -138.0 . .
C141 C145 C154 C129 167.7(16) . 10_557
C141 C145 C154 C131 3.6(7) . 10_557
C141 C145 C154 C132 77.5(5) . 10_557
C141 C145 C154 C137 136.0(7) . 10_557
C141 C145 C154 C138 -15.5(10) . 10_557
C141 C145 C154 C140 152.4(6) . 10_557
C141 C145 C154 C143 -0.1 . .
C141 C145 C154 C153 142.4 . .
C142 C110 C138 C129 -158.4(9) 10_557 .
C142 C110 C138 C131 -15.6(9) 10_557 .
C142 C110 C138 C141 -172(3) 10_557 10_557
C142 C110 C138 C143 -10.1(5) 10_557 10_557
C142 C110 C138 C145 -164.9(15) 10_557 10_557
C142 C110 C138 C154 -114(3) 10_557 10_557
C142 C110 C139 C108 155.7(8) 10_557 .
C142 C110 C139 C109 160.7(12) 10_557 10_557
C142 C110 C139 C136 17.8(8) 10_557 .
C142 C110 C139 C141 142(3) 10_557 10_557
C142 C110 C139 C147 19.4(5) 10_557 10_557
C142 C110 C139 C150 150.6(17) 10_557 10_557
C142 C131 C132 C133 83.1(14) 10_557 10_557
C142 C131 C132 C133 81.0(13) 10_557 .
C142 C131 C132 C134 -10(3) 10_557 10_557
C142 C131 C132 C137 -62.0(13) 10_557 .
C142 C131 C132 C143 -6(8) 10_557 10_557
C142 C131 C132 C144 90.9(16) 10_557 10_557
C142 C131 C132 C153 -67.4(12) 10_557 10_557
C142 C131 C132 C154 -72.8(10) 10_557 10_557
C142 C131 C135 C135 -134.0(3) 10_557 10_557
C142 C131 C135 C136 -8.3(3) 10_557 .
C142 C131 C135 C136 -33.3(5) 10_557 10_557
C142 C131 C135 C143 10.2(9) 10_557 10_557
C142 C131 C135 C144 -166.2(8) 10_557 10_557
C142 C131 C135 C144 -150.7(3) 10_557 .
C142 C131 C135 C147 -8.73(8) 10_557 10_557
C142 C131 C138 C110 10.3(5) 10_557 .
C142 C131 C138 C129 148.6(5) 10_557 .
C142 C131 C138 C141 22.74(12) 10_557 10_557
C142 C131 C138 C143 -13(2) 10_557 10_557
C142 C131 C138 C145 136.5(13) 10_557 10_557
C142 C131 C138 C154 163.9(11) 10_557 10_557
C142 C135 C136 C135 -159.8(3) 10_557 10_557
C142 C135 C136 C136 -159.8(3) 10_557 10_557
C142 C135 C136 C139 -9.0(3) 10_557 .
C142 C135 C136 C147 -10.3(10) 10_557 10_557
C142 C135 C136 C147 -146.9(3) 10_557 .
C142 C135 C144 C131 70.0(5) 10_557 10_557
C142 C135 C144 C132 -35.6(7) 10_557 10_557
C142 C135 C144 C133 -69.4(7) 10_557 10_557
C142 C135 C144 C133 -67.8(8) 10_557 .
C142 C135 C144 C135 96.1(8) 10_557 10_557
C142 C135 C144 C143 74.7(8) 10_557 .
C142 C135 C144 C144 -84.0(8) 10_557 10_557
C142 C136 C139 C108 -155.3(4) 10_557 .
C142 C136 C139 C109 -133.2(2) 10_557 10_557
C142 C136 C139 C110 -12.9(4) 10_557 .
C142 C136 C139 C141 -20.52(8) 10_557 10_557
C142 C136 C139 C147 171(3) 10_557 10_557
C142 C136 C139 C150 -158.8(5) 10_557 10_557
C142 C136 C147 C108 25.9(3) 10_557 10_557
C142 C136 C147 C110 -88.07(6) 10_557 10_557
C142 C136 C147 C135 -121.0(3) 10_557 10_557
C142 C136 C147 C136 -141.5(3) 10_557 10_557
C142 C136 C147 C139 -43(3) 10_557 10_557
C142 C136 C147 C142 -112.4(4) 10_557 .
C142 C136 C147 C147 38.5(4) 10_557 10_557
C142 C136 C147 C150 29.9(4) 10_557 .
C142 C141 C145 C107 154.9(9) . 10_557
C142 C141 C145 C110 -2(2) . 10_557
C142 C141 C145 C126 154.6(7) . 10_557
C142 C141 C145 C129 32.5(17) . 10_557
C142 C141 C145 C138 -12.2(8) . 10_557
C142 C141 C145 C140 49.19(7) . 10_557
C142 C141 C145 C146 142.4 . .
C142 C141 C145 C154 0.0 . .
C142 C141 C148 C101 -10.4(3) . 10_557
C142 C141 C148 C102 -108(3) . 10_557
C142 C141 C148 C107 -163.4(15) . 10_557
C142 C141 C148 C109 0.4 . .
C142 C141 C148 C110 15.8(17) . 10_557
C142 C141 C148 C120 -137.9 . .
C142 C143 C144 C131 166.3(12) . 10_557
C142 C143 C144 C132 149.1(3) . 10_557
C142 C143 C144 C133 138.1 . .
C142 C143 C144 C133 133.0(4) . 10_557
C142 C143 C144 C135 0.1 . .
C142 C143 C144 C135 -17.6(5) . 10_557
C142 C143 C144 C144 29.1 . 10_557
C142 C143 C154 C129 -6.0(7) . 10_557
C142 C143 C154 C131 -167(2) . 10_557
C142 C143 C154 C132 -152.8(4) . 10_557
C142 C143 C154 C137 -141.8(3) . 10_557
C142 C143 C154 C138 15.8(8) . 10_557
C142 C143 C154 C140 -99.6(2) . 10_557
C142 C143 C154 C145 0.1 . .
C142 C143 C154 C153 -142.5 . .
C142 C147 C150 C101 11.1(7) . 10_557
C142 C147 C150 C108 142.4 . .
C142 C147 C150 C108 -9(3) . 10_557
C142 C147 C150 C109 -0.7 . .
C142 C147 C150 C139 -20.4(5) . 10_557
C142 C147 C150 C150 146.3 . 10_557
C143 C131 C132 C133 89(10) 10_557 10_557
C143 C131 C132 C133 87(9) 10_557 .
C143 C131 C132 C134 -4(8) 10_557 10_557
C143 C131 C132 C137 -56(9) 10_557 .
C143 C131 C132 C144 97(10) 10_557 10_557
C143 C131 C132 C153 -62(9) 10_557 10_557
C143 C131 C132 C154 -67(9) 10_557 10_557
C143 C131 C135 C135 -144.2(11) 10_557 10_557
C143 C131 C135 C136 -18.6(11) 10_557 .
C143 C131 C135 C136 -43.6(6) 10_557 10_557
C143 C131 C135 C142 -10.2(8) 10_557 10_557
C143 C131 C135 C144 -161.0(11) 10_557 .
C143 C131 C135 C144 -176.4(16) 10_557 10_557
C143 C131 C135 C147 -19.0(9) 10_557 10_557
C143 C131 C138 C110 23(3) 10_557 .
C143 C131 C138 C129 161(3) 10_557 .
C143 C131 C138 C141 35(2) 10_557 10_557
C143 C131 C138 C142 13(2) 10_557 10_557
C143 C131 C138 C145 149(3) 10_557 10_557
C143 C131 C138 C154 177(3) 10_557 10_557
C143 C132 C133 C132 -84.73(10) 10_557 10_557
C143 C132 C133 C133 95.3(2) 10_557 10_557
C143 C132 C133 C134 -139.30(11) 10_557 .
C143 C132 C133 C134 -153.5(3) 10_557 10_557
C143 C132 C133 C144 12.1 10_557 10_557
C143 C132 C133 C144 3.82(11) 10_557 .
C143 C132 C137 C134 153.6(11) 10_557 10_557
C143 C132 C137 C140 -2.5(5) 10_557 .
C143 C132 C137 C151 114.5(5) 10_557 10_557
C143 C132 C137 C152 34.2(14) 10_557 10_557
C143 C132 C137 C153 -18.7(9) 10_557 10_557
C143 C132 C137 C154 -12.0(2) 10_557 10_557
C143 C132 C137 C155 138.1(6) 10_557 10_557
C143 C132 C137 C156 135.2(5) 10_557 .
C143 C135 C136 C135 -155.6(3) 10_557 10_557
C143 C135 C136 C136 -155.6(3) 10_557 10_557
C143 C135 C136 C139 -4.8(3) 10_557 .
C143 C135 C136 C142 4.20(15) 10_557 10_557
C143 C135 C136 C147 -6.1(10) 10_557 10_557
C143 C135 C136 C147 -142.7(3) 10_557 .
C143 C135 C144 C131 132.16(13) 10_557 10_557
C143 C135 C144 C132 26.6(5) 10_557 10_557
C143 C135 C144 C133 -7.23(13) 10_557 10_557
C143 C135 C144 C133 -5.6(2) 10_557 .
C143 C135 C144 C135 158.2(2) 10_557 10_557
C143 C135 C144 C143 136.8(2) 10_557 .
C143 C135 C144 C144 -21.8(2) 10_557 10_557
C143 C142 C147 C108 -139.0(5) . 10_557
C143 C142 C147 C110 -146.9(6) . 10_557
C143 C142 C147 C135 8.1(2) . 10_557
C143 C142 C147 C136 0.1 . .
C143 C142 C147 C136 14.4(6) . 10_557
C143 C142 C147 C139 -160.9(9) . 10_557
C143 C142 C147 C147 -21.1 . 10_557
C143 C142 C147 C150 -137.8 . .
C144 C131 C132 C133 -7.78(16) 10_557 10_557
C144 C131 C132 C133 -9.9(3) 10_557 .
C144 C131 C132 C134 -101(3) 10_557 10_557
C144 C131 C132 C137 -152.9(3) 10_557 .
C144 C131 C132 C143 -97(10) 10_557 10_557
C144 C131 C132 C153 -158.3(8) 10_557 10_557
C144 C131 C132 C154 -163.7(7) 10_557 10_557
C144 C131 C135 C135 32.2(5) 10_557 10_557
C144 C131 C135 C136 132.9(12) 10_557 10_557
C144 C131 C135 C136 157.9(5) 10_557 .
C144 C131 C135 C142 166.2(8) 10_557 10_557
C144 C131 C135 C143 176.4(16) 10_557 10_557
C144 C131 C135 C144 15.5(5) 10_557 .
C144 C131 C135 C147 157.5(8) 10_557 10_557
C144 C131 C138 C110 -29.6(3) 10_557 .
C144 C131 C138 C129 108.7(3) 10_557 .
C144 C131 C138 C141 -17.2(3) 10_557 10_557
C144 C131 C138 C142 -39.9(3) 10_557 10_557
C144 C131 C138 C143 -53(2) 10_557 10_557
C144 C131 C138 C145 96.6(11) 10_557 10_557
C144 C131 C138 C154 124.0(10) 10_557 10_557
C144 C132 C133 C132 -96.78(14) 10_557 10_557
C144 C132 C133 C133 83.3(3) 10_557 10_557
C144 C132 C133 C134 -165.6(3) 10_557 10_557
C144 C132 C133 C134 -151.35(14) 10_557 .
C144 C132 C133 C144 -8.23(14) 10_557 .
C144 C132 C137 C134 105(2) 10_557 10_557
C144 C132 C137 C140 -51.6(15) 10_557 .
C144 C132 C137 C151 65.4(15) 10_557 10_557
C144 C132 C137 C152 -14.9(15) 10_557 10_557
C144 C132 C137 C153 -67.8(10) 10_557 10_557
C144 C132 C137 C154 -61.1(12) 10_557 10_557
C144 C132 C137 C155 89.0(16) 10_557 10_557
C144 C132 C137 C156 86.1(15) 10_557 .
C144 C133 C134 C132 17.8(2) . 10_557
C144 C133 C134 C132 65.7(12) 10_557 10_557
C144 C133 C134 C133 -148.6 . 10_557
C144 C133 C134 C133 -100.8(14) 10_557 10_557
C144 C133 C134 C134 -100.8(14) 10_557 10_557
C144 C133 C134 C134 -148.7 . 10_557
C144 C133 C134 C137 45.5(10) 10_557 10_557
C144 C133 C134 C137 -2.4(7) . 10_557
C144 C133 C134 C153 -0.6 . .
C144 C133 C134 C153 47.3(14) 10_557 .
C144 C133 C134 C155 -141.69(8) . 10_557
C144 C133 C134 C155 -91.0(14) 10_557 .
C144 C133 C134 C155 -138.8 . .
C144 C133 C134 C155 -93.8(14) 10_557 10_557
C144 C133 C134 C156 -118.7(7) . 10_557
C144 C133 C134 C156 -70.8(12) 10_557 10_557
C144 C133 C144 C131 -159.8(3) 10_557 10_557
C144 C133 C144 C132 -167.6(2) 10_557 10_557
C144 C133 C144 C133 0.0 10_557 10_557
C144 C133 C144 C135 -42(2) 10_557 10_557
C144 C133 C144 C135 -10.3 10_557 .
C144 C133 C144 C143 -152.8 10_557 .
C144 C135 C136 C135 -75(4) 10_557 10_557
C144 C135 C136 C135 -12.9 . 10_557
C144 C135 C136 C136 -12.9 . 10_557
C144 C135 C136 C136 -75(4) 10_557 10_557
C144 C135 C136 C139 75(4) 10_557 .
C144 C135 C136 C139 137.9 . .
C144 C135 C136 C142 84(4) 10_557 10_557
C144 C135 C136 C142 146.9(3) . 10_557
C144 C135 C136 C147 -62(4) 10_557 .
C144 C135 C136 C147 136.5(13) . 10_557
C144 C135 C136 C147 0.0 . .
C144 C135 C136 C147 74(3) 10_557 10_557
C144 C135 C144 C131 154.0(3) 10_557 10_557
C144 C135 C144 C132 48.4(6) 10_557 10_557
C144 C135 C144 C133 16.2 10_557 .
C144 C135 C144 C133 14.59(12) 10_557 10_557
C144 C135 C144 C135 -180.0 10_557 10_557
C144 C135 C144 C143 158.6 10_557 .
C144 C143 C154 C129 136.8(7) . 10_557
C144 C143 C154 C131 -24(2) . 10_557
C144 C143 C154 C132 -9.9(4) . 10_557
C144 C143 C154 C137 1.1(3) . 10_557
C144 C143 C154 C138 158.6(8) . 10_557
C144 C143 C154 C140 43.3(2) . 10_557
C144 C143 C154 C145 142.9 . .
C144 C143 C154 C153 0.4 . .
C145 C107 C110 C138 4.7(5) 10_557 .
C145 C107 C110 C139 147.8(5) 10_557 .
C145 C107 C110 C141 -20(2) 10_557 10_557
C145 C107 C110 C142 79.6(12) 10_557 10_557
C145 C107 C110 C147 134.8(8) 10_557 10_557
C145 C107 C110 C148 161.5(16) 10_557 10_557
C145 C107 C126 C120 -158.5(13) 10_557 10_557
C145 C107 C126 C125 -148.8(7) 10_557 .
C145 C107 C126 C129 -6.6(7) 10_557 .
C145 C107 C126 C141 -0.2(5) 10_557 10_557
C145 C107 C126 C146 -65.6(3) 10_557 10_557
C145 C107 C126 C149 -156.2(13) 10_557 10_557
C145 C110 C138 C129 6.5(6) 10_557 .
C145 C110 C138 C131 149.3(6) 10_557 .
C145 C110 C138 C141 -6.7(12) 10_557 10_557
C145 C110 C138 C142 164.9(15) 10_557 10_557
C145 C110 C138 C143 154.9(11) 10_557 10_557
C145 C110 C138 C154 51.1(16) 10_557 10_557
C145 C110 C139 C108 94.50(11) 10_557 .
C145 C110 C139 C109 99.5(5) 10_557 10_557
C145 C110 C139 C136 -43.35(11) 10_557 .
C145 C110 C139 C141 81(3) 10_557 10_557
C145 C110 C139 C142 -61.2(8) 10_557 10_557
C145 C110 C139 C147 -41.8(13) 10_557 10_557
C145 C110 C139 C150 89.4(9) 10_557 10_557
C145 C126 C129 C138 -17.2(19) 10_557 .
C145 C126 C129 C140 -159.6(19) 10_557 .
C145 C126 C129 C141 -13.5(14) 10_557 10_557
C145 C126 C129 C146 -177(3) 10_557 10_557
C145 C126 C129 C153 -128(2) 10_557 10_557
C145 C126 C129 C154 -45.3(10) 10_557 10_557
C145 C129 C138 C110 -17.1(16) 10_557 .
C145 C129 C138 C131 -159.9(16) 10_557 .
C145 C129 C138 C141 -12.5(11) 10_557 10_557
C145 C129 C138 C142 -41.5(9) 10_557 10_557
C145 C129 C138 C143 -154(2) 10_557 10_557
C145 C129 C138 C154 -177(3) 10_557 10_557
C145 C129 C140 C128 -68(2) 10_557 .
C145 C129 C140 C137 70(2) 10_557 .
C145 C129 C140 C146 -77.7(14) 10_557 10_557
C145 C129 C140 C152 -37.3(19) 10_557 10_557
C145 C129 C140 C153 77(3) 10_557 10_557
C145 C129 C140 C154 82(3) 10_557 10_557
C145 C129 C140 C157 -75.7(16) 10_557 10_557
C145 C141 C142 C110 175(4) . 10_557
C145 C141 C142 C131 -2.4(5) . 10_557
C145 C141 C142 C135 -35.2(8) . 10_557
C145 C141 C142 C136 -121.0(4) . 10_557
C145 C141 C142 C138 11.0(6) . 10_557
C145 C141 C142 C139 -154.5(8) . 10_557
C145 C141 C142 C143 0.0 . .
C145 C141 C142 C147 -143.1 . .
C145 C141 C148 C101 127.6(3) . 10_557
C145 C141 C148 C102 30(3) . 10_557
C145 C141 C148 C107 -25.4(15) . 10_557
C145 C141 C148 C109 138.4 . .
C145 C141 C148 C110 153.8(17) . 10_557
C145 C141 C148 C120 0.1 . .
C145 C146 C149 C103 -29.9(7) . 10_557
C145 C146 C149 C104 -116.6(11) . 10_557
C145 C146 C149 C118 -142.5 . .
C145 C146 C149 C120 0.0 . .
C145 C146 C149 C121 -147.5(6) . 10_557
C145 C146 C149 C125 -164.7(19) . 10_557
C145 C146 C149 C126 21.4(12) . 10_557
C145 C146 C157 C121 151.0(10) . 10_557
C145 C146 C157 C125 150.9(7) . 10_557
C145 C146 C157 C128 17(3) . 10_557
C145 C146 C157 C140 -11.1(7) . 10_557
C145 C146 C157 C152 0.2 . .
C145 C146 C157 C160 142.5 . .
C146 C121 C122 C111 -25.7(4) 10_557 10_557
C146 C121 C122 C115 7.7(5) 10_557 10_557
C146 C121 C122 C116 91.3(9) 10_557 10_557
C146 C121 C122 C118 -38.7(3) 10_557 10_557
C146 C121 C122 C119 124.0(12) 10_557 10_557
C146 C121 C122 C123 -29.1(5) 10_557 .
C146 C121 C122 C127 114.0(5) 10_557 .
C146 C121 C122 C160 147(5) 10_557 10_557
C146 C121 C125 C104 152.7(7) 10_557 .
C146 C121 C125 C118 163.2(14) 10_557 10_557
C146 C121 C125 C120 103.1(7) 10_557 10_557
C146 C121 C125 C126 10.1(7) 10_557 .
C146 C121 C125 C149 116.3(18) 10_557 10_557
C146 C121 C125 C157 0.1(5) 10_557 10_557
C146 C121 C125 C160 150(3) 10_557 10_557
C146 C121 C128 C140 -6.9(4) 10_557 .
C146 C121 C128 C151 -133.6(8) 10_557 10_557
C146 C121 C128 C152 -43(3) 10_557 10_557
C146 C121 C128 C157 14.9(13) 10_557 10_557
C146 C121 C128 C159 -145.1(4) 10_557 .
C146 C121 C128 C160 -157(2) 10_557 10_557
C146 C125 C126 C107 156.2(12) 10_557 .
C146 C125 C126 C120 163.9(17) 10_557 10_557
C146 C125 C126 C129 18.4(12) 10_557 .
C146 C125 C126 C141 124.0(16) 10_557 10_557
C146 C125 C126 C145 30.6(6) 10_557 10_557
C146 C125 C126 C149 174(3) 10_557 10_557
C146 C126 C129 C138 160.2(12) 10_557 .
C146 C126 C129 C140 17.8(12) 10_557 .
C146 C126 C129 C141 163.9(16) 10_557 10_557
C146 C126 C129 C145 177(3) 10_557 10_557
C146 C126 C129 C153 49.0(8) 10_557 10_557
C146 C126 C129 C154 132(2) 10_557 10_557
C146 C129 C138 C110 15.9(9) 10_557 .
C146 C129 C138 C131 -126.8(9) 10_557 .
C146 C129 C138 C141 20.5(7) 10_557 10_557
C146 C129 C138 C142 -8.5(10) 10_557 10_557
C146 C129 C138 C143 -120.9(16) 10_557 10_557
C146 C129 C138 C145 33.0(9) 10_557 10_557
C146 C129 C138 C154 -143.8(18) 10_557 10_557
C146 C129 C140 C128 9.4(6) 10_557 .
C146 C129 C140 C137 148.2(6) 10_557 .
C146 C129 C140 C145 77.7(14) 10_557 10_557
C146 C129 C140 C152 40(2) 10_557 10_557
C146 C129 C140 C153 155.2(14) 10_557 10_557
C146 C129 C140 C154 160.2(13) 10_557 10_557
C146 C129 C140 C157 2.1(3) 10_557 10_557
C146 C145 C154 C129 25.4(16) . 10_557
C146 C145 C154 C131 -138.7(7) . 10_557
C146 C145 C154 C132 -64.8(5) . 10_557
C146 C145 C154 C137 -6.3(7) . 10_557
C146 C145 C154 C138 -157.8(10) . 10_557
C146 C145 C154 C140 10.1(6) . 10_557
C146 C145 C154 C143 -142.4 . .
C146 C145 C154 C153 0.1 . .
C146 C157 C160 C118 0.1 . .
C146 C157 C160 C119 -143.0 . .
C146 C157 C160 C121 30(2) . 10_557
C146 C157 C160 C122 -71(2) . 10_557
C146 C157 C160 C125 5.9(5) . 10_557
C146 C157 C160 C127 -130.7(4) . 10_557
C146 C157 C160 C128 -159.5(14) . 10_557
C147 C108 C139 C109 -160.8(10) 10_557 10_557
C147 C108 C139 C110 -151.6(4) 10_557 .
C147 C108 C139 C136 -9.3(4) 10_557 .
C147 C108 C139 C141 -149.7(8) 10_557 10_557
C147 C108 C139 C142 -106(3) 10_557 10_557
C147 C108 C139 C150 8.7(15) 10_557 10_557
C147 C108 C150 C101 150.6(3) 10_557 10_557
C147 C108 C150 C108 161.0 10_557 10_557
C147 C108 C150 C109 147.06(5) 10_557 .
C147 C108 C150 C139 16.02(10) 10_557 10_557
C147 C108 C150 C147 3.95(5) 10_557 .
C147 C108 C150 C150 -19.02(6) 10_557 10_557
C147 C110 C138 C129 -142.5(4) 10_557 .
C147 C110 C138 C131 0.3(3) 10_557 .
C147 C110 C138 C141 -156(2) 10_557 10_557
C147 C110 C138 C142 15.9(6) 10_557 10_557
C147 C110 C138 C143 5.8(3) 10_557 10_557
C147 C110 C138 C145 -149.0(9) 10_557 10_557
C147 C110 C138 C154 -98(2) 10_557 10_557
C147 C110 C139 C108 136.3(13) 10_557 .
C147 C110 C139 C109 141.3(17) 10_557 10_557
C147 C110 C139 C136 -1.6(13) 10_557 .
C147 C110 C139 C141 123(4) 10_557 10_557
C147 C110 C139 C142 -19.4(5) 10_557 10_557
C147 C110 C139 C150 131(2) 10_557 10_557
C147 C135 C136 C135 -149.4(13) 10_557 10_557
C147 C135 C136 C136 -149.4(13) 10_557 10_557
C147 C135 C136 C139 1.4(13) 10_557 .
C147 C135 C136 C142 10.3(10) 10_557 10_557
C147 C135 C136 C147 -136.5(13) 10_557 .
C147 C135 C144 C131 9.7(2) 10_557 10_557
C147 C135 C144 C132 -95.9(6) 10_557 10_557
C147 C135 C144 C133 -129.7(3) 10_557 10_557
C147 C135 C144 C133 -128.1(3) 10_557 .
C147 C135 C144 C135 35.7(3) 10_557 10_557
C147 C135 C144 C143 14.3(3) 10_557 .
C147 C135 C144 C144 -144.3(3) 10_557 10_557
C147 C136 C139 C108 34(3) 10_557 .
C147 C136 C139 C108 -0.1 . .
C147 C136 C139 C109 22.0(2) . 10_557
C147 C136 C139 C109 56(3) 10_557 10_557
C147 C136 C139 C110 176(3) 10_557 .
C147 C136 C139 C110 142.2 . .
C147 C136 C139 C141 169(3) 10_557 10_557
C147 C136 C139 C141 134.6(4) . 10_557
C147 C136 C139 C142 -171(3) 10_557 10_557
C147 C136 C139 C142 155.2(4) . 10_557
C147 C136 C139 C147 -34(3) . 10_557
C147 C136 C139 C150 30(3) 10_557 10_557
C147 C136 C139 C150 -3.65(13) . 10_557
C147 C136 C147 C108 -12.61(10) 10_557 10_557
C147 C136 C147 C110 -126.6(3) 10_557 10_557
C147 C136 C147 C135 -159.58(12) 10_557 10_557
C147 C136 C147 C136 180.0 10_557 10_557
C147 C136 C147 C139 -82(3) 10_557 10_557
C147 C136 C147 C142 -151.0 10_557 .
C147 C136 C147 C150 -8.6 10_557 .
C147 C142 C143 C131 67(13) . 10_557
C147 C142 C143 C132 76.0(13) . 10_557
C147 C142 C143 C135 -10.7(3) . 10_557
C147 C142 C143 C138 155.5(6) . 10_557
C147 C142 C143 C144 -0.1 . .
C147 C142 C143 C154 142.9 . .
C147 C147 C150 C101 -135.2(7) 10_557 10_557
C147 C147 C150 C108 -3.9 10_557 .
C147 C147 C150 C108 -155(3) 10_557 10_557
C147 C147 C150 C109 -147.0 10_557 .
C147 C147 C150 C139 -166.7(5) 10_557 10_557
C147 C147 C150 C150 0.0 10_557 10_557
C148 C101 C102 C103 -153.9(7) 10_557 .
C148 C101 C102 C106 -163.4(15) 10_557 10_557
C148 C101 C102 C107 -10.8(7) 10_557 .
C148 C101 C102 C109 7.1(8) 10_557 10_557
C148 C101 C102 C117 -158.7(11) 10_557 10_557
C148 C101 C102 C120 -123.5(11) 10_557 10_557
C148 C101 C105 C101 -127.0(8) 10_557 10_557
C148 C101 C105 C105 -127.0(6) 10_557 10_557
C148 C101 C105 C106 -124.0(6) 10_557 .
C148 C101 C105 C106 43.09(16) 10_557 10_557
C148 C101 C105 C109 -79(4) 10_557 10_557
C148 C101 C105 C114 -59.9(7) 10_557 10_557
C148 C101 C105 C114 18.2(6) 10_557 .
C148 C101 C105 C117 22.2(3) 10_557 10_557
C148 C101 C108 C108 146.2(3) 10_557 10_557
C148 C101 C108 C109 -18.7(6) 10_557 10_557
C148 C101 C108 C139 5.3(3) 10_557 .
C148 C101 C108 C147 24.2(8) 10_557 10_557
C148 C101 C108 C150 108(10) 10_557 10_557
C148 C101 C108 C150 143.6(3) 10_557 .
C148 C102 C103 C104 14(2) 10_557 .
C148 C102 C103 C106 -135(3) 10_557 10_557
C148 C102 C103 C112 -101(2) 10_557 10_557
C148 C102 C103 C114 -129(2) 10_557 .
C148 C102 C103 C117 -143(4) 10_557 10_557
C148 C102 C103 C120 32.8(13) 10_557 10_557
C148 C102 C103 C149 18.6(19) 10_557 10_557
C148 C102 C107 C110 -25(2) 10_557 .
C148 C102 C107 C120 -178(3) 10_557 10_557
C148 C102 C107 C126 -163(2) 10_557 .
C148 C102 C107 C141 -30.0(16) 10_557 10_557
C148 C102 C107 C145 -120(3) 10_557 10_557
C148 C107 C110 C138 -156.8(13) 10_557 .
C148 C107 C110 C139 -13.7(13) 10_557 .
C148 C107 C110 C141 179(100) 10_557 10_557
C148 C107 C110 C142 -82(3) 10_557 10_557
C148 C107 C110 C145 -161.5(16) 10_557 10_557
C148 C107 C110 C147 -26.6(9) 10_557 10_557
C148 C107 C126 C120 -32.2(19) 10_557 10_557
C148 C107 C126 C125 -23(3) 10_557 .
C148 C107 C126 C129 120(3) 10_557 .
C148 C107 C126 C141 126(3) 10_557 10_557
C148 C107 C126 C145 126(3) 10_557 10_557
C148 C107 C126 C146 61(3) 10_557 10_557
C148 C107 C126 C149 -30(2) 10_557 10_557
C148 C109 C150 C101 -149.9(6) . 10_557
C148 C109 C150 C108 -138.2 . .
C148 C109 C150 C108 154(16) . 10_557
C148 C109 C150 C139 10.1(4) . 10_557
C148 C109 C150 C147 0.5 . .
C148 C109 C150 C150 -135.2 . 10_557
C148 C110 C138 C129 -13.7(10) 10_557 .
C148 C110 C138 C131 129.1(10) 10_557 .
C148 C110 C138 C141 -26.9(8) 10_557 10_557
C148 C110 C138 C142 144.7(18) 10_557 10_557
C148 C110 C138 C143 134.7(14) 10_557 10_557
C148 C110 C138 C145 -20.2(7) 10_557 10_557
C148 C110 C138 C154 30.9(19) 10_557 10_557
C148 C110 C139 C108 -6.8(5) 10_557 .
C148 C110 C139 C109 -1.76(8) 10_557 10_557
C148 C110 C139 C136 -144.6(5) 10_557 .
C148 C110 C139 C141 -20(2) 10_557 10_557
C148 C110 C139 C142 -162.5(13) 10_557 10_557
C148 C110 C139 C147 -143.1(18) 10_557 10_557
C148 C110 C139 C150 -11.9(4) 10_557 10_557
C148 C120 C149 C103 147.3(9) . 10_557
C148 C120 C149 C104 152.3(7) . 10_557
C148 C120 C149 C118 138.2 . .
C148 C120 C149 C121 86.23(9) . 10_557
C148 C120 C149 C125 62(3) . 10_557
C148 C120 C149 C126 -11.4(6) . 10_557
C148 C120 C149 C146 0.1 . .
C148 C141 C142 C110 -42(4) . 10_557
C148 C141 C142 C131 140.0(5) . 10_557
C148 C141 C142 C135 107.2(8) . 10_557
C148 C141 C142 C136 21.4(4) . 10_557
C148 C141 C142 C138 153.4(6) . 10_557
C148 C141 C142 C139 -12.0(8) . 10_557
C148 C141 C142 C143 142.5 . .
C148 C141 C142 C147 -0.6 . .
C148 C141 C145 C107 12.4(9) . 10_557
C148 C141 C145 C110 -145(2) . 10_557
C148 C141 C145 C126 12.2(7) . 10_557
C148 C141 C145 C129 -109.9(17) . 10_557
C148 C141 C145 C138 -154.7(8) . 10_557
C148 C141 C145 C140 -93.28(7) . 10_557
C148 C141 C145 C146 -0.1 . .
C148 C141 C145 C154 -142.4 . .
C149 C103 C104 C111 -151.6(11) 10_557 10_557
C149 C103 C104 C112 -157.3(11) 10_557 10_557
C149 C103 C104 C117 -138(2) 10_557 10_557
C149 C103 C104 C118 -83.3(11) 10_557 10_557
C149 C103 C104 C120 4.8(4) 10_557 10_557
C149 C103 C104 C123 -146.1(6) 10_557 .
C149 C103 C104 C125 -8.0(6) 10_557 .
C149 C103 C114 C105 -105.7(2) 10_557 .
C149 C103 C114 C105 -93.7(6) 10_557 10_557
C149 C103 C114 C106 -111.6(6) 10_557 10_557
C149 C103 C114 C112 52.6(4) 10_557 10_557
C149 C103 C114 C113 31.4(2) 10_557 10_557
C149 C103 C114 C113 36.9(2) 10_557 .
C149 C103 C114 C114 -33.2(2) 10_557 10_557
C149 C103 C114 C117 -134(2) 10_557 10_557
C149 C104 C123 C111 -155(3) 10_557 10_557
C149 C104 C123 C112 -144.0(12) 10_557 10_557
C149 C104 C123 C115 -104.0(8) 10_557 10_557
C149 C104 C123 C118 22.0(3) 10_557 10_557
C149 C104 C123 C122 8.0(8) 10_557 .
C149 C104 C123 C124 -134.9(8) 10_557 .
C149 C104 C125 C118 -177(3) 10_557 10_557
C149 C104 C125 C120 -12.3(12) 10_557 10_557
C149 C104 C125 C121 -163.4(17) 10_557 .
C149 C104 C125 C126 -21.0(17) 10_557 .
C149 C104 C125 C146 -47.8(9) 10_557 10_557
C149 C104 C125 C157 -141(2) 10_557 10_557
C149 C104 C125 C160 -163(2) 10_557 10_557
C149 C118 C160 C119 142.9 . .
C149 C118 C160 C121 -17.0(16) . 10_557
C149 C118 C160 C122 160.2(10) . 10_557
C149 C118 C160 C125 -8.1(6) . 10_557
C149 C118 C160 C127 143.1(4) . 10_557
C149 C118 C160 C128 11.5(10) . 10_557
C149 C118 C160 C157 -0.2 . .
C149 C120 C148 C101 -144.2(4) . 10_557
C149 C120 C148 C102 -162.7(17) . 10_557
C149 C120 C148 C107 19.2(13) . 10_557
C149 C120 C148 C109 -142.8 . .
C149 C120 C148 C110 -12.0(10) . 10_557
C149 C120 C148 C141 -0.1 . .
C149 C121 C122 C111 -0.5(2) 10_557 10_557
C149 C121 C122 C115 32.9(5) 10_557 10_557
C149 C121 C122 C116 116.5(7) 10_557 10_557
C149 C121 C122 C118 -13.5(3) 10_557 10_557
C149 C121 C122 C119 149.2(10) 10_557 10_557
C149 C121 C122 C123 -3.9(4) 10_557 .
C149 C121 C122 C127 139.2(4) 10_557 .
C149 C121 C122 C160 172(5) 10_557 10_557
C149 C121 C125 C104 36.4(12) 10_557 .
C149 C121 C125 C118 46.9(5) 10_557 10_557
C149 C121 C125 C120 -13.2(11) 10_557 10_557
C149 C121 C125 C126 -106.2(12) 10_557 .
C149 C121 C125 C146 -116.3(18) 10_557 10_557
C149 C121 C125 C157 -116(2) 10_557 10_557
C149 C121 C125 C160 34.2(15) 10_557 10_557
C149 C121 C128 C140 7.2(5) 10_557 .
C149 C121 C128 C151 -119.5(8) 10_557 10_557
C149 C121 C128 C152 -29(3) 10_557 10_557
C149 C121 C128 C157 29.1(14) 10_557 10_557
C149 C121 C128 C159 -131.0(5) 10_557 .
C149 C121 C128 C160 -143(2) 10_557 10_557
C149 C125 C126 C107 -18.2(17) 10_557 .
C149 C125 C126 C120 -10.5(12) 10_557 10_557
C149 C125 C126 C129 -156.0(17) 10_557 .
C149 C125 C126 C141 -50.4(14) 10_557 10_557
C149 C125 C126 C145 -144(3) 10_557 10_557
C149 C125 C126 C146 -174(3) 10_557 10_557
C149 C126 C129 C138 126.9(10) 10_557 .
C149 C126 C129 C140 -15.5(10) 10_557 .
C149 C126 C129 C141 130.6(14) 10_557 10_557
C149 C126 C129 C145 144(3) 10_557 10_557
C149 C126 C129 C146 -33.3(5) 10_557 10_557
C149 C126 C129 C153 15.7(9) 10_557 10_557
C149 C126 C129 C154 98.8(17) 10_557 10_557
C149 C146 C157 C121 8.5(10) . 10_557
C149 C146 C157 C125 8.4(7) . 10_557
C149 C146 C157 C128 -125(3) . 10_557
C149 C146 C157 C140 -153.6(7) . 10_557
C149 C146 C157 C152 -142.3 . .
C149 C146 C157 C160 0.0 . .
C150 C101 C102 C103 -138.8(6) 10_557 .
C150 C101 C102 C106 -148.4(14) 10_557 10_557
C150 C101 C102 C107 4.3(6) 10_557 .
C150 C101 C102 C109 22.1(9) 10_557 10_557
C150 C101 C102 C117 -143.6(10) 10_557 10_557
C150 C101 C102 C120 -108.4(10) 10_557 10_557
C150 C101 C102 C148 15.1(2) 10_557 10_557
C150 C101 C105 C101 -4.9(3) 10_557 10_557
C150 C101 C105 C105 -4.91(6) 10_557 10_557
C150 C101 C105 C106 165.2(5) 10_557 10_557
C150 C101 C105 C106 -1.95(7) 10_557 .
C150 C101 C105 C109 43(5) 10_557 10_557
C150 C101 C105 C114 140.27(7) 10_557 .
C150 C101 C105 C114 62.2(10) 10_557 10_557
C150 C101 C105 C117 144.3(2) 10_557 10_557
C150 C101 C108 C108 38(10) 10_557 10_557
C150 C101 C108 C109 -127(9) 10_557 10_557
C150 C101 C108 C139 -103(10) 10_557 .
C150 C101 C108 C147 -84(9) 10_557 10_557
C150 C101 C108 C150 35(10) 10_557 .
C150 C108 C139 C109 -151.3(6) . 10_557
C150 C108 C139 C109 -169(3) 10_557 10_557
C150 C108 C139 C110 -142.2 . .
C150 C108 C139 C110 -160.3(19) 10_557 .
C150 C108 C139 C136 0.2 . .
C150 C108 C139 C136 -18.0(19) 10_557 .
C150 C108 C139 C141 -140.2(4) . 10_557
C150 C108 C139 C141 -158(2) 10_557 10_557
C150 C108 C139 C142 -97(2) . 10_557
C150 C108 C139 C142 -115(4) 10_557 10_557
C150 C108 C139 C147 -8.7(15) 10_557 10_557
C150 C108 C139 C147 9.5(4) . 10_557
C150 C108 C139 C150 18.1(19) . 10_557
C150 C108 C150 C101 169.6(3) 10_557 10_557
C150 C108 C150 C108 -180(70) 10_557 10_557
C150 C108 C150 C109 166.1 10_557 .
C150 C108 C150 C139 35.04(14) 10_557 10_557
C150 C108 C150 C147 23.0 10_557 .
C150 C109 C148 C101 147.8(13) . 10_557
C150 C109 C148 C102 156.2(9) . 10_557
C150 C109 C148 C107 43.2(10) . 10_557
C150 C109 C148 C110 -5.3(4) . 10_557
C150 C109 C148 C120 142.3 . .
C150 C109 C148 C141 -0.3 . .
C151 C128 C140 C129 143.5(5) 10_557 .
C151 C128 C140 C137 0.4(5) 10_557 .
C151 C128 C140 C145 138.1(9) 10_557 10_557
C151 C128 C140 C146 150.2(9) 10_557 10_557
C151 C128 C140 C152 -16.1(11) 10_557 10_557
C151 C128 C140 C153 4.6(3) 10_557 10_557
C151 C128 C140 C154 89.6(14) 10_557 10_557
C151 C128 C140 C157 159.7(18) 10_557 10_557
C151 C128 C159 C119 -151(2) 10_557 10_557
C151 C128 C159 C130 -144.5(19) 10_557 .
C151 C128 C159 C152 9.8(10) 10_557 10_557
C151 C128 C159 C155 -13.7(14) 10_557 10_557
C151 C128 C159 C156 -2.2(19) 10_557 .
C151 C128 C159 C158 -145(3) 10_557 10_557
C151 C130 C158 C119 -146.4 10_557 .
C151 C130 C158 C127 -150.6 10_557 10_557
C151 C130 C158 C130 -169.59(6) 10_557 10_557
C151 C130 C158 C151 -3.7 10_557 .
C151 C130 C158 C158 10.4 10_557 10_557
C151 C130 C158 C159 -13.73(12) 10_557 10_557
C151 C130 C159 C119 158.1(10) 10_557 10_557
C151 C130 C159 C128 148.9(5) 10_557 .
C151 C130 C159 C152 115.5(19) 10_557 10_557
C151 C130 C159 C155 10.1(5) 10_557 10_557
C151 C130 C159 C156 10.9(5) 10_557 .
C151 C130 C159 C158 -38(11) 10_557 10_557
C151 C137 C140 C128 -0.4(4) 10_557 .
C151 C137 C140 C129 -143.5(4) 10_557 .
C151 C137 C140 C145 -138.0(7) 10_557 10_557
C151 C137 C140 C146 -95.9(8) 10_557 10_557
C151 C137 C140 C152 10.7(5) 10_557 10_557
C151 C137 C140 C153 -168(3) 10_557 10_557
C151 C137 C140 C154 -152.7(8) 10_557 10_557
C151 C137 C140 C157 -13.35(18) 10_557 10_557
C151 C137 C156 C134 158.8(15) 10_557 10_557
C151 C137 C156 C152 -6.3(6) 10_557 10_557
C151 C137 C156 C153 16(2) 10_557 10_557
C151 C137 C156 C155 151.5(16) 10_557 10_557
C151 C137 C156 C155 143.8(10) 10_557 .
C151 C137 C156 C159 1.3(10) 10_557 .
C151 C152 C153 C129 -148.9(4) . 10_557
C151 C152 C153 C132 -28.69(7) . 10_557
C151 C152 C153 C134 -0.1 . .
C151 C152 C153 C137 16.7(17) . 10_557
C151 C152 C153 C140 -164.3(9) . 10_557
C151 C152 C153 C154 -143.0 . .
C151 C152 C153 C156 6.2(5) . 10_557
C151 C152 C157 C121 4.1(9) . 10_557
C151 C152 C157 C125 97.7(8) . 10_557
C151 C152 C157 C128 -29(2) . 10_557
C151 C152 C157 C140 155.8(9) . 10_557
C151 C152 C157 C146 138.7 . .
C151 C152 C157 C160 0.8 . .
C151 C155 C156 C134 -155.0(2) 10_557 10_557
C151 C155 C156 C134 -148.16(11) . 10_557
C151 C155 C156 C137 -144.83(10) 10_557 .
C151 C155 C156 C137 -138.0 . .
C151 C155 C156 C151 6.85(11) . 10_557
C151 C155 C156 C152 -66.2(2) . 10_557
C151 C155 C156 C152 -73.0(3) 10_557 10_557
C151 C155 C156 C153 -130.00(11) . 10_557
C151 C155 C156 C153 -136.9(2) 10_557 10_557
C151 C155 C156 C155 159.86(9) 10_557 10_557
C151 C155 C156 C155 166.70(9) . 10_557
C151 C155 C156 C159 0.1 . .
C151 C155 C156 C159 -6.77(11) 10_557 .
C151 C156 C159 C119 -91(8) 10_557 10_557
C151 C156 C159 C128 173(7) 10_557 .
C151 C156 C159 C130 -45(7) 10_557 .
C151 C156 C159 C152 165(8) 10_557 10_557
C151 C156 C159 C155 -42(7) 10_557 10_557
C151 C156 C159 C158 -41(7) 10_557 10_557
C152 C128 C140 C129 159.6(16) 10_557 .
C152 C128 C140 C137 16.5(16) 10_557 .
C152 C128 C140 C145 154.2(19) 10_557 10_557
C152 C128 C140 C146 166.3(19) 10_557 10_557
C152 C128 C140 C153 20.7(10) 10_557 10_557
C152 C128 C140 C154 106(2) 10_557 10_557
C152 C128 C140 C157 176(3) 10_557 10_557
C152 C128 C159 C119 -160.7(13) 10_557 10_557
C152 C128 C159 C130 -154.3(9) 10_557 .
C152 C128 C159 C151 -9.8(10) 10_557 10_557
C152 C128 C159 C155 -23.5(4) 10_557 10_557
C152 C128 C159 C156 -12.0(9) 10_557 .
C152 C128 C159 C158 -155.0(17) 10_557 10_557
C152 C137 C140 C128 -11.1(9) 10_557 .
C152 C137 C140 C129 -154.2(9) 10_557 .
C152 C137 C140 C145 -148.7(11) 10_557 10_557
C152 C137 C140 C146 -106.6(12) 10_557 10_557
C152 C137 C140 C153 -179(3) 10_557 10_557
C152 C137 C140 C154 -163.4(13) 10_557 10_557
C152 C137 C140 C157 -24.1(4) 10_557 10_557
C152 C137 C156 C134 165.0(9) 10_557 10_557
C152 C137 C156 C151 6.3(6) 10_557 10_557
C152 C137 C156 C153 22(3) 10_557 10_557
C152 C137 C156 C155 157.7(10) 10_557 10_557
C152 C137 C156 C155 150.1(5) 10_557 .
C152 C137 C156 C159 7.5(5) 10_557 .
C152 C151 C155 C134 -0.5 . .
C152 C151 C155 C134 74.3(11) . 10_557
C152 C151 C155 C137 -4.7(3) . 10_557
C152 C151 C155 C151 145.3 . 10_557
C152 C151 C155 C155 145.3 . 10_557
C152 C151 C155 C156 142.3 . .
C152 C151 C155 C156 -25.9(4) . 10_557
C152 C151 C155 C159 90(6) . 10_557
C152 C151 C158 C119 0.4 . .
C152 C151 C158 C127 -16.8(11) . 10_557
C152 C151 C158 C130 -84(19) . 10_557
C152 C151 C158 C130 -137.8 . .
C152 C151 C158 C158 -140.3 . 10_557
C152 C151 C158 C159 26.0(7) . 10_557
C152 C153 C154 C129 -9.6(6) . 10_557
C152 C153 C154 C131 144.5(4) . 10_557
C152 C153 C154 C132 150.3(5) . 10_557
C152 C153 C154 C137 133.0(19) . 10_557
C152 C153 C154 C138 71.9(18) . 10_557
C152 C153 C154 C140 -14.5(7) . 10_557
C152 C153 C154 C143 138.2 . .
C152 C153 C154 C145 0.0 . .
C152 C156 C159 C119 104.6(5) 10_557 10_557
C152 C156 C159 C128 7.8(5) 10_557 .
C152 C156 C159 C130 150.1(5) 10_557 .
C152 C156 C159 C151 -165(8) 10_557 10_557
C152 C156 C159 C155 152.8(7) 10_557 10_557
C152 C156 C159 C158 153.7(6) 10_557 10_557
C152 C157 C160 C118 142.4 . .
C152 C157 C160 C119 -0.7 . .
C152 C157 C160 C121 172(2) . 10_557
C152 C157 C160 C122 71(2) . 10_557
C152 C157 C160 C125 148.2(5) . 10_557
C152 C157 C160 C127 11.5(4) . 10_557
C152 C157 C160 C128 -17.2(14) . 10_557
C153 C129 C138 C110 146.5(4) 10_557 .
C153 C129 C138 C131 3.8(4) 10_557 .
C153 C129 C138 C141 151.2(9) 10_557 10_557
C153 C129 C138 C142 122.1(14) 10_557 10_557
C153 C129 C138 C143 9.8(6) 10_557 10_557
C153 C129 C138 C145 164(2) 10_557 10_557
C153 C129 C138 C154 -13.2(6) 10_557 10_557
C153 C129 C140 C128 -145.8(8) 10_557 .
C153 C129 C140 C137 -7.0(8) 10_557 .
C153 C129 C140 C145 -77(3) 10_557 10_557
C153 C129 C140 C146 -155.2(14) 10_557 10_557
C153 C129 C140 C152 -115(3) 10_557 10_557
C153 C129 C140 C154 5.0(4) 10_557 10_557
C153 C129 C140 C157 -153.1(15) 10_557 10_557
C153 C132 C133 C132 41.26(14) 10_557 10_557
C153 C132 C133 C133 -138.71(15) 10_557 10_557
C153 C132 C133 C134 -13.31(13) 10_557 .
C153 C132 C133 C134 -27.51(6) 10_557 10_557
C153 C132 C133 C144 129.81(13) 10_557 .
C153 C132 C133 C144 138.0(3) 10_557 10_557
C153 C132 C137 C134 172.3(19) 10_557 10_557
C153 C132 C137 C140 16.2(12) 10_557 .
C153 C132 C137 C151 133.2(11) 10_557 10_557
C153 C132 C137 C152 52.9(6) 10_557 10_557
C153 C132 C137 C154 6.7(9) 10_557 10_557
C153 C132 C137 C155 156.8(14) 10_557 10_557
C153 C132 C137 C156 153.9(12) 10_557 .
C153 C134 C155 C134 -151.2 . 10_557
C153 C134 C155 C137 7.7(4) . 10_557
C153 C134 C155 C151 -119.0(6) . 10_557
C153 C134 C155 C151 0.4 . .
C153 C134 C155 C155 -151.2 . 10_557
C153 C134 C155 C156 -142.2 . .
C153 C134 C155 C156 14.1(4) . 10_557
C153 C134 C155 C159 -4.1(4) . 10_557
C153 C137 C140 C128 168(2) 10_557 .
C153 C137 C140 C129 25(2) 10_557 .
C153 C137 C140 C145 30(2) 10_557 10_557
C153 C137 C140 C146 72(2) 10_557 10_557
C153 C137 C140 C152 179(3) 10_557 10_557
C153 C137 C140 C154 15(2) 10_557 10_557
C153 C137 C140 C157 155(3) 10_557 10_557
C153 C137 C156 C134 143(4) 10_557 10_557
C153 C137 C156 C151 -16(2) 10_557 10_557
C153 C137 C156 C152 -22(3) 10_557 10_557
C153 C137 C156 C155 128(3) 10_557 .
C153 C137 C156 C155 135(4) 10_557 10_557
C153 C137 C156 C159 -15(3) 10_557 .
C153 C152 C157 C121 -134.6(9) . 10_557
C153 C152 C157 C125 -41.0(7) . 10_557
C153 C152 C157 C128 -168(2) . 10_557
C153 C152 C157 C140 17.1(9) . 10_557
C153 C152 C157 C146 -0.1 . .
C153 C152 C157 C160 -137.9 . .
C153 C156 C159 C119 94.7(7) 10_557 10_557
C153 C156 C159 C128 -2.1(4) 10_557 .
C153 C156 C159 C130 140.2(4) 10_557 .
C153 C156 C159 C151 -175(8) 10_557 10_557
C153 C156 C159 C152 -9.91(16) 10_557 10_557
C153 C156 C159 C155 142.9(6) 10_557 10_557
C153 C156 C159 C158 143.8(5) 10_557 10_557
C154 C129 C138 C110 159.7(10) 10_557 .
C154 C129 C138 C131 17.0(10) 10_557 .
C154 C129 C138 C141 164.3(15) 10_557 10_557
C154 C129 C138 C142 135(2) 10_557 10_557
C154 C129 C138 C143 22.9(4) 10_557 10_557
C154 C129 C138 C145 177(3) 10_557 10_557
C154 C129 C140 C128 -150.8(7) 10_557 .
C154 C129 C140 C137 -12.1(7) 10_557 .
C154 C129 C140 C145 -82(3) 10_557 10_557
C154 C129 C140 C146 -160.2(13) 10_557 10_557
C154 C129 C140 C152 -120(3) 10_557 10_557
C154 C129 C140 C153 -5.0(4) 10_557 10_557
C154 C129 C140 C157 -158.2(13) 10_557 10_557
C154 C131 C132 C133 153.8(4) 10_557 .
C154 C131 C132 C133 155.9(6) 10_557 10_557
C154 C131 C132 C134 63(3) 10_557 10_557
C154 C131 C132 C137 10.8(4) 10_557 .
C154 C131 C132 C143 67(9) 10_557 10_557
C154 C131 C132 C144 163.7(7) 10_557 10_557
C154 C131 C132 C153 5.4(2) 10_557 10_557
C154 C131 C135 C135 -78.2(10) 10_557 10_557
C154 C131 C135 C136 22.5(7) 10_557 10_557
C154 C131 C135 C136 47.5(10) 10_557 .
C154 C131 C135 C142 55.8(8) 10_557 10_557
C154 C131 C135 C143 66.1(4) 10_557 10_557
C154 C131 C135 C144 -94.9(10) 10_557 .
C154 C131 C135 C144 -110.4(15) 10_557 10_557
C154 C131 C135 C147 47.1(8) 10_557 10_557
C154 C131 C138 C110 -153.6(7) 10_557 .
C154 C131 C138 C129 -15.3(7) 10_557 .
C154 C131 C138 C141 -141.2(10) 10_557 10_557
C154 C131 C138 C142 -163.9(11) 10_557 10_557
C154 C131 C138 C143 -177(3) 10_557 10_557
C154 C131 C138 C145 -27.4(3) 10_557 10_557
C154 C132 C133 C132 -49.05(14) 10_557 10_557
C154 C132 C133 C133 131.0(3) 10_557 10_557
C154 C132 C133 C134 -117.8(3) 10_557 10_557
C154 C132 C133 C134 -103.62(15) 10_557 .
C154 C132 C133 C144 39.50(14) 10_557 .
C154 C132 C133 C144 47.7 10_557 10_557
C154 C132 C137 C134 165.6(10) 10_557 10_557
C154 C132 C137 C140 9.4(4) 10_557 .
C154 C132 C137 C151 126.5(3) 10_557 10_557
C154 C132 C137 C152 46.2(14) 10_557 10_557
C154 C132 C137 C153 -6.7(9) 10_557 10_557
C154 C132 C137 C155 150.0(5) 10_557 10_557
C154 C132 C137 C156 147.2(4) 10_557 .
C154 C137 C140 C128 152.3(5) 10_557 .
C154 C137 C140 C129 9.3(5) 10_557 .
C154 C137 C140 C145 14.77(17) 10_557 10_557
C154 C137 C140 C146 56.9(3) 10_557 10_557
C154 C137 C140 C152 163.4(13) 10_557 10_557
C154 C137 C140 C153 -15(2) 10_557 10_557
C154 C137 C140 C157 139.4(9) 10_557 10_557
C154 C137 C156 C134 102.9(13) 10_557 10_557
C154 C137 C156 C151 -55.9(8) 10_557 10_557
C154 C137 C156 C152 -62.2(6) 10_557 10_557
C154 C137 C156 C153 -40(2) 10_557 10_557
C154 C137 C156 C155 95.5(13) 10_557 10_557
C154 C137 C156 C155 87.9(9) 10_557 .
C154 C137 C156 C159 -54.6(9) 10_557 .
C154 C143 C144 C131 27.7(12) . 10_557
C154 C143 C144 C132 10.6(3) . 10_557
C154 C143 C144 C133 -5.6(4) . 10_557
C154 C143 C144 C133 -0.5 . .
C154 C143 C144 C135 -138.5 . .
C154 C143 C144 C135 -156.1(5) . 10_557
C154 C143 C144 C144 -109.4 . 10_557
C154 C145 C146 C121 30.6(6) . 10_557
C154 C145 C146 C125 128.5(11) . 10_557
C154 C145 C146 C126 159.8(12) . 10_557
C154 C145 C146 C129 -22.6(17) . 10_557
C154 C145 C146 C140 -9.0(6) . 10_557
C154 C145 C146 C149 137.9 . .
C154 C145 C146 C157 -0.2 . .
C155 C134 C153 C129 95.0(6) 10_557 10_557
C155 C134 C153 C129 105.7(2) . 10_557
C155 C134 C153 C132 148.1(9) 10_557 10_557
C155 C134 C153 C132 158.8(5) . 10_557
C155 C134 C153 C137 -33(2) . 10_557
C155 C134 C153 C137 -43.3(17) 10_557 10_557
C155 C134 C153 C140 9.5(3) 10_557 10_557
C155 C134 C153 C140 20.2(7) . 10_557
C155 C134 C153 C152 -11.0(4) 10_557 .
C155 C134 C153 C152 -0.2 . .
C155 C134 C153 C154 142.6 . .
C155 C134 C153 C154 131.9(4) 10_557 .
C155 C134 C153 C156 -17.76(5) 10_557 10_557
C155 C134 C153 C156 -7.0(4) . 10_557
C155 C134 C155 C134 0.0 10_557 10_557
C155 C134 C155 C137 158.9(4) 10_557 10_557
C155 C134 C155 C151 32.2(6) 10_557 10_557
C155 C134 C155 C151 151.7 10_557 .
C155 C134 C155 C156 9.1 10_557 .
C155 C134 C155 C156 165.3(5) 10_557 10_557
C155 C134 C155 C159 147.1(4) 10_557 10_557
C155 C137 C140 C128 13.0(5) 10_557 .
C155 C137 C140 C129 -130.1(5) 10_557 .
C155 C137 C140 C145 -124.6(7) 10_557 10_557
C155 C137 C140 C146 -82.5(8) 10_557 10_557
C155 C137 C140 C152 24.1(4) 10_557 10_557
C155 C137 C140 C153 -155(3) 10_557 10_557
C155 C137 C140 C154 -139.3(9) 10_557 10_557
C155 C137 C140 C157 0.0(2) 10_557 10_557
C155 C137 C156 C134 7.32(16) 10_557 10_557
C155 C137 C156 C151 -151.5(16) 10_557 10_557
C155 C137 C156 C152 -157.7(10) 10_557 10_557
C155 C137 C156 C153 -135(4) 10_557 10_557
C155 C137 C156 C155 -7.6(5) 10_557 .
C155 C137 C156 C159 -150.2(5) 10_557 .
C155 C151 C152 C128 -145.6(10) 10_557 10_557
C155 C151 C152 C128 -155.2(7) . 10_557
C155 C151 C152 C137 15.38(12) 10_557 10_557
C155 C151 C152 C137 5.9(4) . 10_557
C155 C151 C152 C140 -29.0(5) . 10_557
C155 C151 C152 C140 -19.52(19) 10_557 10_557
C155 C151 C152 C153 0.3 . .
C155 C151 C152 C153 9.9(3) 10_557 .
C155 C151 C152 C156 11.1(8) . 10_557
C155 C151 C152 C156 20.6(5) 10_557 10_557
C155 C151 C152 C157 -133.3(3) 10_557 .
C155 C151 C152 C157 -142.9 . .
C155 C151 C152 C159 -163.2(15) . 10_557
C155 C151 C152 C159 -153.7(18) 10_557 10_557
C155 C151 C155 C134 -71.0(11) 10_557 10_557
C155 C151 C155 C134 -145.8 10_557 .
C155 C151 C155 C137 -149.9(3) 10_557 10_557
C155 C151 C155 C151 0.0 10_557 10_557
C155 C151 C155 C156 -3.0 10_557 .
C155 C151 C155 C156 -171.2(4) 10_557 10_557
C155 C151 C155 C159 -55(6) 10_557 10_557
C155 C151 C158 C119 139.1 10_557 .
C155 C151 C158 C119 138.3 . .
C155 C151 C158 C127 121.1(11) . 10_557
C155 C151 C158 C127 121.9(10) 10_557 10_557
C155 C151 C158 C130 0.9 10_557 .
C155 C151 C158 C130 54(19) . 10_557
C155 C151 C158 C130 0.2 . .
C155 C151 C158 C130 55(19) 10_557 10_557
C155 C151 C158 C158 -2.4 . 10_557
C155 C151 C158 C158 -1.6 10_557 10_557
C155 C151 C158 C159 164.6(7) 10_557 10_557
C155 C151 C158 C159 163.9(8) . 10_557
C155 C155 C156 C134 45.13(19) 10_557 10_557
C155 C155 C156 C137 55.3 10_557 .
C155 C155 C156 C151 -159.86(12) 10_557 10_557
C155 C155 C156 C152 127.1(2) 10_557 10_557
C155 C155 C156 C153 63.29(10) 10_557 10_557
C155 C155 C156 C159 -166.62(6) 10_557 .
C155 C156 C159 C119 -48.1(11) 10_557 10_557
C155 C156 C159 C119 -45.7(9) . 10_557
C155 C156 C159 C128 -142.5 . .
C155 C156 C159 C128 -144.9(2) 10_557 .
C155 C156 C159 C130 -0.2 . .
C155 C156 C159 C130 -2.7(2) 10_557 .
C155 C156 C159 C151 42(7) 10_557 10_557
C155 C156 C159 C151 45(7) . 10_557
C155 C156 C159 C152 -152.8(7) 10_557 10_557
C155 C156 C159 C152 -150.3(5) . 10_557
C155 C156 C159 C155 2.5(2) . 10_557
C155 C156 C159 C158 0.98(8) 10_557 10_557
C155 C156 C159 C158 3.45(15) . 10_557
C156 C134 C153 C129 112.8(6) 10_557 10_557
C156 C134 C153 C132 165.9(9) 10_557 10_557
C156 C134 C153 C137 -25.5(16) 10_557 10_557
C156 C134 C153 C140 27.2(3) 10_557 10_557
C156 C134 C153 C152 6.8(4) 10_557 .
C156 C134 C153 C154 149.7(4) 10_557 .
C156 C134 C155 C134 -165.3(5) 10_557 10_557
C156 C134 C155 C137 -6.41(13) 10_557 10_557
C156 C134 C155 C151 -13.7(4) 10_557 .
C156 C134 C155 C151 -133.12(15) 10_557 10_557
C156 C134 C155 C155 -165.3(5) 10_557 10_557
C156 C134 C155 C156 -156.3(5) 10_557 .
C156 C134 C155 C159 -18.26(12) 10_557 10_557
C156 C137 C140 C128 0.2 . .
C156 C137 C140 C129 -142.9 . .
C156 C137 C140 C145 -137.4(4) . 10_557
C156 C137 C140 C146 -95.3(4) . 10_557
C156 C137 C140 C152 11.3(9) . 10_557
C156 C137 C140 C153 -168(2) . 10_557
C156 C137 C140 C154 -152.2(5) . 10_557
C156 C137 C140 C157 -12.8(5) . 10_557
C156 C151 C152 C128 -166.3(15) 10_557 10_557
C156 C151 C152 C137 -5.2(4) 10_557 10_557
C156 C151 C152 C140 -40.1(4) 10_557 10_557
C156 C151 C152 C153 -10.8(8) 10_557 .
C156 C151 C152 C157 -154.0(8) 10_557 .
C156 C151 C152 C159 -174(2) 10_557 10_557
C156 C151 C155 C134 25.4(4) 10_557 .
C156 C151 C155 C134 100.2(7) 10_557 10_557
C156 C151 C155 C137 21.24(19) 10_557 10_557
C156 C151 C155 C151 171.2(4) 10_557 10_557
C156 C151 C155 C155 171.2(4) 10_557 10_557
C156 C151 C155 C156 168.2(4) 10_557 .
C156 C151 C155 C159 116(6) 10_557 10_557
C156 C151 C158 C119 129.4(5) 10_557 .
C156 C151 C158 C127 112.2(7) 10_557 10_557
C156 C151 C158 C130 45(19) 10_557 10_557
C156 C151 C158 C130 -8.7(5) 10_557 .
C156 C151 C158 C158 -11.3(5) 10_557 10_557
C156 C151 C158 C159 155.0(3) 10_557 10_557
C156 C152 C153 C129 -155.1(8) 10_557 10_557
C156 C152 C153 C132 -34.9(5) 10_557 10_557
C156 C152 C153 C134 -6.3(5) 10_557 .
C156 C152 C153 C137 10.5(13) 10_557 10_557
C156 C152 C153 C140 -170.5(14) 10_557 10_557
C156 C152 C153 C154 -149.2(5) 10_557 .
C156 C152 C157 C121 -23.5(6) 10_557 10_557
C156 C152 C157 C125 70.1(10) 10_557 10_557
C156 C152 C157 C128 -57(2) 10_557 10_557
C156 C152 C157 C140 128.2(13) 10_557 10_557
C156 C152 C157 C146 111.1(4) 10_557 .
C156 C152 C157 C160 -26.7(4) 10_557 .
C156 C153 C154 C129 -85.9(7) 10_557 10_557
C156 C153 C154 C131 68.2(12) 10_557 10_557
C156 C153 C154 C132 74.0(14) 10_557 10_557
C156 C153 C154 C137 57(3) 10_557 10_557
C156 C153 C154 C138 -4.4(17) 10_557 10_557
C156 C153 C154 C140 -90.7(3) 10_557 10_557
C156 C153 C154 C143 61.9(9) 10_557 .
C156 C153 C154 C145 -76.3(9) 10_557 .
C156 C155 C156 C134 -134.83(13) 10_557 10_557
C156 C155 C156 C137 -124.6 10_557 .
C156 C155 C156 C151 20.18(11) 10_557 10_557
C156 C155 C156 C152 -52.9(2) 10_557 10_557
C156 C155 C156 C153 -116.67(11) 10_557 10_557
C156 C155 C156 C155 -180(100) 10_557 10_557
C156 C155 C156 C159 13.4 10_557 .
C157 C121 C122 C111 -121.8(11) 10_557 10_557
C157 C121 C122 C115 -88.4(14) 10_557 10_557
C157 C121 C122 C116 -4.8(3) 10_557 10_557
C157 C121 C122 C118 -134.8(12) 10_557 10_557
C157 C121 C122 C119 27.9(3) 10_557 10_557
C157 C121 C122 C123 -125.2(6) 10_557 .
C157 C121 C122 C127 17.9(6) 10_557 .
C157 C121 C122 C160 50(4) 10_557 10_557
C157 C121 C125 C104 152.6(10) 10_557 .
C157 C121 C125 C118 163.0(17) 10_557 10_557
C157 C121 C125 C120 103.0(10) 10_557 10_557
C157 C121 C125 C126 10.0(10) 10_557 .
C157 C121 C125 C146 -0.1(5) 10_557 10_557
C157 C121 C125 C149 116(2) 10_557 10_557
C157 C121 C125 C160 150(3) 10_557 10_557
C157 C121 C128 C140 -21.8(17) 10_557 .
C157 C121 C128 C151 -149(2) 10_557 10_557
C157 C121 C128 C152 -57.6(15) 10_557 10_557
C157 C121 C128 C159 -160.0(17) 10_557 .
C157 C121 C128 C160 -172(3) 10_557 10_557
C157 C125 C126 C107 143.8(6) 10_557 .
C157 C125 C126 C120 151.5(9) 10_557 10_557
C157 C125 C126 C129 6.0(6) 10_557 .
C157 C125 C126 C141 111.6(9) 10_557 10_557
C157 C125 C126 C145 18.2(8) 10_557 10_557
C157 C125 C126 C146 -12.4(8) 10_557 10_557
C157 C125 C126 C149 162(2) 10_557 10_557
C157 C128 C140 C129 -16.2(14) 10_557 .
C157 C128 C140 C137 -159.2(14) 10_557 .
C157 C128 C140 C145 -21.6(11) 10_557 10_557
C157 C128 C140 C146 -9.5(10) 10_557 10_557
C157 C128 C140 C152 -176(3) 10_557 10_557
C157 C128 C140 C153 -155(2) 10_557 10_557
C157 C128 C140 C154 -70.0(10) 10_557 10_557
C157 C128 C159 C119 -52.0(4) 10_557 10_557
C157 C128 C159 C130 -45.6(8) 10_557 .
C157 C128 C159 C151 99(3) 10_557 10_557
C157 C128 C159 C152 108.7(17) 10_557 10_557
C157 C128 C159 C155 85.2(13) 10_557 10_557
C157 C128 C159 C156 96.7(8) 10_557 .
C157 C128 C159 C158 -46.2(3) 10_557 10_557
C157 C146 C149 C103 112.5(7) . 10_557
C157 C146 C149 C104 25.9(11) . 10_557
C157 C146 C149 C118 -0.1 . .
C157 C146 C149 C120 142.5 . .
C157 C146 C149 C121 -5.0(6) . 10_557
C157 C146 C149 C125 -22.2(19) . 10_557
C157 C146 C149 C126 163.8(12) . 10_557
C157 C152 C153 C129 -5.9(4) . 10_557
C157 C152 C153 C132 114.33(7) . 10_557
C157 C152 C153 C134 143.0 . .
C157 C152 C153 C137 159.7(17) . 10_557
C157 C152 C153 C140 -21.3(9) . 10_557
C157 C152 C153 C154 0.0 . .
C157 C152 C153 C156 149.2(5) . 10_557
C158 C119 C160 C118 -138.3 . .
C158 C119 C160 C121 -8(3) . 10_557
C158 C119 C160 C122 -157.5(9) . 10_557
C158 C119 C160 C125 -95.32(13) . 10_557
C158 C119 C160 C127 -139.0(15) . 10_557
C158 C119 C160 C128 7.5(5) . 10_557
C158 C119 C160 C157 0.4 . .
C158 C127 C130 C119 15(4) 10_557 10_557
C158 C127 C130 C130 -150(4) 10_557 10_557
C158 C127 C130 C151 -17(3) 10_557 10_557
C158 C127 C130 C158 -146(4) 10_557 .
C158 C127 C130 C159 -3(4) 10_557 .
C158 C130 C158 C119 -156.8 10_557 .
C158 C130 C158 C127 -160.98(8) 10_557 10_557
C158 C130 C158 C130 180(54) 10_557 10_557
C158 C130 C158 C151 -14.1 10_557 .
C158 C130 C158 C159 -24.13(14) 10_557 10_557
C158 C130 C159 C119 147.5(5) . 10_557
C158 C130 C159 C119 -164(12) 10_557 10_557
C158 C130 C159 C128 138.2 . .
C158 C130 C159 C128 -173(11) 10_557 .
C158 C130 C159 C151 38(11) 10_557 10_557
C158 C130 C159 C151 -10.7(5) . 10_557
C158 C130 C159 C152 153(12) 10_557 10_557
C158 C130 C159 C152 104.9(14) . 10_557
C158 C130 C159 C155 48(11) 10_557 10_557
C158 C130 C159 C155 -0.5 . 10_557
C158 C130 C159 C156 49(11) 10_557 .
C158 C130 C159 C156 0.3 . .
C158 C130 C159 C158 -49(11) . 10_557
C158 C151 C152 C128 -13.0(7) . 10_557
C158 C151 C152 C137 148.0(4) . 10_557
C158 C151 C152 C140 113.1(5) . 10_557
C158 C151 C152 C153 142.5 . .
C158 C151 C152 C156 153.3(8) . 10_557
C158 C151 C152 C157 -0.7 . .
C158 C151 C152 C159 -21.1(15) . 10_557
C158 C151 C155 C134 -142.8 . .
C158 C151 C155 C134 -68.0(11) . 10_557
C158 C151 C155 C137 -147.0(3) . 10_557
C158 C151 C155 C151 2.9 . 10_557
C158 C151 C155 C155 2.9 . 10_557
C158 C151 C155 C156 -0.1 . .
C158 C151 C155 C156 -168.3(4) . 10_557
C158 C151 C155 C159 -52(6) . 10_557
C159 C119 C158 C127 162.5(11) 10_557 10_557
C159 C119 C158 C130 174(3) 10_557 10_557
C159 C119 C158 C130 152.3(6) 10_557 .
C159 C119 C158 C151 9.7(6) 10_557 .
C159 C119 C158 C158 148.0(6) 10_557 10_557
C159 C119 C160 C118 -143.9(4) 10_557 .
C159 C119 C160 C121 -14(2) 10_557 10_557
C159 C119 C160 C122 -163.1(13) 10_557 10_557
C159 C119 C160 C125 -100.9(5) 10_557 10_557
C159 C119 C160 C127 -144.6(19) 10_557 10_557
C159 C119 C160 C128 1.88(7) 10_557 10_557
C159 C119 C160 C157 -5.2(4) 10_557 .
C159 C128 C140 C129 142.9 . .
C159 C128 C140 C137 -0.1 . .
C159 C128 C140 C145 137.5(5) . 10_557
C159 C128 C140 C146 149.6(4) . 10_557
C159 C128 C140 C152 -16.7(16) . 10_557
C159 C128 C140 C153 4.1(7) . 10_557
C159 C128 C140 C154 89.1(11) . 10_557
C159 C128 C140 C157 159.1(14) . 10_557
C159 C130 C158 C119 -142.9 . .
C159 C130 C158 C127 -147.14(5) . 10_557
C159 C130 C158 C130 -166.2 . 10_557
C159 C130 C158 C151 -0.3 . .
C159 C130 C158 C158 13.8 . 10_557
C159 C130 C158 C159 -10.29(15) . 10_557
C159 C151 C152 C128 8.0(7) 10_557 10_557
C159 C151 C152 C137 169.1(18) 10_557 10_557
C159 C151 C152 C140 134.2(19) 10_557 10_557
C159 C151 C152 C153 163.5(15) 10_557 .
C159 C151 C152 C156 174(2) 10_557 10_557
C159 C151 C152 C157 20.4(15) 10_557 .
C159 C151 C155 C134 -91(6) 10_557 .
C159 C151 C155 C134 -16(5) 10_557 10_557
C159 C151 C155 C137 -95(6) 10_557 10_557
C159 C151 C155 C151 55(6) 10_557 10_557
C159 C151 C155 C155 55(6) 10_557 10_557
C159 C151 C155 C156 52(6) 10_557 .
C159 C151 C155 C156 -116(6) 10_557 10_557
C159 C151 C158 C119 -25.6(8) 10_557 .
C159 C151 C158 C127 -42.8(5) 10_557 10_557
C159 C151 C158 C130 -110(19) 10_557 10_557
C159 C151 C158 C130 -163.7(8) 10_557 .
C159 C151 C158 C158 -166.3(8) 10_557 10_557
C159 C152 C153 C129 -140.8(7) 10_557 10_557
C159 C152 C153 C132 -20.6(5) 10_557 10_557
C159 C152 C153 C134 8.0(4) 10_557 .
C159 C152 C153 C137 24.7(13) 10_557 10_557
C159 C152 C153 C140 -156.2(13) 10_557 10_557
C159 C152 C153 C154 -135.0(4) 10_557 .
C159 C152 C153 C156 14.26(12) 10_557 10_557
C159 C152 C157 C121 11.8(4) 10_557 10_557
C159 C152 C157 C125 105.4(13) 10_557 10_557
C159 C152 C157 C128 -21.3(18) 10_557 10_557
C159 C152 C157 C140 163.5(16) 10_557 10_557
C159 C152 C157 C146 146.4(7) 10_557 .
C159 C152 C157 C160 8.6(7) 10_557 .
C159 C155 C156 C134 -144.26(13) 10_557 10_557
C159 C155 C156 C137 -134.1 10_557 .
C159 C155 C156 C151 10.75(9) 10_557 10_557
C159 C155 C156 C152 -62.3(3) 10_557 10_557
C159 C155 C156 C153 -126.10(13) 10_557 10_557
C159 C155 C156 C155 170.6 10_557 10_557
C159 C155 C156 C159 4.0 10_557 .
C160 C118 C149 C103 -147.3(4) . 10_557
C160 C118 C149 C104 -161.8(10) . 10_557
C160 C118 C149 C120 -142.4 . .
C160 C118 C149 C121 6.2(7) . 10_557
C160 C118 C149 C125 21.4(16) . 10_557
C160 C118 C149 C126 -13.2(9) . 10_557
C160 C118 C149 C146 0.1 . .
C160 C119 C158 C127 152.6(5) . 10_557
C160 C119 C158 C130 142.3 . .
C160 C119 C158 C130 164(3) . 10_557
C160 C119 C158 C151 -0.2 . .
C160 C119 C158 C158 138.0 . 10_557
C160 C119 C158 C159 -10.0(6) . 10_557
C160 C121 C122 C111 -172(5) 10_557 10_557
C160 C121 C122 C115 -139(5) 10_557 10_557
C160 C121 C122 C116 -55(4) 10_557 10_557
C160 C121 C122 C118 175(5) 10_557 10_557
C160 C121 C122 C119 -22(3) 10_557 10_557
C160 C121 C122 C123 -176(4) 10_557 .
C160 C121 C122 C127 -33(4) 10_557 .
C160 C121 C125 C104 2(2) 10_557 .
C160 C121 C125 C118 12.7(14) 10_557 10_557
C160 C121 C125 C120 -47(2) 10_557 10_557
C160 C121 C125 C126 -140(2) 10_557 .
C160 C121 C125 C146 -150(3) 10_557 10_557
C160 C121 C125 C149 -34.2(15) 10_557 10_557
C160 C121 C125 C157 -150(3) 10_557 10_557
C160 C121 C128 C140 150.3(16) 10_557 .
C160 C121 C128 C151 23.6(12) 10_557 10_557
C160 C121 C128 C152 114(4) 10_557 10_557
C160 C121 C128 C157 172(3) 10_557 10_557
C160 C121 C128 C159 12.1(16) 10_557 .
C160 C122 C123 C104 -1.0(11) 10_557 .
C160 C122 C123 C111 92(6) 10_557 10_557
C160 C122 C123 C112 68.0(12) 10_557 10_557
C160 C122 C123 C115 152.0(14) 10_557 10_557
C160 C122 C123 C118 -12.3(6) 10_557 10_557
C160 C122 C123 C124 142.0(11) 10_557 .
C160 C122 C127 C115 -153.4(8) 10_557 10_557
C160 C122 C127 C116 -145.7(6) 10_557 .
C160 C122 C127 C116 -159.0(13) 10_557 10_557
C160 C122 C127 C119 13.4(4) 10_557 10_557
C160 C122 C127 C127 -124.5(7) 10_557 10_557
C160 C122 C127 C130 -7.9(6) 10_557 .
C160 C122 C127 C158 -7.4(2) 10_557 10_557
C160 C125 C126 C107 127.5(7) 10_557 .
C160 C125 C126 C120 135.2(11) 10_557 10_557
C160 C125 C126 C129 -10.3(7) 10_557 .
C160 C125 C126 C141 95.3(10) 10_557 10_557
C160 C125 C126 C145 1.9(9) 10_557 10_557
C160 C125 C126 C146 -28.7(8) 10_557 10_557
C160 C125 C126 C149 146(2) 10_557 10_557
C160 C127 C130 C119 15.8(3) 10_557 10_557
C160 C127 C130 C130 -150.0(3) 10_557 10_557
C160 C127 C130 C151 -16.2(6) 10_557 10_557
C160 C127 C130 C158 0(4) 10_557 10_557
C160 C127 C130 C158 -146.1(3) 10_557 .
C160 C127 C130 C159 -3.0(3) 10_557 .
C160 C128 C140 C129 14.4(11) 10_557 .
C160 C128 C140 C137 -128.7(11) 10_557 .
C160 C128 C140 C145 8.9(9) 10_557 10_557
C160 C128 C140 C146 21.0(8) 10_557 10_557
C160 C128 C140 C152 -145(3) 10_557 10_557
C160 C128 C140 C153 -124.5(16) 10_557 10_557
C160 C128 C140 C154 -39.5(11) 10_557 10_557
C160 C128 C140 C157 30.5(4) 10_557 10_557
C160 C128 C159 C119 -1.86(7) 10_557 10_557
C160 C128 C159 C130 4.5(4) 10_557 .
C160 C128 C159 C151 149(2) 10_557 10_557
C160 C128 C159 C152 158.9(13) 10_557 10_557
C160 C128 C159 C155 135.3(9) 10_557 10_557
C160 C128 C159 C156 146.8(4) 10_557 .
C160 C128 C159 C158 3.9(5) 10_557 10_557
C201 C202 C203 C204 143.1 . .
C201 C202 C203 C214 0.0 . .
C201 C202 C207 C210 -0.7 . .
C201 C202 C207 C226 -138.7 . .
C201 C205 C206 C209 0.0 . .
C201 C205 C206 C217 138.0 . .
C201 C205 C214 C203 0.1 . .
C201 C205 C214 C213 -142.4 . .
C201 C208 C239 C210 0.6 . .
C201 C208 C239 C236 143.0 . .
C201 C208 C250 C209 0.0 . .
C201 C208 C250 C247 -142.9 . .
C202 C201 C205 C206 -142.4 . .
C202 C201 C205 C214 -0.1 . .
C202 C201 C208 C239 -0.7 . .
C202 C201 C208 C250 137.9 . .
C202 C203 C204 C223 -138.3 . .
C202 C203 C204 C225 0.0 . .
C202 C203 C214 C205 0.0 . .
C202 C203 C214 C213 142.5 . .
C202 C207 C210 C238 -142.4 . .
C202 C207 C210 C239 0.7 . .
C202 C207 C226 C225 0.0 . .
C202 C207 C226 C229 142.4 . .
C203 C202 C207 C210 137.8 . .
C203 C202 C207 C226 -0.2 . .
C203 C204 C223 C222 142.5 . .
C203 C204 C223 C224 -0.4 . .
C203 C204 C225 C221 -142.4 . .
C203 C204 C225 C226 -0.2 . .
C204 C203 C214 C205 -143.0 . .
C204 C203 C214 C213 -0.4 . .
C204 C223 C224 C213 0.4 . .
C204 C223 C224 C215 138.5 . .
C204 C225 C226 C207 0.2 . .
C204 C225 C226 C229 -137.8 . .
C205 C201 C202 C203 0.1 . .
C205 C201 C202 C207 143.1 . .
C205 C201 C208 C239 -138.4 . .
C205 C201 C208 C250 0.1 . .
C205 C206 C209 C248 142.6 . .
C205 C206 C209 C250 0.1 . .
C205 C206 C217 C212 -0.1 . .
C205 C206 C217 C220 -142.4 . .
C206 C205 C214 C203 142.4 . .
C206 C205 C214 C213 -0.2 . .
C206 C209 C248 C220 -0.2 . .
C206 C209 C248 C241 -142.7 . .
C206 C209 C250 C208 -0.1 . .
C206 C209 C250 C247 138.4 . .
C206 C217 C220 C248 -0.2 . .
C206 C217 C220 C249 143.0 . .
C207 C202 C203 C204 0.2 . .
C207 C202 C203 C214 -142.9 . .
C207 C210 C238 C229 0.2 . .
C207 C210 C238 C231 142.8 . .
C207 C210 C239 C208 -0.6 . .
C207 C210 C239 C236 -138.5 . .
C207 C226 C229 C238 0.2 . .
C207 C226 C229 C240 -142.3 . .
C208 C201 C202 C203 -142.3 . .
C208 C201 C202 C207 0.8 . .
C208 C201 C205 C206 -0.1 . .
C208 C201 C205 C214 142.2 . .
C209 C206 C217 C212 142.3 . .
C209 C206 C217 C220 0.0 . .
C210 C207 C226 C225 -142.4 . .
C210 C207 C226 C229 -0.1 . .
C211 C212 C213 C214 142.9 . .
C211 C212 C213 C224 0.0 . .
C211 C212 C217 C206 -138.7 . .
C211 C212 C217 C220 -0.9 . .
C211 C215 C216 C219 0.1 . .
C211 C215 C216 C227 137.9 . .
C211 C215 C224 C213 0.1 . .
C211 C215 C224 C223 -142.3 . .
C211 C218 C249 C220 0.3 . .
C211 C218 C249 C246 142.8 . .
C211 C218 C260 C219 0.2 . .
C211 C218 C260 C257 -142.9 . .
C212 C211 C215 C216 -142.6 . .
C212 C211 C215 C224 -0.1 . .
C212 C211 C218 C249 -0.4 . .
C212 C211 C218 C260 137.8 . .
C212 C213 C214 C203 -138.1 . .
C212 C213 C214 C205 0.1 . .
C212 C213 C224 C215 -0.1 . .
C212 C213 C224 C223 142.5 . .
C212 C217 C220 C248 -142.4 . .
C212 C217 C220 C249 0.8 . .
C213 C212 C217 C206 0.0 . .
C213 C212 C217 C220 137.8 . .
C214 C203 C204 C223 0.4 . .
C214 C203 C204 C225 138.7 . .
C214 C205 C206 C209 -137.9 . .
C214 C205 C206 C217 0.2 . .
C214 C213 C224 C215 -143.0 . .
C214 C213 C224 C223 -0.4 . .
C215 C211 C212 C213 0.1 . .
C215 C211 C212 C217 143.2 . .
C215 C211 C218 C249 -138.3 . .
C215 C211 C218 C260 -0.1 . .
C215 C216 C219 C258 142.5 . .
C215 C216 C219 C260 0.0 . .
C215 C216 C227 C222 0.0 . .
C215 C216 C227 C230 -142.4 . .
C216 C215 C224 C213 142.5 . .
C216 C215 C224 C223 0.1 . .
C216 C219 C258 C230 -0.2 . .
C216 C219 C258 C251 -142.8 . .
C216 C219 C260 C218 -0.1 . .
C216 C219 C260 C257 138.6 . .
C216 C227 C230 C258 -0.1 . .
C216 C227 C230 C259 143.0 . .
C217 C206 C209 C248 0.1 . .
C217 C206 C209 C250 -142.4 . .
C217 C212 C213 C214 0.0 . .
C217 C212 C213 C224 -143.0 . .
C217 C220 C248 C209 0.2 . .
C217 C220 C248 C241 142.8 . .
C217 C220 C249 C218 -0.5 . .
C217 C220 C249 C246 -138.5 . .
C218 C211 C212 C213 -142.4 . .
C218 C211 C212 C217 0.7 . .
C218 C211 C215 C216 0.0 . .
C218 C211 C215 C224 142.4 . .
C219 C216 C227 C222 142.3 . .
C219 C216 C227 C230 0.0 . .
C221 C222 C223 C204 0.2 . .
C221 C222 C223 C224 143.1 . .
C221 C222 C227 C216 -138.8 . .
C221 C222 C227 C230 -0.8 . .
C221 C225 C226 C207 137.9 . .
C221 C225 C226 C229 -0.1 . .
C221 C228 C240 C229 0.1 . .
C221 C228 C240 C237 -142.9 . .
C221 C228 C259 C230 0.2 . .
C221 C228 C259 C256 142.8 . .
C222 C221 C225 C204 -0.2 . .
C222 C221 C225 C226 -142.4 . .
C222 C221 C228 C240 137.8 . .
C222 C221 C228 C259 -0.4 . .
C222 C223 C224 C213 -138.2 . .
C222 C223 C224 C215 -0.1 . .
C222 C227 C230 C258 -142.4 . .
C222 C227 C230 C259 0.6 . .
C223 C204 C225 C221 0.3 . .
C223 C204 C225 C226 142.4 . .
C223 C222 C227 C216 -0.1 . .
C223 C222 C227 C230 137.9 . .
C224 C213 C214 C203 0.4 . .
C224 C213 C214 C205 138.6 . .
C224 C215 C216 C219 -137.9 . .
C224 C215 C216 C227 0.0 . .
C225 C204 C223 C222 -0.3 . .
C225 C204 C223 C224 -143.1 . .
C225 C221 C222 C223 0.0 . .
C225 C221 C222 C227 143.2 . .
C225 C221 C228 C240 -0.1 . .
C225 C221 C228 C259 -138.2 . .
C225 C226 C229 C238 142.6 . .
C225 C226 C229 C240 0.1 . .
C226 C207 C210 C238 0.0 . .
C226 C207 C210 C239 143.1 . .
C226 C229 C238 C210 -0.2 . .
C226 C229 C238 C231 -142.8 . .
C226 C229 C240 C228 -0.1 . .
C226 C229 C240 C237 138.4 . .
C227 C216 C219 C258 0.1 . .
C227 C216 C219 C260 -142.4 . .
C227 C222 C223 C204 -142.9 . .
C227 C222 C223 C224 0.1 . .
C227 C230 C258 C219 0.2 . .
C227 C230 C258 C251 142.8 . .
C227 C230 C259 C228 -0.3 . .
C227 C230 C259 C256 -138.5 . .
C228 C221 C222 C223 -142.5 . .
C228 C221 C222 C227 0.7 . .
C228 C221 C225 C204 142.2 . .
C228 C221 C225 C226 0.0 . .
C231 C232 C233 C234 -143.0 . .
C231 C232 C233 C244 0.0 . .
C231 C232 C237 C240 0.8 . .
C231 C232 C237 C256 138.7 . .
C231 C235 C236 C239 0.0 . .
C231 C235 C236 C247 -137.9 . .
C231 C235 C244 C233 -0.2 . .
C231 C235 C244 C243 142.4 . .
C232 C231 C235 C236 142.4 . .
C232 C231 C235 C244 0.2 . .
C232 C231 C238 C210 -137.8 . .
C232 C231 C238 C229 0.4 . .
C232 C233 C234 C253 138.2 . .
C232 C233 C234 C255 -0.1 . .
C232 C233 C244 C235 0.1 . .
C232 C233 C244 C243 -142.5 . .
C232 C237 C240 C228 142.4 . .
C232 C237 C240 C229 -0.6 . .
C232 C237 C256 C255 -0.1 . .
C232 C237 C256 C259 -142.3 . .
C233 C232 C237 C240 -137.9 . .
C233 C232 C237 C256 0.1 . .
C233 C234 C253 C252 -142.6 . .
C233 C234 C253 C254 0.3 . .
C233 C234 C255 C251 142.5 . .
C233 C234 C255 C256 0.1 . .
C234 C233 C244 C235 142.9 . .
C234 C233 C244 C243 0.3 . .
C234 C253 C254 C243 -0.4 . .
C234 C253 C254 C245 -138.6 . .
C234 C255 C256 C237 0.0 . .
C234 C255 C256 C259 137.7 . .
C235 C231 C232 C233 -0.1 . .
C235 C231 C232 C237 -143.2 . .
C235 C231 C238 C210 0.2 . .
C235 C231 C238 C229 138.4 . .
C235 C236 C239 C208 -142.4 . .
C235 C236 C239 C210 -0.1 . .
C235 C236 C247 C242 0.0 . .
C235 C236 C247 C250 142.4 . .
C236 C235 C244 C233 -142.4 . .
C236 C235 C244 C243 0.1 . .
C236 C247 C250 C208 -0.1 . .
C236 C247 C250 C209 -142.9 . .
C237 C232 C233 C234 0.0 . .
C237 C232 C233 C244 143.0 . .
C237 C256 C259 C228 -0.2 . .
C237 C256 C259 C230 142.3 . .
C238 C210 C239 C208 138.1 . .
C238 C210 C239 C236 0.2 . .
C238 C229 C240 C228 -138.2 . .
C238 C229 C240 C237 0.3 . .
C238 C231 C232 C233 142.4 . .
C238 C231 C232 C237 -0.7 . .
C238 C231 C235 C236 -0.1 . .
C238 C231 C235 C244 -142.4 . .
C239 C208 C250 C209 142.9 . .
C239 C208 C250 C247 0.1 . .
C239 C210 C238 C229 -142.9 . .
C239 C210 C238 C231 -0.3 . .
C239 C236 C247 C242 -142.3 . .
C239 C236 C247 C250 0.1 . .
C240 C228 C259 C230 -142.4 . .
C240 C228 C259 C256 0.2 . .
C240 C229 C238 C210 142.4 . .
C240 C229 C238 C231 -0.2 . .
C240 C237 C256 C255 142.3 . .
C240 C237 C256 C259 0.1 . .
C241 C242 C243 C244 -143.1 . .
C241 C242 C243 C254 -0.2 . .
C241 C242 C247 C236 138.8 . .
C241 C242 C247 C250 0.9 . .
C241 C245 C246 C249 -0.1 . .
C241 C245 C246 C257 -138.0 . .
C241 C245 C254 C243 -0.1 . .
C241 C245 C254 C253 142.5 . .
C242 C241 C245 C246 142.5 . .
C242 C241 C245 C254 0.0 . .
C242 C241 C248 C209 0.4 . .
C242 C241 C248 C220 -137.6 . .
C242 C243 C244 C233 138.2 . .
C242 C243 C244 C235 -0.1 . .
C242 C243 C254 C245 0.1 . .
C242 C243 C254 C253 -142.4 . .
C242 C247 C250 C208 142.2 . .
C242 C247 C250 C209 -0.6 . .
C243 C242 C247 C236 0.0 . .
C243 C242 C247 C250 -137.9 . .
C244 C233 C234 C253 -0.3 . .
C244 C233 C234 C255 -138.6 . .
C244 C235 C236 C239 137.8 . .
C244 C235 C236 C247 -0.1 . .
C244 C243 C254 C245 142.9 . .
C244 C243 C254 C253 0.4 . .
C245 C241 C242 C243 0.1 . .
C245 C241 C242 C247 -143.2 . .
C245 C241 C248 C209 138.1 . .
C245 C241 C248 C220 0.1 . .
C245 C246 C249 C218 -142.4 . .
C245 C246 C249 C220 0.0 . .
C245 C246 C257 C252 0.0 . .
C245 C246 C257 C260 142.3 . .
C246 C245 C254 C243 -142.5 . .
C246 C245 C254 C253 0.0 . .
C246 C257 C260 C218 0.2 . .
C246 C257 C260 C219 -143.0 . .
C247 C236 C239 C208 -0.1 . .
C247 C236 C239 C210 142.3 . .
C247 C242 C243 C244 0.0 . .
C247 C242 C243 C254 143.0 . .
C248 C209 C250 C208 -138.3 . .
C248 C209 C250 C247 0.2 . .
C248 C220 C249 C218 138.3 . .
C248 C220 C249 C246 0.2 . .
C248 C241 C242 C243 142.5 . .
C248 C241 C242 C247 -0.8 . .
C248 C241 C245 C246 0.1 . .
C248 C241 C245 C254 -142.4 . .
C249 C218 C260 C219 142.9 . .
C249 C218 C260 C257 -0.2 . .
C249 C220 C248 C209 -142.9 . .
C249 C220 C248 C241 -0.3 . .
C249 C246 C257 C252 -142.3 . .
C249 C246 C257 C260 0.0 . .
C250 C208 C239 C210 -142.4 . .
C250 C208 C239 C236 0.0 . .
C250 C209 C248 C220 142.4 . .
C250 C209 C248 C241 -0.1 . .
C251 C252 C253 C234 -0.1 . .
C251 C252 C253 C254 -143.0 . .
C251 C252 C257 C246 138.7 . .
C251 C252 C257 C260 1.0 . .
C251 C255 C256 C237 -138.0 . .
C251 C255 C256 C259 -0.2 . .
C252 C251 C255 C234 0.1 . .
C252 C251 C255 C256 142.6 . .
C252 C251 C258 C219 0.4 . .
C252 C251 C258 C230 -137.8 . .
C252 C253 C254 C243 138.2 . .
C252 C253 C254 C245 0.0 . .
C252 C257 C260 C218 142.3 . .
C252 C257 C260 C219 -0.9 . .
C253 C234 C255 C251 -0.2 . .
C253 C234 C255 C256 -142.5 . .
C253 C252 C257 C246 0.0 . .
C253 C252 C257 C260 -137.7 . .
C254 C243 C244 C233 -0.3 . .
C254 C243 C244 C235 -138.6 . .
C254 C245 C246 C249 137.9 . .
C254 C245 C246 C257 0.0 . .
C255 C234 C253 C252 0.2 . .
C255 C234 C253 C254 143.1 . .
C255 C251 C252 C253 0.0 . .
C255 C251 C252 C257 -143.2 . .
C255 C251 C258 C219 138.3 . .
C255 C251 C258 C230 0.1 . .
C255 C256 C259 C228 -142.4 . .
C255 C256 C259 C230 0.1 . .
C256 C237 C240 C228 0.0 . .
C256 C237 C240 C229 -143.0 . .
C257 C246 C249 C218 -0.1 . .
C257 C246 C249 C220 142.3 . .
C257 C252 C253 C234 142.9 . .
C257 C252 C253 C254 0.0 . .
C258 C219 C260 C218 -138.3 . .
C258 C219 C260 C257 0.5 . .
C258 C230 C259 C228 138.3 . .
C258 C230 C259 C256 0.1 . .
C258 C251 C252 C253 142.4 . .
C258 C251 C252 C257 -0.8 . .
C258 C251 C255 C234 -142.3 . .
C258 C251 C255 C256 0.1 . .
C259 C228 C240 C229 142.8 . .
C259 C228 C240 C237 -0.2 . .
C259 C230 C258 C219 -142.9 . .
C259 C230 C258 C251 -0.2 . .
C260 C218 C249 C220 -142.3 . .
C260 C218 C249 C246 0.2 . .
C260 C219 C258 C230 142.4 . .
C260 C219 C258 C251 -0.3 . .
C301 C302 C303 C304 142.9 . .
C301 C302 C303 C314 -0.1 . .
C301 C302 C307 C310 -0.6 . .
C301 C302 C307 C326 -138.7 . .
C301 C305 C306 C309 0.0 . .
C301 C305 C306 C317 137.9 . .
C301 C305 C314 C303 0.1 . .
C301 C305 C314 C313 -142.3 . .
C301 C308 C339 C310 0.2 . .
C301 C308 C339 C336 142.8 . .
C301 C308 C350 C309 0.5 . .
C301 C308 C350 C347 -142.8 . .
C302 C301 C305 C306 -142.6 . .
C302 C301 C305 C314 -0.2 . .
C302 C301 C308 C339 -0.3 . .
C302 C301 C308 C350 137.7 . .
C302 C303 C304 C323 -138.2 . .
C302 C303 C304 C325 0.1 . .
C302 C303 C314 C305 0.0 . .
C302 C303 C314 C313 142.5 . .
C302 C307 C310 C338 -142.4 . .
C302 C307 C310 C339 0.6 . .
C302 C307 C326 C325 0.1 . .
C302 C307 C326 C329 142.4 . .
C303 C302 C307 C310 137.8 . .
C303 C302 C307 C326 -0.2 . .
C303 C304 C323 C322 142.5 . .
C303 C304 C323 C324 -0.4 . .
C303 C304 C325 C321 -142.4 . .
C303 C304 C325 C326 -0.2 . .
C304 C303 C314 C305 -142.9 . .
C304 C303 C314 C313 -0.4 . .
C304 C323 C324 C313 0.4 . .
C304 C323 C324 C315 138.6 . .
C304 C325 C326 C307 0.1 . .
C304 C325 C326 C329 -137.8 . .
C305 C301 C302 C303 0.2 . .
C305 C301 C302 C307 143.1 . .
C305 C301 C308 C339 -138.4 . .
C305 C301 C308 C350 -0.4 . .
C305 C306 C309 C348 142.5 . .
C305 C306 C309 C350 0.2 . .
C305 C306 C317 C312 0.0 . .
C305 C306 C317 C320 -142.3 . .
C306 C305 C314 C303 142.5 . .
C306 C305 C314 C313 0.1 . .
C306 C309 C348 C320 -0.2 . .
C306 C309 C348 C341 -142.8 . .
C306 C309 C350 C308 -0.4 . .
C306 C309 C350 C347 138.5 . .
C306 C317 C320 C348 -0.2 . .
C306 C317 C320 C349 143.0 . .
C307 C302 C303 C304 0.1 . .
C307 C302 C303 C314 -142.8 . .
C307 C310 C338 C329 0.0 . .
C307 C310 C338 C331 142.9 . .
C307 C310 C339 C308 -0.3 . .
C307 C310 C339 C336 -138.4 . .
C307 C326 C329 C338 0.1 . .
C307 C326 C329 C340 -142.2 . .
C308 C301 C302 C303 -142.5 . .
C308 C301 C302 C307 0.5 . .
C308 C301 C305 C306 0.2 . .
C308 C301 C305 C314 142.5 . .
C309 C306 C317 C312 142.4 . .
C309 C306 C317 C320 0.1 . .
C310 C307 C326 C325 -142.4 . .
C310 C307 C326 C329 -0.1 . .
C311 C312 C313 C314 143.1 . .
C311 C312 C313 C324 0.0 . .
C311 C312 C317 C306 -138.6 . .
C311 C312 C317 C320 -0.7 . .
C311 C315 C316 C319 -0.1 . .
C311 C315 C316 C327 138.0 . .
C311 C315 C324 C313 0.2 . .
C311 C315 C324 C323 -142.4 . .
C311 C318 C349 C320 0.3 . .
C311 C318 C349 C346 142.8 . .
C311 C318 C360 C319 0.3 . .
C311 C318 C360 C357 -142.9 . .
C312 C311 C315 C316 -142.5 . .
C312 C311 C315 C324 -0.1 . .
C312 C311 C318 C349 -0.3 . .
C312 C311 C318 C360 137.9 . .
C312 C313 C314 C303 -138.3 . .
C312 C313 C314 C305 -0.2 . .
C312 C313 C324 C315 -0.1 . .
C312 C313 C324 C323 142.5 . .
C312 C317 C320 C348 -142.4 . .
C312 C317 C320 C349 0.7 . .
C313 C312 C317 C306 -0.1 . .
C313 C312 C317 C320 137.7 . .
C314 C303 C304 C323 0.4 . .
C314 C303 C304 C325 138.7 . .
C314 C305 C306 C309 -137.9 . .
C314 C305 C306 C317 0.0 . .
C314 C313 C324 C315 -143.0 . .
C314 C313 C324 C323 -0.4 . .
C315 C311 C312 C313 0.1 . .
C315 C311 C312 C317 143.1 . .
C315 C311 C318 C349 -138.3 . .
C315 C311 C318 C360 -0.1 . .
C315 C316 C319 C358 142.5 . .
C315 C316 C319 C360 0.2 . .
C315 C316 C327 C322 -0.1 . .
C315 C316 C327 C330 -142.3 . .
C316 C315 C324 C313 142.4 . .
C316 C315 C324 C323 -0.2 . .
C316 C319 C358 C330 -0.2 . .
C316 C319 C358 C351 -142.6 . .
C316 C319 C360 C318 -0.3 . .
C316 C319 C360 C357 138.5 . .
C316 C327 C330 C358 -0.3 . .
C316 C327 C330 C359 143.0 . .
C317 C306 C309 C348 0.1 . .
C317 C306 C309 C350 -142.3 . .
C317 C312 C313 C314 0.2 . .
C317 C312 C313 C324 -142.8 . .
C317 C320 C348 C309 0.2 . .
C317 C320 C348 C341 142.8 . .
C317 C320 C349 C318 -0.4 . .
C317 C320 C349 C346 -138.6 . .
C318 C311 C312 C313 -142.4 . .
C318 C311 C312 C317 0.6 . .
C318 C311 C315 C316 0.0 . .
C318 C311 C315 C324 142.4 . .
C319 C316 C327 C322 142.4 . .
C319 C316 C327 C330 0.2 . .
C321 C322 C323 C304 0.1 . .
C321 C322 C323 C324 143.1 . .
C321 C322 C327 C316 -138.6 . .
C321 C322 C327 C330 -0.9 . .
C321 C325 C326 C307 137.8 . .
C321 C325 C326 C329 0.0 . .
C321 C328 C340 C329 0.3 . .
C321 C328 C340 C337 -142.9 . .
C321 C328 C359 C330 0.4 . .
C321 C328 C359 C356 142.8 . .
C322 C321 C325 C304 -0.1 . .
C322 C321 C325 C326 -142.4 . .
C322 C321 C328 C340 137.7 . .
C322 C321 C328 C359 -0.4 . .
C322 C323 C324 C313 -138.2 . .
C322 C323 C324 C315 0.1 . .
C322 C327 C330 C358 -142.5 . .
C322 C327 C330 C359 0.8 . .
C323 C304 C325 C321 0.2 . .
C323 C304 C325 C326 142.4 . .
C323 C322 C327 C316 0.0 . .
C323 C322 C327 C330 137.8 . .
C324 C313 C314 C303 0.4 . .
C324 C313 C314 C305 138.5 . .
C324 C315 C316 C319 -137.9 . .
C324 C315 C316 C327 0.2 . .
C325 C304 C323 C322 -0.2 . .
C325 C304 C323 C324 -143.0 . .
C325 C321 C322 C323 0.0 . .
C325 C321 C322 C327 143.2 . .
C325 C321 C328 C340 -0.2 . .
C325 C321 C328 C359 -138.4 . .
C325 C326 C329 C338 142.5 . .
C325 C326 C329 C340 0.1 . .
C326 C307 C310 C338 0.0 . .
C326 C307 C310 C339 143.0 . .
C326 C329 C338 C310 -0.1 . .
C326 C329 C338 C331 -142.8 . .
C326 C329 C340 C328 -0.3 . .
C326 C329 C340 C337 138.5 . .
C327 C316 C319 C358 0.0 . .
C327 C316 C319 C360 -142.3 . .
C327 C322 C323 C304 -143.0 . .
C327 C322 C323 C324 0.0 . .
C327 C330 C358 C319 0.3 . .
C327 C330 C358 C351 142.8 . .
C327 C330 C359 C328 -0.6 . .
C327 C330 C359 C356 -138.5 . .
C328 C321 C322 C323 -142.5 . .
C328 C321 C322 C327 0.7 . .
C328 C321 C325 C304 142.3 . .
C328 C321 C325 C326 0.1 . .
C331 C332 C333 C334 -143.0 . .
C331 C332 C333 C344 0.0 . .
C331 C332 C337 C340 0.9 . .
C331 C332 C337 C356 138.7 . .
C331 C335 C336 C339 0.1 . .
C331 C335 C336 C347 -137.9 . .
C331 C335 C344 C333 -0.2 . .
C331 C335 C344 C343 142.4 . .
C332 C331 C335 C336 142.4 . .
C332 C331 C335 C344 0.1 . .
C332 C331 C338 C310 -137.8 . .
C332 C331 C338 C329 0.5 . .
C332 C333 C334 C353 138.2 . .
C332 C333 C334 C355 -0.1 . .
C332 C333 C344 C335 0.1 . .
C332 C333 C344 C343 -142.4 . .
C332 C337 C340 C328 142.4 . .
C332 C337 C340 C329 -0.8 . .
C332 C337 C356 C355 0.1 . .
C332 C337 C356 C359 -142.3 . .
C333 C332 C337 C340 -137.8 . .
C333 C332 C337 C356 0.0 . .
C333 C334 C353 C352 -142.5 . .
C333 C334 C353 C354 0.4 . .
C333 C334 C355 C351 142.4 . .
C333 C334 C355 C356 0.2 . .
C334 C333 C344 C335 143.0 . .
C334 C333 C344 C343 0.5 . .
C334 C353 C354 C343 -0.4 . .
C334 C353 C354 C345 -138.6 . .
C334 C355 C356 C337 -0.2 . .
C334 C355 C356 C359 137.8 . .
C335 C331 C332 C333 -0.1 . .
C335 C331 C332 C337 -143.2 . .
C335 C331 C338 C310 0.0 . .
C335 C331 C338 C329 138.4 . .
C335 C336 C339 C308 -142.6 . .
C335 C336 C339 C310 -0.1 . .
C335 C336 C347 C342 0.1 . .
C335 C336 C347 C350 142.4 . .
C336 C335 C344 C333 -142.4 . .
C336 C335 C344 C343 0.1 . .
C336 C347 C350 C308 0.2 . .
C336 C347 C350 C309 -143.0 . .
C337 C332 C333 C334 0.0 . .
C337 C332 C333 C344 143.0 . .
C337 C356 C359 C328 -0.1 . .
C337 C356 C359 C330 142.2 . .
C338 C310 C339 C308 138.2 . .
C338 C310 C339 C336 0.1 . .
C338 C329 C340 C328 -138.3 . .
C338 C329 C340 C337 0.5 . .
C338 C331 C332 C333 142.4 . .
C338 C331 C332 C337 -0.8 . .
C338 C331 C335 C336 0.0 . .
C338 C331 C335 C344 -142.3 . .
C339 C308 C350 C309 143.0 . .
C339 C308 C350 C347 -0.3 . .
C339 C310 C338 C329 -142.9 . .
C339 C310 C338 C331 -0.1 . .
C339 C336 C347 C342 -142.3 . .
C339 C336 C347 C350 0.0 . .
C340 C328 C359 C330 -142.2 . .
C340 C328 C359 C356 0.2 . .
C340 C329 C338 C310 142.3 . .
C340 C329 C338 C331 -0.4 . .
C340 C337 C356 C355 142.3 . .
C340 C337 C356 C359 -0.1 . .
C341 C342 C343 C344 -143.0 . .
C341 C342 C343 C354 0.1 . .
C341 C342 C347 C336 138.6 . .
C341 C342 C347 C350 0.8 . .
C341 C345 C346 C349 -0.2 . .
C341 C345 C346 C357 -138.0 . .
C341 C345 C354 C343 -0.2 . .
C341 C345 C354 C353 142.4 . .
C342 C341 C345 C346 142.7 . .
C342 C341 C345 C354 0.2 . .
C342 C341 C348 C309 0.3 . .
C342 C341 C348 C320 -137.8 . .
C342 C343 C344 C333 138.2 . .
C342 C343 C344 C335 0.1 . .
C342 C343 C354 C345 0.1 . .
C342 C343 C354 C353 -142.5 . .
C342 C347 C350 C308 142.5 . .
C342 C347 C350 C309 -0.8 . .
C343 C342 C347 C336 0.1 . .
C343 C342 C347 C350 -137.7 . .
C344 C333 C334 C353 -0.4 . .
C344 C333 C334 C355 -138.7 . .
C344 C335 C336 C339 137.8 . .
C344 C335 C336 C347 -0.2 . .
C344 C343 C354 C345 143.0 . .
C344 C343 C354 C353 0.4 . .
C345 C341 C342 C343 -0.2 . .
C345 C341 C342 C347 -143.2 . .
C345 C341 C348 C309 138.3 . .
C345 C341 C348 C320 0.2 . .
C345 C346 C349 C318 -142.3 . .
C345 C346 C349 C320 0.2 . .
C345 C346 C357 C352 0.0 . .
C345 C346 C357 C360 142.3 . .
C346 C345 C354 C343 -142.5 . .
C346 C345 C354 C353 0.1 . .
C346 C357 C360 C318 0.1 . .
C346 C357 C360 C319 -143.1 . .
C347 C336 C339 C308 -0.2 . .
C347 C336 C339 C310 142.3 . .
C347 C342 C343 C344 -0.2 . .
C347 C342 C343 C354 142.9 . .
C348 C309 C350 C308 -138.4 . .
C348 C309 C350 C347 0.5 . .
C348 C320 C349 C318 138.2 . .
C348 C320 C349 C346 0.1 . .
C348 C341 C342 C343 142.4 . .
C348 C341 C342 C347 -0.6 . .
C348 C341 C345 C346 0.1 . .
C348 C341 C345 C354 -142.4 . .
C349 C318 C360 C319 143.0 . .
C349 C318 C360 C357 -0.2 . .
C349 C320 C348 C309 -142.9 . .
C349 C320 C348 C341 -0.3 . .
C349 C346 C357 C352 -142.3 . .
C349 C346 C357 C360 0.0 . .
C350 C308 C339 C310 -142.3 . .
C350 C308 C339 C336 0.3 . .
C350 C309 C348 C320 142.3 . .
C350 C309 C348 C341 -0.3 . .
C351 C352 C353 C334 -0.1 . .
C351 C352 C353 C354 -142.9 . .
C351 C352 C357 C346 138.7 . .
C351 C352 C357 C360 0.9 . .
C351 C355 C356 C337 -137.9 . .
C351 C355 C356 C359 0.1 . .
C352 C351 C355 C334 0.2 . .
C352 C351 C355 C356 142.4 . .
C352 C351 C358 C319 0.2 . .
C352 C351 C358 C330 -137.8 . .
C352 C353 C354 C343 138.1 . .
C352 C353 C354 C345 -0.1 . .
C352 C357 C360 C318 142.3 . .
C352 C357 C360 C319 -0.9 . .
C353 C334 C355 C351 -0.3 . .
C353 C334 C355 C356 -142.5 . .
C353 C352 C357 C346 -0.1 . .
C353 C352 C357 C360 -137.8 . .
C354 C343 C344 C333 -0.5 . .
C354 C343 C344 C335 -138.6 . .
C354 C345 C346 C349 137.7 . .
C354 C345 C346 C357 0.0 . .
C355 C334 C353 C352 0.3 . .
C355 C334 C353 C354 143.1 . .
C355 C351 C352 C353 -0.1 . .
C355 C351 C352 C357 -143.3 . .
C355 C351 C358 C319 138.4 . .
C355 C351 C358 C330 0.4 . .
C355 C356 C359 C328 -142.5 . .
C355 C356 C359 C330 -0.2 . .
C356 C337 C340 C328 0.2 . .
C356 C337 C340 C329 -143.0 . .
C357 C346 C349 C318 -0.1 . .
C357 C346 C349 C320 142.4 . .
C357 C352 C353 C334 142.9 . .
C357 C352 C353 C354 0.1 . .
C358 C319 C360 C318 -138.2 . .
C358 C319 C360 C357 0.6 . .
C358 C330 C359 C328 138.3 . .
C358 C330 C359 C356 0.4 . .
C358 C351 C352 C353 142.6 . .
C358 C351 C352 C357 -0.6 . .
C358 C351 C355 C334 -142.4 . .
C358 C351 C355 C356 -0.2 . .
C359 C328 C340 C329 143.0 . .
C359 C328 C340 C337 -0.2 . .
C359 C330 C358 C319 -143.1 . .
C359 C330 C358 C351 -0.5 . .
C360 C318 C349 C320 -142.4 . .
C360 C318 C349 C346 0.2 . .
C360 C319 C358 C330 142.1 . .
C360 C319 C358 C351 -0.3 . .
C401 C402 C403 C404 142.9 . .
C401 C402 C403 C414 0.2 . .
C401 C402 C407 C410 -0.9 . .
C401 C402 C407 C426 -138.7 . .
C401 C405 C406 C409 0.2 . .
C401 C405 C406 C417 137.9 . .
C401 C405 C414 C403 0.2 . .
C401 C405 C414 C413 -142.4 . .
C401 C408 C439 C410 0.3 . .
C401 C408 C439 C436 142.8 . .
C401 C408 C450 C409 0.2 . .
C401 C408 C450 C447 -142.9 . .
C402 C401 C405 C406 -142.5 . .
C402 C401 C405 C414 -0.1 . .
C402 C401 C408 C439 -0.4 . .
C402 C401 C408 C450 137.8 . .
C402 C403 C404 C423 -138.1 . .
C402 C403 C404 C425 0.3 . .
C402 C403 C414 C405 -0.2 . .
C402 C403 C414 C413 142.4 . .
C402 C407 C410 C438 -142.3 . .
C402 C407 C410 C439 0.8 . .
C402 C407 C426 C425 0.0 . .
C402 C407 C426 C429 142.2 . .
C403 C402 C407 C410 137.9 . .
C403 C402 C407 C426 0.1 . .
C403 C404 C423 C422 142.5 . .
C403 C404 C423 C424 -0.3 . .
C403 C404 C425 C421 -142.6 . .
C403 C404 C425 C426 -0.2 . .
C404 C403 C414 C405 -143.0 . .
C404 C403 C414 C413 -0.4 . .
C404 C423 C424 C413 0.3 . .
C404 C423 C424 C415 138.6 . .
C404 C425 C426 C407 0.1 . .
C404 C425 C426 C429 -137.7 . .
C405 C401 C402 C403 -0.1 . .
C405 C401 C402 C407 143.2 . .
C405 C401 C408 C439 -138.3 . .
C405 C401 C408 C450 0.0 . .
C405 C406 C409 C448 142.4 . .
C405 C406 C409 C450 -0.1 . .
C405 C406 C417 C412 0.1 . .
C405 C406 C417 C420 -142.3 . .
C406 C405 C414 C403 142.6 . .
C406 C405 C414 C413 0.0 . .
C406 C409 C448 C420 -0.2 . .
C406 C409 C448 C441 -142.9 . .
C406 C409 C450 C408 -0.1 . .
C406 C409 C450 C447 138.5 . .
C406 C417 C420 C448 0.0 . .
C406 C417 C420 C449 143.2 . .
C407 C402 C403 C404 -0.3 . .
C407 C402 C403 C414 -143.0 . .
C407 C410 C438 C429 0.1 . .
C407 C410 C438 C431 142.8 . .
C407 C410 C439 C408 -0.4 . .
C407 C410 C439 C436 -138.6 . .
C407 C426 C429 C438 0.1 . .
C407 C426 C429 C440 -142.2 . .
C408 C401 C402 C403 -142.5 . .
C408 C401 C402 C407 0.7 . .
C408 C401 C405 C406 -0.1 . .
C408 C401 C405 C414 142.3 . .
C409 C406 C417 C412 142.3 . .
C409 C406 C417 C420 -0.1 . .
C410 C407 C426 C425 -142.3 . .
C410 C407 C426 C429 0.0 . .
C411 C412 C413 C414 143.0 . .
C411 C412 C413 C424 -0.1 . .
C411 C412 C417 C406 -138.7 . .
C411 C412 C417 C420 -0.8 . .
C411 C415 C416 C419 -0.1 . .
C411 C415 C416 C427 137.9 . .
C411 C415 C424 C413 0.2 . .
C411 C415 C424 C423 -142.4 . .
C411 C418 C449 C420 0.5 . .
C411 C418 C449 C446 142.8 . .
C411 C418 C460 C419 0.3 . .
C411 C418 C460 C457 -142.8 . .
C412 C411 C415 C416 -142.5 . .
C412 C411 C415 C424 -0.3 . .
C412 C411 C418 C449 -0.5 . .
C412 C411 C418 C460 137.8 . .
C412 C413 C414 C403 -138.3 . .
C412 C413 C414 C405 -0.1 . .
C412 C413 C424 C415 -0.1 . .
C412 C413 C424 C423 142.6 . .
C412 C417 C420 C448 -142.4 . .
C412 C417 C420 C449 0.8 . .
C413 C412 C417 C406 -0.2 . .
C413 C412 C417 C420 137.7 . .
C414 C403 C404 C423 0.3 . .
C414 C403 C404 C425 138.7 . .
C414 C405 C406 C409 -137.7 . .
C414 C405 C406 C417 0.0 . .
C414 C413 C424 C415 -143.1 . .
C414 C413 C424 C423 -0.4 . .
C415 C411 C412 C413 0.2 . .
C415 C411 C412 C417 143.2 . .
C415 C411 C418 C449 -138.5 . .
C415 C411 C418 C460 -0.2 . .
C415 C416 C419 C458 142.5 . .
C415 C416 C419 C460 0.2 . .
C415 C416 C427 C422 -0.1 . .
C415 C416 C427 C430 -142.3 . .
C416 C415 C424 C413 142.5 . .
C416 C415 C424 C423 -0.2 . .
C416 C419 C458 C430 -0.1 . .
C416 C419 C458 C451 -142.7 . .
C416 C419 C460 C418 -0.3 . .
C416 C419 C460 C457 138.4 . .
C416 C427 C430 C458 -0.1 . .
C416 C427 C430 C459 143.0 . .
C417 C406 C409 C448 0.2 . .
C417 C406 C409 C450 -142.2 . .
C417 C412 C413 C414 0.2 . .
C417 C412 C413 C424 -142.9 . .
C417 C420 C448 C409 0.1 . .
C417 C420 C448 C441 142.9 . .
C417 C420 C449 C418 -0.6 . .
C417 C420 C449 C446 -138.5 . .
C418 C411 C412 C413 -142.3 . .
C418 C411 C412 C417 0.6 . .
C418 C411 C415 C416 0.1 . .
C418 C411 C415 C424 142.3 . .
C419 C416 C427 C422 142.3 . .
C419 C416 C427 C430 0.1 . .
C421 C422 C423 C404 0.2 . .
C421 C422 C423 C424 143.0 . .
C421 C422 C427 C416 -138.7 . .
C421 C422 C427 C430 -0.8 . .
C421 C425 C426 C407 138.0 . .
C421 C425 C426 C429 0.2 . .
C421 C428 C440 C429 0.1 . .
C421 C428 C440 C437 -143.0 . .
C421 C428 C459 C430 0.4 . .
C421 C428 C459 C456 142.8 . .
C422 C421 C425 C404 -0.1 . .
C422 C421 C425 C426 -142.5 . .
C422 C421 C428 C440 137.8 . .
C422 C421 C428 C459 -0.5 . .
C422 C423 C424 C413 -138.2 . .
C422 C423 C424 C415 0.1 . .
C422 C427 C430 C458 -142.4 . .
C422 C427 C430 C459 0.7 . .
C423 C404 C425 C421 0.2 . .
C423 C404 C425 C426 142.6 . .
C423 C422 C427 C416 0.0 . .
C423 C422 C427 C430 137.9 . .
C424 C413 C414 C403 0.4 . .
C424 C413 C414 C405 138.6 . .
C424 C415 C416 C419 -137.8 . .
C424 C415 C416 C427 0.2 . .
C425 C404 C423 C422 -0.3 . .
C425 C404 C423 C424 -143.0 . .
C425 C421 C422 C423 -0.1 . .
C425 C421 C422 C427 143.1 . .
C425 C421 C428 C440 0.1 . .
C425 C421 C428 C459 -138.2 . .
C425 C426 C429 C438 142.4 . .
C425 C426 C429 C440 0.0 . .
C426 C407 C410 C438 -0.1 . .
C426 C407 C410 C439 143.0 . .
C426 C429 C438 C410 -0.2 . .
C426 C429 C438 C431 -142.8 . .
C426 C429 C440 C428 -0.2 . .
C426 C429 C440 C437 138.6 . .
C427 C416 C419 C458 0.0 . .
C427 C416 C419 C460 -142.3 . .
C427 C422 C423 C404 -142.9 . .
C427 C422 C423 C424 -0.1 . .
C427 C430 C458 C419 0.1 . .
C427 C430 C458 C451 142.8 . .
C427 C430 C459 C428 -0.5 . .
C427 C430 C459 C456 -138.4 . .
C428 C421 C422 C423 -142.4 . .
C428 C421 C422 C427 0.8 . .
C428 C421 C425 C404 142.1 . .
C428 C421 C425 C426 -0.3 . .
C431 C432 C433 C434 -143.0 . .
C431 C432 C433 C444 -0.1 . .
C431 C432 C437 C440 1.0 . .
C431 C432 C437 C456 138.6 . .
C431 C435 C436 C439 -0.1 . .
C431 C435 C436 C447 -138.0 . .
C431 C435 C444 C433 -0.2 . .
C431 C435 C444 C443 142.5 . .
C432 C431 C435 C436 142.4 . .
C432 C431 C435 C444 0.1 . .
C432 C431 C438 C410 -137.8 . .
C432 C431 C438 C429 0.5 . .
C432 C433 C434 C453 138.1 . .
C432 C433 C434 C455 -0.2 . .
C432 C433 C444 C435 0.2 . .
C432 C433 C444 C443 -142.5 . .
C432 C437 C440 C428 142.3 . .
C432 C437 C440 C429 -0.9 . .
C432 C437 C456 C455 0.2 . .
C432 C437 C456 C459 -142.2 . .
C433 C432 C437 C440 -137.8 . .
C433 C432 C437 C456 -0.1 . .
C433 C434 C453 C452 -142.6 . .
C433 C434 C453 C454 0.5 . .
C433 C434 C455 C451 142.4 . .
C433 C434 C455 C456 0.3 . .
C434 C433 C444 C435 143.0 . .
C434 C433 C444 C443 0.3 . .
C434 C453 C454 C443 -0.5 . .
C434 C453 C454 C445 -138.7 . .
C434 C455 C456 C437 -0.3 . .
C434 C455 C456 C459 137.8 . .
C435 C431 C432 C433 0.0 . .
C435 C431 C432 C437 -143.2 . .
C435 C431 C438 C410 0.1 . .
C435 C431 C438 C429 138.4 . .
C435 C436 C439 C408 -142.5 . .
C435 C436 C439 C410 0.0 . .
C435 C436 C447 C442 0.0 . .
C435 C436 C447 C450 142.4 . .
C436 C435 C444 C433 -142.5 . .
C436 C435 C444 C443 0.2 . .
C436 C447 C450 C408 0.1 . .
C436 C447 C450 C409 -143.0 . .
C437 C432 C433 C434 0.1 . .
C437 C432 C433 C444 143.0 . .
C437 C456 C459 C428 0.0 . .
C437 C456 C459 C430 142.3 . .
C438 C410 C439 C408 138.2 . .
C438 C410 C439 C436 0.0 . .
C438 C429 C440 C428 -138.2 . .
C438 C429 C440 C437 0.6 . .
C438 C431 C432 C433 142.4 . .
C438 C431 C432 C437 -0.8 . .
C438 C431 C435 C436 0.0 . .
C438 C431 C435 C444 -142.4 . .
C439 C408 C450 C409 142.9 . .
C439 C408 C450 C447 -0.2 . .
C439 C410 C438 C429 -142.8 . .
C439 C410 C438 C431 -0.1 . .
C439 C436 C447 C442 -142.3 . .
C439 C436 C447 C450 0.0 . .
C440 C428 C459 C430 -142.4 . .
C440 C428 C459 C456 0.1 . .
C440 C429 C438 C410 142.2 . .
C440 C429 C438 C431 -0.4 . .
C440 C437 C456 C455 142.4 . .
C440 C437 C456 C459 -0.1 . .
C441 C442 C443 C444 -143.0 . .
C441 C442 C443 C454 -0.1 . .
C441 C442 C447 C436 138.6 . .
C441 C442 C447 C450 0.8 . .
C441 C445 C446 C449 0.1 . .
C441 C445 C446 C457 -137.9 . .
C441 C445 C454 C443 -0.2 . .
C441 C445 C454 C453 142.3 . .
C442 C441 C445 C446 142.4 . .
C442 C441 C445 C454 0.2 . .
C442 C441 C448 C409 0.5 . .
C442 C441 C448 C420 -137.8 . .
C442 C443 C444 C433 138.2 . .
C442 C443 C444 C435 0.0 . .
C442 C443 C454 C445 0.2 . .
C442 C443 C454 C453 -142.4 . .
C442 C447 C450 C408 142.4 . .
C442 C447 C450 C409 -0.7 . .
C443 C442 C447 C436 0.1 . .
C443 C442 C447 C450 -137.8 . .
C444 C433 C434 C453 -0.4 . .
C444 C433 C434 C455 -138.7 . .
C444 C435 C436 C439 137.8 . .
C444 C435 C436 C447 -0.1 . .
C444 C443 C454 C445 143.0 . .
C444 C443 C454 C453 0.4 . .
C445 C441 C442 C443 -0.1 . .
C445 C441 C442 C447 -143.2 . .
C445 C441 C448 C409 138.4 . .
C445 C441 C448 C420 0.1 . .
C445 C446 C449 C418 -142.4 . .
C445 C446 C449 C420 -0.2 . .
C445 C446 C457 C452 0.1 . .
C445 C446 C457 C460 142.4 . .
C446 C445 C454 C443 -142.5 . .
C446 C445 C454 C453 0.1 . .
C446 C457 C460 C418 0.1 . .
C446 C457 C460 C419 -143.0 . .
C447 C436 C439 C408 -0.1 . .
C447 C436 C439 C410 142.4 . .
C447 C442 C443 C444 -0.1 . .
C447 C442 C443 C454 142.9 . .
C448 C409 C450 C408 -138.2 . .
C448 C409 C450 C447 0.5 . .
C448 C420 C449 C418 138.1 . .
C448 C420 C449 C446 0.3 . .
C448 C441 C442 C443 142.4 . .
C448 C441 C442 C447 -0.7 . .
C448 C441 C445 C446 -0.1 . .
C448 C441 C445 C454 -142.3 . .
C449 C418 C460 C419 143.0 . .
C449 C418 C460 C457 -0.1 . .
C449 C420 C448 C409 -143.0 . .
C449 C420 C448 C441 -0.3 . .
C449 C446 C457 C452 -142.4 . .
C449 C446 C457 C460 -0.1 . .
C450 C408 C439 C410 -142.4 . .
C450 C408 C439 C436 0.2 . .
C450 C409 C448 C420 142.3 . .
C450 C409 C448 C441 -0.4 . .
C451 C452 C453 C434 0.0 . .
C451 C452 C453 C454 -143.1 . .
C451 C452 C457 C446 138.6 . .
C451 C452 C457 C460 0.8 . .
C451 C455 C456 C437 -138.0 . .
C451 C455 C456 C459 0.1 . .
C452 C451 C455 C434 0.2 . .
C452 C451 C455 C456 142.4 . .
C452 C451 C458 C419 0.4 . .
C452 C451 C458 C430 -137.8 . .
C452 C453 C454 C443 138.3 . .
C452 C453 C454 C445 0.1 . .
C452 C457 C460 C418 142.4 . .
C452 C457 C460 C419 -0.7 . .
C453 C434 C455 C451 -0.2 . .
C453 C434 C455 C456 -142.3 . .
C453 C452 C457 C446 0.1 . .
C453 C452 C457 C460 -137.7 . .
C454 C443 C444 C433 -0.3 . .
C454 C443 C444 C435 -138.6 . .
C454 C445 C446 C449 137.8 . .
C454 C445 C446 C457 -0.2 . .
C455 C434 C453 C452 0.1 . .
C455 C434 C453 C454 143.1 . .
C455 C451 C452 C453 -0.2 . .
C455 C451 C452 C457 -143.2 . .
C455 C451 C458 C419 138.4 . .
C455 C451 C458 C430 0.2 . .
C455 C456 C459 C428 -142.5 . .
C455 C456 C459 C430 -0.2 . .
C456 C437 C440 C428 0.1 . .
C456 C437 C440 C429 -143.0 . .
C457 C446 C449 C418 0.1 . .
C457 C446 C449 C420 142.3 . .
C457 C452 C453 C434 142.9 . .
C457 C452 C453 C454 -0.2 . .
C458 C419 C460 C418 -138.2 . .
C458 C419 C460 C457 0.5 . .
C458 C430 C459 C428 138.2 . .
C458 C430 C459 C456 0.3 . .
C458 C451 C452 C453 142.4 . .
C458 C451 C452 C457 -0.6 . .
C458 C451 C455 C434 -142.4 . .
C458 C451 C455 C456 -0.1 . .
C459 C428 C440 C429 143.0 . .
C459 C428 C440 C437 -0.1 . .
C459 C430 C458 C419 -143.0 . .
C459 C430 C458 C451 -0.3 . .
C460 C418 C449 C420 -142.3 . .
C460 C418 C449 C446 0.0 . .
C460 C419 C458 C430 142.3 . .
C460 C419 C458 C451 -0.4 . .
C272 C270 C271 C273 -2.5(3) . 10_557
C272 C270 C271 C273 0.0 . .
C272 C270 C271 C274 20(4) . 10_557
C272 C270 C271 C276 47(4) . 10_557
C270 C272 C270 C271 17.1 10_557 .
C270 C272 C270 C274 24.4(5) 10_557 10_557
C270 C272 C270 C276 52.5(13) 10_557 10_557
C270 C272 C276 C270 137.7(13) . 10_557
C270 C272 C276 C271 -110.4(14) 10_557 10_557
C270 C272 C276 C271 27(3) . 10_557
C270 C272 C276 C274 0.0 . .
C270 C272 C276 C274 -137.7(13) 10_557 .
C270 C271 C273 C271 -11.1 . 10_557
C270 C271 C273 C273 -11.1 . 10_557
C270 C271 C273 C274 0.0 . .
C270 C271 C273 C274 67(13) . 10_557
C270 C274 C276 C272 109(5) 10_557 .
C270 C274 C276 C271 -34.1(18) 10_557 10_557
C271 C273 C274 C270 63(5) 10_557 10_557
C271 C273 C274 C270 -11.8(2) . 10_557
C271 C273 C274 C271 -75(6) . 10_557
C271 C273 C274 C273 -88(6) 10_557 10_557
C271 C273 C274 C273 -162.91(9) . 10_557
C271 C273 C274 C274 17.09(5) . 10_557
C271 C273 C274 C274 92(6) 10_557 10_557
C271 C273 C274 C276 75(6) 10_557 .
C271 C273 C274 C276 0.0 . .
C271 C274 C276 C272 143(5) 10_557 .
C271 C274 C276 C270 34.1(18) 10_557 10_557
C273 C271 C273 C271 0.0 10_557 10_557
C273 C271 C273 C274 11.1 10_557 .
C273 C271 C273 C274 78(13) 10_557 10_557
C273 C273 C274 C270 151.1(2) 10_557 10_557
C273 C273 C274 C271 88(6) 10_557 10_557
C273 C273 C274 C274 180(100) 10_557 10_557
C273 C273 C274 C276 162.91(9) 10_557 .
C273 C274 C276 C272 9(4) 10_557 .
C273 C274 C276 C272 0.0 . .
C273 C274 C276 C270 -109(5) . 10_557
C273 C274 C276 C270 -99(3) 10_557 10_557
C273 C274 C276 C271 -133.5(12) 10_557 10_557
C273 C274 C276 C271 -143(5) . 10_557
C274 C270 C271 C273 -23(3) 10_557 10_557
C274 C270 C271 C273 -20(4) 10_557 .
C274 C270 C271 C276 26.4(14) 10_557 10_557
C274 C271 C273 C271 -78(13) 10_557 10_557
C274 C271 C273 C273 -78(13) 10_557 10_557
C274 C271 C273 C274 -67(13) 10_557 .
C274 C273 C274 C270 -28.9(2) 10_557 10_557
C274 C273 C274 C271 -92(6) 10_557 10_557
C274 C273 C274 C273 180(100) 10_557 10_557
C274 C273 C274 C276 -17.1 10_557 .
C274 C274 C276 C272 -6.8 10_557 .
C274 C274 C276 C270 -115(5) 10_557 10_557
C274 C274 C276 C271 -149(5) 10_557 10_557
C276 C272 C270 C271 -35.4(13) 10_557 .
C276 C272 C270 C271 0.0 . .
C276 C272 C270 C274 -28.2(9) 10_557 10_557
C276 C272 C270 C274 7.3(5) . 10_557
C276 C272 C270 C276 35.4(13) . 10_557
C276 C272 C276 C270 148.8(13) 10_557 10_557
C276 C272 C276 C271 38(3) 10_557 10_557
C276 C272 C276 C274 11.1 10_557 .
C276 C270 C271 C273 -49(4) 10_557 10_557
C276 C270 C271 C273 -47(4) 10_557 .
C276 C270 C271 C274 -26.4(14) 10_557 10_557
C276 C271 C273 C271 -24.5(4) 10_557 10_557
C276 C271 C273 C273 -24.5(4) 10_557 10_557
C276 C271 C273 C274 -13.4(4) 10_557 .
C276 C271 C273 C274 53(12) 10_557 10_557

loop_
_smtbx_masks_void_nr
_smtbx_masks_void_average_x
_smtbx_masks_void_average_y
_smtbx_masks_void_average_z
_smtbx_masks_void_volume
_smtbx_masks_void_count_electrons
1 0.026 0.240 0.750 23.0 0.0
2 -0.016 0.258 0.591 35.5 4.3
3 -0.016 0.258 0.909 35.5 4.3
4 0.016 0.742 0.091 35.5 4.3
5 0.016 0.742 0.409 35.5 4.3
6 -0.026 0.760 0.250 23.0 0.0
7 0.097 0.373 0.250 22.4 4.2
8 0.127 0.708 0.544 20.3 0.0
9 0.127 0.708 0.956 20.3 0.0
10 0.146 0.510 0.037 8.5 0.0
11 0.146 0.510 0.463 8.5 0.0
12 0.214 0.974 0.750 23.0 0.0
13 0.258 0.274 0.091 35.5 4.3
14 0.258 0.274 0.409 35.5 4.3
15 0.240 0.214 0.250 23.0 0.0
16 0.274 0.016 0.591 35.5 4.3
17 0.274 0.016 0.909 35.5 4.3
18 0.275 0.903 0.250 22.4 4.2
19 0.292 0.419 0.544 20.3 0.0
20 0.292 0.419 0.956 20.3 0.0
21 0.333 0.667 0.250 20.0 0.0
22 0.333 0.667 0.750 22.7 0.0
23 0.333 0.667 0.583 8.5 0.0
24 0.333 0.667 0.917 8.5 0.0
25 0.373 0.275 0.750 22.4 4.2
26 0.365 0.854 0.037 8.5 0.0
27 0.365 0.854 0.463 8.5 0.0
28 0.419 0.127 0.044 20.3 0.0
29 0.419 0.127 0.456 20.3 0.0
30 0.490 0.635 0.037 8.5 0.0
31 0.490 0.635 0.463 8.5 0.0
32 0.510 0.365 0.537 8.5 0.0
33 0.510 0.365 0.963 8.5 0.0
34 0.581 0.873 0.544 20.3 0.0
35 0.581 0.873 0.956 20.3 0.0
36 0.627 0.725 0.250 22.4 4.2
37 0.635 0.146 0.537 8.5 0.0
38 0.635 0.146 0.963 8.5 0.0
39 0.667 0.333 0.250 22.7 0.0
40 0.667 0.333 0.750 20.0 0.0
41 0.667 0.333 0.083 8.5 0.0
42 0.667 0.333 0.417 8.5 0.0
43 0.726 0.984 0.091 35.5 4.3
44 0.726 0.984 0.409 35.5 4.3
45 0.708 0.581 0.044 20.3 0.0
46 0.708 0.581 0.456 20.3 0.0
47 0.742 0.726 0.591 35.5 4.3
48 0.742 0.726 0.909 35.5 4.3
49 0.725 0.097 0.750 22.4 4.2
50 0.760 0.786 0.750 23.0 0.0
51 0.786 0.026 0.250 23.0 0.0
52 0.873 0.292 0.044 20.3 0.0
53 0.873 0.292 0.456 20.3 0.0
54 0.854 0.490 0.537 8.5 0.0
55 0.854 0.490 0.963 8.5 0.0
56 0.903 0.627 0.750 22.4 4.1
